data_1548195
loop_
_publ_author_name
'Antonio Fernandez'
'Jesus Ferrando-Soria'
'Eufemio Moreno Pineda'
'Floriana Tuna'
'Inigo J. Vitorica-Yrezabal'
'Christiane Knappke'
'Jakub Ujma'
'Christopher A. Muryn'
'Grigore A. Timco'
'Perdita E. Barran'
'Arzhang Ardavan'
'Richard E.P. Winpenny'

_publ_section_title
;
 Making hybrid [n]-rotaxanes as supramolecular arrays of molecular
 electron spin qubits
;
_journal_name_full 'Nature Communications'
_journal_page_first 10240
_journal_paper_doi 10.1038/ncomms10240
_journal_volume 7
_journal_year 2016
_chemical_formula_moiety
;
'4(C80 H144 Cr7 F8 Ni O32), 1.65(C32 H45.58 Cu0.5 N4 O3 S),
C10.1 H13.69 Cu0.16 N1.3 O0.98 S0.33, 6.65(C7 H8)'
;
_chemical_formula_sum 'C430 H719 Cr28 Cu F32 N8 Ni4 O134 S2'
_chemical_formula_weight 10571.59
_space_group_crystal_system triclinic
_space_group_IT_number 2
_space_group_name_Hall '-P 1'
_space_group_name_H-M_alt 'P -1'
_symmetry_space_group_name_Hall '-P 1'
_symmetry_space_group_name_H-M 'P -1'
_atom_sites_solution_hydrogens geom
_atom_sites_solution_primary direct
_cell_angle_alpha 78.323(2)
_cell_angle_beta 84.724(2)
_cell_angle_gamma 89.6349(19)
_cell_formula_units_Z 2
_cell_length_a 17.4882(5)
_cell_length_b 31.3959(7)
_cell_length_c 57.0602(15)
_cell_measurement_reflns_used 24488
_cell_measurement_temperature 293(2)
_cell_measurement_theta_max 28.5120
_cell_measurement_theta_min 1.5950
_cell_volume 30548.6(14)
_computing_cell_refinement 'CrysAlisPro, Agilent Technologies, Version 1.171.37.33 (release 27-03-2014 Crys'
_computing_data_collection 'CrysAlisPro, Agilent Technologies, Version 1.171.37.33 (release 27-03-2014 Crys'
_computing_data_reduction 'CrysAlisPro, Agilent Technologies, Version 1.171.37.33 (release 27-03-2014 Crys'
_computing_molecular_graphics 'Olex2 (Dolomanov et al., 2009)'
_computing_publication_material 'Olex2 (Dolomanov et al., 2009)'
_computing_structure_refinement 'ShelXL (Sheldrick, 2008)'
_computing_structure_solution 'XS (Sheldrick, 2008)'
_diffrn_ambient_temperature 293(2)
_diffrn_detector 'CCD plate'
_diffrn_measured_fraction_theta_full 0.428
_diffrn_measured_fraction_theta_max 0.984
_diffrn_measurement_details
;
#__ type_ start__ end____ width___ exp.time_
  1 omega  -60.00  115.00   1.0000    1.0000
omega____ theta____ kappa____ phi______ frames
    -       30.0000    0.0000    0.0000 175
#__ type_ start__ end____ width___ exp.time_
  2 omega  -60.00   60.00   1.0000    1.0000
omega____ theta____ kappa____ phi______ frames
    -       30.0000  -50.0000    0.0000 120
#__ type_ start__ end____ width___ exp.time_
  3 omega  -60.00   60.00   1.0000    1.0000
omega____ theta____ kappa____ phi______ frames
    -       30.0000  -50.0000  120.0000 120
#__ type_ start__ end____ width___ exp.time_
  4 omega  -60.00   43.00   1.0000    1.0000
omega____ theta____ kappa____ phi______ frames
    -       30.0000  -50.0000  240.0000 103
;
_diffrn_measurement_device 'abstract diffractometer'
_diffrn_measurement_device_type 'dtrek-CrysAlisPro-abstract goniometer imported rigaku-d*trek images'
_diffrn_measurement_method '\w scans'
_diffrn_orient_matrix_UB_11 0.0033986000
_diffrn_orient_matrix_UB_12 0.0164453000
_diffrn_orient_matrix_UB_13 0.0062219000
_diffrn_orient_matrix_UB_21 -0.0036201000
_diffrn_orient_matrix_UB_22 0.0152199000
_diffrn_orient_matrix_UB_23 -0.0103751000
_diffrn_orient_matrix_UB_31 -0.0392595000
_diffrn_orient_matrix_UB_32 -0.0002697000
_diffrn_orient_matrix_UB_33 0.0026546000
_diffrn_radiation_monochromator synchrotron
_diffrn_radiation_probe x-ray
_diffrn_radiation_type MoK\a
_diffrn_radiation_wavelength 0.71073
_diffrn_reflns_av_R_equivalents 0.1046
_diffrn_reflns_av_unetI/netI 0.1170
_diffrn_reflns_Laue_measured_fraction_full 0.428
_diffrn_reflns_Laue_measured_fraction_max 0.984
_diffrn_reflns_limit_h_max 14
_diffrn_reflns_limit_h_min -15
_diffrn_reflns_limit_k_max 28
_diffrn_reflns_limit_k_min -28
_diffrn_reflns_limit_l_max 51
_diffrn_reflns_limit_l_min -51
_diffrn_reflns_number 116835
_diffrn_reflns_point_group_measured_fraction_full 0.428
_diffrn_reflns_point_group_measured_fraction_max 0.984
_diffrn_reflns_theta_full 25.242
_diffrn_reflns_theta_max 18.848
_diffrn_reflns_theta_min 1.528
_diffrn_source synchrotron
_exptl_absorpt_coefficient_mu 0.709
_exptl_absorpt_correction_T_max 1.00000
_exptl_absorpt_correction_T_min 0.66029
_exptl_absorpt_correction_type multi-scan
_exptl_absorpt_process_details 'CrysAlisPro, Agilent Technologies, Version 1.171.37.33 (release 27-03-2014 Crys'
_exptl_crystal_colour 'clear light green'
_exptl_crystal_colour_lustre clear
_exptl_crystal_colour_modifier light
_exptl_crystal_colour_primary green
_exptl_crystal_density_diffrn 1.149
_exptl_crystal_description needle
_exptl_crystal_F_000 11120
_exptl_crystal_size_max 0.15
_exptl_crystal_size_mid 0.05
_exptl_crystal_size_min 0.05
_refine_diff_density_max 0.944
_refine_diff_density_min -0.548
_refine_diff_density_rms 0.132
_refine_ls_extinction_coef .
_refine_ls_extinction_method none
_refine_ls_goodness_of_fit_ref 1.462
_refine_ls_hydrogen_treatment constr
_refine_ls_matrix_type full
_refine_ls_number_parameters 6154
_refine_ls_number_reflns 47292
_refine_ls_number_restraints 25297
_refine_ls_restrained_S_all 1.320
_refine_ls_R_factor_all 0.2290
_refine_ls_R_factor_gt 0.1727
_refine_ls_shift/su_max 0.019
_refine_ls_shift/su_mean 0.002
_refine_ls_structure_factor_coef Fsqd
_refine_ls_weighting_details 'w=1/[\s^2^(Fo^2^)+(0.2000P)^2^] where P=(Fo^2^+2Fc^2^)/3'
_refine_ls_weighting_scheme calc
_refine_ls_wR_factor_gt 0.4375
_refine_ls_wR_factor_ref 0.4833
_reflns_Friedel_coverage 0.000
_reflns_Friedel_fraction_full .
_reflns_Friedel_fraction_max .
_reflns_number_gt 24794
_reflns_number_total 47292
_reflns_threshold_expression 'I > 2\s(I)'
_cod_data_source_file ncomms10240-s5.cif
_cod_data_source_block 5
_cod_database_code 1548195
_chemical_oxdiff_formula 'C11 H10 N O'
_shelx_space_group_comment
;
The symmetry employed for this shelxl refinement is uniquely defined
by the following loop, which should always be used as a source of
symmetry information in preference to the above space-group names.
They are only intended as comments.
;
_reflns_odcompleteness_completeness 81.86
_reflns_odcompleteness_iscentric 1
_reflns_odcompleteness_theta 32.00
_olex2_refinement_description
;
1. Fixed Uiso
 At 1.2 times of:
  All C(H) groups, All C(H,H) groups, All N(H,H) groups
 At 1.5 times of:
  All C(H,H,H) groups
2. Shared sites
{Cr19, Ni19}
{Cr21, Ni21}
{Cr23, Ni23}
{Cr25, Ni25}
{Cr26, Ni26}
{Cr30, Ni30}
{Cr31, Ni31}
{Cr32, Ni32}
{Cr1, Ni1}
{Cr7, Ni7}
{Cr8, Ni8}
{Cr10, Ni10}
{Cr11, Ni11}
{Cr13, Ni13}
{Cr14, Ni14}
{Cr15, Ni15}
{Cr2, Ni2}
{Cr3, Ni3}
{Cr4, Ni4}
{Cr5, Ni5}
{Cr6, Ni6}
{Cr9, Ni9}
{Cr12, Ni12}
{Cr22, Ni22}
{Cr16, Ni16}
{Cr17, Ni17}
{Cr18, Ni18}
{Cr20, Ni20}
{Cr24, Ni24}
{Cr27, Ni27}
{Cr28, Ni28}
{Cr29, Ni29}
3. Restrained distances
 C49-C3Z
 1.54 with sigma of 0.02
 C49-C3Y
 2.4 with sigma of 0.02
 C49-C40
 2.4 with sigma of 0.02
 C1R-C1Q
 2.4 with sigma of 0.02
 C1S-C1Q
 2.4 with sigma of 0.02
 C1M-C1O
 2.4 with sigma of 0.02
 C1J-C1H
 2.4 with sigma of 0.02
 N28Z-C26Z
 2.4 with sigma of 0.02
 C16Z-C14Y
 2.4 with sigma of 0.02
 C35Z-C29Z
 2.4 with sigma of 0.02
 C34Z-C29Z
 2.4 with sigma of 0.02
 C29Z-C27Z
 2.4 with sigma of 0.02
 N28Z-C30Z
 2.4 with sigma of 0.02
 C23Z-C21Z
 2.4 with sigma of 0.02
 C18Z-C16Z
 2.4 with sigma of 0.02
 C16Z-C14Y
 2.4 with sigma of 0.02
 C14Y-C12{
 2.4 with sigma of 0.02
 C14Y-C10{
 2.4 with sigma of 0.02
 C1L-C1N
 2.4 with sigma of 0.02
 C26Z_$1-C24Z_$1
 2.4 with sigma of 0.02
 C25Z_$1-C27Z_$1
 2.4 with sigma of 0.02
 C26Z_$1-N28Z_$1
 2.4 with sigma of 0.02
 C25Z-C23Z
 2.4 with sigma of 0.02
 C23Z-C24Z
 1.54 with sigma of 0.02
 C23Z-C21Z
 2.4 with sigma of 0.02
 C8Z-C6X
 2.4 with sigma of 0.02
 C13Z-C4X
 2.4 with sigma of 0.02
 C13Z-C5X
 2.45 with sigma of 0.02
 C9Z-C5X
 2.45 with sigma of 0.02
 N7X-C1F
 1.45 with sigma of 0.02
 C9{-C4Y
 2.4 with sigma of 0.02
 C5Y-C13{
 3.2 with sigma of 0.02
 C6Y-C9{
 3.2 with sigma of 0.02
 C822-C828
 2.4 with sigma of 0.02
 C818-C816
 2.4 with sigma of 0.02
 C820-C818
 2.4 with sigma of 0.02
 C814-C812
 2.4 with sigma of 0.02
 C813-C811
 2.4 with sigma of 0.02
 C810-C812
 2.4 with sigma of 0.02
 C812-C814
 2.4 with sigma of 0.02
 C811-C809
 2.4 with sigma of 0.02
 C819-C820
 1.54 with sigma of 0.02
 C714-C716
 2.4 with sigma of 0.02
 C716-C718
 2.4 with sigma of 0.02
 C715-C717
 2.4 with sigma of 0.02
 C826-C829
 1.4 with sigma of 0.02
 C829-C825
 2.4 with sigma of 0.02
 C827-C829
 2.4 with sigma of 0.02
 N732-Cu
 2 with sigma of 0.02
 N7-Cu_$2
 1.98 with sigma of 0.02
 C2K-C2N
 2.4 with sigma of 0.02
 C2Q-C2K
 2.4 with sigma of 0.02
 Cu_$2-C2R
 3 with sigma of 0.02
 C2P-Cu_$2
 3 with sigma of 0.02
 C79-C1W
 1.54 with sigma of 0.02
 C1W-C2B
 2.4 with sigma of 0.02
 C28-C1W
 2.4 with sigma of 0.02
 C2U-C51
 1.54 with sigma of 0.02
 C51-C2T
 2.4 with sigma of 0.02
 C51-C2W
 2.4 with sigma of 0.02
 C62-C141
 1.54 with sigma of 0.02
 C1Y-C62
 2.4 with sigma of 0.02
 C62-C38
 2.4 with sigma of 0.02
 C3E-C2E
 1.54 with sigma of 0.02
 C178-C2E
 2.4 with sigma of 0.02
 C42-C2E
 2.4 with sigma of 0.02
 N721-C720
 1.45 with sigma of 0.02
 C720-C722
 2.4 with sigma of 0.02
 C2F-N721
 1.45 with sigma of 0.02
 C22-C71
 1.54 with sigma of 0.02
 C71-C119
 2.4 with sigma of 0.02
 C71-C3A
 2.4 with sigma of 0.02
 C20Z-C18Z
 2.4 with sigma of 0.02
 C21Z-C19Z
 2.4 with sigma of 0.02
 C19Z-C17Z
 2.4 with sigma of 0.02
 C817-C819
 2.4 with sigma of 0.02
 C22Z-C24Z
 2.4 with sigma of 0.02
 C22Z-C23Z
 1.54 with sigma of 0.02
 C813-C815
 2.4 with sigma of 0.02
 C22Z-C20Z
 2.4 with sigma of 0.02
 C817-C815
 2.4 with sigma of 0.02
 C1-C3O
 1.54 with sigma of 0.02
 C80-C1
 2.4 with sigma of 0.02
 C1-C128
 2.4 with sigma of 0.02
 C823-N821
 2.4 with sigma of 0.02
 C820-N821 = C820-C819 = C820-C822
 2.4 with sigma of 0.02
 N821-C820
 1.45 with sigma of 0.02
 C819-N821
 2.4 with sigma of 0.02
 C3N-C3L
 1.54 with sigma of 0.02
 C3N-C3K
 2.4 with sigma of 0.02
 C3N-C3M
 2.4 with sigma of 0.02
 C16Z-C14X
 2.4 with sigma of 0.02
 C10Z-C14X
 2.4 with sigma of 0.02
 C14X-C12Z
 2.4 with sigma of 0.02
 N15{-C17Z
 2.4 with sigma of 0.02
 C17Z-N15{
 2.4 with sigma of 0.02
 N15{-C11{
 2.4 with sigma of 0.02
 N15{-C16Z = N15{-C14X
 1.45 with sigma of 0.02
 N15{-C11{
 2.4 with sigma of 0.02
 N15{-C17Z
 2.4 with sigma of 0.02
 Cu1X_$1-N2X
 2 with sigma of 0.02
 C7X-Cu1X_$1
 3 with sigma of 0.02
 C3X-Cu1X_$1
 3 with sigma of 0.02
 N3Y-Cu1X
 2 with sigma of 0.02
 C2Y-Cu1X
 3 with sigma of 0.02
 C1E-Cu73 = C7Y-Cu1X
 3 with sigma of 0.02
 C3W-C1X
 1.54 with sigma of 0.02
 C3W-C3V
 2.4 with sigma of 0.02
 C3W-C3R
 2.4 with sigma of 0.02
 C3-C4
 1.54 with sigma of 0.02
 C5-C4
 1.54 with sigma of 0.02
 C6-C4
 1.54 with sigma of 0.02
 C7-C4
 1.54 with sigma of 0.02
 C3-C5
 2.4 with sigma of 0.02
 C3-C6
 2.4 with sigma of 0.02
 C3-C7
 2.4 with sigma of 0.02
 C6-C5
 2.4 with sigma of 0.02
 C7-C5
 2.4 with sigma of 0.02
 C7-C6
 2.4 with sigma of 0.02
 O1-C3
 1.2 with sigma of 0.02
 O2-C3
 1.2 with sigma of 0.02
 O21N-O23N \\sim O21N-O24N \\sim O23N-O24N
 with sigma of 0.02
 O23N-N22N \\sim O21N-N22N \\sim N22N-O24N
 with sigma of 0.02
 C8{-C6Y \\sim C8{-C5Y
 with sigma of 0.02
 C710-C709 \\sim C711-C710 \\sim C712-C711 \\sim C713-C712 \\sim C714-C713
\\sim C715-C714 \\sim C716-
 C715 \\sim C717-C716 \\sim C718-C717 \\sim C719-C718 \\sim C720-C719
 with sigma of 0.02
 O61N-N62N \\sim O63N-N62N \\sim O64N-N62N
 with sigma of 0.02
 O61N-N62N \\sim O63N-N62N \\sim O64N-N62N
 with sigma of 0.02
 O61N-O63N \\sim O63N-O64N \\sim O64N-O61N
 with sigma of 0.02
 C2L-C2O \\sim C2J-C2O
 with sigma of 0.02
 C729-C726 \\sim C2O-C2K \\sim C829-C826
 with sigma of 0.02
 Cu-O61N \\sim Cu73-O21N
 with sigma of 0.02
 S19-C702 \\sim S19-C706
 with sigma of 0.02
 C820-C819 \\sim C819-C818 \\sim C818-C817 \\sim C817-C816 \\sim C816-C815
\\sim C814-C813 \\sim C813-
 C812 \\sim C812-C811 \\sim C811-C810 \\sim C810-C809 \\sim Cr6-F16
 with sigma of 0.02
 C20Z-C19Z \\sim C21Z-C20Z \\sim C22Z-C21Z \\sim C23Z-C22Z \\sim C24Z-C23Z
\\sim C25Z-C24Z \\sim C26Z-
 C25Z \\sim C27Z-C26Z \\sim C19Z-C18Z \\sim C18Z-C17Z \\sim C17Z-C16Z
 with sigma of 0.02
 C723-C722 \\sim C2H-C2F \\sim C707-C704 \\sim C807-C804 \\sim C823-C822 \\sim
C14Y-C11{ \\sim C14X-
 C11Z \\sim C30Z-C29Z
 with sigma of 0.02
 N15{-C14Y \\sim N28Z-C29Z \\sim N28Z-C27Z
 with sigma of 0.02
 N28Z-C27Z \\sim N28Z-C29Z \\sim N15{-C16Z \\sim N821-C820 \\sim N808-C807
\\sim N808-C809 \\sim N721-
 C720 \\sim N7X-C1F \\sim N7X-C8 \\sim N721-C722 \\sim N721-C2F
 with sigma of 0.02
 S36Z-C2A \\sim S800-C29
 with sigma of 0.02
 Cu1X_$1-N2X \\sim Cu83-N832 \\sim Cu1X-N3Y \\sim Cu-N732 \\sim Cu73-N1E \\sim
Cu_$2-N7
 with sigma of 0.02
 O1N-O3N \\sim O3N-O4N \\sim O4N-O1N
 with sigma of 0.02
 O1N-N2N \\sim O3N-N2N \\sim O4N-N2N
 with sigma of 0.02
 Cu83-O1N \\sim Cu1X-O4N
 with sigma of 0.02
4. Restrained planarity
 C49, C3Z, C3Y, C60, C48, C41, C40
 with sigma of 0.1
 C10{, C11{, C12{, C13{, C8{, C9{, C14Y
 with sigma of 0.1
 O23N, N22N, O24N, O21N
 with sigma of 0.1
 C8Z, C5X, C4X, C3X, N2X, C7X, C6X
 with sigma of 0.1
 C18, C1A, C1B, C1D, N1E, C1E, C1Z
 with sigma of 0.1
 C2Y, N3Y, C6Y, C4Y, C5Y, C7Y
 with sigma of 0.1
 C5Y, C2Y, N3Y, C7Y, C6Y, C4Y, C8{
 with sigma of 0.1
 C11{, C12{, C13{, C9{, C8{, C4Y
 with sigma of 0.1
 O63N, N62N, O61N, O64N
 with sigma of 0.1
 C2E, C42, C3E, C178, C3C, C2G, C3B
 with sigma of 0.1
 C141, C1Y, C2D, C38, C62, C102, C3F
 with sigma of 0.1
 C28, C1W, C79, C2B, C100, C21, C2C
 with sigma of 0.1
 C2U, C2T, C51, C2Z, C2X, C2V, C2W
 with sigma of 0.1
 C32, C3A, C30, C22, C119, C71, C31
 with sigma of 0.1
 C3J, C128, C3O, C80, C3P, C3Q, C1
 with sigma of 0.1
 C3M, C3G, C3H, C3I, C3L, C3K, C3N
 with sigma of 0.1
 C11Z, C12Z, C10Z, C9Z, C13Z, C14X
 with sigma of 0.1
 O1N, O3N, O4N, N2N
 with sigma of 0.1
 C1X, C3W, C3R, C3S, C3T, C3U, C3V
 with sigma of 0.1
5. Rigid bond restraints
 C324, C325, C327, C326
 with sigma for 1-2 distances of 0.01 and sigma for 1-3 distances of 0.01
 C504, C505, C507, C506
 with sigma for 1-2 distances of 0.01 and sigma for 1-3 distances of 0.01
 C624, C627, C626, C625
 with sigma for 1-2 distances of 0.01 and sigma for 1-3 distances of 0.01
 N7X, N721
 with sigma for 1-2 distances of 0.01 and sigma for 1-3 distances of 0.01
 O4N, N2N, O3N, O1N
 with sigma for 1-2 distances of 0.02 and sigma for 1-3 distances of 0.04
6. Uiso/Uaniso restraints and constraints
C723 \\sim C728 \\sim C727 \\sim C726 \\sim C725 \\sim C724 \\sim C730 \\sim
C729 \\sim C734 \\sim C733 \\sim N732 \\sim C731: within 1.7A with sigma of
0.04 and sigma for terminal atoms of 0.08
S1W \\sim S19 \\sim S800 \\sim S36Z: within 1.7A with sigma of 0.04 and sigma
for terminal atoms of 0.08
C193 \\sim C194 \\sim C197 \\sim C196 \\sim C195: within 1.7A with sigma of
0.04 and sigma for terminal atoms of 0.08
O61N \\sim O63N \\sim N62N \\sim O64N \\sim O23N \\sim N22N \\sim O24N \\sim
O21N: within 1.7A with sigma of 0.04 and sigma for terminal atoms of 0.08
C593 \\sim C594 \\sim C597 \\sim C596 \\sim C595: within 1.7A with sigma of
0.04 and sigma for terminal atoms of 0.08
C544 \\sim C545 \\sim C546 \\sim C547 \\sim C574 \\sim C575 \\sim C576 \\sim
C577 \\sim C584 \\sim C585 \\sim C586 \\sim C587 \\sim C594 \\sim C595 \\sim
C596 \\sim C597 \\sim C554 \\sim C555 \\sim C556 \\sim C557 \\sim C604 \\sim
C605 \\sim C606 \\sim C607 \\sim C637 \\sim C634 \\sim C635 \\sim C636 \\sim
C624 \\sim C625 \\sim C626 \\sim C627 \\sim C494 \\sim C495 \\sim C496 \\sim
C497 \\sim C534 \\sim C535 \\sim C536 \\sim C537 \\sim C564 \\sim C565 \\sim
C566 \\sim C567 \\sim C504 \\sim C505 \\sim C506 \\sim C507 \\sim C614 \\sim
C615 \\sim C616 \\sim C617 \\sim C646 \\sim C644 \\sim C645 \\sim C647 \\sim
C525 \\sim C526 \\sim C527 \\sim C524: within 1.7A with sigma of 0.02 and sigma
for terminal atoms of 0.04
C9Z \\sim C823 \\sim C828 \\sim C827 \\sim C12Z \\sim C824 \\sim C825 \\sim
C826 \\sim C13Z \\sim C8Z \\sim C5X \\sim C830 \\sim C831 \\sim C829 \\sim C6X
\\sim C7X \\sim N2X \\sim C3X \\sim C4X \\sim C834 \\sim C833: within 1.7A with
sigma of 0.04 and sigma for terminal atoms of 0.08
N708 \\sim C701 \\sim C706 \\sim C705 \\sim C704 \\sim C702 \\sim C707 \\sim
C709 \\sim C710 \\sim C711 \\sim C712 \\sim N926 \\sim C1N \\sim C1O \\sim C1P
\\sim C1Q \\sim C930 \\sim C1S \\sim C1V \\sim C1U \\sim C1T \\sim C924 \\sim
C713 \\sim C714 \\sim C715 \\sim C716 \\sim C1K \\sim C1L \\sim C1M \\sim C718
\\sim C720 \\sim C1F \\sim C1G \\sim C719 \\sim C1H \\sim C1I \\sim C1J \\sim
C717: within 1.7A with sigma of 0.02 and sigma for terminal atoms of 0.04
N3Y \\sim N832 \\sim N2X: within 1.7A with sigma of 0.04 and sigma for terminal
atoms of 0.08
N721 \\sim N7X: within 1.7A with sigma of 0.02 and sigma for terminal atoms of
0.04
C722 \\sim C8 \\sim C2F: within 1.7A with sigma of 0.02 and sigma for terminal
atoms of 0.04
C730 \\sim C731 \\sim C1E \\sim C1Z \\sim C2R \\sim N7 \\sim C2P \\sim N721
\\sim C720 \\sim C722 \\sim C723 \\sim C728 \\sim C727 \\sim C726 \\sim C725
\\sim C724 \\sim C8 \\sim C9 \\sim C10 \\sim C11 \\sim C12 \\sim C18 \\sim C19
\\sim C2F \\sim C2L \\sim C2K \\sim C2J \\sim C2H \\sim C2M \\sim C734 \\sim
C733 \\sim N732 \\sim C1A \\sim C1B \\sim C1D \\sim N1E \\sim C2I \\sim C2N
\\sim C2O \\sim C729 \\sim C2Q: within 1.7A with sigma of 0.04 and sigma for
terminal atoms of 0.08
C11{ \\sim C11Z \\sim C10{ \\sim C10Z \\sim C9{ \\sim C9Z \\sim C8Z \\sim C13Z
\\sim C13{ \\sim C8{ \\sim C12{ \\sim C12Z \\sim N2X \\sim C7X \\sim C6X \\sim
C5X \\sim C4X \\sim C3X \\sim N3Y \\sim C7Y \\sim C2Y \\sim C6Y \\sim C5Y \\sim
C4Y: within 2A with sigma of 0.02 and sigma for terminal atoms of 0.04
C434 \\sim C435 \\sim C436 \\sim C437 \\sim C464 \\sim C466 \\sim C465 \\sim
C467 \\sim C326 \\sim C327 \\sim C324 \\sim C325 \\sim C333 \\sim C334 \\sim
C335 \\sim C336 \\sim C337 \\sim C344 \\sim C345 \\sim C346 \\sim C347 \\sim
C364 \\sim C366 \\sim C367 \\sim C365 \\sim C375 \\sim C377 \\sim C374 \\sim
C376 \\sim C357 \\sim C354 \\sim C356 \\sim C355 \\sim C397 \\sim C394 \\sim
C395 \\sim C396 \\sim C417 \\sim C414 \\sim C416 \\sim C415 \\sim C455 \\sim
C454 \\sim C456 \\sim C457 \\sim C427 \\sim C424 \\sim C426 \\sim C425 \\sim
C444 \\sim C446 \\sim C445 \\sim C447 \\sim C316 \\sim C314 \\sim C317 \\sim
C315 \\sim C386 \\sim C384 \\sim C385 \\sim C387 \\sim C404 \\sim C406 \\sim
C407 \\sim C405: within 1.7A with sigma of 0.02 and sigma for terminal atoms of
0.04
C3K \\sim C3I \\sim C3G \\sim C3L \\sim C3N \\sim C3M \\sim C3H: within 1.7A
with sigma of 0.04 and sigma for terminal atoms of 0.08
C14Y \\sim C822 \\sim C14X: within 2A with sigma of 0.02 and sigma for terminal
atoms of 0.04
N3Y \\sim C6X \\sim C5X \\sim C5Y \\sim C6Y \\sim C7Y \\sim C2Y \\sim C607
\\sim N2X \\sim C4X \\sim C3X \\sim C4Y \\sim C9Z \\sim C9{ \\sim C12Z \\sim
C12{ \\sim C13Z \\sim C13{ \\sim C8Z \\sim C8{ \\sim C11Z \\sim C10Z \\sim C14Y
\\sim N15{ \\sim C16Z \\sim C17Z \\sim C18Z \\sim C19Z \\sim C20Z \\sim C21Z
\\sim C22Z \\sim C23Z \\sim C24Z \\sim C26Z \\sim C25Z \\sim C27Z \\sim C337
\\sim N28Z \\sim C29Z \\sim C35Z \\sim C30Z \\sim C31Z \\sim C34Z \\sim C32Z
\\sim C33Z \\sim C2A \\sim C29 \\sim C801 \\sim C806 \\sim C805 \\sim C804
\\sim C803 \\sim C802 \\sim N808 \\sim C809 \\sim C810 \\sim C811 \\sim C812
\\sim C813 \\sim C814 \\sim C815 \\sim C816 \\sim C817 \\sim C818 \\sim C819
\\sim C820 \\sim N821 \\sim C822 \\sim C824 \\sim C825 \\sim C826 \\sim C827
\\sim C834 \\sim N832 \\sim C831 \\sim C830 \\sim C823 \\sim C828 \\sim C833
\\sim C7X \\sim C14X: within 1.7A with sigma of 0.02 and sigma for terminal
atoms of 0.04
O23N \\sim O21N \\sim O24N \\sim O4N \\sim O1N \\sim O3N: within 1.7A with
sigma of 0.02 and sigma for terminal atoms of 0.04
C3A \\sim C30 \\sim C22 \\sim C32 \\sim C119 \\sim C71 \\sim C31 \\sim C21
\\sim C1W \\sim C79 \\sim C2B \\sim C28 \\sim C2C \\sim C100 \\sim C2U \\sim
C2W \\sim C2T \\sim C51 \\sim C2Z \\sim C2X \\sim C2V \\sim C3W \\sim C1X \\sim
C3R \\sim C3V \\sim C3S \\sim C3U \\sim C3T \\sim C3E \\sim C2E \\sim C42 \\sim
C178 \\sim C3B \\sim C3C \\sim C2G \\sim C102 \\sim C1Y \\sim C141 \\sim C2D
\\sim C38 \\sim C62 \\sim C3F \\sim C3I \\sim C3G \\sim C3H \\sim C3M \\sim C3L
\\sim C3K \\sim C3N: within 1.7A with sigma of 0.02 and sigma for terminal
atoms of 0.04
C3J \\sim C128 \\sim C3Q \\sim C3O \\sim C3P \\sim C80 \\sim C1 \\sim C1W \\sim
C79 \\sim C2B \\sim C28 \\sim C100 \\sim C21 \\sim C2C \\sim C2X \\sim C2U
\\sim C2W \\sim C2T \\sim C51 \\sim C2Z \\sim C2V \\sim C3U \\sim C1X \\sim C3R
\\sim C3V \\sim C3W \\sim C3S \\sim C3T \\sim C48 \\sim C3Y \\sim C3Z \\sim C60
\\sim C40 \\sim C49 \\sim C41 \\sim C2G \\sim C2E \\sim C3E \\sim C42 \\sim
C178 \\sim C3B \\sim C3C \\sim C3N \\sim C3G \\sim C3H \\sim C3M \\sim C3I
\\sim C3L \\sim C3K: within 1.7A with sigma of 0.02 and sigma for terminal
atoms of 0.04
C244 \\sim C245 \\sim C246 \\sim C247 \\sim C654 \\sim C655 \\sim C656 \\sim
C657 \\sim C204 \\sim C205 \\sim C206 \\sim C207 \\sim C184 \\sim C185 \\sim
C186 \\sim C187 \\sim C164 \\sim C165 \\sim C166 \\sim C167 \\sim C294 \\sim
C295 \\sim C296 \\sim C297 \\sim C277 \\sim C274 \\sim C275 \\sim C276 \\sim
C287 \\sim C284 \\sim C286 \\sim C285 \\sim C265 \\sim C263 \\sim C264 \\sim
C266 \\sim C267 \\sim C233 \\sim C234 \\sim C237 \\sim C235 \\sim C236 \\sim
C214 \\sim C215 \\sim C216 \\sim C217 \\sim C176 \\sim C174 \\sim C177 \\sim
C175 \\sim C257 \\sim C254 \\sim C256 \\sim C255 \\sim C227 \\sim C225 \\sim
C224 \\sim C226 \\sim C304 \\sim C306 \\sim C305 \\sim C307 \\sim C197 \\sim
C195 \\sim C194 \\sim C196: within 1.7A with sigma of 0.02 and sigma for
terminal atoms of 0.04
C84 \\sim C85 \\sim C86 \\sim C87 \\sim C145 \\sim C147 \\sim C144 \\sim C146
\\sim C14 \\sim C15 \\sim C16 \\sim C17 \\sim C34 \\sim C35 \\sim C36 \\sim C37
\\sim C33 \\sim C43 \\sim C44 \\sim C45 \\sim C46 \\sim C47 \\sim C54 \\sim C55
\\sim C56 \\sim C57 \\sim C64 \\sim C65 \\sim C66 \\sim C67 \\sim C94 \\sim C95
\\sim C96 \\sim C97 \\sim C134 \\sim C135 \\sim C136 \\sim C137 \\sim C104
\\sim C105 \\sim C106 \\sim C107 \\sim C103 \\sim C74 \\sim C75 \\sim C76 \\sim
C77 \\sim C24 \\sim C25 \\sim C26 \\sim C27 \\sim C114 \\sim C115 \\sim C116
\\sim C117 \\sim C124 \\sim C127 \\sim C126 \\sim C125 \\sim C6 \\sim C5 \\sim
C7 \\sim C4 \\sim C157 \\sim C154 \\sim C156 \\sim C155 \\sim C143: within 1.7A
with sigma of 0.02 and sigma for terminal atoms of 0.04
Uanis(C543) \\sim Ueq: with sigma of 0.1 and sigma for terminal atoms of 0.2
Uanis(C224) \\sim Ueq, Uanis(C225) \\sim Ueq, Uanis(C227) \\sim Ueq,
Uanis(C226) \\sim Ueq: with sigma of 0.1 and sigma for terminal atoms of 0.2
Uanis(C624) = Uanis(C627) = Uanis(C626) = Uanis(C625)
Uanis(C564) = Uanis(C565) = Uanis(C566) = Uanis(C567)
Uanis(Cr19) = Uanis(Ni19)
Uanis(Cr21) = Uanis(Ni21)
Uanis(Cr23) = Uanis(Ni23)
Uanis(Cr25) = Uanis(Ni25)
Uanis(Cr26) = Uanis(Ni26)
Uanis(Cr30) = Uanis(Ni30)
Uanis(Cr31) = Uanis(Ni31)
Uanis(Cr32) = Uanis(Ni32)
Uanis(Cr1) = Uanis(Ni1)
Uanis(Cr7) = Uanis(Ni7)
Uanis(Cr8) = Uanis(Ni8)
Uanis(Cr10) = Uanis(Ni10)
Uanis(Cr11) = Uanis(Ni11)
Uanis(Cr13) = Uanis(Ni13)
Uanis(Cr14) = Uanis(Ni14)
Uanis(Cr15) = Uanis(Ni15)
Uanis(Cr2) = Uanis(Ni2)
Uanis(Cr3) = Uanis(Ni3)
Uanis(Cr4) = Uanis(Ni4)
Uanis(Cr5) = Uanis(Ni5)
Uanis(Cr6) = Uanis(Ni6)
Uanis(Cr9) = Uanis(Ni9)
Uanis(Cr12) = Uanis(Ni12)
Uanis(Cr22) = Uanis(Ni22)
Uanis(Cr16) = Uanis(Ni16)
Uanis(Cr17) = Uanis(Ni17)
Uanis(Cr18) = Uanis(Ni18)
Uanis(Cr20) = Uanis(Ni20)
Uanis(Cr24) = Uanis(Ni24)
Uanis(Cr27) = Uanis(Ni27)
Uanis(Cr28) = Uanis(Ni28)
Uanis(Cr29) = Uanis(Ni29)
Uanis(N15{) = Uanis(N821)
Uanis(C29) = Uanis(C2A)
Uanis(O3N) = Uanis(O1N) = Uanis(O4N)
7. Rigid body (RIGU) restrains
 O23N, N22N, O24N, O21N
 with sigma for 1-2 distances of 0.004 and sigma for 1-3 distances of 0.004
 C1I, C1J, C1K, C1L, C1M, C1N, C1O, C924, C1P, N926, C1Q, C1R, C1S, C930, C1T,
 C1U, C1V, S1W, C1F, C1G, C1H
 with sigma for 1-2 distances of 0.004 and sigma for 1-3 distances of 0.004
 O61N, O63N, N62N, O64N
 with sigma for 1-2 distances of 0.004 and sigma for 1-3 distances of 0.004
 C604, C606, C605, C607
 with sigma for 1-2 distances of 0.004 and sigma for 1-3 distances of 0.004
 C504, C507, C506, C505
 with sigma for 1-2 distances of 0.004 and sigma for 1-3 distances of 0.004
 C567, C564, C566, C565
 with sigma for 1-2 distances of 0.004 and sigma for 1-3 distances of 0.004
 C565, C564, C566, C567
 with sigma for 1-2 distances of 0.004 and sigma for 1-3 distances of 0.004
 C183, O182, O181, C184, C185, C186, C187
 with sigma for 1-2 distances of 0.004 and sigma for 1-3 distances of 0.004
 C624, C627, C626, C625
 with sigma for 1-2 distances of 0.02 and sigma for 1-3 distances of 0.04
 C83, C84, C86, C87, C85
 with sigma for 1-2 distances of 0.004 and sigma for 1-3 distances of 0.004
 C173, C175, C174, C177, C176
 with sigma for 1-2 distances of 0.004 and sigma for 1-3 distances of 0.004
 C516, C517, C515, C514, C513
 with sigma for 1-2 distances of 0.004 and sigma for 1-3 distances of 0.004
 C437, C434, C435, C436, C433
 with sigma for 1-2 distances of 0.004 and sigma for 1-3 distances of 0.004
 C537, C535, C534, C536, C533, O531, O532
 with sigma for 1-2 distances of 0.004 and sigma for 1-3 distances of 0.004
 C43, C47, C44, C46, C45
 with sigma for 1-2 distances of 0.004 and sigma for 1-3 distances of 0.004
 C233, C235, C234, C236, C237
 with sigma for 1-2 distances of 0.004 and sigma for 1-3 distances of 0.004
 C43, O41, O42, C44, C45, C46, C47
 with sigma for 1-2 distances of 0.004 and sigma for 1-3 distances of 0.004
 C13Z, C12Z, C11Z, C10Z, C9Z, C16Z, C17Z, C18Z, C19Z, C20Z, C21Z, C22Z, C23Z,
 C24Z, C25Z, C26Z, C27Z, N28Z, C29Z, C31Z, C30Z, C35Z, C33Z, C34Z, S36Z
 with sigma for 1-2 distances of 0.004 and sigma for 1-3 distances of 0.004
 C21Z, C22Z, C20Z, C19Z
 with sigma for 1-2 distances of 0.004 and sigma for 1-3 distances of 0.004
 C163, C167, C165, C166, C164
 with sigma for 1-2 distances of 0.004 and sigma for 1-3 distances of 0.004
 C133, C134, C136, C135, C137
 with sigma for 1-2 distances of 0.004 and sigma for 1-3 distances of 0.004
 S800, C801, C806, C805, C804, C802, C803, C810, C811, C812, C813, N808, C815,
 C814, C816, C817, C818, C819, C820, N821, C822, C823, C828, C827, C826, C824,
 C825, C830, C831, C833, N832, C829, C834, Cu83
 with sigma for 1-2 distances of 0.004 and sigma for 1-3 distances of 0.004
 C224, C225, C227, C226
 with sigma for 1-2 distances of 0.004 and sigma for 1-3 distances of 0.004
8. Same fragment restrains
{C3, C4, C5, C6, C7}
as
{C163, C164, C165, C166, C167}
{C3, C4, C5, C6, C7}
as
{C173, C174, C175, C176, C177}
{C3, C4, C5, C6, C7}
as
{C183, C184, C185, C186, C187}
{C3, C4, C5, C6, C7}
as
{C193, C194, C195, C196, C197}
{C3, C4, C5, C6, C7}
as
{C203, C204, C205, C206, C207}
{C3, C4, C5, C6, C7}
as
{C213, C214, C215, C216, C217}
{C3, C4, C5, C6, C7}
as
{C223, C224, C225, C226, C227}
{C3, C4, C5, C6, C7}
as
{C233, C234, C235, C236, C237}
{C3, C4, C5, C6, C7}
as
{C243, C244, C245, C246, C247}
{C3, C4, C5, C6, C7}
as
{C253, C254, C255, C256, C257}
{C3, C4, C5, C6, C7}
as
{C263, C264, C265, C266, C267}
{C3, C4, C5, C6, C7}
as
{C273, C274, C275, C276, C277}
{C3, C4, C5, C6, C7}
as
{C283, C284, C285, C286, C287}
{C3, C4, C5, C6, C7}
as
{C293, C294, C295, C296, C297}
{C3, C4, C5, C6, C7}
as
{C303, C304, C305, C306, C307}
{C3, C4, C5, C6, C7}
as
{C653, C654, C655, C656, C657}
{C3, C4, C5, C6, C7}
as
{C493, C494, C495, C496, C497}
{C3, C4, C5, C6, C7}
as
{C503, C504, C505, C506, C507}
{C3, C4, C5, C6, C7}
as
{C513, C514, C515, C516, C517}
{C3, C4, C5, C6, C7}
as
{C523, C524, C525, C526, C527}
{C3, C4, C5, C6, C7}
as
{C533, C534, C535, C536, C537}
{C3, C4, C5, C6, C7}
as
{C543, C544, C545, C546, C547}
{C3, C4, C5, C6, C7}
as
{C553, C554, C555, C556, C557}
{C3, C4, C5, C6, C7}
as
{C563, C564, C565, C566, C567}
{C3, C4, C5, C6, C7}
as
{C573, C574, C575, C576, C577}
{C3, C4, C5, C6, C7}
as
{C583, C584, C585, C586, C587}
{C3, C4, C5, C6, C7}
as
{C593, C594, C595, C596, C597}
{C3, C4, C5, C6, C7}
as
{C603, C604, C605, C606, C607}
{C3, C4, C5, C6, C7}
as
{C613, C614, C615, C616, C617}
{C3, C4, C5, C6, C7}
as
{C623, C624, C625, C626, C627}
{C3, C4, C5, C6, C7}
as
{C633, C634, C635, C636, C637}
{C3, C4, C5, C6, C7}
as
{C643, C644, C645, C646, C647}
{C3, C4, C5, C6, C7}
as
{C13, C14, C15, C16, C17}
{C3, C4, C5, C6, C7}
as
{C23, C24, C25, C26, C27}
{C3, C4, C5, C6, C7}
as
{C33, C34, C35, C36, C37}
{C3, C4, C5, C6, C7}
as
{C43, C44, C45, C46, C47}
{C3, C4, C5, C6, C7}
as
{C53, C54, C55, C56, C57}
{C3, C4, C5, C6, C7}
as
{C63, C64, C65, C66, C67}
{C3, C4, C5, C6, C7}
as
{C73, C74, C75, C76, C77}
{C3, C4, C5, C6, C7}
as
{C83, C84, C85, C86, C87}
{C3, C4, C5, C6, C7}
as
{C93, C94, C95, C96, C97}
{C3, C4, C5, C6, C7}
as
{C103, C104, C105, C106, C107}
{C3, C4, C5, C6, C7}
as
{C113, C114, C115, C116, C117}
{C3, C4, C5, C6, C7}
as
{C123, C124, C125, C126, C127}
{C3, C4, C5, C6, C7}
as
{C133, C134, C135, C136, C137}
{C3, C4, C5, C6, C7}
as
{C143, C144, C145, C146, C147}
{C3, C4, C5, C6, C7}
as
{C153, C154, C155, C156, C157}
{C3, C4, C5, C6, C7}
as
{C313, C314, C315, C316, C317}
{C3, C4, C5, C6, C7}
as
{C323, C324, C325, C326, C327}
{C3, C4, C5, C6, C7}
as
{C333, C334, C335, C336, C337}
{C3, C4, C5, C6, C7}
as
{C343, C344, C345, C346, C347}
{C3, C4, C5, C6, C7}
as
{C353, C354, C355, C356, C357}
{C3, C4, C5, C6, C7}
as
{C363, C364, C365, C366, C367}
{C3, C4, C5, C6, C7}
as
{C373, C374, C375, C376, C377}
{C3, C4, C5, C6, C7}
as
{C383, C384, C385, C386, C387}
{C3, C4, C5, C6, C7}
as
{C393, C394, C395, C396, C397}
{C3, C4, C5, C6, C7}
as
{C403, C404, C405, C406, C407}
{C3, C4, C5, C6, C7}
as
{C413, C414, C415, C416, C417}
{C3, C4, C5, C6, C7}
as
{C423, C424, C425, C426, C427}
{C3, C4, C5, C6, C7}
as
{C433, C434, C435, C436, C437}
{C3, C4, C5, C6, C7}
as
{C443, C444, C445, C446, C447}
{C3, C4, C5, C6, C7}
as
{C453, C454, C455, C456, C457}
{C3, C4, C5, C6, C7}
as
{C463, C464, C465, C466, C467}
9. Others
 Sof(S1W)=Sof(O21N)=Sof(O23N)=Sof(O24N)=Sof(N7X)=Sof(H7XA)=Sof(H7XB)=Sof(N22N)=
 Sof(N926)=Sof(H92A)=Sof(H92B)=Sof(C1A)=Sof(C1B)=Sof(H1B)=Sof(C1D)=Sof(H1D)=
 Sof(N1E)=Sof(C1E)=Sof(H1E)=Sof(C1Z)=Sof(H1Z)=Sof(C1F)=Sof(H1FA)=Sof(H1FB)=
 Sof(C1G)=Sof(H1GA)=Sof(H1GB)=Sof(C1H)=Sof(H1HA)=Sof(H1HB)=Sof(C1I)=Sof(H1IA)=
 Sof(H1IB)=Sof(C1J)=Sof(H1JA)=Sof(H1JB)=Sof(C1K)=Sof(H1KA)=Sof(H1KB)=Sof(C1L)=
 Sof(H1LA)=Sof(H1LB)=Sof(C1M)=Sof(H1MA)=Sof(H1MB)=Sof(C1N)=Sof(H1NA)=Sof(H1NB)=
 Sof(C1O)=Sof(H1OA)=Sof(H1OB)=Sof(C1P)=Sof(H1PA)=Sof(H1PB)=Sof(C1Q)=Sof(H1QA)=
 Sof(H1QB)=Sof(C1R)=Sof(H1R)=Sof(C930)=Sof(C1S)=Sof(H1S)=Sof(C1V)=Sof(H1V)=
 Sof(C1U)=Sof(C1T)=Sof(H1T)=Sof(C8)=Sof(H8A)=Sof(H8B)=Sof(C9)=Sof(H9)=Sof(C10)=
 Sof(C11)=Sof(H11)=Sof(C12)=Sof(H12)=Sof(C18)=Sof(C19)=Sof(H19)=Sof(C924)=
 Sof(H92C)=Sof(H92D)=1-FVAR(1)
 Sof(Cu73)=0.5*(1-FVAR(2))
 Sof(Cu)=Sof(C2F)=Sof(H2FA)=Sof(H2FB)=Sof(C2L)=Sof(H2L)=Sof(C2K)=Sof(C2J)=
 Sof(H2J)=Sof(C2I)=Sof(H2I)=Sof(C2H)=Sof(C2M)=Sof(H2M)=Sof(C2N)=Sof(H2N)=
 Sof(C2R)=Sof(H2R)=Sof(N7)=Sof(C2P)=Sof(H2PA)=Sof(C2Q)=Sof(H2Q)=Sof(C2O)=
 Sof(C722)=Sof(H72C)=Sof(H72D)=Sof(C723)=Sof(C728)=Sof(H728)=Sof(C727)=Sof(H2K)=
 Sof(C726)=Sof(C725)=Sof(H725)=Sof(C724)=Sof(H724)=Sof(C730)=Sof(H730)=
 Sof(C729)=Sof(C734)=Sof(H734)=Sof(C733)=Sof(H733)=Sof(N732)=Sof(C731)=
 Sof(H2PB)=0.5*FVAR(2)
 Sof(S19)=Sof(N708)=Sof(H70A)=Sof(H70B)=Sof(N721)=Sof(C701)=Sof(C706)=
 Sof(H706)=Sof(C705)=Sof(H705)=Sof(C704)=Sof(C703)=Sof(H703)=Sof(C702)=
 Sof(H702)=Sof(C707)=Sof(H70C)=Sof(H70D)=Sof(C709)=Sof(H70E)=Sof(H70F)=
 Sof(C710)=Sof(H71A)=Sof(H71B)=Sof(C711)=Sof(H71C)=Sof(H71D)=Sof(C712)=
 Sof(H71E)=Sof(H71F)=Sof(C713)=Sof(H71G)=Sof(H71H)=Sof(C714)=Sof(H71I)=
 Sof(H71J)=Sof(C715)=Sof(H71K)=Sof(H71L)=Sof(C716)=Sof(H71M)=Sof(H71N)=
 Sof(C717)=Sof(H71O)=Sof(H71P)=Sof(C718)=Sof(H71Q)=Sof(H71R)=Sof(C719)=
 Sof(H71S)=Sof(H71T)=Sof(C720)=Sof(H72A)=Sof(H72B)=Sof(O63N)=Sof(O64N)=
 Sof(O61N)=Sof(N62N)=FVAR(1)
 Sof(S36Z)=Sof(N15{)=Sof(N28Z)=Sof(C2A)=Sof(H2AA)=Sof(H2AB)=Sof(H2AC)=
 Sof(C16Z)=Sof(H16A)=Sof(H16B)=Sof(C17Z)=Sof(H17A)=Sof(H17B)=Sof(C18Z)=
 Sof(H18A)=Sof(H18B)=Sof(C19Z)=Sof(H19A)=Sof(H19B)=Sof(C20Z)=Sof(H20A)=
 Sof(H20B)=Sof(C21Z)=Sof(H21A)=Sof(H21B)=Sof(C22Z)=Sof(H22A)=Sof(H22B)=
 Sof(C23Z)=Sof(H23A)=Sof(H23B)=Sof(C24Z)=Sof(H24A)=Sof(H24B)=Sof(C25Z)=
 Sof(H25A)=Sof(H25B)=Sof(C26Z)=Sof(H26A)=Sof(H26B)=Sof(C27Z)=Sof(H27A)=
 Sof(H27B)=Sof(C29Z)=Sof(H29D)=Sof(H29E)=Sof(C30Z)=Sof(C35Z)=Sof(H35Z)=
 Sof(C31Z)=Sof(H31Z)=Sof(C32Z)=Sof(C33Z)=Sof(H33Z)=Sof(C34Z)=Sof(H34Z)=1-FVAR(2)
 Sof(Cu1X)=Sof(N2X)=Sof(C7X)=Sof(H7X)=Sof(C6X)=Sof(H6X)=Sof(C5X)=Sof(C4X)=
 Sof(H4X)=Sof(C3X)=Sof(H3X)=Sof(C5Y)=Sof(H5Y)=Sof(C4Y)=Sof(C6Y)=Sof(H6Y)=
 Sof(C7Y)=Sof(H7Y)=Sof(N3Y)=Sof(C2Y)=Sof(H2Y)=Sof(C9Z)=Sof(H9Z)=Sof(C8Z)=
 Sof(C13Z)=Sof(H13Z)=Sof(C12Z)=Sof(H12Z)=Sof(C11Z)=Sof(C10Z)=Sof(H10Z)=
 Sof(C12{)=Sof(H12{)=Sof(C11{)=Sof(C10{)=Sof(H10{)=Sof(C9{)=Sof(H9{)=Sof(C8{)=
 Sof(C13{)=Sof(H13{)=Sof(C14X)=Sof(H14A)=Sof(H14B)=Sof(C14Y)=Sof(H14C)=
 Sof(H14D)=0.5*(1-FVAR(3))
 Sof(Cu83)=0.5*FVAR(3)
 Sof(S800)=Sof(N808)=Sof(H80A)=Sof(H80B)=Sof(N821)=Sof(H82A)=Sof(H82B)=
 Sof(C29)=Sof(H29A)=Sof(H29B)=Sof(H29C)=Sof(C801)=Sof(C802)=Sof(H802)=Sof(C803)=
 Sof(H803)=Sof(C804)=Sof(C805)=Sof(H805)=Sof(C806)=Sof(H806)=Sof(C807)=
 Sof(H80C)=Sof(H80D)=Sof(C809)=Sof(H80E)=Sof(H80F)=Sof(C810)=Sof(H81A)=
 Sof(H81B)=Sof(C811)=Sof(H81C)=Sof(H81D)=Sof(C812)=Sof(H81E)=Sof(H81F)=
 Sof(C813)=Sof(H81G)=Sof(H81H)=Sof(C814)=Sof(H81I)=Sof(H81J)=Sof(C815)=
 Sof(H81K)=Sof(H81L)=Sof(C816)=Sof(H81M)=Sof(H81N)=Sof(C817)=Sof(H81O)=
 Sof(H81P)=Sof(C818)=Sof(H81Q)=Sof(H81R)=Sof(C819)=Sof(H81S)=Sof(H81T)=
 Sof(C820)=Sof(H82C)=Sof(H82D)=Sof(C822)=Sof(H82E)=Sof(H82F)=Sof(C823)=
 Sof(C828)=Sof(H828)=Sof(C827)=Sof(H827)=Sof(C826)=Sof(C825)=Sof(H825)=
 Sof(C824)=Sof(H824)=Sof(C833)=Sof(H833)=Sof(N832)=Sof(C831)=Sof(H831)=
 Sof(C830)=Sof(H830)=Sof(C829)=Sof(C834)=Sof(H834)=Sof(C3A)=Sof(H3A)=Sof(C30)=
 Sof(H30)=Sof(C32)=Sof(H32)=Sof(C31)=Sof(H31)=Sof(C119)=Sof(H119)=Sof(C22)=
 Sof(C71)=Sof(H71U)=Sof(H71V)=Sof(H71W)=FVAR(2)
 Sof(C3J)=Sof(H3J)=Sof(C128)=Sof(H128)=Sof(C3O)=Sof(C80)=Sof(H80)=Sof(C3P)=
 Sof(H3P)=Sof(C3Q)=Sof(H3Q)=Sof(C1)=Sof(H1A)=Sof(H1C)=Sof(H1F)=1-FVAR(3)
 Sof(C3G)=Sof(H3G)=Sof(C3H)=Sof(H3H)=Sof(C3I)=Sof(H3I)=Sof(C3K)=Sof(H3K)=
 Sof(C3L)=Sof(C3M)=Sof(H3M)=Sof(C3N)=Sof(H3NA)=Sof(H3NB)=Sof(H3NC)=FVAR(3)
 Fixed Sof: Cr19(0.875) Cr21(0.875) Cr23(0.875) Cr25(0.875) Cr26(0.875)
 Cr30(0.875) Cr31(0.875) Cr32(0.875) Ni19(0.125) Ni21(0.125) Ni23(0.125)
 Ni25(0.125) Ni26(0.125) Ni30(0.125) Ni31(0.125) Ni32(0.125) Cr1(0.875)
 Cr7(0.875) Cr8(0.875) Cr10(0.875) Cr11(0.875) Cr13(0.875) Cr14(0.875)
 Cr15(0.875) Ni1(0.125) Ni7(0.125) Ni8(0.125) Ni10(0.125) Ni11(0.125)
 Ni13(0.125) Ni14(0.125) Ni15(0.125) Cr16(0.875) Cr17(0.875) Cr18(0.875)
 Cr20(0.875) Cr24(0.875) Cr27(0.875) Cr28(0.875) Cr29(0.875) Ni16(0.125)
 Ni17(0.125) Ni18(0.125) Ni20(0.125) Ni24(0.125) Ni27(0.125) Ni28(0.125)
 Ni29(0.125) Cr2(0.875) Cr3(0.875) Cr4(0.875) Cr5(0.875) Cr6(0.875) Cr9(0.875)
 Cr12(0.875) Cr22(0.875) Ni2(0.125) Ni3(0.125) Ni4(0.125) Ni5(0.125) Ni6(0.125)
 Ni9(0.125) Ni12(0.125) Ni22(0.125) C1X(0.5) C3R(0.5) H3R(0.5) C3S(0.5)
 H3S(0.5) C3T(0.5) H3T(0.5) C3U(0.5) H3U(0.5) C3V(0.5) H3V(0.5) C3W(0.5)
 H3WA(0.5) H3WB(0.5) H3WC(0.5) C3Y(0.5) H3Y(0.5) C3Z(0.5) C40(0.5) H40(0.5)
 C41(0.5) H41(0.5) C48(0.5) H48(0.5) C60(0.5) H60(0.5) C49(0.5) H49J(0.5)
 H49K(0.5) H49L(0.5)
10.a Secondary CH2 refined with riding coordinates:
 N808(H80A,H80B), N821(H82A,H82B), C807(H80C,H80D), C809(H80E,H80F), C810(H81A,
 H81B), C811(H81C,H81D), C812(H81E,H81F), C813(H81G,H81H), C814(H81I,H81J),
 C815(H81K,H81L), C816(H81M,H81N), C817(H81O,H81P), C818(H81Q,H81R), C819(H81S,
 H81T), C820(H82C,H82D), C822(H82E,H82F), C14X(H14A,H14B), C14Y(H14C,H14D),
 C16Z(H16A,H16B), C17Z(H17A,H17B), C18Z(H18A,H18B), C19Z(H19A,H19B), C20Z(H20A,
 H20B), C21Z(H21A,H21B), C22Z(H22A,H22B), C23Z(H23A,H23B), C24Z(H24A,H24B),
 C25Z(H25A,H25B), C26Z(H26A,H26B), C27Z(H27A,H27B), C29Z(H29D,H29E), N708(H70A,
 H70B), C2F(H2FA,H2FB), C707(H70C,H70D), C709(H70E,H70F), C710(H71A,H71B),
 C711(H71C,H71D), C712(H71E,H71F), C713(H71G,H71H), C714(H71I,H71J), C715(H71K,
 H71L), C716(H71M,H71N), C717(H71O,H71P), C718(H71Q,H71R), C719(H71S,H71T),
 C720(H72A,H72B), C722(H72C,H72D), N7X(H7XA,H7XB), N926(H92A,H92B), C1F(H1FA,
 H1FB), C1G(H1GA,H1GB), C1H(H1HA,H1HB), C1I(H1IA,H1IB), C1J(H1JA,H1JB),
 C1K(H1KA,H1KB), C1L(H1LA,H1LB), C1M(H1MA,H1MB), C1N(H1NA,H1NB), C1O(H1OA,H1OB),
  C1P(H1PA,H1PB), C1Q(H1QA,H1QB), C8(H8A,H8B), C924(H92C,H92D)
10.b Me refined with riding coordinates:
 C165(H16C,H16D,H16E), C166(H16F,H16G,H16H), C167(H16I,H16J,H16K), C175(H17C,
 H17D,H17E), C176(H17F,H17G,H17H), C177(H17I,H17J,H17K), C185(H18C,H18D,H18E),
 C186(H18F,H18G,H18H), C187(H18I,H18J,H18K), C195(H19C,H19D,H19E), C196(H19F,
 H19G,H19H), C197(H19I,H19J,H19K), C205(H20C,H20D,H20E), C206(H20F,H20G,H20H),
 C207(H20I,H20J,H20K), C215(H21C,H21D,H21E), C216(H21F,H21G,H21H), C217(H21I,
 H21J,H21K), C225(H22C,H22D,H22E), C226(H22F,H22G,H22H), C227(H22I,H22J,H22K),
 C235(H23C,H23D,H23E), C236(H23F,H23G,H23H), C237(H23I,H23J,H23K), C245(H24C,
 H24D,H24E), C246(H24F,H24G,H24H), C247(H24I,H24J,H24K), C255(H25C,H25D,H25E),
 C256(H25F,H25G,H25H), C257(H25I,H25J,H25K), C265(H26C,H26D,H26E), C266(H26F,
 H26G,H26H), C267(H26I,H26J,H26K), C275(H27C,H27D,H27E), C276(H27F,H27G,H27H),
 C277(H27I,H27J,H27K), C285(H28A,H28B,H28C), C286(H28D,H28E,H28F), C287(H28G,
 H28H,H28I), C295(H29F,H29G,H29H), C296(H29I,H29J,H29K), C297(H29L,H29M,H29N),
 C305(H30A,H30B,H30C), C306(H30D,H30E,H30F), C307(H30G,H30H,H30I), C655(H65A,
 H65B,H65C), C656(H65D,H65E,H65F), C657(H65G,H65H,H65I), C29(H29A,H29B,H29C),
 C2A(H2AA,H2AB,H2AC), C495(H49A,H49B,H49C), C496(H49D,H49E,H49F), C497(H49G,
 H49H,H49I), C505(H50A,H50B,H50C), C506(H50D,H50E,H50F), C507(H50G,H50H,H50I),
 C515(H51A,H51B,H51C), C516(H51D,H51E,H51F), C517(H51G,H51H,H51I), C525(H52A,
 H52B,H52C), C526(H52D,H52E,H52F), C527(H52G,H52H,H52I), C535(H53A,H53B,H53C),
 C536(H53D,H53E,H53F), C537(H53G,H53H,H53I), C545(H54A,H54B,H54C), C546(H54D,
 H54E,H54F), C547(H54G,H54H,H54I), C555(H55A,H55B,H55C), C556(H55D,H55E,H55F),
 C557(H55G,H55H,H55I), C565(H56A,H56B,H56C), C566(H56D,H56E,H56F), C567(H56G,
 H56H,H56I), C575(H57A,H57B,H57C), C576(H57D,H57E,H57F), C577(H57G,H57H,H57I),
 C585(H58A,H58B,H58C), C586(H58D,H58E,H58F), C587(H58G,H58H,H58I), C595(H59A,
 H59B,H59C), C596(H59D,H59E,H59F), C597(H59G,H59H,H59I), C605(H60A,H60B,H60C),
 C606(H60D,H60E,H60F), C607(H60G,H60H,H60I), C615(H61A,H61B,H61C), C616(H61D,
 H61E,H61F), C617(H61G,H61H,H61I), C625(H62A,H62B,H62C), C626(H62D,H62E,H62F),
 C627(H62G,H62H,H62I), C635(H63A,H63B,H63C), C636(H63D,H63E,H63F), C637(H63G,
 H63H,H63I), C645(H64A,H64B,H64C), C646(H64D,H64E,H64F), C647(H64G,H64H,H64I),
 C5(H5A,H5B,H5C), C6(H6A,H6B,H6C), C7(H7A,H7B,H7C), C15(H15A,H15B,H15C),
 C16(H16L,H16M,H16N), C17(H17L,H17M,H17N), C25(H25L,H25M,H25N), C26(H26L,H26M,
 H26N), C27(H27L,H27M,H27N), C35(H35A,H35B,H35C), C36(H36A,H36B,H36C), C37(H37A,
 H37B,H37C), C45(H45A,H45B,H45C), C46(H46A,H46B,H46C), C47(H47A,H47B,H47C),
 C55(H55J,H55K,H55L), C56(H56J,H56K,H56L), C57(H57J,H57K,H57L), C65(H65J,H65K,
 H65L), C66(H66A,H66B,H66C), C67(H67A,H67B,H67C), C75(H75A,H75B,H75C), C76(H76A,
 H76B,H76C), C77(H77A,H77B,H77C), C85(H85A,H85B,H85C), C86(H86A,H86B,H86C),
 C87(H87A,H87B,H87C), C95(H95A,H95B,H95C), C96(H96A,H96B,H96C), C97(H97A,H97B,
 H97C), C105(H10A,H10B,H10C), C106(H10D,H10E,H10F), C107(H10G,H10H,H10I),
 C115(H11A,H11B,H11C), C116(H11D,H11E,H11F), C117(H11G,H11H,H11I), C125(H12A,
 H12B,H12C), C126(H12D,H12E,H12F), C127(H12G,H12H,H12I), C135(H13A,H13B,H13C),
 C136(H13D,H13E,H13F), C137(H13G,H13H,H13I), C145(H14E,H14F,H14G), C146(H14H,
 H14I,H14J), C147(H14K,H14L,H14M), C155(H15D,H15E,H15F), C156(H15G,H15H,H15I),
 C157(H15J,H15K,H15L), C315(H31A,H31B,H31C), C316(H31D,H31E,H31F), C317(H31G,
 H31H,H31I), C325(H32A,H32B,H32C), C326(H32D,H32E,H32F), C327(H32G,H32H,H32I),
 C335(H33A,H33B,H33C), C336(H33D,H33E,H33F), C337(H33G,H33H,H33I), C345(H34A,
 H34B,H34C), C346(H34D,H34E,H34F), C347(H34G,H34H,H34I), C355(H35D,H35E,H35F),
 C356(H35G,H35H,H35I), C357(H35J,H35K,H35L), C365(H36D,H36E,H36F), C366(H36G,
 H36H,H36I), C367(H36J,H36K,H36L), C375(H37D,H37E,H37F), C376(H37G,H37H,H37I),
 C377(H37J,H37K,H37L), C385(H38A,H38B,H38C), C386(H38D,H38E,H38F), C387(H38G,
 H38H,H38I), C395(H39A,H39B,H39C), C396(H39D,H39E,H39F), C397(H39G,H39H,H39I),
 C405(H40A,H40B,H40C), C406(H40D,H40E,H40F), C407(H40G,H40H,H40I), C415(H41A,
 H41B,H41C), C416(H41D,H41E,H41F), C417(H41G,H41H,H41I), C425(H42A,H42B,H42C),
 C426(H42D,H42E,H42F), C427(H42G,H42H,H42I), C435(H43A,H43B,H43C), C436(H43D,
 H43E,H43F), C437(H43G,H43H,H43I), C445(H44A,H44B,H44C), C446(H44D,H44E,H44F),
 C447(H44G,H44H,H44I), C455(H45D,H45E,H45F), C456(H45G,H45H,H45I), C457(H45J,
 H45K,H45L), C465(H46D,H46E,H46F), C466(H46G,H46H,H46I), C467(H46J,H46K,H46L),
 C51(H51J,H51K,H51L), C1W(H1WA,H1WB,H1WC), C2E(H2EA,H2EB,H2EC), C3N(H3NA,H3NB,
 H3NC), C62(H62J,H62K,H62L), C71(H71U,H71V,H71W), C1(H1A,H1C,H1F), C3W(H3WA,
 H3WB,H3WC), C49(H49J,H49K,H49L)
10.c Aromatic/amide H refined with riding coordinates:
 C802(H802), C803(H803), C805(H805), C806(H806), C828(H828), C827(H827),
 C825(H825), C824(H824), C833(H833), C831(H831), C830(H830), C834(H834),
 C7X(H7X), C6X(H6X), C4X(H4X), C3X(H3X), C5Y(H5Y), C6Y(H6Y), C7Y(H7Y), C2Y(H2Y),
  C9Z(H9Z), C13Z(H13Z), C12Z(H12Z), C10Z(H10Z), C12{(H12{), C10{(H10{),
 C9{(H9{), C13{(H13{), C35Z(H35Z), C31Z(H31Z), C33Z(H33Z), C34Z(H34Z), C2L(H2L),
  C2J(H2J), C2I(H2I), C2M(H2M), C2N(H2N), C2R(H2R), C2P(H2PA), C2Q(H2Q),
 C706(H706), C705(H705), C703(H703), C702(H702), C728(H728), C727(H2K),
 C725(H725), C724(H724), C730(H730), C734(H734), C733(H733), C731(H2PB),
 C1B(H1B), C1D(H1D), C1E(H1E), C1Z(H1Z), C1R(H1R), C1S(H1S), C1V(H1V), C1T(H1T),
  C9(H9), C11(H11), C12(H12), C19(H19), C2W(H2W), C2Z(H2Z), C2V(H2V), C2X(H2X),
 C2T(H2T), C21(H21), C2C(H2C), C100(H100), C2B(H2B), C28(H28), C42(H42),
 C178(H178), C3C(H3C), C2G(H2G), C3B(H3B), C3J(H3J), C128(H128), C80(H80),
 C3P(H3P), C3Q(H3Q), C3G(H3G), C3H(H3H), C3I(H3I), C3K(H3K), C3M(H3M), C1Y(H1Y),
  C38(H38), C3F(H3F), C102(H102), C2D(H2D), C3A(H3A), C30(H30), C32(H32),
 C31(H31), C119(H119), C3R(H3R), C3S(H3S), C3T(H3T), C3U(H3U), C3V(H3V),
 C3Y(H3Y), C40(H40), C41(H41), C48(H48), C60(H60)
10.d Fitted hexagon refined as free rotating group:
 C801(C802,C803,C804,C805,C806), C823(C828,C827,C826,C825,C824), C833(N832,
 C831,C830,C829,C834), N2X(C7X,C6X,C5X,C4X,C3X), C5Y(C4Y,C6Y,C7Y,N3Y,C2Y),
 C9Z(C8Z,C13Z,C12Z,C11Z,C10Z), C12{(C11{,C10{,C9{,C8{,C13{), C30Z(C35Z,C31Z,
 C32Z,C33Z,C34Z), C2L(C2K,C2J,C2I,C2H,C2M), C2N(C2R,N7,C2P,C2Q,C2O), C701(C706,
 C705,C704,C703,C702), C723(C728,C727,C726,C725,C724), C730(C729,C734,C733,N732,
 C731), C1A(C1B,C1D,N1E,C1E,C1Z), C1R(C930,C1S,C1V,C1U,C1T), C9(C10,C11,C12,C18,
 C19), C2U(C2W,C2Z,C2V,C2X,C2T), C21(C2C,C100,C2B,C79,C28), C42(C3E,C178,C3C,
 C2G,C3B), C3J(C128,C3O,C80,C3P,C3Q), C3G(C3H,C3I,C3K,C3L,C3M), C1Y(C141,C38,
 C3F,C102,C2D), C3A(C30,C32,C31,C119,C22), C1X(C3R,C3S,C3T,C3U,C3V), C3Y(C3Z,
 C40,C41,C48,C60)
;

loop_
_space_group_symop_operation_xyz
'x, y, z'
'-x, -y, -z'

loop_
_atom_site_label
_atom_site_type_symbol
_atom_site_fract_x
_atom_site_fract_y
_atom_site_fract_z
_atom_site_U_iso_or_equiv
_atom_site_adp_type
_atom_site_occupancy
_atom_site_site_symmetry_order
_atom_site_calc_flag
_atom_site_refinement_flags_posn
_atom_site_refinement_flags_adp
_atom_site_refinement_flags_occupancy
_atom_site_disorder_assembly
_atom_site_disorder_group
Cr19 Cr -0.2951(2) 1.03227(11) 0.17247(7) 0.1218(13) Uani 0.875 1 d . . . . .
Cr21 Cr -0.4611(2) 1.06166(12) 0.14632(8) 0.1289(13) Uani 0.875 1 d . . . . .
Cr23 Cr -0.1369(2) 1.08755(10) 0.18208(7) 0.1169(12) Uani 0.875 1 d . . . . .
Cr25 Cr -0.5265(2) 1.15179(13) 0.11087(8) 0.1315(14) Uani 0.875 1 d . . . . .
Cr26 Cr -0.1469(3) 1.28551(12) 0.12974(8) 0.1407(16) Uani 0.875 1 d . . . . .
Cr30 Cr -0.4632(3) 1.25592(13) 0.09295(8) 0.1530(17) Uani 0.875 1 d . . . . .
Cr31 Cr -0.0893(3) 1.19611(12) 0.16770(9) 0.1410(15) Uani 0.875 1 d . . . . .
Cr32 Cr -0.3128(3) 1.31403(12) 0.10475(8) 0.1460(16) Uani 0.875 1 d . . . . .
Ni19 Ni -0.2951(2) 1.03227(11) 0.17247(7) 0.1218(13) Uani 0.125 1 d . . . . .
Ni21 Ni -0.4611(2) 1.06166(12) 0.14632(8) 0.1289(13) Uani 0.125 1 d . . . . .
Ni23 Ni -0.1369(2) 1.08755(10) 0.18208(7) 0.1169(12) Uani 0.125 1 d . . . . .
Ni25 Ni -0.5265(2) 1.15179(13) 0.11087(8) 0.1315(14) Uani 0.125 1 d . . . . .
Ni26 Ni -0.1469(3) 1.28551(12) 0.12974(8) 0.1407(16) Uani 0.125 1 d . . . . .
Ni30 Ni -0.4632(3) 1.25592(13) 0.09295(8) 0.1530(17) Uani 0.125 1 d . . . . .
Ni31 Ni -0.0893(3) 1.19611(12) 0.16770(9) 0.1410(15) Uani 0.125 1 d . . . . .
Ni32 Ni -0.3128(3) 1.31403(12) 0.10475(8) 0.1460(16) Uani 0.125 1 d . . . . .
F1C F -0.3580(8) 1.2618(4) 0.0988(2) 0.129(4) Uani 1 1 d . . . . .
F1I F -0.1661(7) 1.1521(3) 0.1726(2) 0.130(4) Uani 1 1 d . . . . .
F6 F -0.2191(7) 1.0793(3) 0.1611(2) 0.124(4) Uani 1 1 d . . . . .
F9 F -0.4441(6) 1.1162(4) 0.1230(2) 0.118(4) Uani 1 1 d . . . . .
F12 F -0.1384(8) 1.2230(4) 0.1398(2) 0.142(5) Uani 1 1 d . . . . .
F14 F -0.4713(8) 1.2017(4) 0.1161(2) 0.129(4) Uani 1 1 d . . . . .
F17 F -0.2561(8) 1.2793(3) 0.1281(2) 0.128(4) Uani 1 1 d . . . . .
F18 F -0.3733(7) 1.0756(4) 0.1613(2) 0.116(4) Uani 1 1 d . . . . .
O652 O -0.3734(15) 1.3496(6) 0.0814(4) 0.188(9) Uani 1 1 d . . . . .
O1N O 0.045(2) 1.0607(11) -0.0264(5) 0.396(15) Uani 1 1 d . U . . .
O651 O -0.4529(16) 1.3086(6) 0.0703(4) 0.205(11) Uani 1 1 d . . . . .
O3N O 0.1726(19) 1.1142(12) -0.0525(5) 0.396(15) Uani 1 1 d . U . . .
O4N O 0.1941(17) 1.0523(11) -0.0079(6) 0.396(15) Uani 1 1 d . U . . .
O161 O -0.3996(10) 1.0293(6) 0.1261(3) 0.144(6) Uani 1 1 d . . . . .
O162 O -0.2869(11) 1.0155(5) 0.1399(3) 0.148(6) Uani 1 1 d . . . . .
O171 O -0.4800(10) 1.0089(6) 0.1709(4) 0.162(7) Uani 1 1 d . . . . .
O172 O -0.3719(14) 0.9878(6) 0.1810(5) 0.201(11) Uani 1 1 d . . . . .
O181 O -0.5484(11) 1.0463(5) 0.1311(4) 0.158(6) Uani 1 1 d . . . . .
O182 O -0.5811(10) 1.1025(6) 0.1052(4) 0.166(7) Uani 1 1 d . . . . .
O191 O -0.5800(10) 1.1455(6) 0.1426(4) 0.155(7) Uani 1 1 d . . . . .
O192 O -0.5258(10) 1.0918(6) 0.1670(3) 0.144(6) Uani 1 1 d . . . . .
O201 O -0.5674(18) 1.2528(9) 0.0847(6) 0.214(12) Uani 1 1 d . . . . .
O202 O -0.6100(11) 1.1879(8) 0.0991(4) 0.189(10) Uani 1 1 d . . . . .
O211 O -0.4257(14) 1.2252(6) 0.0668(3) 0.181(9) Uani 1 1 d . . . . .
O212 O -0.4735(12) 1.1589(6) 0.0790(3) 0.151(7) Uani 1 1 d . . . . .
O221 O -0.3968(14) 1.3183(6) 0.1297(3) 0.159(7) Uani 1 1 d . . . . .
O222 O -0.4982(11) 1.2876(6) 0.1171(4) 0.168(8) Uani 1 1 d . . . . .
O231 O -0.2275(15) 1.3105(6) 0.0799(4) 0.187(10) Uani 1 1 d . . . . .
O232 O -0.1317(11) 1.2795(5) 0.0946(4) 0.167(8) Uani 1 1 d . . . . .
O241 O -0.1526(12) 1.3498(6) 0.1194(4) 0.155(7) Uani 1 1 d . . . . .
O242 O -0.2716(14) 1.3663(7) 0.1110(5) 0.176(10) Uani 1 1 d . . . . .
O251 O -0.1666(10) 1.2928(5) 0.1635(4) 0.138(6) Uani 1 1 d . . . . .
O252 O -0.1556(11) 1.2275(6) 0.1869(3) 0.139(6) Uani 1 1 d . . . . .
O261 O -0.0142(11) 1.2421(6) 0.1629(4) 0.161(7) Uani 1 1 d . . . . .
O262 O -0.0371(14) 1.2923(7) 0.1313(6) 0.218(13) Uani 1 1 d . . . . .
O271 O -0.0616(10) 1.0947(5) 0.1541(4) 0.153(7) Uani 1 1 d . . . . .
O272 O -0.0212(9) 1.1650(6) 0.1484(3) 0.153(6) Uani 1 1 d . . . . .
O281 O -0.0529(12) 1.1017(7) 0.2016(4) 0.178(8) Uani 1 1 d . . . . .
O282 O -0.0433(11) 1.1693(7) 0.1980(4) 0.172(8) Uani 1 1 d . . . . .
O291 O -0.1148(13) 1.0246(7) 0.1898(5) 0.201(11) Uani 1 1 d . . . . .
O292 O -0.2157(17) 0.9890(5) 0.1839(4) 0.200(9) Uani 1 1 d . . . . .
O301 O -0.3129(12) 1.0464(7) 0.2049(3) 0.181(8) Uani 1 1 d . . . . .
O302 O -0.2132(14) 1.0841(6) 0.2114(4) 0.170(9) Uani 1 1 d . . . . .
N2N N 0.1370(16) 1.0757(6) -0.0288(4) 0.292(14) Uani 1 1 d . U . . .
C163 C -0.334(2) 1.0127(8) 0.1251(5) 0.179(11) Uani 1 1 d . . . . .
C164 C -0.3218(15) 0.9785(7) 0.1105(4) 0.228(10) Uani 1 1 d . . . . .
C165 C -0.340(2) 0.9931(10) 0.0857(5) 0.259(12) Uani 1 1 d . . . . .
H16C H -0.3312 0.9699 0.0772 0.388 Uiso 1 1 calc R . . . .
H16D H -0.3077 1.0176 0.0781 0.388 Uiso 1 1 calc R . . . .
H16E H -0.3928 1.0015 0.0855 0.388 Uiso 1 1 calc R . . . .
C166 C -0.2415(14) 0.9613(9) 0.1109(6) 0.242(12) Uani 1 1 d . . . . .
H16F H -0.2298 0.9518 0.1272 0.363 Uiso 1 1 calc R . . . .
H16G H -0.2059 0.9839 0.1028 0.363 Uiso 1 1 calc R . . . .
H16H H -0.2373 0.9373 0.1028 0.363 Uiso 1 1 calc R . . . .
C167 C -0.3702(17) 0.9391(8) 0.1219(5) 0.244(11) Uani 1 1 d . . . . .
H16I H -0.3586 0.9292 0.1382 0.366 Uiso 1 1 calc R . . . .
H16J H -0.3594 0.9164 0.1130 0.366 Uiso 1 1 calc R . . . .
H16K H -0.4235 0.9464 0.1216 0.366 Uiso 1 1 calc R . . . .
C173 C -0.434(3) 0.9813(12) 0.1848(6) 0.29(2) Uani 1 1 d . . . . .
C174 C -0.474(2) 0.9447(8) 0.2015(5) 0.343(19) Uani 1 1 d . . . . .
C175 C -0.523(3) 0.9207(11) 0.1890(6) 0.36(2) Uani 1 1 d . . . . .
H17C H -0.5483 0.8971 0.2003 0.539 Uiso 1 1 calc R . . . .
H17D H -0.4916 0.9094 0.1770 0.539 Uiso 1 1 calc R . . . .
H17E H -0.5604 0.9399 0.1815 0.539 Uiso 1 1 calc R . . . .
C176 C -0.526(2) 0.9597(11) 0.2207(6) 0.35(2) Uani 1 1 d . . . . .
H17F H -0.4967 0.9757 0.2294 0.523 Uiso 1 1 calc R . . . .
H17G H -0.5499 0.9349 0.2315 0.523 Uiso 1 1 calc R . . . .
H17H H -0.5652 0.9780 0.2133 0.523 Uiso 1 1 calc R . . . .
C177 C -0.421(2) 0.9145(12) 0.2157(7) 0.37(2) Uani 1 1 d . . . . .
H17I H -0.3893 0.9308 0.2238 0.556 Uiso 1 1 calc R . . . .
H17J H -0.3886 0.9005 0.2050 0.556 Uiso 1 1 calc R . . . .
H17K H -0.4499 0.8930 0.2274 0.556 Uiso 1 1 calc R . . . .
C183 C -0.5846(16) 1.0622(10) 0.1156(6) 0.170(9) Uani 1 1 d . . . . .
C184 C -0.6382(14) 1.0362(7) 0.1052(5) 0.211(9) Uani 1 1 d . . . . .
C185 C -0.7148(14) 1.0551(9) 0.1050(6) 0.238(11) Uani 1 1 d . . . . .
H18C H -0.7483 1.0377 0.0982 0.358 Uiso 1 1 calc R . . . .
H18D H -0.7118 1.0842 0.0956 0.358 Uiso 1 1 calc R . . . .
H18E H -0.7347 1.0559 0.1212 0.358 Uiso 1 1 calc R . . . .
C186 C -0.6087(18) 1.0368(10) 0.0794(5) 0.241(11) Uani 1 1 d . . . . .
H18F H -0.5583 1.0246 0.0789 0.362 Uiso 1 1 calc R . . . .
H18G H -0.6065 1.0663 0.0705 0.362 Uiso 1 1 calc R . . . .
H18H H -0.6427 1.0200 0.0725 0.362 Uiso 1 1 calc R . . . .
C187 C -0.6388(18) 0.9893(7) 0.1166(6) 0.237(11) Uani 1 1 d . . . . .
H18I H -0.5872 0.9787 0.1162 0.355 Uiso 1 1 calc R . . . .
H18J H -0.6692 0.9734 0.1081 0.355 Uiso 1 1 calc R . . . .
H18K H -0.6604 0.9855 0.1330 0.355 Uiso 1 1 calc R . . . .
C193 C -0.5762(15) 1.1195(10) 0.1635(5) 0.150(11) Uani 1 1 d . . . . .
C194 C -0.6380(12) 1.1214(7) 0.1834(4) 0.184(10) Uani 1 1 d . . . . .
C195 C -0.6660(18) 1.1654(7) 0.1824(5) 0.239(15) Uani 1 1 d . . . . .
H19C H -0.6238 1.1844 0.1831 0.359 Uiso 1 1 calc R . . . .
H19D H -0.7035 1.1657 0.1958 0.359 Uiso 1 1 calc R . . . .
H19E H -0.6890 1.1752 0.1677 0.359 Uiso 1 1 calc R . . . .
C196 C -0.6055(15) 1.1070(10) 0.2071(4) 0.207(13) Uani 1 1 d . . . . .
H19F H -0.5865 1.0780 0.2083 0.310 Uiso 1 1 calc R . . . .
H19G H -0.6450 1.1075 0.2199 0.310 Uiso 1 1 calc R . . . .
H19H H -0.5644 1.1263 0.2083 0.310 Uiso 1 1 calc R . . . .
C197 C -0.7015(12) 1.0904(8) 0.1823(5) 0.166(10) Uani 1 1 d . . . . .
H19I H -0.6812 1.0617 0.1830 0.249 Uiso 1 1 calc R . . . .
H19J H -0.7248 1.0995 0.1675 0.249 Uiso 1 1 calc R . . . .
H19K H -0.7394 1.0901 0.1956 0.249 Uiso 1 1 calc R . . . .
C203 C -0.6152(18) 1.2268(13) 0.0875(7) 0.172(15) Uani 1 1 d . . . . .
C204 C -0.6882(17) 1.2427(10) 0.0780(6) 0.41(3) Uani 1 1 d . . . . .
C205 C -0.714(2) 1.2818(14) 0.0871(10) 0.42(3) Uani 1 1 d . . . . .
H20C H -0.7609 1.2916 0.0807 0.627 Uiso 1 1 calc R . . . .
H20D H -0.6751 1.3043 0.0820 0.627 Uiso 1 1 calc R . . . .
H20E H -0.7211 1.2748 0.1043 0.627 Uiso 1 1 calc R . . . .
C206 C -0.679(3) 1.2556(17) 0.0511(6) 0.41(3) Uani 1 1 d . . . . .
H20F H -0.6625 1.2310 0.0445 0.620 Uiso 1 1 calc R . . . .
H20G H -0.6418 1.2787 0.0463 0.620 Uiso 1 1 calc R . . . .
H20H H -0.7276 1.2654 0.0455 0.620 Uiso 1 1 calc R . . . .
C207 C -0.748(2) 1.2080(13) 0.0841(10) 0.42(3) Uani 1 1 d . . . . .
H20I H -0.7306 1.1830 0.0780 0.626 Uiso 1 1 calc R . . . .
H20J H -0.7943 1.2185 0.0769 0.626 Uiso 1 1 calc R . . . .
H20K H -0.7593 1.2001 0.1012 0.626 Uiso 1 1 calc R . . . .
C213 C -0.4437(18) 1.1886(10) 0.0649(4) 0.153(11) Uani 1 1 d . . . . .
C214 C -0.4207(18) 1.1811(9) 0.0405(4) 0.32(2) Uani 1 1 d . . . . .
C215 C -0.352(2) 1.2065(11) 0.0290(6) 0.32(2) Uani 1 1 d . . . . .
H21C H -0.3397 1.2005 0.0132 0.474 Uiso 1 1 calc R . . . .
H21D H -0.3098 1.1987 0.0385 0.474 Uiso 1 1 calc R . . . .
H21E H -0.3622 1.2370 0.0276 0.474 Uiso 1 1 calc R . . . .
C216 C -0.485(2) 1.1948(13) 0.0252(6) 0.34(2) Uani 1 1 d . . . . .
H21F H -0.5309 1.1786 0.0322 0.517 Uiso 1 1 calc R . . . .
H21G H -0.4719 1.1891 0.0094 0.517 Uiso 1 1 calc R . . . .
H21H H -0.4941 1.2253 0.0240 0.517 Uiso 1 1 calc R . . . .
C217 C -0.408(3) 1.1338(8) 0.0409(6) 0.31(2) Uani 1 1 d . . . . .
H21I H -0.4530 1.1175 0.0485 0.469 Uiso 1 1 calc R . . . .
H21J H -0.3648 1.1242 0.0498 0.469 Uiso 1 1 calc R . . . .
H21K H -0.3980 1.1294 0.0248 0.469 Uiso 1 1 calc R . . . .
C223 C -0.4691(18) 1.3076(9) 0.1309(5) 0.163(13) Uani 1 1 d . . . . .
C224 C -0.5198(16) 1.3278(8) 0.1478(5) 0.291(16) Uani 1 1 d . U . . .
C225 C -0.5899(18) 1.3007(10) 0.1559(6) 0.311(18) Uani 1 1 d . U . . .
H22C H -0.6226 1.3139 0.1668 0.466 Uiso 1 1 calc R . . . .
H22D H -0.5759 1.2722 0.1639 0.466 Uiso 1 1 calc R . . . .
H22E H -0.6168 1.2984 0.1423 0.466 Uiso 1 1 calc R . . . .
C226 C -0.545(2) 1.3720(9) 0.1361(5) 0.307(17) Uani 1 1 d . U . . .
H22F H -0.5004 1.3904 0.1305 0.460 Uiso 1 1 calc R . . . .
H22G H -0.5770 1.3843 0.1475 0.460 Uiso 1 1 calc R . . . .
H22H H -0.5728 1.3698 0.1227 0.460 Uiso 1 1 calc R . . . .
C227 C -0.4803(18) 1.3341(12) 0.1690(5) 0.307(17) Uani 1 1 d . U . . .
H22I H -0.4351 1.3518 0.1636 0.461 Uiso 1 1 calc R . . . .
H22J H -0.4660 1.3063 0.1779 0.461 Uiso 1 1 calc R . . . .
H22K H -0.5143 1.3481 0.1791 0.461 Uiso 1 1 calc R . . . .
C233 C -0.169(3) 1.2964(16) 0.0768(6) 0.301(18) Uani 1 1 d . . . . .
C234 C -0.129(2) 1.3001(10) 0.0524(5) 0.313(16) Uani 1 1 d . . . . .
C235 C -0.184(2) 1.2977(14) 0.0347(7) 0.333(18) Uani 1 1 d . . . . .
H23C H -0.1572 1.3002 0.0190 0.500 Uiso 1 1 calc R . . . .
H23D H -0.2203 1.3210 0.0344 0.500 Uiso 1 1 calc R . . . .
H23E H -0.2115 1.2704 0.0390 0.500 Uiso 1 1 calc R . . . .
C236 C -0.090(3) 1.3433(10) 0.0443(7) 0.329(18) Uani 1 1 d . . . . .
H23F H -0.0529 1.3466 0.0554 0.493 Uiso 1 1 calc R . . . .
H23G H -0.1266 1.3661 0.0438 0.493 Uiso 1 1 calc R . . . .
H23H H -0.0634 1.3450 0.0286 0.493 Uiso 1 1 calc R . . . .
C237 C -0.069(2) 1.2667(11) 0.0513(6) 0.315(18) Uani 1 1 d . . . . .
H23I H -0.0336 1.2685 0.0629 0.472 Uiso 1 1 calc R . . . .
H23J H -0.0427 1.2718 0.0355 0.472 Uiso 1 1 calc R . . . .
H23K H -0.0929 1.2383 0.0549 0.472 Uiso 1 1 calc R . . . .
C243 C -0.208(2) 1.3760(7) 0.1140(5) 0.156(14) Uani 1 1 d . . . . .
C244 C -0.1889(17) 1.4218(7) 0.1141(5) 0.265(15) Uani 1 1 d . . . . .
C245 C -0.1063(15) 1.4295(9) 0.1140(7) 0.267(17) Uani 1 1 d . . . . .
H24C H -0.0971 1.4595 0.1141 0.400 Uiso 1 1 calc R . . . .
H24D H -0.0799 1.4223 0.0998 0.400 Uiso 1 1 calc R . . . .
H24E H -0.0878 1.4116 0.1280 0.400 Uiso 1 1 calc R . . . .
C246 C -0.2290(18) 1.4348(9) 0.1359(5) 0.259(16) Uani 1 1 d . . . . .
H24F H -0.2833 1.4299 0.1363 0.388 Uiso 1 1 calc R . . . .
H24G H -0.2192 1.4650 0.1354 0.388 Uiso 1 1 calc R . . . .
H24H H -0.2102 1.4177 0.1501 0.388 Uiso 1 1 calc R . . . .
C247 C -0.220(2) 1.4507(8) 0.0930(6) 0.288(18) Uani 1 1 d . . . . .
H24I H -0.2739 1.4453 0.0934 0.431 Uiso 1 1 calc R . . . .
H24J H -0.1942 1.4449 0.0784 0.431 Uiso 1 1 calc R . . . .
H24K H -0.2113 1.4806 0.0938 0.431 Uiso 1 1 calc R . . . .
C253 C -0.1741(13) 1.2670(10) 0.1836(4) 0.126(9) Uani 1 1 d . . . . .
C254 C -0.2032(14) 1.2880(7) 0.2036(4) 0.187(11) Uani 1 1 d . . . . .
C255 C -0.2211(18) 1.2563(8) 0.2263(4) 0.221(14) Uani 1 1 d . . . . .
H25C H -0.2396 1.2713 0.2387 0.331 Uiso 1 1 calc R . . . .
H25D H -0.1755 1.2407 0.2307 0.331 Uiso 1 1 calc R . . . .
H25E H -0.2597 1.2362 0.2241 0.331 Uiso 1 1 calc R . . . .
C256 C -0.1440(17) 1.3187(10) 0.2080(5) 0.249(15) Uani 1 1 d . . . . .
H25F H -0.1310 1.3399 0.1935 0.374 Uiso 1 1 calc R . . . .
H25G H -0.0989 1.3029 0.2127 0.374 Uiso 1 1 calc R . . . .
H25H H -0.1639 1.3332 0.2205 0.374 Uiso 1 1 calc R . . . .
C257 C -0.2722(17) 1.3144(10) 0.1971(5) 0.244(16) Uani 1 1 d . . . . .
H25I H -0.2598 1.3349 0.1823 0.367 Uiso 1 1 calc R . . . .
H25J H -0.2880 1.3298 0.2096 0.367 Uiso 1 1 calc R . . . .
H25K H -0.3131 1.2956 0.1952 0.367 Uiso 1 1 calc R . . . .
C263 C 0.0032(16) 1.2761(13) 0.1447(9) 0.240(17) Uani 1 1 d . . . . .
C264 C 0.0778(14) 1.2987(8) 0.1444(5) 0.251(14) Uani 1 1 d . . . . .
C265 C 0.1379(16) 1.2681(9) 0.1522(7) 0.284(18) Uani 1 1 d . . . . .
H26C H 0.1852 1.2837 0.1518 0.426 Uiso 1 1 calc R . . . .
H26D H 0.1446 1.2479 0.1416 0.426 Uiso 1 1 calc R . . . .
H26E H 0.1236 1.2525 0.1682 0.426 Uiso 1 1 calc R . . . .
C266 C 0.1010(17) 1.3227(11) 0.1195(5) 0.274(18) Uani 1 1 d . . . . .
H26F H 0.0617 1.3429 0.1142 0.410 Uiso 1 1 calc R . . . .
H26G H 0.1080 1.3024 0.1090 0.410 Uiso 1 1 calc R . . . .
H26H H 0.1483 1.3382 0.1193 0.410 Uiso 1 1 calc R . . . .
C267 C 0.0669(19) 1.3325(10) 0.1597(7) 0.284(17) Uani 1 1 d . . . . .
H26I H 0.0269 1.3519 0.1540 0.426 Uiso 1 1 calc R . . . .
H26J H 0.1139 1.3486 0.1587 0.426 Uiso 1 1 calc R . . . .
H26K H 0.0529 1.3185 0.1761 0.426 Uiso 1 1 calc R . . . .
C273 C -0.0168(13) 1.1251(9) 0.1445(4) 0.132(9) Uani 1 1 d . . . . .
C274 C 0.0537(14) 1.1184(8) 0.1291(5) 0.215(12) Uani 1 1 d . . . . .
C275 C 0.1214(13) 1.1219(11) 0.1422(5) 0.231(14) Uani 1 1 d . . . . .
H27C H 0.1671 1.1177 0.1323 0.347 Uiso 1 1 calc R . . . .
H27D H 0.1180 1.1002 0.1567 0.347 Uiso 1 1 calc R . . . .
H27E H 0.1231 1.1503 0.1460 0.347 Uiso 1 1 calc R . . . .
C276 C 0.0513(17) 1.0750(8) 0.1222(6) 0.231(14) Uani 1 1 d . . . . .
H27F H 0.0070 1.0731 0.1137 0.346 Uiso 1 1 calc R . . . .
H27G H 0.0484 1.0525 0.1365 0.346 Uiso 1 1 calc R . . . .
H27H H 0.0969 1.0714 0.1121 0.346 Uiso 1 1 calc R . . . .
C277 C 0.0627(19) 1.1507(10) 0.1058(5) 0.245(16) Uani 1 1 d . . . . .
H27I H 0.0190 1.1487 0.0970 0.367 Uiso 1 1 calc R . . . .
H27J H 0.1085 1.1445 0.0965 0.367 Uiso 1 1 calc R . . . .
H27K H 0.0664 1.1795 0.1089 0.367 Uiso 1 1 calc R . . . .
C283 C -0.035(2) 1.1312(10) 0.2095(5) 0.23(2) Uani 1 1 d . . . . .
C284 C 0.0084(18) 1.1261(10) 0.2310(5) 0.33(2) Uani 1 1 d . . . . .
C285 C 0.003(3) 1.0817(10) 0.2454(7) 0.35(2) Uani 1 1 d . . . . .
H28A H 0.0319 1.0800 0.2591 0.523 Uiso 1 1 calc R . . . .
H28B H 0.0238 1.0618 0.2358 0.523 Uiso 1 1 calc R . . . .
H28C H -0.0497 1.0743 0.2507 0.523 Uiso 1 1 calc R . . . .
C286 C -0.022(3) 1.1557(14) 0.2471(7) 0.36(2) Uani 1 1 d . . . . .
H28D H -0.0190 1.1852 0.2383 0.540 Uiso 1 1 calc R . . . .
H28E H 0.0092 1.1530 0.2605 0.540 Uiso 1 1 calc R . . . .
H28F H -0.0738 1.1480 0.2530 0.540 Uiso 1 1 calc R . . . .
C287 C 0.0901(18) 1.1399(15) 0.2233(7) 0.37(2) Uani 1 1 d . . . . .
H28G H 0.0916 1.1690 0.2139 0.558 Uiso 1 1 calc R . . . .
H28H H 0.1137 1.1206 0.2138 0.558 Uiso 1 1 calc R . . . .
H28I H 0.1174 1.1390 0.2372 0.558 Uiso 1 1 calc R . . . .
C293 C -0.1453(19) 0.9901(8) 0.1885(6) 0.158(12) Uani 1 1 d . . . . .
C294 C -0.1136(17) 0.9464(7) 0.1967(5) 0.32(2) Uani 1 1 d . . . . .
C295 C -0.140(3) 0.9276(11) 0.2219(6) 0.36(2) Uani 1 1 d . . . . .
H29F H -0.1181 0.8993 0.2264 0.536 Uiso 1 1 calc R . . . .
H29G H -0.1951 0.9250 0.2236 0.536 Uiso 1 1 calc R . . . .
H29H H -0.1243 0.9462 0.2320 0.536 Uiso 1 1 calc R . . . .
C296 C -0.0279(17) 0.9476(11) 0.1955(9) 0.36(2) Uani 1 1 d . . . . .
H29I H -0.0073 0.9597 0.1794 0.542 Uiso 1 1 calc R . . . .
H29J H -0.0092 0.9187 0.2003 0.542 Uiso 1 1 calc R . . . .
H29K H -0.0122 0.9653 0.2062 0.542 Uiso 1 1 calc R . . . .
C297 C -0.133(2) 0.9156(9) 0.1812(7) 0.32(2) Uani 1 1 d . . . . .
H29L H -0.1157 0.9277 0.1648 0.477 Uiso 1 1 calc R . . . .
H29M H -0.1874 0.9109 0.1828 0.477 Uiso 1 1 calc R . . . .
H29N H -0.1078 0.8884 0.1862 0.477 Uiso 1 1 calc R . . . .
C303 C -0.2714(17) 1.0621(9) 0.2179(4) 0.141(11) Uani 1 1 d . . . . .
C304 C -0.3045(16) 1.0542(8) 0.2433(4) 0.229(14) Uani 1 1 d . . . . .
C305 C -0.3886(16) 1.0591(11) 0.2446(5) 0.268(18) Uani 1 1 d . . . . .
H30A H -0.4092 1.0539 0.2612 0.403 Uiso 1 1 calc R . . . .
H30B H -0.4106 1.0385 0.2367 0.403 Uiso 1 1 calc R . . . .
H30C H -0.4009 1.0881 0.2369 0.403 Uiso 1 1 calc R . . . .
C306 C -0.286(2) 1.0093(8) 0.2560(5) 0.248(16) Uani 1 1 d . . . . .
H30D H -0.2316 1.0057 0.2553 0.373 Uiso 1 1 calc R . . . .
H30E H -0.3086 0.9883 0.2485 0.373 Uiso 1 1 calc R . . . .
H30F H -0.3069 1.0049 0.2725 0.373 Uiso 1 1 calc R . . . .
C307 C -0.270(2) 1.0842(10) 0.2569(5) 0.248(15) Uani 1 1 d . . . . .
H30G H -0.2153 1.0809 0.2559 0.372 Uiso 1 1 calc R . . . .
H30H H -0.2906 1.0773 0.2734 0.372 Uiso 1 1 calc R . . . .
H30I H -0.2821 1.1137 0.2500 0.372 Uiso 1 1 calc R . . . .
C653 C -0.424(2) 1.3439(9) 0.0678(5) 0.163(13) Uani 1 1 d . . . . .
C654 C -0.4508(18) 1.3805(8) 0.0498(5) 0.33(2) Uani 1 1 d . . . . .
C655 C -0.443(3) 1.4230(8) 0.0568(7) 0.33(2) Uani 1 1 d . . . . .
H65A H -0.4611 1.4456 0.0447 0.489 Uiso 1 1 calc R . . . .
H65B H -0.3897 1.4284 0.0584 0.489 Uiso 1 1 calc R . . . .
H65C H -0.4723 1.4226 0.0719 0.489 Uiso 1 1 calc R . . . .
C656 C -0.409(2) 1.3837(12) 0.0254(5) 0.33(2) Uani 1 1 d . . . . .
H65D H -0.4134 1.3564 0.0204 0.499 Uiso 1 1 calc R . . . .
H65E H -0.3560 1.3905 0.0260 0.499 Uiso 1 1 calc R . . . .
H65F H -0.4313 1.4062 0.0142 0.499 Uiso 1 1 calc R . . . .
C657 C -0.5324(19) 1.3739(12) 0.0452(8) 0.35(2) Uani 1 1 d . . . . .
H65G H -0.5376 1.3463 0.0407 0.525 Uiso 1 1 calc R . . . .
H65H H -0.5464 1.3968 0.0325 0.525 Uiso 1 1 calc R . . . .
H65I H -0.5655 1.3744 0.0595 0.525 Uiso 1 1 calc R . . . .
Cu83_a Cu 0.0000 1.0000 0.0000 0.128(3) Uani 0.645(6) 2 d S T P A 1
S800_a S -0.283(2) 1.3795(9) 0.4630(7) 0.192(9) Uani 0.645(6) 1 d . . . A 1
N808_a N -0.448(3) 1.2797(9) 0.3830(5) 0.097(6) Uani 0.645(6) 1 d . . . A 1
H80A_a H -0.4015 1.2886 0.3761 0.117 Uiso 0.645(6) 1 calc R . . A 1
H80B_a H -0.4788 1.3025 0.3805 0.117 Uiso 0.645(6) 1 calc R . . A 1
N821_a N -0.2989(17) 1.1565(9) 0.1442(4) 0.118(5) Uani 0.645(6) 1 d D . . A 1
H82A_a H -0.2568 1.1526 0.1520 0.141 Uiso 0.645(6) 1 calc R . . A 1
H82B_a H -0.3231 1.1311 0.1458 0.141 Uiso 0.645(6) 1 calc R . . A 1
C29_a C -0.368(4) 1.421(2) 0.4725(8) 0.263(16) Uani 0.645(6) 1 d . . . A 1
H29A_a H -0.3471 1.4397 0.4819 0.395 Uiso 0.645(6) 1 calc R . . A 1
H29B_a H -0.4098 1.4042 0.4818 0.395 Uiso 0.645(6) 1 calc R . . A 1
H29C_a H -0.3856 1.4384 0.4583 0.395 Uiso 0.645(6) 1 calc R . . A 1
C801_a C -0.3308(16) 1.3485(8) 0.4463(5) 0.130(6) Uani 0.645(6) 1 d . . . A 1
C802_a C -0.3959(15) 1.3635(7) 0.4351(6) 0.128(6) Uani 0.645(6) 1 d G . . A 1
H802_a H -0.4143 1.3911 0.4358 0.153 Uiso 0.645(6) 1 calc R . . A 1
C803_a C -0.4334(13) 1.3373(8) 0.4227(5) 0.123(6) Uani 0.645(6) 1 d G . . A 1
H803_a H -0.4769 1.3474 0.4152 0.147 Uiso 0.645(6) 1 calc R . . A 1
C804_a C -0.4058(16) 1.2961(8) 0.4215(5) 0.116(5) Uani 0.645(6) 1 d G . . A 1
C805_a C -0.3407(16) 1.2811(6) 0.4327(5) 0.126(6) Uani 0.645(6) 1 d G . . A 1
H805_a H -0.3223 1.2535 0.4320 0.151 Uiso 0.645(6) 1 calc R . . A 1
C806_a C -0.3032(14) 1.3073(8) 0.4451(5) 0.131(6) Uani 0.645(6) 1 d G . . A 1
H806_a H -0.2597 1.2972 0.4526 0.157 Uiso 0.645(6) 1 calc R . . A 1
C807_a C -0.442(2) 1.2667(9) 0.4095(4) 0.095(11) Uani 0.645(6) 1 d . . . A 1
H80C_a H -0.4940 1.2609 0.4172 0.114 Uiso 0.645(6) 1 calc R . . A 1
H80D_a H -0.4150 1.2394 0.4124 0.114 Uiso 0.645(6) 1 calc R . . A 1
C809_a C -0.477(3) 1.2457(10) 0.3703(5) 0.103(7) Uani 0.645(6) 1 d D . . A 1
H80E_a H -0.5221 1.2311 0.3792 0.124 Uiso 0.645(6) 1 calc R . . A 1
H80F_a H -0.4374 1.2242 0.3688 0.124 Uiso 0.645(6) 1 calc R . . A 1
C810_a C -0.498(2) 1.2746(7) 0.3413(4) 0.116(7) Uani 0.645(6) 1 d D . . A 1
H81A_a H -0.4536 1.2876 0.3309 0.139 Uiso 0.645(6) 1 calc R . . A 1
H81B_a H -0.5397 1.2950 0.3416 0.139 Uiso 0.645(6) 1 calc R . . A 1
C811_a C -0.526(2) 1.2218(7) 0.3366(4) 0.115(6) Uani 0.645(6) 1 d D . . A 1
H81C_a H -0.4865 1.1999 0.3390 0.138 Uiso 0.645(6) 1 calc R . . A 1
H81D_a H -0.5750 1.2109 0.3449 0.138 Uiso 0.645(6) 1 calc R . . A 1
C812_a C -0.531(2) 1.2491(8) 0.3059(4) 0.124(7) Uani 0.645(6) 1 d D . . A 1
H81E_a H -0.5689 1.2717 0.3038 0.149 Uiso 0.645(6) 1 calc R . . A 1
H81F_a H -0.4814 1.2594 0.2976 0.149 Uiso 0.645(6) 1 calc R . . A 1
C813_a C -0.5618(18) 1.1981(8) 0.3003(3) 0.132(8) Uani 0.645(6) 1 d D . . A 1
H81G_a H -0.6110 1.1876 0.3087 0.158 Uiso 0.645(6) 1 calc R . . A 1
H81H_a H -0.5234 1.1755 0.3021 0.158 Uiso 0.645(6) 1 calc R . . A 1
C814_a C -0.567(2) 1.2275(10) 0.2701(4) 0.139(8) Uani 0.645(6) 1 d D . . A 1
H81I_a H -0.5486 1.2574 0.2673 0.167 Uiso 0.645(6) 1 calc R . . A 1
H81J_a H -0.6161 1.2256 0.2640 0.167 Uiso 0.645(6) 1 calc R . . A 1
C815_a C -0.497(2) 1.1907(10) 0.2608(4) 0.122(7) Uani 0.645(6) 1 d D . . A 1
H81K_a H -0.5164 1.1612 0.2629 0.147 Uiso 0.645(6) 1 calc R . . A 1
H81L_a H -0.4494 1.1907 0.2685 0.147 Uiso 0.645(6) 1 calc R . . A 1
C816_a C -0.4862(19) 1.2186(9) 0.2297(4) 0.118(7) Uani 0.645(6) 1 d D . . A 1
H81M_a H -0.5334 1.2203 0.2218 0.141 Uiso 0.645(6) 1 calc R . . A 1
H81N_a H -0.4608 1.2468 0.2269 0.141 Uiso 0.645(6) 1 calc R . . A 1
C817_a C -0.424(2) 1.1755(8) 0.2237(3) 0.117(7) Uani 0.645(6) 1 d D . . A 1
H81O_a H -0.4495 1.1473 0.2264 0.141 Uiso 0.645(6) 1 calc R . . A 1
H81P_a H -0.3767 1.1739 0.2314 0.141 Uiso 0.645(6) 1 calc R . . A 1
C818_a C -0.4163(19) 1.2042(8) 0.1931(3) 0.109(7) Uani 0.645(6) 1 d D . . A 1
H81Q_a H -0.4649 1.2078 0.1860 0.131 Uiso 0.645(6) 1 calc R . . A 1
H81R_a H -0.3885 1.2317 0.1904 0.131 Uiso 0.645(6) 1 calc R . . A 1
C819_a C -0.360(2) 1.1605(8) 0.1854(3) 0.113(7) Uani 0.645(6) 1 d D . . A 1
H81S_a H -0.3875 1.1330 0.1878 0.136 Uiso 0.645(6) 1 calc R . . A 1
H81T_a H -0.3108 1.1571 0.1920 0.136 Uiso 0.645(6) 1 calc R . . A 1
C820_a C -0.357(2) 1.1939(8) 0.1542(3) 0.122(7) Uani 0.645(6) 1 d D . . A 1
H82C_a H -0.4069 1.1963 0.1476 0.146 Uiso 0.645(6) 1 calc R . . A 1
H82D_a H -0.3334 1.2223 0.1524 0.146 Uiso 0.645(6) 1 calc R . . A 1
C822_a C -0.2812(19) 1.1768(11) 0.1193(5) 0.125(6) Uani 0.645(6) 1 d D . . A 1
H82E_a H -0.2494 1.2023 0.1186 0.150 Uiso 0.645(6) 1 calc R . . A 1
H82F_a H -0.3289 1.1870 0.1127 0.150 Uiso 0.645(6) 1 calc R . . A 1
C823_a C -0.2427(13) 1.1508(7) 0.1036(3) 0.131(5) Uani 0.645(6) 1 d D . . A 1
C828_a C -0.1651(13) 1.1427(7) 0.1055(3) 0.139(6) Uani 0.645(6) 1 d DG . . A 1
H828_a H -0.1402 1.1524 0.1172 0.166 Uiso 0.645(6) 1 calc R . . A 1
C827_a C -0.1246(10) 1.1200(7) 0.0899(4) 0.141(6) Uani 0.645(6) 1 d DG . . A 1
H827_a H -0.0726 1.1146 0.0912 0.169 Uiso 0.645(6) 1 calc R . . A 1
C826_a C -0.1617(11) 1.1055(7) 0.0724(3) 0.133(5) Uani 0.645(6) 1 d DG . . A 1
C825_a C -0.2394(11) 1.1136(7) 0.0705(3) 0.140(6) Uani 0.645(6) 1 d DG . . A 1
H825_a H -0.2642 1.1039 0.0588 0.168 Uiso 0.645(6) 1 calc R . . A 1
C824_a C -0.2799(10) 1.1363(7) 0.0861(4) 0.139(6) Uani 0.645(6) 1 d G . . A 1
H824_a H -0.3318 1.1417 0.0848 0.167 Uiso 0.645(6) 1 calc R . . A 1
C833_a C -0.0921(15) 1.0718(7) 0.0155(3) 0.141(6) Uani 0.645(6) 1 d . . . A 1
H833_a H -0.0986 1.0797 -0.0008 0.169 Uiso 0.645(6) 1 calc R . . A 1
N832_a N -0.0449(13) 1.0373(7) 0.0238(3) 0.136(6) Uani 0.645(6) 1 d G . . A 1
C831_a C -0.0353(13) 1.0255(6) 0.0481(4) 0.137(6) Uani 0.645(6) 1 d G . . A 1
H831_a H -0.0038 1.0024 0.0537 0.164 Uiso 0.645(6) 1 calc R . . A 1
C830_a C -0.0729(14) 1.0482(8) 0.0642(3) 0.133(7) Uani 0.645(6) 1 d G . . A 1
H830_a H -0.0665 1.0403 0.0805 0.159 Uiso 0.645(6) 1 calc R . . A 1
C829_a C -0.1201(13) 1.0827(7) 0.0560(3) 0.131(7) Uani 0.645(6) 1 d DG . . A 1
C834_a C -0.1297(13) 1.0946(7) 0.0316(4) 0.136(7) Uani 0.645(6) 1 d G . . A 1
H834_a H -0.1613 1.1177 0.0261 0.164 Uiso 0.645(6) 1 calc R . . A 1
Cu1X_b Cu 0.1073(14) 1.0028(8) 0.0143(3) 0.220(15) Uani 0.177(3) 1 d D . . A 2
S36Z_b S -0.309(4) 1.3968(17) 0.4617(14) 0.187(14) Uani 0.355(6) 1 d . . . A 2
N2X_b N -0.126(3) 1.0365(14) 0.0104(7) 0.142(9) Uani 0.177(3) 1 d D . . A 2
C7X_b C -0.073(3) 1.0697(16) 0.0104(8) 0.140(8) Uani 0.177(3) 1 d DG . . A 2
H7X_b H -0.0333 1.0760 -0.0017 0.168 Uiso 0.177(3) 1 calc R . . A 2
C6X_b C -0.081(3) 1.0936(16) 0.0284(8) 0.138(8) Uani 0.177(3) 1 d DG . . A 2
H6X_b H -0.0462 1.1158 0.0284 0.166 Uiso 0.177(3) 1 calc R . . A 2
C5X_b C -0.141(3) 1.0843(13) 0.0465(6) 0.137(7) Uani 0.177(3) 1 d DG . . A 2
C4X_b C -0.193(3) 1.0511(17) 0.0465(8) 0.139(10) Uani 0.177(3) 1 d DG . . A 2
H4X_b H -0.2333 1.0449 0.0586 0.167 Uiso 0.177(3) 1 calc R . . A 2
C3X_b C -0.186(3) 1.0272(18) 0.0284(9) 0.146(12) Uani 0.177(3) 1 d DG . . A 2
H3X_b H -0.2204 1.0050 0.0284 0.175 Uiso 0.177(3) 1 calc R . . A 2
N15{_b N -0.273(2) 1.1615(19) 0.1448(6) 0.118(5) Uani 0.355(6) 1 d D . . A 2
N28Z_b N -0.445(6) 1.2879(16) 0.3785(8) 0.102(6) Uani 0.355(6) 1 d D . . A 2
C2A_b C -0.360(7) 1.456(3) 0.4506(14) 0.263(16) Uani 0.355(6) 1 d . . . A 2
H2AA_b H -0.3383 1.4777 0.4581 0.395 Uiso 0.355(6) 1 calc R . . A 2
H2AB_b H -0.4141 1.4537 0.4551 0.395 Uiso 0.355(6) 1 calc R . . A 2
H2AC_b H -0.3507 1.4652 0.4335 0.395 Uiso 0.355(6) 1 calc R . . A 2
C5Y_b C -0.087(2) 1.0439(16) 0.0560(10) 0.136(7) Uani 0.177(3) 1 d D . . A 2
H5Y_b H -0.1376 1.0347 0.0603 0.164 Uiso 0.177(3) 1 calc R . . A 2
C4Y_b C -0.059(2) 1.0797(13) 0.0636(7) 0.138(7) Uani 0.177(3) 1 d DG . . A 2
C6Y_b C 0.017(2) 1.0934(16) 0.0571(11) 0.145(12) Uani 0.177(3) 1 d DG . . A 2
H6Y_b H 0.0350 1.1174 0.0622 0.174 Uiso 0.177(3) 1 calc R . . A 2
C7Y_b C 0.065(2) 1.0712(16) 0.0431(11) 0.146(12) Uani 0.177(3) 1 d DG . . A 2
H7Y_b H 0.1155 1.0804 0.0388 0.175 Uiso 0.177(3) 1 calc R . . A 2
N3Y_b N 0.0372(19) 1.0354(14) 0.0355(9) 0.142(9) Uani 0.177(3) 1 d DG . . A 2
C2Y_b C -0.039(2) 1.0217(17) 0.0419(11) 0.138(8) Uani 0.177(3) 1 d DG . . A 2
H2Y_b H -0.0571 0.9977 0.0368 0.166 Uiso 0.177(3) 1 calc R . . A 2
C9Z_b C -0.149(4) 1.1469(17) 0.0658(9) 0.138(6) Uani 0.177(3) 1 d D . . A 2
H9Z_b H -0.1161 1.1635 0.0536 0.166 Uiso 0.177(3) 1 calc R . . A 2
C8Z_b C -0.160(3) 1.1030(15) 0.0662(7) 0.136(6) Uani 0.177(3) 1 d DG . . A 2
C13Z_b C -0.209(4) 1.0781(16) 0.0843(7) 0.136(7) Uani 0.177(3) 1 d DG . . A 2
H13Z_b H -0.2169 1.0487 0.0846 0.164 Uiso 0.177(3) 1 calc R . . A 2
C12Z_b C -0.246(4) 1.0971(19) 0.1022(7) 0.136(6) Uani 0.177(3) 1 d DG . . A 2
H12Z_b H -0.2788 1.0804 0.1144 0.163 Uiso 0.177(3) 1 calc R . . A 2
C11Z_b C -0.235(3) 1.1409(18) 0.1018(6) 0.134(6) Uani 0.177(3) 1 d G . . A 2
C10Z_b C -0.186(4) 1.1658(16) 0.0837(8) 0.136(6) Uani 0.177(3) 1 d DG . . A 2
H10Z_b H -0.1780 1.1952 0.0834 0.163 Uiso 0.177(3) 1 calc R . . A 2
C12{_b C -0.211(4) 1.1042(18) 0.1142(7) 0.134(7) Uani 0.177(3) 1 d D . . A 2
H12{_b H -0.2396 1.0899 0.1280 0.161 Uiso 0.177(3) 1 calc R . . A 2
C11{_b C -0.219(3) 1.1487(18) 0.1062(6) 0.134(8) Uani 0.177(3) 1 d DG . . A 2
C10{_b C -0.176(4) 1.1702(16) 0.0855(8) 0.137(8) Uani 0.177(3) 1 d DG . . A 2
H10{_b H -0.1809 1.1999 0.0802 0.164 Uiso 0.177(3) 1 calc R . . A 2
C9{_b C -0.125(3) 1.1471(14) 0.0729(9) 0.137(7) Uani 0.177(3) 1 d DG . . A 2
H9{_b H -0.0956 1.1614 0.0591 0.165 Uiso 0.177(3) 1 calc R . . A 2
C8{_b C -0.117(3) 1.1025(14) 0.0809(7) 0.136(6) Uani 0.177(3) 1 d G . . A 2
C13{_b C -0.160(4) 1.0811(15) 0.1015(8) 0.137(7) Uani 0.177(3) 1 d DG . . A 2
H13{_b H -0.1543 1.0513 0.1069 0.164 Uiso 0.177(3) 1 calc R . . A 2
C14X_b C -0.274(4) 1.160(2) 0.1198(7) 0.127(7) Uani 0.177(3) 1 d D . . A 2
H14A_b H -0.3268 1.1522 0.1190 0.152 Uiso 0.177(3) 1 calc R . . A 2
H14B_b H -0.2706 1.1911 0.1123 0.152 Uiso 0.177(3) 1 calc R . . A 2
C14Y_b C -0.274(4) 1.172(2) 0.1180(6) 0.126(7) Uani 0.177(3) 1 d D . . A 2
H14C_b H -0.3248 1.1655 0.1140 0.151 Uiso 0.177(3) 1 calc R . . A 2
H14D_b H -0.2647 1.2031 0.1122 0.151 Uiso 0.177(3) 1 calc R . . A 2
C16Z_b C -0.345(2) 1.1769(19) 0.1557(5) 0.112(6) Uani 0.355(6) 1 d D . . A 2
H16A_b H -0.3547 1.2060 0.1470 0.134 Uiso 0.355(6) 1 calc R . . A 2
H16B_b H -0.3868 1.1583 0.1534 0.134 Uiso 0.355(6) 1 calc R . . A 2
C17Z_b C -0.347(3) 1.1776(19) 0.1796(6) 0.111(7) Uani 0.355(6) 1 d D . . A 2
H17A_b H -0.3126 1.2010 0.1806 0.133 Uiso 0.355(6) 1 calc R . . A 2
H17B_b H -0.3232 1.1509 0.1869 0.133 Uiso 0.355(6) 1 calc R . . A 2
C18Z_b C -0.411(2) 1.1818(19) 0.1947(6) 0.111(7) Uani 0.355(6) 1 d D . . A 2
H18A_b H -0.4357 1.1534 0.1988 0.133 Uiso 0.355(6) 1 calc R . . A 2
H18B_b H -0.4452 1.2008 0.1850 0.133 Uiso 0.355(6) 1 calc R . . A 2
C19Z_b C -0.411(3) 1.1963(19) 0.2158(7) 0.115(7) Uani 0.355(6) 1 d D . . A 2
H19A_b H -0.3671 1.1826 0.2235 0.138 Uiso 0.355(6) 1 calc R . . A 2
H19B_b H -0.3981 1.2271 0.2111 0.138 Uiso 0.355(6) 1 calc R . . A 2
C20Z_b C -0.470(3) 1.1928(17) 0.2335(7) 0.122(7) Uani 0.355(6) 1 d D . . A 2
H20A_b H -0.5166 1.1937 0.2256 0.146 Uiso 0.355(6) 1 calc R . . A 2
H20B_b H -0.4670 1.1636 0.2431 0.146 Uiso 0.355(6) 1 calc R . . A 2
C21Z_b C -0.481(3) 1.2198(14) 0.2493(6) 0.127(7) Uani 0.355(6) 1 d D . . A 2
H21A_b H -0.5112 1.2435 0.2416 0.152 Uiso 0.355(6) 1 calc R . . A 2
H21B_b H -0.4304 1.2322 0.2500 0.152 Uiso 0.355(6) 1 calc R . . A 2
C22Z_b C -0.512(3) 1.2094(18) 0.2727(6) 0.132(7) Uani 0.355(6) 1 d D . . A 2
H22A_b H -0.4975 1.1799 0.2793 0.158 Uiso 0.355(6) 1 calc R . . A 2
H22B_b H -0.5674 1.2095 0.2725 0.158 Uiso 0.355(6) 1 calc R . . A 2
C23Z_b C -0.492(3) 1.2364(15) 0.2888(6) 0.132(7) Uani 0.355(6) 1 d D . . A 2
H23A_b H -0.4369 1.2399 0.2872 0.158 Uiso 0.355(6) 1 calc R . . A 2
H23B_b H -0.5137 1.2650 0.2835 0.158 Uiso 0.355(6) 1 calc R . . A 2
C24Z_b C -0.517(3) 1.2219(14) 0.3135(5) 0.124(7) Uani 0.355(6) 1 d D . . A 2
H24A_b H -0.5665 1.2079 0.3141 0.149 Uiso 0.355(6) 1 calc R . . A 2
H24B_b H -0.4818 1.1990 0.3195 0.149 Uiso 0.355(6) 1 calc R . . A 2
C25Z_b C -0.524(3) 1.2477(17) 0.3299(6) 0.118(6) Uani 0.355(6) 1 d D . . A 2
H25A_b H -0.5684 1.2360 0.3408 0.141 Uiso 0.355(6) 1 calc R . . A 2
H25B_b H -0.5401 1.2756 0.3211 0.141 Uiso 0.355(6) 1 calc R . . A 2
C26Z_b C -0.472(3) 1.2575(19) 0.3444(8) 0.111(6) Uani 0.355(6) 1 d D . . A 2
H26A_b H -0.4566 1.2877 0.3381 0.134 Uiso 0.355(6) 1 calc R . . A 2
H26B_b H -0.4266 1.2404 0.3416 0.134 Uiso 0.355(6) 1 calc R . . A 2
C27Z_b C -0.484(5) 1.253(2) 0.3688(7) 0.105(6) Uani 0.355(6) 1 d D . . A 2
H27A_b H -0.4661 1.2251 0.3765 0.125 Uiso 0.355(6) 1 calc R . . A 2
H27B_b H -0.5388 1.2543 0.3732 0.125 Uiso 0.355(6) 1 calc R . . A 2
C29Z_b C -0.426(4) 1.2685(14) 0.4035(8) 0.112(6) Uani 0.355(6) 1 d D . . A 2
H29D_b H -0.4709 1.2542 0.4127 0.134 Uiso 0.355(6) 1 calc R . . A 2
H29E_b H -0.3863 1.2468 0.4028 0.134 Uiso 0.355(6) 1 calc R . . A 2
C30Z_b C -0.399(3) 1.3005(14) 0.4154(7) 0.120(6) Uani 0.355(6) 1 d D . . A 2
C35Z_b C -0.451(2) 1.3285(16) 0.4240(9) 0.123(6) Uani 0.355(6) 1 d DG . . A 2
H35Z_b H -0.5013 1.3298 0.4195 0.147 Uiso 0.355(6) 1 calc R . . A 2
C31Z_b C -0.429(3) 1.3545(15) 0.4392(10) 0.124(7) Uani 0.355(6) 1 d G . . A 2
H31Z_b H -0.4643 1.3733 0.4449 0.148 Uiso 0.355(6) 1 calc R . . A 2
C32Z_b C -0.355(3) 1.3526(14) 0.4459(9) 0.127(7) Uani 0.355(6) 1 d G . . A 2
C33Z_b C -0.302(2) 1.3246(15) 0.4374(9) 0.127(7) Uani 0.355(6) 1 d G . . A 2
H33Z_b H -0.2524 1.3232 0.4419 0.152 Uiso 0.355(6) 1 calc R . . A 2
C34Z_b C -0.324(2) 1.2985(13) 0.4221(8) 0.125(6) Uani 0.355(6) 1 d DG . . A 2
H34Z_b H -0.2894 1.2798 0.4164 0.149 Uiso 0.355(6) 1 calc R . . A 2
Cr1 Cr -0.12801(18) 0.65451(10) 0.39241(6) 0.0969(10) Uani 0.875 1 d . . . . .
Cr7 Cr -0.12071(18) 0.85303(10) 0.34311(7) 0.1062(12) Uani 0.875 1 d . . . . .
Cr8 Cr 0.19763(18) 0.86965(10) 0.38280(7) 0.1081(11) Uani 0.875 1 d . . . . .
Cr10 Cr 0.18494(18) 0.67439(11) 0.43355(7) 0.1046(11) Uani 0.875 1 d . . . . .
Cr11 Cr 0.03919(19) 0.90398(10) 0.35402(7) 0.1022(11) Uani 0.875 1 d . . . . .
Cr13 Cr 0.0276(2) 0.62234(10) 0.42225(7) 0.1129(12) Uani 0.875 1 d . . . . .
Cr14 Cr 0.24832(19) 0.77927(11) 0.42117(7) 0.1094(12) Uani 0.875 1 d . . . . .
Cr15 Cr -0.18139(19) 0.74698(10) 0.35601(7) 0.1109(12) Uani 0.875 1 d . . . . .
Ni1 Ni -0.12801(18) 0.65451(10) 0.39241(6) 0.0969(10) Uani 0.125 1 d . . . . .
Ni7 Ni -0.12071(18) 0.85303(10) 0.34311(7) 0.1062(12) Uani 0.125 1 d . . . . .
Ni8 Ni 0.19763(18) 0.86965(10) 0.38280(7) 0.1081(11) Uani 0.125 1 d . . . . .
Ni10 Ni 0.18494(18) 0.67439(11) 0.43355(7) 0.1046(11) Uani 0.125 1 d . . . . .
Ni11 Ni 0.03919(19) 0.90398(10) 0.35402(7) 0.1022(11) Uani 0.125 1 d . . . . .
Ni13 Ni 0.0276(2) 0.62234(10) 0.42225(7) 0.1129(12) Uani 0.125 1 d . . . . .
Ni14 Ni 0.24832(19) 0.77927(11) 0.42117(7) 0.1094(12) Uani 0.125 1 d . . . . .
Ni15 Ni -0.18139(19) 0.74698(10) 0.35601(7) 0.1109(12) Uani 0.125 1 d . . . . .
F1E F 0.0787(5) 0.6727(3) 0.42776(17) 0.084(3) Uani 1 1 d . . . . .
F1G F 0.1106(5) 0.8573(3) 0.36769(19) 0.097(3) Uani 1 1 d . . . . .
F2 F -0.0224(5) 0.6585(3) 0.39667(18) 0.089(3) Uani 1 1 d . . . . .
F3 F 0.1961(5) 0.7302(3) 0.41343(17) 0.086(3) Uani 1 1 d . . . . .
F5 F 0.1717(5) 0.8168(3) 0.4064(2) 0.101(3) Uani 1 1 d . . . . .
F11 F -0.1315(5) 0.7164(3) 0.38345(19) 0.089(3) Uani 1 1 d . . . . .
F19 F -0.0410(6) 0.8597(3) 0.3643(2) 0.105(3) Uani 1 1 d . . . . .
F20 F -0.1011(5) 0.7899(3) 0.3515(2) 0.103(3) Uani 1 1 d . . . . .
O491 O -0.2273(10) 0.7759(7) 0.3266(4) 0.172(8) Uani 1 1 d . . . . .
O492 O -0.2016(10) 0.8460(6) 0.3227(4) 0.173(8) Uani 1 1 d . . . . .
O501 O -0.2483(9) 0.7797(5) 0.3763(3) 0.139(6) Uani 1 1 d . . . . .
O502 O -0.2016(9) 0.8467(6) 0.3706(4) 0.141(6) Uani 1 1 d . . . . .
O511 O -0.1370(10) 0.9174(5) 0.3358(3) 0.151(7) Uani 1 1 d . . . . .
O512 O -0.0345(11) 0.9474(5) 0.3412(3) 0.137(6) Uani 1 1 d . . . . .
O521 O -0.0479(14) 0.8579(6) 0.3151(3) 0.162(8) Uani 1 1 d . . . . .
O522 O 0.0604(10) 0.8886(7) 0.3236(4) 0.163(8) Uani 1 1 d . . . . .
O531 O 0.1213(11) 0.9487(5) 0.3436(4) 0.172(8) Uani 1 1 d . . . . .
O532 O 0.2256(9) 0.9212(6) 0.3578(4) 0.156(6) Uani 1 1 d . . . . .
O541 O 0.0283(11) 0.9228(5) 0.3861(4) 0.150(7) Uani 1 1 d . . . . .
O542 O 0.1346(11) 0.9068(5) 0.4021(3) 0.132(5) Uani 1 1 d . . . . .
O551 O 0.3137(10) 0.7848(5) 0.3923(3) 0.118(6) Uani 1 1 d . . . . .
O552 O 0.2622(10) 0.8332(6) 0.3640(3) 0.125(5) Uani 1 1 d . . . . .
O561 O 0.2890(8) 0.8805(5) 0.4015(4) 0.131(6) Uani 1 1 d . . . . .
O562 O 0.3017(8) 0.8274(6) 0.4299(3) 0.125(5) Uani 1 1 d . . . . .
O571 O 0.1564(8) 0.7008(6) 0.4610(3) 0.113(5) Uani 1 1 d . . . . .
O572 O 0.1836(10) 0.7708(5) 0.4512(3) 0.125(6) Uani 1 1 d . . . . .
O581 O 0.2926(9) 0.6718(5) 0.4401(3) 0.142(7) Uani 1 1 d . . . . .
O582 O 0.3253(9) 0.7412(6) 0.4368(3) 0.127(5) Uani 1 1 d . . . . .
O591 O 0.0780(11) 0.5849(5) 0.4486(3) 0.153(7) Uani 1 1 d . . . . .
O592 O 0.1781(9) 0.6179(6) 0.4547(3) 0.141(6) Uani 1 1 d . . . . .
O601 O 0.1145(11) 0.6121(6) 0.3991(3) 0.137(6) Uani 1 1 d . . . . .
O602 O 0.2169(10) 0.6465(5) 0.4060(3) 0.136(6) Uani 1 1 d . . . . .
O611 O -0.0613(13) 0.6314(7) 0.4452(3) 0.146(7) Uani 1 1 d . . . . .
O612 O -0.1546(11) 0.6575(6) 0.4254(3) 0.132(7) Uani 1 1 d . . . . .
O621 O -0.1283(9) 0.5928(5) 0.4010(3) 0.122(5) Uani 1 1 d . . . . .
O622 O -0.0204(12) 0.5713(5) 0.4160(4) 0.178(10) Uani 1 1 d . . . . .
O631 O -0.1175(11) 0.7130(6) 0.3355(3) 0.134(6) Uani 1 1 d . . . . .
O632 O -0.1015(9) 0.6500(5) 0.3592(3) 0.115(5) Uani 1 1 d . . . . .
O641 O -0.2629(10) 0.7042(6) 0.3603(4) 0.150(7) Uani 1 1 d . . . . .
O642 O -0.2373(9) 0.6498(5) 0.3891(3) 0.124(5) Uani 1 1 d . . . . .
C493 C -0.2292(17) 0.8146(9) 0.3159(5) 0.170(13) Uani 1 1 d . . . . .
C494 C -0.2765(17) 0.8206(10) 0.2954(5) 0.44(3) Uani 1 1 d . . . . .
C495 C -0.3585(17) 0.8114(18) 0.3030(7) 0.45(3) Uani 1 1 d . . . . .
H49A H -0.3870 0.8157 0.2891 0.671 Uiso 1 1 calc R . . . .
H49B H -0.3772 0.8306 0.3133 0.671 Uiso 1 1 calc R . . . .
H49C H -0.3649 0.7818 0.3116 0.671 Uiso 1 1 calc R . . . .
C496 C -0.268(3) 0.8659(11) 0.2806(8) 0.45(3) Uani 1 1 d . . . . .
H49D H -0.2147 0.8722 0.2755 0.671 Uiso 1 1 calc R . . . .
H49E H -0.2877 0.8862 0.2901 0.671 Uiso 1 1 calc R . . . .
H49F H -0.2961 0.8682 0.2667 0.671 Uiso 1 1 calc R . . . .
C497 C -0.248(3) 0.7914(15) 0.2788(7) 0.46(4) Uani 1 1 d . . . . .
H49G H -0.1943 0.7975 0.2738 0.696 Uiso 1 1 calc R . . . .
H49H H -0.2763 0.7964 0.2649 0.696 Uiso 1 1 calc R . . . .
H49I H -0.2541 0.7616 0.2870 0.696 Uiso 1 1 calc R . . . .
C503 C -0.2538(13) 0.8188(10) 0.3786(5) 0.154(10) Uani 1 1 d . . . . .
C504 C -0.3265(13) 0.8290(7) 0.3917(4) 0.208(10) Uani 1 1 d . U . . .
C505 C -0.3882(15) 0.8366(10) 0.3754(5) 0.248(12) Uani 1 1 d . U . . .
H50A H -0.4349 0.8431 0.3841 0.372 Uiso 1 1 calc R . . . .
H50B H -0.3957 0.8110 0.3690 0.372 Uiso 1 1 calc R . . . .
H50C H -0.3740 0.8607 0.3624 0.372 Uiso 1 1 calc R . . . .
C506 C -0.3179(15) 0.8683(8) 0.4023(5) 0.210(11) Uani 1 1 d . U . . .
H50D H -0.2777 0.8637 0.4129 0.315 Uiso 1 1 calc R . . . .
H50E H -0.3653 0.8734 0.4111 0.315 Uiso 1 1 calc R . . . .
H50F H -0.3050 0.8931 0.3896 0.315 Uiso 1 1 calc R . . . .
C507 C -0.3540(16) 0.7934(8) 0.4124(5) 0.224(12) Uani 1 1 d . U . . .
H50G H -0.3152 0.7874 0.4234 0.337 Uiso 1 1 calc R . . . .
H50H H -0.3643 0.7676 0.4065 0.337 Uiso 1 1 calc R . . . .
H50I H -0.4002 0.8022 0.4204 0.337 Uiso 1 1 calc R . . . .
C513 C -0.0976(17) 0.9484(7) 0.3357(6) 0.190(13) Uani 1 1 d . . . . .
C514 C -0.1324(13) 0.9914(6) 0.3275(5) 0.233(11) Uani 1 1 d . . . . .
C515 C -0.0961(17) 1.0142(9) 0.3041(5) 0.270(14) Uani 1 1 d . . . . .
H51A H -0.1203 1.0418 0.2995 0.406 Uiso 1 1 calc R . . . .
H51B H -0.1018 0.9970 0.2922 0.406 Uiso 1 1 calc R . . . .
H51C H -0.0425 1.0188 0.3053 0.406 Uiso 1 1 calc R . . . .
C516 C -0.122(2) 1.0204(9) 0.3450(6) 0.277(14) Uani 1 1 d . . . . .
H51D H -0.1450 1.0067 0.3606 0.415 Uiso 1 1 calc R . . . .
H51E H -0.1464 1.0477 0.3397 0.415 Uiso 1 1 calc R . . . .
H51F H -0.0683 1.0252 0.3457 0.415 Uiso 1 1 calc R . . . .
C517 C -0.2169(13) 0.9877(8) 0.3264(6) 0.247(13) Uani 1 1 d . . . . .
H51G H -0.2403 0.9728 0.3417 0.371 Uiso 1 1 calc R . . . .
H51H H -0.2268 0.9718 0.3143 0.371 Uiso 1 1 calc R . . . .
H51I H -0.2381 1.0163 0.3225 0.371 Uiso 1 1 calc R . . . .
C523 C 0.021(2) 0.8725(8) 0.3085(4) 0.149(12) Uani 1 1 d . . . . .
C524 C 0.0471(16) 0.8811(8) 0.2826(4) 0.224(13) Uani 1 1 d . . . . .
C525 C 0.1305(15) 0.8735(12) 0.2788(6) 0.280(18) Uani 1 1 d . . . . .
H52A H 0.1462 0.8793 0.2619 0.420 Uiso 1 1 calc R . . . .
H52B H 0.1413 0.8439 0.2857 0.420 Uiso 1 1 calc R . . . .
H52C H 0.1581 0.8926 0.2863 0.420 Uiso 1 1 calc R . . . .
C526 C 0.0094(19) 0.8516(10) 0.2693(5) 0.247(15) Uani 1 1 d . . . . .
H52D H 0.0283 0.8586 0.2526 0.370 Uiso 1 1 calc R . . . .
H52E H -0.0452 0.8554 0.2709 0.370 Uiso 1 1 calc R . . . .
H52F H 0.0211 0.8219 0.2759 0.370 Uiso 1 1 calc R . . . .
C527 C 0.029(2) 0.9265(8) 0.2707(5) 0.251(16) Uani 1 1 d . . . . .
H52G H 0.0462 0.9312 0.2539 0.376 Uiso 1 1 calc R . . . .
H52H H 0.0541 0.9468 0.2780 0.376 Uiso 1 1 calc R . . . .
H52I H -0.0257 0.9306 0.2725 0.376 Uiso 1 1 calc R . . . .
C533 C 0.1895(18) 0.9503(10) 0.3454(6) 0.239(14) Uani 1 1 d . . . . .
C534 C 0.2384(15) 0.9849(8) 0.3296(5) 0.285(14) Uani 1 1 d . . . . .
C535 C 0.3067(17) 0.9952(11) 0.3405(6) 0.290(15) Uani 1 1 d . . . . .
H53A H 0.3362 1.0177 0.3296 0.435 Uiso 1 1 calc R . . . .
H53B H 0.3375 0.9697 0.3441 0.435 Uiso 1 1 calc R . . . .
H53C H 0.2913 1.0050 0.3551 0.435 Uiso 1 1 calc R . . . .
C536 C 0.265(2) 0.9703(10) 0.3068(6) 0.304(15) Uani 1 1 d . . . . .
H53D H 0.2206 0.9633 0.2994 0.456 Uiso 1 1 calc R . . . .
H53E H 0.2960 0.9451 0.3104 0.456 Uiso 1 1 calc R . . . .
H53F H 0.2937 0.9933 0.2962 0.456 Uiso 1 1 calc R . . . .
C537 C 0.1945(18) 1.0255(9) 0.3221(7) 0.320(16) Uani 1 1 d . . . . .
H53G H 0.1498 1.0190 0.3149 0.480 Uiso 1 1 calc R . . . .
H53H H 0.2264 1.0462 0.3107 0.480 Uiso 1 1 calc R . . . .
H53I H 0.1792 1.0376 0.3360 0.480 Uiso 1 1 calc R . . . .
C543 C 0.0713(19) 0.9268(8) 0.4008(5) 0.162(13) Uani 1 1 d . U . . .
C544 C 0.0654(14) 0.9606(7) 0.4157(4) 0.199(12) Uani 1 1 d . . . . .
C545 C -0.0122(14) 0.9786(10) 0.4170(6) 0.225(14) Uani 1 1 d . . . . .
H54A H -0.0141 1.0003 0.4267 0.338 Uiso 1 1 calc R . . . .
H54B H -0.0485 0.9557 0.4241 0.338 Uiso 1 1 calc R . . . .
H54C H -0.0249 0.9915 0.4011 0.338 Uiso 1 1 calc R . . . .
C546 C 0.1202(18) 0.9975(8) 0.4051(6) 0.263(16) Uani 1 1 d . . . . .
H54D H 0.1716 0.9867 0.4040 0.395 Uiso 1 1 calc R . . . .
H54E H 0.1171 1.0187 0.4152 0.395 Uiso 1 1 calc R . . . .
H54F H 0.1070 1.0109 0.3893 0.395 Uiso 1 1 calc R . . . .
C547 C 0.0868(19) 0.9416(10) 0.4404(5) 0.235(15) Uani 1 1 d . . . . .
H54G H 0.1376 0.9300 0.4394 0.353 Uiso 1 1 calc R . . . .
H54H H 0.0510 0.9188 0.4480 0.353 Uiso 1 1 calc R . . . .
H54I H 0.0855 0.9639 0.4498 0.353 Uiso 1 1 calc R . . . .
C553 C 0.3141(12) 0.8043(9) 0.3719(5) 0.124(10) Uani 1 1 d . . . . .
C554 C 0.3726(12) 0.7969(8) 0.3527(4) 0.180(11) Uani 1 1 d . . . . .
C555 C 0.4050(19) 0.7530(9) 0.3581(6) 0.264(17) Uani 1 1 d . . . . .
H55A H 0.4425 0.7495 0.3453 0.396 Uiso 1 1 calc R . . . .
H55B H 0.3647 0.7317 0.3597 0.396 Uiso 1 1 calc R . . . .
H55C H 0.4290 0.7492 0.3728 0.396 Uiso 1 1 calc R . . . .
C556 C 0.3403(16) 0.8022(11) 0.3290(4) 0.236(15) Uani 1 1 d . . . . .
H55D H 0.3186 0.8306 0.3250 0.354 Uiso 1 1 calc R . . . .
H55E H 0.3010 0.7805 0.3299 0.354 Uiso 1 1 calc R . . . .
H55F H 0.3804 0.7988 0.3169 0.354 Uiso 1 1 calc R . . . .
C557 C 0.4377(14) 0.8288(11) 0.3494(6) 0.246(15) Uani 1 1 d . . . . .
H55G H 0.4183 0.8578 0.3458 0.370 Uiso 1 1 calc R . . . .
H55H H 0.4734 0.8242 0.3363 0.370 Uiso 1 1 calc R . . . .
H55I H 0.4633 0.8248 0.3638 0.370 Uiso 1 1 calc R . . . .
C563 C 0.3181(15) 0.8643(8) 0.4196(5) 0.26(3) Uani 1 1 d . . . . .
C564 C 0.3753(16) 0.8905(9) 0.4283(5) 0.343(10) Uani 1 1 d . . . . .
C565 C 0.4321(19) 0.8625(10) 0.4414(8) 0.343(10) Uani 1 1 d . . . . .
H56A H 0.4684 0.8803 0.4468 0.515 Uiso 1 1 calc R . . . .
H56B H 0.4586 0.8457 0.4310 0.515 Uiso 1 1 calc R . . . .
H56C H 0.4062 0.8433 0.4550 0.515 Uiso 1 1 calc R . . . .
C566 C 0.3366(18) 0.9168(13) 0.4451(7) 0.343(10) Uani 1 1 d . . . . .
H56D H 0.2992 0.9353 0.4370 0.515 Uiso 1 1 calc R . . . .
H56E H 0.3743 0.9343 0.4501 0.515 Uiso 1 1 calc R . . . .
H56F H 0.3117 0.8976 0.4589 0.515 Uiso 1 1 calc R . . . .
C567 C 0.417(2) 0.9219(12) 0.4080(6) 0.343(10) Uani 1 1 d . . . . .
H56G H 0.3807 0.9403 0.3993 0.515 Uiso 1 1 calc R . . . .
H56H H 0.4457 0.9063 0.3974 0.515 Uiso 1 1 calc R . . . .
H56I H 0.4515 0.9395 0.4144 0.515 Uiso 1 1 calc R . . . .
C573 C 0.1537(13) 0.7386(11) 0.4651(3) 0.114(8) Uani 1 1 d . . . . .
C574 C 0.1165(14) 0.7405(8) 0.4894(4) 0.219(13) Uani 1 1 d . . . . .
C575 C 0.0439(17) 0.7152(11) 0.4946(6) 0.286(18) Uani 1 1 d . . . . .
H57A H 0.0212 0.7169 0.5103 0.429 Uiso 1 1 calc R . . . .
H57B H 0.0541 0.6854 0.4939 0.429 Uiso 1 1 calc R . . . .
H57C H 0.0092 0.7269 0.4829 0.429 Uiso 1 1 calc R . . . .
C576 C 0.1701(19) 0.7229(11) 0.5078(4) 0.254(15) Uani 1 1 d . . . . .
H57D H 0.2173 0.7394 0.5044 0.380 Uiso 1 1 calc R . . . .
H57E H 0.1804 0.6930 0.5074 0.380 Uiso 1 1 calc R . . . .
H57F H 0.1470 0.7251 0.5234 0.380 Uiso 1 1 calc R . . . .
C577 C 0.1012(17) 0.7864(8) 0.4918(5) 0.232(15) Uani 1 1 d . . . . .
H57G H 0.1484 0.8029 0.4884 0.348 Uiso 1 1 calc R . . . .
H57H H 0.0800 0.7868 0.5078 0.348 Uiso 1 1 calc R . . . .
H57I H 0.0655 0.7990 0.4806 0.348 Uiso 1 1 calc R . . . .
C583 C 0.3402(12) 0.7022(10) 0.4403(4) 0.128(9) Uani 1 1 d . . . . .
C584 C 0.4141(11) 0.6878(8) 0.4498(5) 0.246(17) Uani 1 1 d . . . . .
C585 C 0.4042(16) 0.6799(13) 0.4764(4) 0.31(2) Uani 1 1 d . . . . .
H58A H 0.4520 0.6705 0.4826 0.465 Uiso 1 1 calc R . . . .
H58B H 0.3657 0.6577 0.4823 0.465 Uiso 1 1 calc R . . . .
H58C H 0.3887 0.7063 0.4814 0.465 Uiso 1 1 calc R . . . .
C586 C 0.4373(15) 0.6458(9) 0.4427(6) 0.261(19) Uani 1 1 d . . . . .
H58D H 0.4441 0.6501 0.4255 0.391 Uiso 1 1 calc R . . . .
H58E H 0.3981 0.6241 0.4488 0.391 Uiso 1 1 calc R . . . .
H58F H 0.4847 0.6363 0.4492 0.391 Uiso 1 1 calc R . . . .
C587 C 0.4784(13) 0.7193(9) 0.4409(6) 0.266(18) Uani 1 1 d . . . . .
H58G H 0.4850 0.7246 0.4237 0.398 Uiso 1 1 calc R . . . .
H58H H 0.5248 0.7075 0.4472 0.398 Uiso 1 1 calc R . . . .
H58I H 0.4670 0.7461 0.4460 0.398 Uiso 1 1 calc R . . . .
C593 C 0.1329(16) 0.5876(6) 0.4591(4) 0.124(8) Uani 1 1 d . . . . .
C594 C 0.1439(14) 0.5516(7) 0.4797(4) 0.197(11) Uani 1 1 d . . . . .
C595 C 0.123(2) 0.5094(7) 0.4747(5) 0.241(15) Uani 1 1 d . . . . .
H59A H 0.1308 0.4869 0.4884 0.362 Uiso 1 1 calc R . . . .
H59B H 0.1544 0.5041 0.4609 0.362 Uiso 1 1 calc R . . . .
H59C H 0.0699 0.5095 0.4716 0.362 Uiso 1 1 calc R . . . .
C596 C 0.2251(14) 0.5494(10) 0.4859(6) 0.282(17) Uani 1 1 d . . . . .
H59D H 0.2400 0.5768 0.4892 0.423 Uiso 1 1 calc R . . . .
H59E H 0.2580 0.5431 0.4727 0.423 Uiso 1 1 calc R . . . .
H59F H 0.2294 0.5269 0.4999 0.423 Uiso 1 1 calc R . . . .
C597 C 0.099(2) 0.5600(11) 0.5019(5) 0.265(17) Uani 1 1 d . . . . .
H59G H 0.1139 0.5877 0.5048 0.398 Uiso 1 1 calc R . . . .
H59H H 0.1096 0.5376 0.5154 0.398 Uiso 1 1 calc R . . . .
H59I H 0.0453 0.5599 0.4999 0.398 Uiso 1 1 calc R . . . .
C603 C 0.1820(16) 0.6228(7) 0.3963(4) 0.118(9) Uani 1 1 d . . . . .
C604 C 0.2290(16) 0.6013(8) 0.3791(4) 0.294(17) Uani 1 1 d . . . . .
C605 C 0.256(2) 0.5593(9) 0.3915(5) 0.309(18) Uani 1 1 d . . . . .
H60A H 0.2864 0.5458 0.3802 0.464 Uiso 1 1 calc R . . . .
H60B H 0.2128 0.5410 0.3985 0.464 Uiso 1 1 calc R . . . .
H60C H 0.2869 0.5637 0.4039 0.464 Uiso 1 1 calc R . . . .
C606 C 0.1856(19) 0.5948(12) 0.3587(6) 0.319(19) Uani 1 1 d . . . . .
H60D H 0.1678 0.6223 0.3506 0.478 Uiso 1 1 calc R . . . .
H60E H 0.1424 0.5758 0.3648 0.478 Uiso 1 1 calc R . . . .
H60F H 0.2187 0.5821 0.3477 0.478 Uiso 1 1 calc R . . . .
C607 C 0.2955(18) 0.6301(10) 0.3676(6) 0.314(19) Uani 1 1 d . . . . .
H60G H 0.2768 0.6575 0.3595 0.471 Uiso 1 1 calc R . . . .
H60H H 0.3250 0.6165 0.3562 0.471 Uiso 1 1 calc R . . . .
H60I H 0.3273 0.6349 0.3797 0.471 Uiso 1 1 calc R . . . .
C613 C -0.131(2) 0.6476(9) 0.4431(5) 0.139(13) Uani 1 1 d . . . . .
C614 C -0.173(2) 0.6464(8) 0.4671(4) 0.42(3) Uani 1 1 d . . . . .
C615 C -0.137(2) 0.6737(13) 0.4812(6) 0.44(3) Uani 1 1 d . . . . .
H61A H -0.1668 0.6718 0.4964 0.661 Uiso 1 1 calc R . . . .
H61B H -0.1352 0.7034 0.4726 0.661 Uiso 1 1 calc R . . . .
H61C H -0.0860 0.6638 0.4838 0.661 Uiso 1 1 calc R . . . .
C616 C -0.178(3) 0.6007(9) 0.4812(6) 0.44(3) Uani 1 1 d . . . . .
H61D H -0.2018 0.5824 0.4722 0.666 Uiso 1 1 calc R . . . .
H61E H -0.2087 0.5998 0.4962 0.666 Uiso 1 1 calc R . . . .
H61F H -0.1277 0.5904 0.4843 0.666 Uiso 1 1 calc R . . . .
C617 C -0.253(2) 0.6625(11) 0.4644(6) 0.42(3) Uani 1 1 d . . . . .
H61G H -0.2792 0.6455 0.4552 0.632 Uiso 1 1 calc R . . . .
H61H H -0.2515 0.6925 0.4562 0.632 Uiso 1 1 calc R . . . .
H61I H -0.2807 0.6600 0.4800 0.632 Uiso 1 1 calc R . . . .
C623 C -0.0812(19) 0.5632(5) 0.4095(4) 0.121(9) Uani 1 1 d . . . . .
C624 C -0.1026(15) 0.5179(6) 0.4091(5) 0.290(9) Uani 1 1 d . U . . .
C625 C -0.1859(15) 0.5104(8) 0.4139(7) 0.290(9) Uani 1 1 d . U . . .
H62A H -0.1978 0.4808 0.4134 0.434 Uiso 1 1 calc R . . . .
H62B H -0.2117 0.5296 0.4019 0.434 Uiso 1 1 calc R . . . .
H62C H -0.2027 0.5160 0.4294 0.434 Uiso 1 1 calc R . . . .
C626 C -0.083(2) 0.5072(8) 0.3848(5) 0.290(9) Uani 1 1 d . U . . .
H62D H -0.0287 0.5113 0.3804 0.434 Uiso 1 1 calc R . . . .
H62E H -0.1106 0.5259 0.3732 0.434 Uiso 1 1 calc R . . . .
H62F H -0.0966 0.4774 0.3853 0.434 Uiso 1 1 calc R . . . .
C627 C -0.0601(19) 0.4858(7) 0.4259(6) 0.290(9) Uani 1 1 d . U . . .
H62G H -0.0059 0.4913 0.4224 0.434 Uiso 1 1 calc R . . . .
H62H H -0.0717 0.4569 0.4240 0.434 Uiso 1 1 calc R . . . .
H62I H -0.0754 0.4884 0.4421 0.434 Uiso 1 1 calc R . . . .
C633 C -0.0979(12) 0.6744(9) 0.3389(4) 0.111(8) Uani 1 1 d . . . . .
C634 C -0.0716(13) 0.6539(7) 0.3183(4) 0.191(11) Uani 1 1 d . . . . .
C635 C -0.1352(16) 0.6288(10) 0.3122(5) 0.238(14) Uani 1 1 d . . . . .
H63A H -0.1180 0.6156 0.2990 0.357 Uiso 1 1 calc R . . . .
H63B H -0.1771 0.6478 0.3080 0.357 Uiso 1 1 calc R . . . .
H63C H -0.1521 0.6065 0.3259 0.357 Uiso 1 1 calc R . . . .
C636 C -0.0476(17) 0.6885(8) 0.2969(4) 0.198(13) Uani 1 1 d . . . . .
H63D H -0.0061 0.7053 0.3005 0.296 Uiso 1 1 calc R . . . .
H63E H -0.0902 0.7072 0.2929 0.296 Uiso 1 1 calc R . . . .
H63F H -0.0310 0.6754 0.2835 0.296 Uiso 1 1 calc R . . . .
C637 C -0.0068(17) 0.6236(10) 0.3237(5) 0.249(16) Uani 1 1 d . . . . .
H63G H 0.0356 0.6391 0.3277 0.374 Uiso 1 1 calc R . . . .
H63H H 0.0088 0.6115 0.3099 0.374 Uiso 1 1 calc R . . . .
H63I H -0.0230 0.6006 0.3370 0.374 Uiso 1 1 calc R . . . .
C643 C -0.2817(10) 0.6697(8) 0.3748(6) 0.130(11) Uani 1 1 d . . . . .
C644 C -0.3579(12) 0.6494(7) 0.3750(5) 0.220(13) Uani 1 1 d . . . . .
C645 C -0.4167(12) 0.6822(7) 0.3683(6) 0.193(12) Uani 1 1 d . . . . .
H64A H -0.4653 0.6679 0.3686 0.289 Uiso 1 1 calc R . . . .
H64B H -0.4025 0.6987 0.3525 0.289 Uiso 1 1 calc R . . . .
H64C H -0.4208 0.7013 0.3795 0.289 Uiso 1 1 calc R . . . .
C646 C -0.3811(16) 0.6212(9) 0.3992(5) 0.239(16) Uani 1 1 d . . . . .
H64D H -0.3422 0.6000 0.4033 0.358 Uiso 1 1 calc R . . . .
H64E H -0.4289 0.6067 0.3987 0.358 Uiso 1 1 calc R . . . .
H64F H -0.3872 0.6390 0.4111 0.358 Uiso 1 1 calc R . . . .
C647 C -0.3504(16) 0.6190(9) 0.3576(6) 0.254(16) Uani 1 1 d . . . . .
H64G H -0.3119 0.5978 0.3622 0.381 Uiso 1 1 calc R . . . .
H64H H -0.3359 0.6353 0.3417 0.381 Uiso 1 1 calc R . . . .
H64I H -0.3987 0.6045 0.3578 0.381 Uiso 1 1 calc R . . . .
Cr16 Cr 0.0022(2) 1.58862(11) 0.18706(7) 0.1207(13) Uani 0.875 1 d . . . . .
Cr17 Cr 0.1697(2) 1.53176(10) 0.18212(6) 0.1125(12) Uani 0.875 1 d . . . . .
Cr18 Cr 0.3469(2) 1.55894(11) 0.15199(7) 0.1188(12) Uani 0.875 1 d . . . . .
Cr20 Cr -0.0440(2) 1.69523(11) 0.16750(7) 0.1222(13) Uani 0.875 1 d . . . . .
Cr24 Cr 0.3749(3) 1.75043(12) 0.09255(8) 0.1456(16) Uani 0.875 1 d . . . . .
Cr27 Cr 0.0405(3) 1.78423(12) 0.13037(9) 0.1422(16) Uani 0.875 1 d . . . . .
Cr28 Cr 0.4254(3) 1.64583(12) 0.11186(8) 0.1373(14) Uani 0.875 1 d . . . . .
Cr29 Cr 0.2219(3) 1.80986(12) 0.10400(8) 0.1517(18) Uani 0.875 1 d . . . . .
Ni16 Ni 0.0022(2) 1.58862(11) 0.18706(7) 0.1207(13) Uani 0.125 1 d . . . . .
Ni17 Ni 0.1697(2) 1.53176(10) 0.18212(6) 0.1125(12) Uani 0.125 1 d . . . . .
Ni18 Ni 0.3469(2) 1.55894(11) 0.15199(7) 0.1188(12) Uani 0.125 1 d . . . . .
Ni20 Ni -0.0440(2) 1.69523(11) 0.16750(7) 0.1222(13) Uani 0.125 1 d . . . . .
Ni24 Ni 0.3749(3) 1.75043(12) 0.09255(8) 0.1456(16) Uani 0.125 1 d . . . . .
Ni27 Ni 0.0405(3) 1.78423(12) 0.13037(9) 0.1422(16) Uani 0.125 1 d . . . . .
Ni28 Ni 0.4254(3) 1.64583(12) 0.11186(8) 0.1373(14) Uani 0.125 1 d . . . . .
Ni29 Ni 0.2219(3) 1.80986(12) 0.10400(8) 0.1517(18) Uani 0.125 1 d . . . . .
F1A F 0.0311(6) 1.6519(3) 0.1760(2) 0.110(3) Uani 1 1 d . . . . .
F1B F 0.3729(7) 1.6972(4) 0.1161(2) 0.124(4) Uani 1 1 d . . . . .
F1H F 0.3384(7) 1.6118(3) 0.1266(2) 0.117(4) Uani 1 1 d . . . . .
F7 F 0.2672(8) 1.7573(3) 0.0984(2) 0.127(4) Uani 1 1 d . . . . .
F13 F 0.0263(7) 1.7225(4) 0.1406(2) 0.128(4) Uani 1 1 d . . . . .
F23 F 0.1496(7) 1.7765(3) 0.1284(2) 0.117(4) Uani 1 1 d . . . . .
F42 F 0.0969(7) 1.5779(3) 0.1693(2) 0.116(4) Uani 1 1 d . . . . .
F45 F 0.2515(7) 1.5757(3) 0.1672(2) 0.117(4) Uani 1 1 d . . . . .
O1 O 0.1654(11) 1.5534(7) 0.2130(3) 0.152(7) Uani 1 1 d D . . . .
O2 O 0.0563(12) 1.5860(6) 0.2167(3) 0.159(7) Uani 1 1 d D . . . .
O11 O -0.0238(11) 1.5274(6) 0.1959(4) 0.174(9) Uani 1 1 d . . . . .
O12 O 0.0803(14) 1.4912(5) 0.1946(4) 0.161(7) Uani 1 1 d . . . . .
O21 O 0.1801(12) 1.5088(6) 0.1506(4) 0.156(6) Uani 1 1 d . . . . .
O22 O 0.2944(10) 1.5258(6) 0.1331(3) 0.137(6) Uani 1 1 d . . . . .
O31 O 0.2460(15) 1.4888(6) 0.1952(4) 0.187(9) Uani 1 1 d . . . . .
O32 O 0.3598(11) 1.5109(7) 0.1766(4) 0.177(9) Uani 1 1 d . . . . .
O41 O 0.4051(10) 1.5955(7) 0.1693(3) 0.157(6) Uani 1 1 d . . . . .
O42 O 0.4665(10) 1.6431(7) 0.1431(4) 0.167(6) Uani 1 1 d . . . . .
O51 O 0.4822(12) 1.5953(6) 0.1063(4) 0.167(8) Uani 1 1 d . . . . .
O52 O 0.4441(13) 1.5436(6) 0.1359(4) 0.148(7) Uani 1 1 d . . . . .
O61 O 0.5175(11) 1.6806(7) 0.0966(4) 0.182(8) Uani 1 1 d . . . . .
O62 O 0.4823(13) 1.7467(7) 0.0842(4) 0.175(9) Uani 1 1 d . . . . .
O71 O 0.3545(13) 1.7179(7) 0.0682(3) 0.168(8) Uani 1 1 d . . . . .
O72 O 0.3847(11) 1.6511(6) 0.0807(3) 0.143(6) Uani 1 1 d . . . . .
O81 O 0.2895(13) 1.8147(7) 0.1276(4) 0.175(8) Uani 1 1 d . . . . .
O82 O 0.3979(16) 1.7827(6) 0.1166(4) 0.212(11) Uani 1 1 d . . . . .
O91 O 0.3800(14) 1.8029(7) 0.0695(4) 0.186(8) Uani 1 1 d . . . . .
O92 O 0.2897(19) 1.8445(7) 0.0798(4) 0.232(14) Uani 1 1 d . . . . .
O101 O 0.1733(16) 1.8635(5) 0.1096(4) 0.203(10) Uani 1 1 d . . . . .
O102 O 0.0525(13) 1.8456(6) 0.1201(4) 0.180(9) Uani 1 1 d . . . . .
O111 O 0.0403(17) 1.7788(7) 0.0968(5) 0.202(14) Uani 1 1 d . . . . .
O112 O 0.1565(15) 1.8077(7) 0.0789(4) 0.172(8) Uani 1 1 d . . . . .
O121 O 0.0048(12) 1.7299(5) 0.1871(3) 0.153(7) Uani 1 1 d . . . . .
O122 O 0.0412(11) 1.7907(6) 0.1639(4) 0.146(7) Uani 1 1 d . . . . .
O131 O -0.1193(11) 1.7408(6) 0.1590(4) 0.160(7) Uani 1 1 d . . . . .
O132 O -0.0720(14) 1.7905(6) 0.1323(5) 0.206(12) Uani 1 1 d . . . . .
O141 O -0.1130(14) 1.6718(7) 0.1936(4) 0.181(9) Uani 1 1 d . . . . .
O142 O -0.0945(14) 1.6031(7) 0.2039(5) 0.201(10) Uani 1 1 d . . . . .
O151 O -0.0559(12) 1.5928(5) 0.1585(4) 0.157(7) Uani 1 1 d . . . . .
O152 O -0.0888(9) 1.6616(5) 0.1469(3) 0.130(5) Uani 1 1 d . . . . .
C3 C 0.1139(15) 1.5680(9) 0.2247(3) 0.171(15) Uani 1 1 d D . . . .
C4 C 0.1204(15) 1.5625(8) 0.2509(4) 0.289(17) Uani 1 1 d D . . . .
C5 C 0.075(2) 1.5241(10) 0.2640(5) 0.32(2) Uani 1 1 d D . . . .
H5A H 0.0792 1.5207 0.2810 0.475 Uiso 1 1 calc R . . . .
H5B H 0.0936 1.4985 0.2587 0.475 Uiso 1 1 calc R . . . .
H5C H 0.0218 1.5280 0.2610 0.475 Uiso 1 1 calc R . . . .
C6 C 0.2023(15) 1.5562(12) 0.2561(5) 0.29(2) Uani 1 1 d D . . . .
H6A H 0.2323 1.5810 0.2476 0.436 Uiso 1 1 calc R . . . .
H6B H 0.2214 1.5305 0.2510 0.436 Uiso 1 1 calc R . . . .
H6C H 0.2057 1.5530 0.2731 0.436 Uiso 1 1 calc R . . . .
C7 C 0.093(2) 1.6020(9) 0.2597(5) 0.30(2) Uani 1 1 d D . . . .
H7A H 0.1230 1.6268 0.2511 0.446 Uiso 1 1 calc R . . . .
H7B H 0.0990 1.5982 0.2765 0.446 Uiso 1 1 calc R . . . .
H7C H 0.0401 1.6066 0.2570 0.446 Uiso 1 1 calc R . . . .
C13 C 0.0057(18) 1.4953(7) 0.1995(6) 0.162(13) Uani 1 1 d . . . . .
C14 C -0.0366(16) 1.4530(7) 0.2068(5) 0.287(18) Uani 1 1 d . . . . .
C15 C -0.091(2) 1.4512(10) 0.2283(6) 0.30(2) Uani 1 1 d . . . . .
H15A H -0.1164 1.4234 0.2322 0.456 Uiso 1 1 calc R . . . .
H15B H -0.1278 1.4738 0.2251 0.456 Uiso 1 1 calc R . . . .
H15C H -0.0630 1.4552 0.2414 0.456 Uiso 1 1 calc R . . . .
C16 C 0.0168(17) 1.4156(8) 0.2126(7) 0.32(2) Uani 1 1 d . . . . .
H16L H 0.0534 1.4155 0.1990 0.483 Uiso 1 1 calc R . . . .
H16M H -0.0121 1.3888 0.2163 0.483 Uiso 1 1 calc R . . . .
H16N H 0.0434 1.4186 0.2261 0.483 Uiso 1 1 calc R . . . .
C17 C -0.078(2) 1.4461(10) 0.1861(6) 0.31(2) Uani 1 1 d . . . . .
H17L H -0.0418 1.4473 0.1723 0.472 Uiso 1 1 calc R . . . .
H17M H -0.1154 1.4684 0.1827 0.472 Uiso 1 1 calc R . . . .
H17N H -0.1030 1.4181 0.1901 0.472 Uiso 1 1 calc R . . . .
C23 C 0.2348(19) 1.5061(8) 0.1349(5) 0.145(11) Uani 1 1 d . . . . .
C24 C 0.2245(15) 1.4710(7) 0.1215(4) 0.209(12) Uani 1 1 d . . . . .
C25 C 0.2687(19) 1.4324(8) 0.1318(6) 0.255(15) Uani 1 1 d . . . . .
H25L H 0.2620 1.4098 0.1231 0.382 Uiso 1 1 calc R . . . .
H25M H 0.2505 1.4224 0.1484 0.382 Uiso 1 1 calc R . . . .
H25N H 0.3221 1.4401 0.1306 0.382 Uiso 1 1 calc R . . . .
C26 C 0.2553(18) 1.4870(9) 0.0959(4) 0.238(15) Uani 1 1 d . . . . .
H26L H 0.2272 1.5121 0.0890 0.357 Uiso 1 1 calc R . . . .
H26M H 0.2498 1.4644 0.0870 0.357 Uiso 1 1 calc R . . . .
H26N H 0.3086 1.4946 0.0952 0.357 Uiso 1 1 calc R . . . .
C27 C 0.1439(14) 1.4560(9) 0.1221(6) 0.221(14) Uani 1 1 d . . . . .
H27L H 0.1130 1.4801 0.1156 0.331 Uiso 1 1 calc R . . . .
H27M H 0.1245 1.4442 0.1384 0.331 Uiso 1 1 calc R . . . .
H27N H 0.1422 1.4339 0.1127 0.331 Uiso 1 1 calc R . . . .
C33 C 0.319(3) 1.4865(9) 0.1926(6) 0.242(17) Uani 1 1 d . . . . .
C34 C 0.3412(18) 1.4451(8) 0.2080(5) 0.291(16) Uani 1 1 d . . . . .
C35 C 0.286(2) 1.4103(11) 0.2066(8) 0.36(2) Uani 1 1 d . . . . .
H35A H 0.2859 1.4074 0.1902 0.540 Uiso 1 1 calc R . . . .
H35B H 0.2357 1.4177 0.2125 0.540 Uiso 1 1 calc R . . . .
H35C H 0.3013 1.3833 0.2162 0.540 Uiso 1 1 calc R . . . .
C36 C 0.340(2) 1.4485(11) 0.2335(5) 0.288(18) Uani 1 1 d . . . . .
H36A H 0.3753 1.4710 0.2349 0.432 Uiso 1 1 calc R . . . .
H36B H 0.3549 1.4213 0.2429 0.432 Uiso 1 1 calc R . . . .
H36C H 0.2891 1.4555 0.2393 0.432 Uiso 1 1 calc R . . . .
C37 C 0.4204(19) 1.4324(11) 0.2001(6) 0.33(2) Uani 1 1 d . . . . .
H37A H 0.4561 1.4550 0.2011 0.502 Uiso 1 1 calc R . . . .
H37B H 0.4222 1.4284 0.1839 0.502 Uiso 1 1 calc R . . . .
H37C H 0.4337 1.4058 0.2104 0.502 Uiso 1 1 calc R . . . .
C43 C 0.4496(18) 1.6211(12) 0.1647(6) 0.196(10) Uani 1 1 d . . . . .
C44 C 0.5019(14) 1.6253(8) 0.1831(4) 0.216(9) Uani 1 1 d . . . . .
C45 C 0.4655(16) 1.6117(11) 0.2079(5) 0.239(11) Uani 1 1 d . . . . .
H45A H 0.5017 1.6151 0.2191 0.359 Uiso 1 1 calc R . . . .
H45B H 0.4496 1.5818 0.2106 0.359 Uiso 1 1 calc R . . . .
H45C H 0.4216 1.6295 0.2102 0.359 Uiso 1 1 calc R . . . .
C46 C 0.5694(15) 1.5960(10) 0.1817(6) 0.239(11) Uani 1 1 d . . . . .
H46A H 0.5959 1.6031 0.1659 0.358 Uiso 1 1 calc R . . . .
H46B H 0.5518 1.5663 0.1849 0.358 Uiso 1 1 calc R . . . .
H46C H 0.6036 1.5998 0.1933 0.358 Uiso 1 1 calc R . . . .
C47 C 0.5319(19) 1.6707(8) 0.1792(6) 0.256(12) Uani 1 1 d . . . . .
H47A H 0.5554 1.6791 0.1630 0.384 Uiso 1 1 calc R . . . .
H47B H 0.5693 1.6723 0.1903 0.384 Uiso 1 1 calc R . . . .
H47C H 0.4903 1.6898 0.1817 0.384 Uiso 1 1 calc R . . . .
C53 C 0.4869(15) 1.5566(10) 0.1177(6) 0.153(12) Uani 1 1 d . . . . .
C54 C 0.5480(14) 1.5303(7) 0.1080(5) 0.236(14) Uani 1 1 d . . . . .
C55 C 0.6243(15) 1.5475(10) 0.1102(7) 0.276(17) Uani 1 1 d . . . . .
H55J H 0.6630 1.5300 0.1038 0.414 Uiso 1 1 calc R . . . .
H55K H 0.6305 1.5468 0.1268 0.414 Uiso 1 1 calc R . . . .
H55L H 0.6293 1.5770 0.1013 0.414 Uiso 1 1 calc R . . . .
C56 C 0.5419(19) 1.5324(10) 0.0818(5) 0.259(17) Uani 1 1 d . . . . .
H56J H 0.4925 1.5214 0.0796 0.388 Uiso 1 1 calc R . . . .
H56K H 0.5814 1.5151 0.0757 0.388 Uiso 1 1 calc R . . . .
H56L H 0.5478 1.5620 0.0733 0.388 Uiso 1 1 calc R . . . .
C57 C 0.5377(18) 1.4832(7) 0.1194(6) 0.261(16) Uani 1 1 d . . . . .
H57J H 0.4870 1.4737 0.1175 0.391 Uiso 1 1 calc R . . . .
H57K H 0.5443 1.4791 0.1363 0.391 Uiso 1 1 calc R . . . .
H57L H 0.5751 1.4665 0.1119 0.391 Uiso 1 1 calc R . . . .
C63 C 0.5317(14) 1.7197(10) 0.0883(5) 0.142(11) Uani 1 1 d . . . . .
C64 C 0.6129(14) 1.7287(9) 0.0788(6) 0.47(3) Uani 1 1 d . . . . .
C65 C 0.635(2) 1.7736(10) 0.0792(9) 0.47(4) Uani 1 1 d . . . . .
H65J H 0.6874 1.7787 0.0730 0.699 Uiso 1 1 calc R . . . .
H65K H 0.6283 1.7779 0.0955 0.699 Uiso 1 1 calc R . . . .
H65L H 0.6026 1.7934 0.0695 0.699 Uiso 1 1 calc R . . . .
C66 C 0.6637(18) 1.6975(13) 0.0933(9) 0.48(4) Uani 1 1 d . . . . .
H66A H 0.6491 1.6683 0.0929 0.715 Uiso 1 1 calc R . . . .
H66B H 0.6586 1.7015 0.1096 0.715 Uiso 1 1 calc R . . . .
H66C H 0.7161 1.7028 0.0867 0.715 Uiso 1 1 calc R . . . .
C67 C 0.628(2) 1.7212(16) 0.0537(7) 0.50(4) Uani 1 1 d . . . . .
H67A H 0.6133 1.6919 0.0534 0.745 Uiso 1 1 calc R . . . .
H67B H 0.6810 1.7259 0.0484 0.745 Uiso 1 1 calc R . . . .
H67C H 0.5976 1.7411 0.0433 0.745 Uiso 1 1 calc R . . . .
C73 C 0.3577(16) 1.6813(9) 0.0650(4) 0.131(9) Uani 1 1 d . . . . .
C74 C 0.3470(18) 1.6702(9) 0.0414(4) 0.300(18) Uani 1 1 d . . . . .
C75 C 0.286(2) 1.6967(12) 0.0297(6) 0.31(2) Uani 1 1 d . . . . .
H75A H 0.2799 1.6890 0.0146 0.467 Uiso 1 1 calc R . . . .
H75B H 0.2999 1.7270 0.0272 0.467 Uiso 1 1 calc R . . . .
H75C H 0.2387 1.6915 0.0398 0.467 Uiso 1 1 calc R . . . .
C76 C 0.327(3) 1.6232(9) 0.0442(5) 0.290(18) Uani 1 1 d . . . . .
H76A H 0.3665 1.6058 0.0518 0.435 Uiso 1 1 calc R . . . .
H76B H 0.3226 1.6167 0.0286 0.435 Uiso 1 1 calc R . . . .
H76C H 0.2789 1.6170 0.0539 0.435 Uiso 1 1 calc R . . . .
C77 C 0.420(2) 1.6778(14) 0.0254(6) 0.34(2) Uani 1 1 d . . . . .
H77A H 0.4602 1.6605 0.0330 0.509 Uiso 1 1 calc R . . . .
H77B H 0.4347 1.7080 0.0226 0.509 Uiso 1 1 calc R . . . .
H77C H 0.4134 1.6698 0.0104 0.509 Uiso 1 1 calc R . . . .
C83 C 0.363(3) 1.8046(12) 0.1290(5) 0.235(16) Uani 1 1 d . . . . .
C84 C 0.4047(17) 1.8253(8) 0.1450(5) 0.275(14) Uani 1 1 d . . . . .
C85 C 0.469(2) 1.7990(10) 0.1547(6) 0.305(16) Uani 1 1 d . . . . .
H85A H 0.4940 1.8140 0.1650 0.457 Uiso 1 1 calc R . . . .
H85B H 0.5047 1.7944 0.1418 0.457 Uiso 1 1 calc R . . . .
H85C H 0.4494 1.7714 0.1638 0.457 Uiso 1 1 calc R . . . .
C86 C 0.3509(19) 1.8327(11) 0.1657(5) 0.288(15) Uani 1 1 d . . . . .
H86A H 0.3085 1.8499 0.1597 0.432 Uiso 1 1 calc R . . . .
H86B H 0.3775 1.8479 0.1756 0.432 Uiso 1 1 calc R . . . .
H86C H 0.3321 1.8053 0.1750 0.432 Uiso 1 1 calc R . . . .
C87 C 0.436(2) 1.8685(9) 0.1316(5) 0.281(15) Uani 1 1 d . . . . .
H87A H 0.3941 1.8860 0.1252 0.422 Uiso 1 1 calc R . . . .
H87B H 0.4723 1.8644 0.1187 0.422 Uiso 1 1 calc R . . . .
H87C H 0.4599 1.8829 0.1423 0.422 Uiso 1 1 calc R . . . .
C93 C 0.346(2) 1.8403(8) 0.0663(5) 0.182(14) Uani 1 1 d . . . . .
C94 C 0.3832(17) 1.8759(7) 0.0477(5) 0.265(16) Uani 1 1 d . . . . .
C95 C 0.4629(17) 1.8661(10) 0.0396(7) 0.30(2) Uani 1 1 d . . . . .
H95A H 0.4840 1.8902 0.0277 0.446 Uiso 1 1 calc R . . . .
H95B H 0.4631 1.8404 0.0329 0.446 Uiso 1 1 calc R . . . .
H95C H 0.4933 1.8613 0.0531 0.446 Uiso 1 1 calc R . . . .
C96 C 0.341(2) 1.8830(10) 0.0253(5) 0.287(19) Uani 1 1 d . . . . .
H96A H 0.2885 1.8895 0.0293 0.431 Uiso 1 1 calc R . . . .
H96B H 0.3438 1.8571 0.0188 0.431 Uiso 1 1 calc R . . . .
H96C H 0.3647 1.9068 0.0137 0.431 Uiso 1 1 calc R . . . .
C97 C 0.380(2) 1.9191(7) 0.0551(6) 0.248(15) Uani 1 1 d . . . . .
H97A H 0.3278 1.9250 0.0602 0.372 Uiso 1 1 calc R . . . .
H97B H 0.3984 1.9414 0.0417 0.372 Uiso 1 1 calc R . . . .
H97C H 0.4114 1.9186 0.0681 0.372 Uiso 1 1 calc R . . . .
C103 C 0.096(3) 1.8725(7) 0.1144(6) 0.185(11) Uani 1 1 d . . . . .
C104 C 0.0834(17) 1.9193(6) 0.1136(4) 0.208(11) Uani 1 1 d . . . . .
C105 C 0.104(2) 1.9330(9) 0.1352(5) 0.240(14) Uani 1 1 d . . . . .
H10A H 0.0947 1.9635 0.1338 0.360 Uiso 1 1 calc R . . . .
H10B H 0.1577 1.9276 0.1369 0.360 Uiso 1 1 calc R . . . .
H10C H 0.0739 1.9170 0.1490 0.360 Uiso 1 1 calc R . . . .
C106 C 0.0004(16) 1.9299(9) 0.1112(6) 0.255(16) Uani 1 1 d . . . . .
H10D H -0.0150 1.9212 0.0971 0.382 Uiso 1 1 calc R . . . .
H10E H -0.0066 1.9606 0.1098 0.382 Uiso 1 1 calc R . . . .
H10F H -0.0303 1.9145 0.1251 0.382 Uiso 1 1 calc R . . . .
C107 C 0.125(2) 1.9471(9) 0.0918(5) 0.279(17) Uani 1 1 d . . . . .
H10G H 0.1109 1.9380 0.0777 0.418 Uiso 1 1 calc R . . . .
H10H H 0.1792 1.9442 0.0927 0.418 Uiso 1 1 calc R . . . .
H10I H 0.1108 1.9769 0.0911 0.418 Uiso 1 1 calc R . . . .
C113 C 0.086(3) 1.7905(10) 0.0788(5) 0.19(2) Uani 1 1 d . . . . .
C114 C 0.0643(19) 1.7948(8) 0.0539(5) 0.286(17) Uani 1 1 d . . . . .
C115 C 0.043(3) 1.8400(9) 0.0444(6) 0.31(2) Uani 1 1 d . . . . .
H11A H 0.0287 1.8425 0.0283 0.458 Uiso 1 1 calc R . . . .
H11B H 0.0852 1.8592 0.0443 0.458 Uiso 1 1 calc R . . . .
H11C H -0.0003 1.8479 0.0543 0.458 Uiso 1 1 calc R . . . .
C116 C -0.001(2) 1.7648(11) 0.0538(5) 0.277(19) Uani 1 1 d . . . . .
H11D H 0.0132 1.7354 0.0600 0.415 Uiso 1 1 calc R . . . .
H11E H -0.0149 1.7672 0.0377 0.415 Uiso 1 1 calc R . . . .
H11F H -0.0446 1.7724 0.0637 0.415 Uiso 1 1 calc R . . . .
C117 C 0.128(2) 1.7805(13) 0.0382(6) 0.30(2) Uani 1 1 d . . . . .
H11G H 0.1407 1.7510 0.0448 0.455 Uiso 1 1 calc R . . . .
H11H H 0.1720 1.7990 0.0373 0.455 Uiso 1 1 calc R . . . .
H11I H 0.1118 1.7823 0.0224 0.455 Uiso 1 1 calc R . . . .
C123 C 0.0255(19) 1.7637(11) 0.1852(6) 0.173(16) Uani 1 1 d . . . . .
C124 C 0.0344(16) 1.7842(8) 0.2060(4) 0.234(13) Uani 1 1 d . . . . .
C125 C 0.0954(19) 1.8175(11) 0.2013(6) 0.281(17) Uani 1 1 d . . . . .
H12A H 0.0985 1.8296 0.2154 0.422 Uiso 1 1 calc R . . . .
H12B H 0.0842 1.8401 0.1881 0.422 Uiso 1 1 calc R . . . .
H12C H 0.1436 1.8045 0.1974 0.422 Uiso 1 1 calc R . . . .
C126 C -0.0377(17) 1.8076(11) 0.2120(6) 0.274(17) Uani 1 1 d . . . . .
H12D H -0.0803 1.7874 0.2153 0.412 Uiso 1 1 calc R . . . .
H12E H -0.0469 1.8304 0.1986 0.412 Uiso 1 1 calc R . . . .
H12F H -0.0322 1.8198 0.2258 0.412 Uiso 1 1 calc R . . . .
C127 C 0.0479(19) 1.7509(9) 0.2279(5) 0.240(15) Uani 1 1 d . . . . .
H12G H 0.0078 1.7292 0.2309 0.360 Uiso 1 1 calc R . . . .
H12H H 0.0481 1.7646 0.2415 0.360 Uiso 1 1 calc R . . . .
H12I H 0.0966 1.7374 0.2254 0.360 Uiso 1 1 calc R . . . .
C133 C -0.1275(15) 1.7720(10) 0.1426(9) 0.234(16) Uani 1 1 d . . . . .
C134 C -0.2023(14) 1.7941(8) 0.1420(6) 0.271(13) Uani 1 1 d . . . . .
C135 C -0.2673(15) 1.7634(9) 0.1494(7) 0.278(14) Uani 1 1 d . . . . .
H13A H -0.3146 1.7791 0.1488 0.417 Uiso 1 1 calc R . . . .
H13B H -0.2632 1.7476 0.1655 0.417 Uiso 1 1 calc R . . . .
H13C H -0.2665 1.7434 0.1387 0.417 Uiso 1 1 calc R . . . .
C136 C -0.2101(19) 1.8193(11) 0.1171(6) 0.298(15) Uani 1 1 d . . . . .
H13D H -0.1678 1.8395 0.1122 0.447 Uiso 1 1 calc R . . . .
H13E H -0.2574 1.8349 0.1169 0.447 Uiso 1 1 calc R . . . .
H13F H -0.2100 1.7996 0.1062 0.447 Uiso 1 1 calc R . . . .
C137 C -0.203(2) 1.8272(10) 0.1575(7) 0.307(15) Uani 1 1 d . . . . .
H13G H -0.1605 1.8468 0.1523 0.460 Uiso 1 1 calc R . . . .
H13H H -0.2003 1.8129 0.1739 0.460 Uiso 1 1 calc R . . . .
H13I H -0.2503 1.8433 0.1562 0.460 Uiso 1 1 calc R . . . .
C143 C -0.1277(15) 1.6345(16) 0.2085(5) 0.201(13) Uani 1 1 d . . . . .
C144 C -0.1920(13) 1.6367(10) 0.2267(4) 0.227(12) Uani 1 1 d . . . . .
C145 C -0.2655(13) 1.6439(13) 0.2164(5) 0.259(16) Uani 1 1 d . . . . .
H14E H -0.3055 1.6451 0.2290 0.388 Uiso 1 1 calc R . . . .
H14F H -0.2760 1.6204 0.2087 0.388 Uiso 1 1 calc R . . . .
H14G H -0.2634 1.6708 0.2049 0.388 Uiso 1 1 calc R . . . .
C146 C -0.181(2) 1.6754(11) 0.2382(6) 0.312(19) Uani 1 1 d . . . . .
H14H H -0.1338 1.6729 0.2455 0.469 Uiso 1 1 calc R . . . .
H14I H -0.2231 1.6761 0.2504 0.469 Uiso 1 1 calc R . . . .
H14J H -0.1809 1.7017 0.2262 0.469 Uiso 1 1 calc R . . . .
C147 C -0.1910(19) 1.5993(11) 0.2474(5) 0.273(17) Uani 1 1 d . . . . .
H14K H -0.1407 1.5969 0.2530 0.410 Uiso 1 1 calc R . . . .
H14L H -0.2035 1.5730 0.2423 0.410 Uiso 1 1 calc R . . . .
H14M H -0.2280 1.6037 0.2601 0.410 Uiso 1 1 calc R . . . .
C153 C -0.0909(18) 1.6241(10) 0.1461(5) 0.175(14) Uani 1 1 d . . . . .
C154 C -0.1457(15) 1.6145(8) 0.1293(5) 0.225(13) Uani 1 1 d . . . . .
C155 C -0.2249(15) 1.6187(12) 0.1395(6) 0.262(17) Uani 1 1 d . . . . .
H15D H -0.2332 1.5994 0.1549 0.393 Uiso 1 1 calc R . . . .
H15E H -0.2600 1.6114 0.1289 0.393 Uiso 1 1 calc R . . . .
H15F H -0.2333 1.6482 0.1414 0.393 Uiso 1 1 calc R . . . .
C156 C -0.1326(19) 1.5700(8) 0.1241(6) 0.242(15) Uani 1 1 d . . . . .
H15G H -0.0806 1.5680 0.1174 0.363 Uiso 1 1 calc R . . . .
H15H H -0.1671 1.5649 0.1128 0.363 Uiso 1 1 calc R . . . .
H15I H -0.1418 1.5487 0.1387 0.363 Uiso 1 1 calc R . . . .
C157 C -0.1355(18) 1.6450(9) 0.1056(4) 0.219(14) Uani 1 1 d . . . . .
H15J H -0.0841 1.6430 0.0984 0.329 Uiso 1 1 calc R . . . .
H15K H -0.1445 1.6742 0.1078 0.329 Uiso 1 1 calc R . . . .
H15L H -0.1713 1.6375 0.0952 0.329 Uiso 1 1 calc R . . . .
Cr2 Cr -0.61782(16) 1.37450(9) 0.37411(6) 0.0833(9) Uani 0.875 1 d . . . . .
Cr3 Cr -0.29897(18) 1.15329(10) 0.39193(6) 0.0974(10) Uani 0.875 1 d . . . . .
Cr4 Cr -0.6346(2) 1.18177(10) 0.43304(6) 0.1057(11) Uani 0.875 1 d . . . . .
Cr5 Cr -0.44148(17) 1.40218(9) 0.34212(6) 0.0899(9) Uani 0.875 1 d . . . . .
Cr6 Cr -0.27235(17) 1.34847(10) 0.33714(7) 0.1061(12) Uani 0.875 1 d . . . . .
Cr9 Cr -0.21470(18) 1.24536(9) 0.35831(6) 0.0957(10) Uani 0.875 1 d . . . . .
Cr12 Cr -0.68417(19) 1.28782(10) 0.41760(6) 0.1023(11) Uani 0.875 1 d . . . . .
Cr22 Cr -0.4710(3) 1.12697(11) 0.42293(8) 0.1465(18) Uani 0.875 1 d . . . . .
Ni2 Ni -0.61782(16) 1.37450(9) 0.37411(6) 0.0833(9) Uani 0.125 1 d . . . . .
Ni3 Ni -0.29897(18) 1.15329(10) 0.39193(6) 0.0974(10) Uani 0.125 1 d . . . . .
Ni4 Ni -0.6346(2) 1.18177(10) 0.43304(6) 0.1057(11) Uani 0.125 1 d . . . . .
Ni5 Ni -0.44148(17) 1.40218(9) 0.34212(6) 0.0899(9) Uani 0.125 1 d . . . . .
Ni6 Ni -0.27235(17) 1.34847(10) 0.33714(7) 0.1061(12) Uani 0.125 1 d . . . . .
Ni9 Ni -0.21470(18) 1.24536(9) 0.35831(6) 0.0957(10) Uani 0.125 1 d . . . . .
Ni12 Ni -0.68417(19) 1.28782(10) 0.41760(6) 0.1023(11) Uani 0.125 1 d . . . . .
Ni22 Ni -0.4710(3) 1.12697(11) 0.42293(8) 0.1465(18) Uani 0.125 1 d . . . . .
F1 F -0.4075(5) 1.1604(3) 0.39643(18) 0.092(3) Uani 1 1 d . . . . .
F1D F -0.5239(6) 1.1784(3) 0.42756(19) 0.104(3) Uani 1 1 d . . . . .
F1F F -0.2917(5) 1.2871(3) 0.34823(19) 0.093(3) Uani 1 1 d . . . . .
F4 F -0.6008(5) 1.3223(3) 0.40016(18) 0.095(3) Uani 1 1 d . . . . .
F8 F -0.5209(5) 1.3572(3) 0.35785(18) 0.094(3) Uani 1 1 d . . . . .
F10 F -0.6321(5) 1.2359(3) 0.41097(17) 0.089(3) Uani 1 1 d . . . . .
F15 F -0.2862(5) 1.2157(3) 0.38404(18) 0.092(3) Uani 1 1 d . . . . .
F16 F -0.3631(5) 1.3584(3) 0.35539(18) 0.096(3) Uani 1 1 d . . . . .
O311 O -0.6745(9) 1.3329(5) 0.3584(3) 0.108(4) Uani 1 1 d . . . . .
O312 O -0.7407(9) 1.2910(5) 0.3897(3) 0.109(5) Uani 1 1 d . . . . .
O321 O -0.7157(8) 1.3889(4) 0.3929(3) 0.107(4) Uani 1 1 d . . . . .
O322 O -0.7359(9) 1.3372(5) 0.4258(3) 0.119(5) Uani 1 1 d . . . . .
O331 O -0.6314(11) 1.4218(6) 0.3475(4) 0.155(7) Uani 1 1 d . . . . .
O332 O -0.5181(9) 1.4431(5) 0.3287(3) 0.138(6) Uani 1 1 d . . . . .
O341 O -0.4441(10) 1.4276(5) 0.3706(3) 0.129(6) Uani 1 1 d . . . . .
O342 O -0.5591(11) 1.4140(5) 0.3902(3) 0.122(5) Uani 1 1 d . . . . .
O351 O -0.3229(10) 1.3474(6) 0.3084(3) 0.148(7) Uani 1 1 d . . . . .
O352 O -0.4348(9) 1.3779(5) 0.3121(3) 0.116(5) Uani 1 1 d . . . . .
O361 O -0.2518(8) 1.4106(6) 0.3267(4) 0.155(7) Uani 1 1 d . . . . .
O362 O -0.3598(10) 1.4443(4) 0.3273(3) 0.129(6) Uani 1 1 d . . . . .
O371 O -0.1433(8) 1.2716(5) 0.3322(3) 0.132(6) Uani 1 1 d . . . . .
O372 O -0.1795(10) 1.3373(6) 0.3177(3) 0.157(8) Uani 1 1 d . . . . .
O381 O -0.2100(8) 1.3480(5) 0.3647(3) 0.118(5) Uani 1 1 d . . . . .
O382 O -0.1765(7) 1.2817(4) 0.3790(3) 0.102(4) Uani 1 1 d . . . . .
O391 O -0.1863(11) 1.1435(5) 0.3875(4) 0.145(7) Uani 1 1 d . . . . .
O392 O -0.1340(8) 1.2027(6) 0.3693(3) 0.122(5) Uani 1 1 d . . . . .
O401 O -0.3065(8) 1.1515(5) 0.3586(3) 0.110(5) Uani 1 1 d . . . . .
O402 O -0.2427(10) 1.2084(5) 0.3368(3) 0.130(5) Uani 1 1 d . . . . .
O411 O -0.2866(13) 1.1524(7) 0.4245(3) 0.159(9) Uani 1 1 d . . . . .
O412 O -0.3928(14) 1.1386(9) 0.4451(3) 0.185(11) Uani 1 1 d . . . . .
O421 O -0.4180(13) 1.0744(5) 0.4194(5) 0.222(13) Uani 1 1 d . . . . .
O422 O -0.3138(9) 1.0896(5) 0.3994(3) 0.120(5) Uani 1 1 d . . . . .
O431 O -0.6357(9) 1.1246(5) 0.4559(3) 0.121(5) Uani 1 1 d . . . . .
O432 O -0.5365(13) 1.0910(6) 0.4488(4) 0.242(14) Uani 1 1 d . . . . .
O441 O -0.6498(10) 1.1504(5) 0.4078(3) 0.131(6) Uani 1 1 d . . . . .
O442 O -0.5479(14) 1.1162(7) 0.4004(4) 0.190(11) Uani 1 1 d . . . . .
O451 O -0.6311(9) 1.2831(5) 0.4469(3) 0.122(5) Uani 1 1 d . . . . .
O452 O -0.6197(8) 1.2107(5) 0.4592(2) 0.111(4) Uani 1 1 d . . . . .
O461 O -0.7685(9) 1.2530(5) 0.4358(3) 0.123(6) Uani 1 1 d . . . . .
O462 O -0.7472(9) 1.1847(5) 0.4396(3) 0.120(5) Uani 1 1 d . . . . .
C313 C -0.7282(13) 1.3051(9) 0.3691(5) 0.114(9) Uani 1 1 d . . . . .
C314 C -0.7789(15) 1.2885(9) 0.3536(5) 0.297(18) Uani 1 1 d . . . . .
C315 C -0.8592(14) 1.3011(14) 0.3582(6) 0.31(2) Uani 1 1 d . . . . .
H31A H -0.8905 1.2898 0.3478 0.462 Uiso 1 1 calc R . . . .
H31B H -0.8624 1.3322 0.3551 0.462 Uiso 1 1 calc R . . . .
H31C H -0.8771 1.2894 0.3746 0.462 Uiso 1 1 calc R . . . .
C316 C -0.7554(19) 1.3039(13) 0.3275(5) 0.31(2) Uani 1 1 d . . . . .
H31D H -0.7030 1.2960 0.3240 0.462 Uiso 1 1 calc R . . . .
H31E H -0.7599 1.3349 0.3233 0.462 Uiso 1 1 calc R . . . .
H31F H -0.7879 1.2906 0.3182 0.462 Uiso 1 1 calc R . . . .
C317 C -0.776(2) 1.2398(9) 0.3575(7) 0.33(2) Uani 1 1 d . . . . .
H31G H -0.7240 1.2309 0.3546 0.496 Uiso 1 1 calc R . . . .
H31H H -0.8074 1.2298 0.3467 0.496 Uiso 1 1 calc R . . . .
H31I H -0.7950 1.2274 0.3738 0.496 Uiso 1 1 calc R . . . .
C323 C -0.7510(12) 1.3728(7) 0.4139(5) 0.116(9) Uani 1 1 d . . . . .
C324 C -0.8077(14) 1.4021(7) 0.4228(5) 0.257(16) Uani 1 1 d . U . . .
C325 C -0.814(2) 1.4450(8) 0.4070(6) 0.304(19) Uani 1 1 d . U . . .
H32A H -0.8517 1.4617 0.4142 0.455 Uiso 1 1 calc R . . . .
H32B H -0.8280 1.4414 0.3917 0.455 Uiso 1 1 calc R . . . .
H32C H -0.7648 1.4598 0.4049 0.455 Uiso 1 1 calc R . . . .
C326 C -0.8860(15) 1.3823(10) 0.4285(7) 0.325(19) Uani 1 1 d . U . . .
H32D H -0.8832 1.3541 0.4388 0.487 Uiso 1 1 calc R . . . .
H32E H -0.9067 1.3793 0.4139 0.487 Uiso 1 1 calc R . . . .
H32F H -0.9187 1.4006 0.4365 0.487 Uiso 1 1 calc R . . . .
C327 C -0.786(2) 1.4098(11) 0.4466(5) 0.308(17) Uani 1 1 d . U . . .
H32G H -0.7821 1.3824 0.4574 0.462 Uiso 1 1 calc R . . . .
H32H H -0.8253 1.4268 0.4532 0.462 Uiso 1 1 calc R . . . .
H32I H -0.7380 1.4251 0.4443 0.462 Uiso 1 1 calc R . . . .
C333 C -0.592(3) 1.4469(11) 0.3310(6) 0.246(17) Uani 1 1 d . . . . .
C334 C -0.6280(17) 1.4793(8) 0.3130(4) 0.268(16) Uani 1 1 d . . . . .
C335 C -0.571(2) 1.5065(12) 0.2957(7) 0.34(2) Uani 1 1 d . . . . .
H33A H -0.5976 1.5270 0.2844 0.508 Uiso 1 1 calc R . . . .
H33B H -0.5397 1.4884 0.2873 0.508 Uiso 1 1 calc R . . . .
H33C H -0.5398 1.5220 0.3042 0.508 Uiso 1 1 calc R . . . .
C336 C -0.6792(19) 1.5091(9) 0.3243(5) 0.258(17) Uani 1 1 d . . . . .
H33D H -0.7168 1.4923 0.3357 0.388 Uiso 1 1 calc R . . . .
H33E H -0.7046 1.5281 0.3122 0.388 Uiso 1 1 calc R . . . .
H33F H -0.6491 1.5261 0.3324 0.388 Uiso 1 1 calc R . . . .
C337 C -0.679(2) 1.4577(10) 0.2991(7) 0.32(2) Uani 1 1 d . . . . .
H33G H -0.7169 1.4398 0.3100 0.474 Uiso 1 1 calc R . . . .
H33H H -0.6492 1.4400 0.2900 0.474 Uiso 1 1 calc R . . . .
H33I H -0.7051 1.4795 0.2883 0.474 Uiso 1 1 calc R . . . .
C343 C -0.4985(17) 1.4341(5) 0.3865(5) 0.119(10) Uani 1 1 d . . . . .
C344 C -0.4914(12) 1.4739(6) 0.3966(4) 0.153(9) Uani 1 1 d . . . . .
C345 C -0.4115(12) 1.4818(7) 0.4009(5) 0.171(10) Uani 1 1 d . . . . .
H34A H -0.4089 1.5076 0.4074 0.256 Uiso 1 1 calc R . . . .
H34B H -0.3795 1.4855 0.3860 0.256 Uiso 1 1 calc R . . . .
H34C H -0.3941 1.4575 0.4121 0.256 Uiso 1 1 calc R . . . .
C346 C -0.5159(16) 1.5125(6) 0.3789(5) 0.204(12) Uani 1 1 d . . . . .
H34D H -0.5679 1.5082 0.3757 0.306 Uiso 1 1 calc R . . . .
H34E H -0.4830 1.5157 0.3642 0.306 Uiso 1 1 calc R . . . .
H34F H -0.5124 1.5382 0.3854 0.306 Uiso 1 1 calc R . . . .
C347 C -0.5427(15) 1.4726(9) 0.4192(4) 0.203(12) Uani 1 1 d . . . . .
H34G H -0.5947 1.4674 0.4163 0.305 Uiso 1 1 calc R . . . .
H34H H -0.5392 1.4998 0.4242 0.305 Uiso 1 1 calc R . . . .
H34I H -0.5269 1.4496 0.4316 0.305 Uiso 1 1 calc R . . . .
C353 C -0.3791(17) 1.3637(7) 0.2995(4) 0.118(8) Uani 1 1 d . . . . .
C354 C -0.3823(15) 1.3651(8) 0.2734(4) 0.208(12) Uani 1 1 d . . . . .
C355 C -0.3372(19) 1.4021(10) 0.2588(5) 0.273(18) Uani 1 1 d . . . . .
H35D H -0.3402 1.4022 0.2421 0.410 Uiso 1 1 calc R . . . .
H35E H -0.2846 1.3994 0.2624 0.410 Uiso 1 1 calc R . . . .
H35F H -0.3575 1.4287 0.2625 0.410 Uiso 1 1 calc R . . . .
C356 C -0.4635(15) 1.3706(11) 0.2672(5) 0.237(15) Uani 1 1 d . . . . .
H35G H -0.4946 1.3469 0.2764 0.355 Uiso 1 1 calc R . . . .
H35H H -0.4652 1.3709 0.2504 0.355 Uiso 1 1 calc R . . . .
H35I H -0.4829 1.3976 0.2707 0.355 Uiso 1 1 calc R . . . .
C357 C -0.3554(18) 1.3229(9) 0.2674(5) 0.228(14) Uani 1 1 d . . . . .
H35J H -0.3858 1.2994 0.2772 0.341 Uiso 1 1 calc R . . . .
H35K H -0.3025 1.3188 0.2704 0.341 Uiso 1 1 calc R . . . .
H35L H -0.3608 1.3234 0.2508 0.341 Uiso 1 1 calc R . . . .
C363 C -0.2912(16) 1.4439(7) 0.3237(4) 0.114(8) Uani 1 1 d . . . . .
C364 C -0.2437(14) 1.4836(6) 0.3146(5) 0.195(12) Uani 1 1 d . . . . .
C365 C -0.2916(15) 1.5224(7) 0.3092(6) 0.207(13) Uani 1 1 d . . . . .
H36D H -0.2592 1.5476 0.3033 0.310 Uiso 1 1 calc R . . . .
H36E H -0.3221 1.5260 0.3235 0.310 Uiso 1 1 calc R . . . .
H36F H -0.3247 1.5190 0.2971 0.310 Uiso 1 1 calc R . . . .
C366 C -0.1892(18) 1.4889(9) 0.3326(5) 0.258(16) Uani 1 1 d . . . . .
H36G H -0.1584 1.4633 0.3359 0.386 Uiso 1 1 calc R . . . .
H36H H -0.2178 1.4929 0.3472 0.386 Uiso 1 1 calc R . . . .
H36I H -0.1565 1.5138 0.3262 0.386 Uiso 1 1 calc R . . . .
C367 C -0.1925(17) 1.4798(9) 0.2925(5) 0.249(17) Uani 1 1 d . . . . .
H36J H -0.1612 1.4545 0.2961 0.374 Uiso 1 1 calc R . . . .
H36K H -0.1602 1.5052 0.2876 0.374 Uiso 1 1 calc R . . . .
H36L H -0.2235 1.4771 0.2798 0.374 Uiso 1 1 calc R . . . .
C373 C -0.1356(12) 1.3060(9) 0.3166(4) 0.112(7) Uani 1 1 d . . . . .
C374 C -0.0745(13) 1.3053(9) 0.2970(4) 0.30(2) Uani 1 1 d . . . . .
C375 C -0.0009(13) 1.2940(13) 0.3066(5) 0.29(2) Uani 1 1 d . . . . .
H37D H 0.0381 1.2938 0.2936 0.433 Uiso 1 1 calc R . . . .
H37E H -0.0049 1.2657 0.3169 0.433 Uiso 1 1 calc R . . . .
H37F H 0.0126 1.3151 0.3157 0.433 Uiso 1 1 calc R . . . .
C376 C -0.0696(19) 1.3498(10) 0.2810(6) 0.35(2) Uani 1 1 d . . . . .
H37G H -0.1183 1.3569 0.2748 0.522 Uiso 1 1 calc R . . . .
H37H H -0.0308 1.3502 0.2680 0.522 Uiso 1 1 calc R . . . .
H37I H -0.0567 1.3708 0.2902 0.522 Uiso 1 1 calc R . . . .
C377 C -0.091(2) 1.2754(12) 0.2805(6) 0.34(3) Uani 1 1 d . . . . .
H37J H -0.1392 1.2828 0.2740 0.509 Uiso 1 1 calc R . . . .
H37K H -0.0931 1.2459 0.2893 0.509 Uiso 1 1 calc R . . . .
H37L H -0.0509 1.2784 0.2675 0.509 Uiso 1 1 calc R . . . .
C383 C -0.1750(11) 1.3196(8) 0.3785(4) 0.096(6) Uani 1 1 d . . . . .
C384 C -0.1174(11) 1.3372(6) 0.3914(4) 0.137(8) Uani 1 1 d . . . . .
C385 C -0.0453(12) 1.3446(9) 0.3755(4) 0.200(12) Uani 1 1 d . . . . .
H38A H -0.0067 1.3561 0.3835 0.300 Uiso 1 1 calc R . . . .
H38B H -0.0540 1.3650 0.3610 0.300 Uiso 1 1 calc R . . . .
H38C H -0.0282 1.3176 0.3715 0.300 Uiso 1 1 calc R . . . .
C386 C -0.0999(15) 1.3041(8) 0.4132(4) 0.185(11) Uani 1 1 d . . . . .
H38D H -0.1453 1.2982 0.4241 0.278 Uiso 1 1 calc R . . . .
H38E H -0.0602 1.3152 0.4209 0.278 Uiso 1 1 calc R . . . .
H38F H -0.0830 1.2778 0.4083 0.278 Uiso 1 1 calc R . . . .
C387 C -0.1405(15) 1.3778(7) 0.4002(5) 0.184(11) Uani 1 1 d . . . . .
H38G H -0.1874 1.3724 0.4106 0.277 Uiso 1 1 calc R . . . .
H38H H -0.1480 1.4008 0.3868 0.277 Uiso 1 1 calc R . . . .
H38I H -0.1007 1.3862 0.4090 0.277 Uiso 1 1 calc R . . . .
C393 C -0.1325(12) 1.1667(8) 0.3801(5) 0.136(11) Uani 1 1 d . . . . .
C394 C -0.0568(11) 1.1461(7) 0.3835(5) 0.199(12) Uani 1 1 d . . . . .
C395 C -0.0509(14) 1.1223(10) 0.4081(5) 0.243(16) Uani 1 1 d . . . . .
H39A H -0.0010 1.1096 0.4093 0.364 Uiso 1 1 calc R . . . .
H39B H -0.0895 1.0998 0.4122 0.364 Uiso 1 1 calc R . . . .
H39C H -0.0583 1.1420 0.4190 0.364 Uiso 1 1 calc R . . . .
C396 C -0.0439(15) 1.1150(9) 0.3668(6) 0.255(16) Uani 1 1 d . . . . .
H39D H -0.0476 1.1302 0.3506 0.382 Uiso 1 1 calc R . . . .
H39E H -0.0820 1.0922 0.3710 0.382 Uiso 1 1 calc R . . . .
H39F H 0.0063 1.1027 0.3682 0.382 Uiso 1 1 calc R . . . .
C397 C 0.0076(12) 1.1784(7) 0.3758(6) 0.228(14) Uani 1 1 d . . . . .
H39G H 0.0030 1.1938 0.3596 0.342 Uiso 1 1 calc R . . . .
H39H H 0.0557 1.1636 0.3765 0.342 Uiso 1 1 calc R . . . .
H39I H 0.0055 1.1988 0.3863 0.342 Uiso 1 1 calc R . . . .
C403 C -0.2856(13) 1.1732(8) 0.3394(4) 0.112(8) Uani 1 1 d . . . . .
C404 C -0.2884(11) 1.1580(6) 0.3165(3) 0.132(7) Uani 1 1 d . . . . .
C405 C -0.2143(12) 1.1366(8) 0.3115(5) 0.184(11) Uani 1 1 d . . . . .
H40A H -0.2147 1.1265 0.2967 0.276 Uiso 1 1 calc R . . . .
H40B H -0.2076 1.1124 0.3243 0.276 Uiso 1 1 calc R . . . .
H40C H -0.1729 1.1571 0.3101 0.276 Uiso 1 1 calc R . . . .
C406 C -0.3533(14) 1.1259(8) 0.3200(4) 0.192(11) Uani 1 1 d . . . . .
H40D H -0.4008 1.1401 0.3232 0.288 Uiso 1 1 calc R . . . .
H40E H -0.3456 1.1026 0.3333 0.288 Uiso 1 1 calc R . . . .
H40F H -0.3552 1.1144 0.3057 0.288 Uiso 1 1 calc R . . . .
C407 C -0.3005(15) 1.1937(7) 0.2955(4) 0.169(10) Uani 1 1 d . . . . .
H40G H -0.3483 1.2077 0.2986 0.253 Uiso 1 1 calc R . . . .
H40H H -0.3020 1.1817 0.2814 0.253 Uiso 1 1 calc R . . . .
H40I H -0.2592 1.2145 0.2932 0.253 Uiso 1 1 calc R . . . .
C413 C -0.323(2) 1.1479(9) 0.4429(5) 0.154(16) Uani 1 1 d . . . . .
C414 C -0.2834(16) 1.1478(8) 0.4648(4) 0.226(13) Uani 1 1 d . . . . .
C415 C -0.275(2) 1.1028(8) 0.4780(6) 0.285(18) Uani 1 1 d . . . . .
H41A H -0.2493 1.1030 0.4922 0.427 Uiso 1 1 calc R . . . .
H41B H -0.2452 1.0866 0.4679 0.427 Uiso 1 1 calc R . . . .
H41C H -0.3248 1.0894 0.4826 0.427 Uiso 1 1 calc R . . . .
C416 C -0.3235(17) 1.1752(10) 0.4804(5) 0.217(14) Uani 1 1 d . . . . .
H41D H -0.3281 1.2043 0.4713 0.325 Uiso 1 1 calc R . . . .
H41E H -0.2945 1.1759 0.4939 0.325 Uiso 1 1 calc R . . . .
H41F H -0.3737 1.1632 0.4862 0.325 Uiso 1 1 calc R . . . .
C417 C -0.2032(16) 1.1666(12) 0.4591(6) 0.263(17) Uani 1 1 d . . . . .
H41G H -0.2054 1.1961 0.4505 0.394 Uiso 1 1 calc R . . . .
H41H H -0.1732 1.1497 0.4494 0.394 Uiso 1 1 calc R . . . .
H41I H -0.1799 1.1659 0.4738 0.394 Uiso 1 1 calc R . . . .
C423 C -0.3595(15) 1.0623(6) 0.4115(4) 0.111(8) Uani 1 1 d . . . . .
C424 C -0.3469(13) 1.0156(6) 0.4116(4) 0.196(11) Uani 1 1 d . . . . .
C425 C -0.3980(16) 0.9866(7) 0.4297(5) 0.212(14) Uani 1 1 d . . . . .
H42A H -0.3870 0.9569 0.4289 0.318 Uiso 1 1 calc R . . . .
H42B H -0.4504 0.9927 0.4266 0.318 Uiso 1 1 calc R . . . .
H42C H -0.3900 0.9913 0.4454 0.318 Uiso 1 1 calc R . . . .
C426 C -0.3640(19) 1.0054(8) 0.3880(5) 0.241(15) Uani 1 1 d . . . . .
H42D H -0.3323 1.0234 0.3752 0.362 Uiso 1 1 calc R . . . .
H42E H -0.4171 1.0111 0.3857 0.362 Uiso 1 1 calc R . . . .
H42F H -0.3536 0.9754 0.3880 0.362 Uiso 1 1 calc R . . . .
C427 C -0.2639(13) 1.0056(8) 0.4140(6) 0.245(15) Uani 1 1 d . . . . .
H42G H -0.2329 1.0254 0.4018 0.368 Uiso 1 1 calc R . . . .
H42H H -0.2543 0.9763 0.4121 0.368 Uiso 1 1 calc R . . . .
H42I H -0.2513 1.0088 0.4296 0.368 Uiso 1 1 calc R . . . .
C433 C -0.602(2) 1.0929(9) 0.4570(6) 0.29(2) Uani 1 1 d . . . . .
C434 C -0.6217(16) 1.0579(7) 0.4782(5) 0.343(19) Uani 1 1 d . . . . .
C435 C -0.591(2) 1.0156(8) 0.4750(7) 0.35(2) Uani 1 1 d . . . . .
H43A H -0.6057 0.9940 0.4892 0.532 Uiso 1 1 calc R . . . .
H43B H -0.5362 1.0175 0.4723 0.532 Uiso 1 1 calc R . . . .
H43C H -0.6118 1.0077 0.4615 0.532 Uiso 1 1 calc R . . . .
C436 C -0.589(2) 1.0693(11) 0.4997(6) 0.37(2) Uani 1 1 d . . . . .
H43D H -0.6079 1.0969 0.5021 0.551 Uiso 1 1 calc R . . . .
H43E H -0.5337 1.0708 0.4969 0.551 Uiso 1 1 calc R . . . .
H43F H -0.6033 1.0474 0.5137 0.551 Uiso 1 1 calc R . . . .
C437 C -0.7061(16) 1.0569(10) 0.4852(7) 0.36(2) Uani 1 1 d . . . . .
H43G H -0.7227 1.0854 0.4870 0.535 Uiso 1 1 calc R . . . .
H43H H -0.7175 1.0366 0.5001 0.535 Uiso 1 1 calc R . . . .
H43I H -0.7326 1.0481 0.4729 0.535 Uiso 1 1 calc R . . . .
C443 C -0.6138(18) 1.1256(9) 0.3979(4) 0.142(11) Uani 1 1 d . . . . .
C444 C -0.6489(17) 1.1001(8) 0.3824(5) 0.268(16) Uani 1 1 d . . . . .
C445 C -0.671(2) 1.0564(8) 0.3961(6) 0.285(18) Uani 1 1 d . . . . .
H44A H -0.7021 1.0589 0.4106 0.428 Uiso 1 1 calc R . . . .
H44B H -0.6259 1.0402 0.4002 0.428 Uiso 1 1 calc R . . . .
H44C H -0.7001 1.0417 0.3866 0.428 Uiso 1 1 calc R . . . .
C446 C -0.721(2) 1.1220(12) 0.3740(7) 0.32(2) Uani 1 1 d . . . . .
H44D H -0.7081 1.1507 0.3650 0.475 Uiso 1 1 calc R . . . .
H44E H -0.7559 1.1238 0.3877 0.475 Uiso 1 1 calc R . . . .
H44F H -0.7436 1.1054 0.3641 0.475 Uiso 1 1 calc R . . . .
C447 C -0.601(2) 1.0970(12) 0.3600(5) 0.292(18) Uani 1 1 d . . . . .
H44G H -0.5869 1.1258 0.3513 0.439 Uiso 1 1 calc R . . . .
H44H H -0.6299 1.0825 0.3504 0.439 Uiso 1 1 calc R . . . .
H44I H -0.5557 1.0809 0.3640 0.439 Uiso 1 1 calc R . . . .
C453 C -0.6168(13) 1.2509(9) 0.4620(4) 0.114(7) Uani 1 1 d . . . . .
C454 C -0.5957(12) 1.2564(7) 0.4858(4) 0.159(9) Uani 1 1 d . . . . .
C455 C -0.5198(14) 1.2369(10) 0.4907(5) 0.215(13) Uani 1 1 d . . . . .
H45D H -0.5072 1.2407 0.5061 0.322 Uiso 1 1 calc R . . . .
H45E H -0.4814 1.2509 0.4785 0.322 Uiso 1 1 calc R . . . .
H45F H -0.5219 1.2064 0.4905 0.322 Uiso 1 1 calc R . . . .
C456 C -0.5865(17) 1.3036(7) 0.4867(5) 0.198(12) Uani 1 1 d . . . . .
H45G H -0.5729 1.3061 0.5023 0.297 Uiso 1 1 calc R . . . .
H45H H -0.6340 1.3183 0.4837 0.297 Uiso 1 1 calc R . . . .
H45I H -0.5468 1.3166 0.4747 0.297 Uiso 1 1 calc R . . . .
C457 C -0.6567(16) 1.2375(9) 0.5051(4) 0.206(13) Uani 1 1 d . . . . .
H45J H -0.6421 1.2413 0.5204 0.309 Uiso 1 1 calc R . . . .
H45K H -0.6629 1.2070 0.5054 0.309 Uiso 1 1 calc R . . . .
H45L H -0.7043 1.2520 0.5020 0.309 Uiso 1 1 calc R . . . .
C463 C -0.7896(10) 1.2148(10) 0.4424(4) 0.114(8) Uani 1 1 d . . . . .
C464 C -0.8685(11) 1.2033(7) 0.4530(4) 0.187(11) Uani 1 1 d . . . . .
C465 C -0.8788(16) 1.2105(11) 0.4780(4) 0.244(16) Uani 1 1 d . . . . .
H46D H -0.9305 1.2028 0.4847 0.366 Uiso 1 1 calc R . . . .
H46E H -0.8691 1.2405 0.4779 0.366 Uiso 1 1 calc R . . . .
H46F H -0.8435 1.1927 0.4875 0.366 Uiso 1 1 calc R . . . .
C466 C -0.9269(13) 1.2294(9) 0.4388(5) 0.200(13) Uani 1 1 d . . . . .
H46G H -0.9775 1.2209 0.4463 0.301 Uiso 1 1 calc R . . . .
H46H H -0.9221 1.2241 0.4227 0.301 Uiso 1 1 calc R . . . .
H46I H -0.9185 1.2597 0.4383 0.301 Uiso 1 1 calc R . . . .
C467 C -0.8881(15) 1.1567(7) 0.4535(6) 0.231(14) Uani 1 1 d . . . . .
H46J H -0.9398 1.1505 0.4606 0.347 Uiso 1 1 calc R . . . .
H46K H -0.8535 1.1381 0.4629 0.347 Uiso 1 1 calc R . . . .
H46L H -0.8835 1.1516 0.4374 0.347 Uiso 1 1 calc R . . . .
Cu_a Cu -0.099(3) 1.4955(10) 0.0127(5) 0.26(2) Uani 0.163(5) 1 d D . . B 1
S19_a S -0.183(3) 1.8871(19) 0.4636(10) 0.32(3) Uani 0.326(11) 1 d . . . B 1
N708_a N 0.016(9) 1.774(4) 0.383(2) 0.106(7) Uani 0.326(11) 1 d . . . B 1
H70A_a H -0.0269 1.7689 0.3768 0.127 Uiso 0.326(11) 1 calc R . . B 1
H70B_a H 0.0297 1.8018 0.3771 0.127 Uiso 0.326(11) 1 calc R . . B 1
N721_a N 0.161(3) 1.664(2) 0.1432(12) 0.108(10) Uani 0.326(11) 1 d D U . B 1
C2F_a C 0.160(12) 1.681(3) 0.1169(13) 0.122(10) Uani 0.163(5) 1 d D . . B 1
H2FA_a H 0.1224 1.7042 0.1142 0.146 Uiso 0.163(5) 1 calc R . . B 1
H2FB_a H 0.2102 1.6939 0.1104 0.146 Uiso 0.163(5) 1 calc R . . B 1
C2L_a C 0.134(6) 1.648(2) 0.0631(13) 0.143(12) Uani 0.163(5) 1 d . . . B 1
H2L_a H 0.1441 1.6615 0.0471 0.172 Uiso 0.163(5) 1 calc R . . B 1
C2K_a C 0.093(5) 1.609(2) 0.0692(10) 0.152(10) Uani 0.163(5) 1 d DG . . B 1
C2J_a C 0.078(6) 1.589(3) 0.0932(10) 0.147(12) Uani 0.163(5) 1 d G . . B 1
H2J_a H 0.0508 1.5622 0.0972 0.176 Uiso 0.163(5) 1 calc R . . B 1
C2I_a C 0.102(7) 1.608(3) 0.1111(10) 0.132(11) Uani 0.163(5) 1 d G . . B 1
H2I_a H 0.0915 1.5943 0.1272 0.158 Uiso 0.163(5) 1 calc R . . B 1
C2H_a C 0.142(7) 1.647(3) 0.1051(16) 0.125(9) Uani 0.163(5) 1 d G . . B 1
C2M_a C 0.158(7) 1.667(3) 0.0811(18) 0.135(11) Uani 0.163(5) 1 d G . . B 1
H2M_a H 0.1848 1.6936 0.0771 0.162 Uiso 0.163(5) 1 calc R . . B 1
C2N_a C 0.146(5) 1.551(3) 0.0500(10) 0.168(17) Uani 0.163(5) 1 d D . . B 1
H2N_a H 0.1786 1.5438 0.0621 0.202 Uiso 0.163(5) 1 calc R . . B 1
C2R_a C 0.151(4) 1.531(2) 0.0306(12) 0.19(2) Uani 0.163(5) 1 d DG . . B 1
H2R_a H 0.1880 1.5092 0.0297 0.229 Uiso 0.163(5) 1 calc R . . B 1
N7_a N 0.102(4) 1.542(2) 0.0125(11) 0.193(16) Uani 0.163(5) 1 d DG . . B 1
C2P_a C 0.048(5) 1.574(2) 0.0139(12) 0.179(13) Uani 0.163(5) 1 d DG . . B 1
H2PA_a H 0.0150 1.5813 0.0018 0.215 Uiso 0.163(5) 1 calc R . . B 1
C2Q_a C 0.042(5) 1.595(3) 0.0333(13) 0.172(12) Uani 0.163(5) 1 d DG . . B 1
H2Q_a H 0.0056 1.6159 0.0343 0.206 Uiso 0.163(5) 1 calc R . . B 1
C2O_a C 0.091(5) 1.583(3) 0.0514(10) 0.163(11) Uani 0.163(5) 1 d G . . B 1
C701_a C -0.134(3) 1.8436(16) 0.4525(9) 0.132(8) Uani 0.326(11) 1 d . . . B 1
C706_a C -0.054(3) 1.8428(17) 0.4516(9) 0.132(8) Uani 0.326(11) 1 d G . . B 1
H706_a H -0.0281 1.8591 0.4603 0.158 Uiso 0.326(11) 1 calc R . . B 1
C705_a C -0.013(3) 1.8176(18) 0.4375(10) 0.124(7) Uani 0.326(11) 1 d G . . B 1
H705_a H 0.0405 1.8171 0.4368 0.149 Uiso 0.326(11) 1 calc R . . B 1
C704_a C -0.051(3) 1.7932(16) 0.4244(10) 0.115(7) Uani 0.326(11) 1 d G . . B 1
C703_a C -0.131(3) 1.7940(15) 0.4254(9) 0.11(3) Uani 0.326(11) 1 d G . . B 1
H703_a H -0.1568 1.7777 0.4166 0.132 Uiso 0.326(11) 1 calc R . . B 1
C702_a C -0.172(3) 1.8192(16) 0.4394(10) 0.135(9) Uani 0.326(11) 1 d G . . B 1
H702_a H -0.2255 1.8197 0.4401 0.162 Uiso 0.326(11) 1 calc R . . B 1
C707_a C -0.002(6) 1.768(3) 0.411(2) 0.113(7) Uani 0.326(11) 1 d . . . B 1
H70C_a H -0.0196 1.7386 0.4162 0.136 Uiso 0.326(11) 1 calc R . . B 1
H70D_a H 0.0482 1.7696 0.4169 0.136 Uiso 0.326(11) 1 calc R . . B 1
C709_a C 0.071(7) 1.748(3) 0.3766(13) 0.103(9) Uani 0.326(11) 1 d . . . B 1
H70E_a H 0.0530 1.7185 0.3781 0.124 Uiso 0.326(11) 1 calc R . . B 1
H70F_a H 0.1156 1.7481 0.3857 0.124 Uiso 0.326(11) 1 calc R . . B 1
C710_a C 0.091(7) 1.774(2) 0.3468(13) 0.106(10) Uani 0.326(11) 1 d . . . B 1
H71A_a H 0.1199 1.8012 0.3453 0.127 Uiso 0.326(11) 1 calc R . . B 1
H71B_a H 0.0444 1.7803 0.3387 0.127 Uiso 0.326(11) 1 calc R . . B 1
C711_a C 0.146(11) 1.734(6) 0.3367(14) 0.116(9) Uani 0.326(11) 1 d . . . B 1
H71C_a H 0.1962 1.7343 0.3423 0.139 Uiso 0.326(11) 1 calc R . . B 1
H71D_a H 0.1218 1.7061 0.3435 0.139 Uiso 0.326(11) 1 calc R . . B 1
C712_a C 0.155(7) 1.741(4) 0.3055(14) 0.130(9) Uani 0.326(11) 1 d . . . B 1
H71E_a H 0.1721 1.7702 0.2978 0.156 Uiso 0.326(11) 1 calc R . . B 1
H71F_a H 0.1082 1.7339 0.2994 0.156 Uiso 0.326(11) 1 calc R . . B 1
C713_a C 0.227(5) 1.703(3) 0.3024(12) 0.143(13) Uani 0.326(11) 1 d . . . B 1
H71G_a H 0.2078 1.6732 0.3076 0.171 Uiso 0.326(11) 1 calc R . . B 1
H71H_a H 0.2714 1.7073 0.3105 0.171 Uiso 0.326(11) 1 calc R . . B 1
C714_a C 0.242(6) 1.719(3) 0.2713(13) 0.152(10) Uani 0.326(11) 1 d D . . B 1
H71I_a H 0.1955 1.7223 0.2633 0.183 Uiso 0.326(11) 1 calc R . . B 1
H71J_a H 0.2756 1.7441 0.2660 0.183 Uiso 0.326(11) 1 calc R . . B 1
C715_a C 0.289(5) 1.670(2) 0.2692(9) 0.162(14) Uani 0.326(11) 1 d D . . B 1
H71K_a H 0.2545 1.6455 0.2707 0.195 Uiso 0.326(11) 1 calc R . . B 1
H71L_a H 0.3298 1.6634 0.2797 0.195 Uiso 0.326(11) 1 calc R . . B 1
C716_a C 0.320(3) 1.695(3) 0.2397(9) 0.163(10) Uani 0.326(11) 1 d D . . B 1
H71M_a H 0.3272 1.7260 0.2371 0.196 Uiso 0.326(11) 1 calc R . . B 1
H71N_a H 0.3645 1.6811 0.2330 0.196 Uiso 0.326(11) 1 calc R . . B 1
C717_a C 0.233(4) 1.679(3) 0.2317(11) 0.162(14) Uani 0.326(11) 1 d D . . B 1
H71O_a H 0.1885 1.6901 0.2396 0.194 Uiso 0.326(11) 1 calc R . . B 1
H71P_a H 0.2281 1.6475 0.2328 0.194 Uiso 0.326(11) 1 calc R . . B 1
C718_a C 0.260(5) 1.708(3) 0.2027(9) 0.154(11) Uani 0.326(11) 1 d D . . B 1
H71Q_a H 0.3139 1.7148 0.2005 0.185 Uiso 0.326(11) 1 calc R . . B 1
H71R_a H 0.2304 1.7341 0.1992 0.185 Uiso 0.326(11) 1 calc R . . B 1
C719_a C 0.237(7) 1.672(4) 0.1847(11) 0.135(10) Uani 0.326(11) 1 d . . . B 1
H71S_a H 0.2781 1.6502 0.1862 0.162 Uiso 0.326(11) 1 calc R . . B 1
H71T_a H 0.1914 1.6562 0.1928 0.162 Uiso 0.326(11) 1 calc R . . B 1
C720_a C 0.222(5) 1.683(3) 0.1544(11) 0.116(12) Uani 0.326(11) 1 d D . . B 1
H72A_a H 0.2162 1.7142 0.1501 0.139 Uiso 0.326(11) 1 calc R . . B 1
H72B_a H 0.2704 1.6766 0.1459 0.139 Uiso 0.326(11) 1 calc R . . B 1
C722_a C 0.194(5) 1.659(5) 0.1184(15) 0.122(10) Uani 0.163(5) 1 d D . . B 1
H72C_a H 0.2141 1.6876 0.1102 0.147 Uiso 0.163(5) 1 calc R . . B 1
H72D_a H 0.2378 1.6400 0.1205 0.147 Uiso 0.163(5) 1 calc R . . B 1
C723_a C 0.147(6) 1.644(3) 0.1025(16) 0.125(10) Uani 0.163(5) 1 d . . . B 1
C728_a C 0.186(5) 1.626(3) 0.0843(18) 0.137(13) Uani 0.163(5) 1 d G . . B 1
H728_a H 0.2389 1.6272 0.0820 0.164 Uiso 0.163(5) 1 calc R . . B 1
C727_a C 0.144(7) 1.606(3) 0.0697(14) 0.149(12) Uani 0.163(5) 1 d G . . B 1
H2K_a H 0.1699 1.5942 0.0576 0.179 Uiso 0.163(5) 1 calc R . . B 1
C726_a C 0.065(7) 1.604(3) 0.0732(15) 0.152(10) Uani 0.163(5) 1 d G . . B 1
C725_a C 0.026(5) 1.622(3) 0.0914(18) 0.148(13) Uani 0.163(5) 1 d G . . B 1
H725_a H -0.0272 1.6203 0.0937 0.177 Uiso 0.163(5) 1 calc R . . B 1
C724_a C 0.068(6) 1.642(3) 0.1060(14) 0.128(12) Uani 0.163(5) 1 d G . . B 1
H724_a H 0.0418 1.6534 0.1181 0.154 Uiso 0.163(5) 1 calc R . . B 1
C730_a C 0.022(7) 1.604(3) 0.033(2) 0.172(12) Uani 0.163(5) 1 d . . . B 1
H730_a H 0.0400 1.6322 0.0279 0.206 Uiso 0.163(5) 1 calc R . . B 1
C729_a C 0.033(8) 1.582(4) 0.0564(19) 0.159(11) Uani 0.163(5) 1 d G . . B 1
C734_a C 0.006(9) 1.539(4) 0.0644(15) 0.162(14) Uani 0.163(5) 1 d G . . B 1
H734_a H 0.0131 1.5246 0.0799 0.194 Uiso 0.163(5) 1 calc R . . B 1
C733_a C -0.032(8) 1.519(3) 0.0493(18) 0.166(17) Uani 0.163(5) 1 d G . . B 1
H733_a H -0.0498 1.4904 0.0546 0.199 Uiso 0.163(5) 1 calc R . . B 1
N732_a N -0.043(6) 1.541(3) 0.0261(17) 0.170(15) Uani 0.163(5) 1 d DG . . B 1
C731_a C -0.016(7) 1.583(3) 0.0181(16) 0.170(13) Uani 0.163(5) 1 d G . . B 1
H2PB_a H -0.0229 1.5980 0.0026 0.205 Uiso 0.163(5) 1 calc R . . B 1
Cu73_b Cu 0.0000 1.5000 0.0000 0.295(10) Uani 0.674(11) 2 d DS T P B 2
S1W_b S -0.2048(12) 1.8661(6) 0.4662(4) 0.173(6) Uani 0.674(11) 1 d . . . B 2
O21N_b O -0.028(2) 1.5562(8) -0.0239(4) 0.258(17) Uani 0.674(11) 1 d . . . B 2
O23N_b O -0.192(3) 1.5480(16) -0.0168(8) 0.38(2) Uani 0.674(11) 1 d . . . B 2
O24N_b O -0.120(3) 1.5993(15) -0.0607(6) 0.36(2) Uani 0.674(11) 1 d . . . B 2
N7X_b N 0.1882(17) 1.6538(9) 0.1485(5) 0.102(8) Uani 0.674(11) 1 d D U . B 2
H7XA_b H 0.1404 1.6458 0.1544 0.123 Uiso 0.674(11) 1 calc R . . B 2
H7XB_b H 0.2158 1.6297 0.1495 0.123 Uiso 0.674(11) 1 calc R . . B 2
N22N_b N -0.113(2) 1.5682(8) -0.0339(4) 0.305(19) Uani 0.674(11) 1 d . . . B 2
N926_b N 0.020(4) 1.7801(18) 0.3854(11) 0.108(6) Uani 0.674(11) 1 d . . . B 2
H92A_b H 0.0450 1.8053 0.3839 0.129 Uiso 0.674(11) 1 calc R . . B 2
H92B_b H -0.0249 1.7858 0.3794 0.129 Uiso 0.674(11) 1 calc R . . B 2
C1A_b C 0.0704(13) 1.5808(8) 0.0581(4) 0.165(9) Uani 0.674(11) 1 d . . . B 2
C1B_b C 0.0286(17) 1.5422(10) 0.0652(3) 0.160(11) Uani 0.674(11) 1 d G . . B 2
H1B_b H 0.0141 1.5315 0.0815 0.192 Uiso 0.674(11) 1 calc R . . B 2
C1D_b C 0.0083(18) 1.5194(8) 0.0482(4) 0.176(12) Uani 0.674(11) 1 d G . . B 2
H1D_b H -0.0197 1.4935 0.0530 0.211 Uiso 0.674(11) 1 calc R . . B 2
N1E_b N 0.0299(16) 1.5353(7) 0.0239(4) 0.182(10) Uani 0.674(11) 1 d G . . B 2
C1E_b C 0.0718(18) 1.5740(7) 0.0168(4) 0.186(10) Uani 0.674(11) 1 d DG . . B 2
H1E_b H 0.0863 1.5846 0.0005 0.223 Uiso 0.674(11) 1 calc R . . B 2
C1Z_b C 0.0920(16) 1.5967(7) 0.0338(5) 0.166(10) Uani 0.674(11) 1 d G . . B 2
H1Z_b H 0.1200 1.6226 0.0290 0.199 Uiso 0.674(11) 1 calc R . . B 2
C1F_b C 0.220(3) 1.6812(14) 0.1640(7) 0.123(8) Uani 0.674(11) 1 d D . . B 2
H1FA_b H 0.2737 1.6866 0.1585 0.148 Uiso 0.674(11) 1 calc R . . B 2
H1FB_b H 0.1945 1.7091 0.1608 0.148 Uiso 0.674(11) 1 calc R . . B 2
C1G_b C 0.215(3) 1.6671(19) 0.1888(8) 0.135(8) Uani 0.674(11) 1 d . . . B 2
H1GA_b H 0.2261 1.6363 0.1931 0.161 Uiso 0.674(11) 1 calc R . . B 2
H1GB_b H 0.1645 1.6723 0.1961 0.161 Uiso 0.674(11) 1 calc R . . B 2
C1H_b C 0.274(3) 1.6934(13) 0.1964(6) 0.146(8) Uani 0.674(11) 1 d D . . B 2
H1HA_b H 0.3239 1.6857 0.1896 0.175 Uiso 0.674(11) 1 calc R . . B 2
H1HB_b H 0.2659 1.7238 0.1894 0.175 Uiso 0.674(11) 1 calc R . . B 2
C1I_b C 0.277(3) 1.6895(16) 0.2217(7) 0.161(8) Uani 0.674(11) 1 d . . . B 2
H1IA_b H 0.2247 1.6841 0.2292 0.193 Uiso 0.674(11) 1 calc R . . B 2
H1IB_b H 0.3060 1.6637 0.2273 0.193 Uiso 0.674(11) 1 calc R . . B 2
C1J_b C 0.306(3) 1.7221(14) 0.2302(6) 0.165(8) Uani 0.674(11) 1 d D . . B 2
H1JA_b H 0.2784 1.7489 0.2254 0.198 Uiso 0.674(11) 1 calc R . . B 2
H1JB_b H 0.3600 1.7270 0.2248 0.198 Uiso 0.674(11) 1 calc R . . B 2
C1K_b C 0.293(3) 1.7033(15) 0.2611(7) 0.161(8) Uani 0.674(11) 1 d . . . B 2
H1KA_b H 0.2737 1.6734 0.2647 0.193 Uiso 0.674(11) 1 calc R . . B 2
H1KB_b H 0.3406 1.7043 0.2682 0.193 Uiso 0.674(11) 1 calc R . . B 2
C1L_b C 0.227(3) 1.7360(15) 0.2721(8) 0.157(8) Uani 0.674(11) 1 d D . . B 2
H1LA_b H 0.2469 1.7656 0.2682 0.188 Uiso 0.674(11) 1 calc R . . B 2
H1LB_b H 0.1803 1.7353 0.2644 0.188 Uiso 0.674(11) 1 calc R . . B 2
C1M_b C 0.211(3) 1.7232(14) 0.2976(7) 0.141(7) Uani 0.674(11) 1 d D . . B 2
H1MA_b H 0.1901 1.6937 0.3009 0.169 Uiso 0.674(11) 1 calc R . . B 2
H1MB_b H 0.2590 1.7220 0.3048 0.169 Uiso 0.674(11) 1 calc R . . B 2
C1N_b C 0.162(3) 1.7468(18) 0.3095(7) 0.127(7) Uani 0.674(11) 1 d D . . B 2
H1NA_b H 0.1154 1.7500 0.3014 0.152 Uiso 0.674(11) 1 calc R . . B 2
H1NB_b H 0.1848 1.7757 0.3071 0.152 Uiso 0.674(11) 1 calc R . . B 2
C1O_b C 0.140(5) 1.734(3) 0.3338(8) 0.118(7) Uani 0.674(11) 1 d D . . B 2
H1OA_b H 0.1860 1.7305 0.3422 0.141 Uiso 0.674(11) 1 calc R . . B 2
H1OB_b H 0.1149 1.7060 0.3364 0.141 Uiso 0.674(11) 1 calc R . . B 2
C1P_b C 0.070(3) 1.7494(16) 0.3694(7) 0.103(6) Uani 0.674(11) 1 d . . . B 2
H1PA_b H 0.1181 1.7430 0.3768 0.124 Uiso 0.674(11) 1 calc R . . B 2
H1PB_b H 0.0425 1.7220 0.3719 0.124 Uiso 0.674(11) 1 calc R . . B 2
C1Q_b C 0.007(2) 1.7598(13) 0.4108(11) 0.108(6) Uani 0.674(11) 1 d D . . B 2
H1QA_b H -0.0158 1.7310 0.4128 0.130 Uiso 0.674(11) 1 calc R . . B 2
H1QB_b H 0.0548 1.7572 0.4183 0.130 Uiso 0.674(11) 1 calc R . . B 2
C1R_b C -0.1188(16) 1.7737(7) 0.4293(6) 0.150(18) Uani 0.674(11) 1 d D . . B 2
H1R_b H -0.1374 1.7480 0.4260 0.180 Uiso 0.674(11) 1 calc R . . B 2
C930_b C -0.0441(15) 1.7876(8) 0.4211(6) 0.114(5) Uani 0.674(11) 1 d G . . B 2
C1S_b C -0.0163(13) 1.8260(8) 0.4260(4) 0.122(6) Uani 0.674(11) 1 d DG . . B 2
H1S_b H 0.0337 1.8353 0.4205 0.147 Uiso 0.674(11) 1 calc R . . B 2
C1V_b C -0.0633(15) 1.8503(7) 0.4391(5) 0.131(6) Uani 0.674(11) 1 d G . . B 2
H1V_b H -0.0447 1.8760 0.4424 0.158 Uiso 0.674(11) 1 calc R . . B 2
C1U_b C -0.1380(15) 1.8364(8) 0.4473(5) 0.133(6) Uani 0.674(11) 1 d G . . B 2
C1T_b C -0.1658(13) 1.7980(8) 0.4424(6) 0.135(8) Uani 0.674(11) 1 d G . . B 2
H1T_b H -0.2158 1.7887 0.4479 0.162 Uiso 0.674(11) 1 calc R . . B 2
C8_b C 0.187(3) 1.6751(10) 0.1225(5) 0.118(9) Uani 0.674(11) 1 d . . . B 2
H8A_b H 0.2395 1.6789 0.1148 0.142 Uiso 0.674(11) 1 calc R . . B 2
H8B_b H 0.1641 1.7036 0.1211 0.142 Uiso 0.674(11) 1 calc R . . B 2
C9_b C 0.1438(17) 1.6011(8) 0.1144(4) 0.138(10) Uani 0.674(11) 1 d . . . B 2
H9_b H 0.1637 1.5859 0.1282 0.165 Uiso 0.674(11) 1 calc R . . B 2
C10_b C 0.1412(16) 1.6463(8) 0.1101(4) 0.122(8) Uani 0.674(11) 1 d G . . B 2
C11_b C 0.1114(16) 1.6691(6) 0.0895(5) 0.130(9) Uani 0.674(11) 1 d G . . B 2
H11_b H 0.1097 1.6993 0.0866 0.156 Uiso 0.674(11) 1 calc R . . B 2
C12_b C 0.0843(16) 1.6467(8) 0.0732(4) 0.152(9) Uani 0.674(11) 1 d G . . B 2
H12_b H 0.0644 1.6620 0.0594 0.183 Uiso 0.674(11) 1 calc R . . B 2
C18_b C 0.0870(16) 1.6016(8) 0.0775(4) 0.146(8) Uani 0.674(11) 1 d G . . B 2
C19_b C 0.1167(16) 1.5788(6) 0.0981(5) 0.149(11) Uani 0.674(11) 1 d G . . B 2
H19_b H 0.1185 1.5486 0.1010 0.179 Uiso 0.674(11) 1 calc R . . B 2
C924_b C 0.090(3) 1.7620(12) 0.3448(8) 0.108(7) Uani 0.674(11) 1 d . . . B 2
H92C_b H 0.1141 1.7906 0.3418 0.129 Uiso 0.674(11) 1 calc R . . B 2
H92D_b H 0.0430 1.7650 0.3369 0.129 Uiso 0.674(11) 1 calc R . . B 2
C2U C -0.5342(19) 1.0392(12) 0.2944(6) 0.47(2) Uiso 1 1 d D . . . .
C2W C -0.539(2) 1.0038(16) 0.2834(7) 0.49(2) Uiso 1 1 d DG . . . .
H2W H -0.5652 1.0062 0.2698 0.590 Uiso 1 1 calc R . . . .
C2Z C -0.504(3) 0.9650(13) 0.2926(10) 0.50(2) Uiso 1 1 d G . . . .
H2Z H -0.5068 0.9413 0.2852 0.595 Uiso 1 1 calc R . . . .
C2V C -0.464(2) 0.9615(15) 0.3130(10) 0.50(2) Uiso 1 1 d G . . . .
H2V H -0.4408 0.9355 0.3192 0.600 Uiso 1 1 calc R . . . .
C2X C -0.460(2) 0.997(2) 0.3240(7) 0.49(2) Uiso 1 1 d G . . . .
H2X H -0.4332 0.9945 0.3377 0.586 Uiso 1 1 calc R . . . .
C2T C -0.495(2) 1.0357(16) 0.3148(7) 0.46(2) Uiso 1 1 d DG . . . .
H2T H -0.4917 1.0594 0.3222 0.555 Uiso 1 1 calc R . . . .
C51 C -0.570(3) 1.0797(15) 0.2848(10) 0.47(3) Uiso 1 1 d D . . . .
H51J H -0.5618 1.1005 0.2946 0.700 Uiso 1 1 calc R . . . .
H51K H -0.6246 1.0748 0.2849 0.700 Uiso 1 1 calc R . . . .
H51L H -0.5489 1.0906 0.2687 0.700 Uiso 1 1 calc R . . . .
C1W C -0.718(4) 0.8680(18) 0.2381(15) 0.67(4) Uiso 1 1 d D . . . .
H1WA H -0.6965 0.8691 0.2529 1.006 Uiso 1 1 calc R . . . .
H1WB H -0.6789 0.8598 0.2269 1.006 Uiso 1 1 calc R . . . .
H1WC H -0.7592 0.8471 0.2411 1.006 Uiso 1 1 calc R . . . .
C21 C -0.769(4) 0.9856(17) 0.2303(13) 0.62(3) Uiso 1 1 d . . . . .
H21 H -0.7648 1.0084 0.2383 0.745 Uiso 1 1 calc R . . . .
C2C C -0.803(3) 0.9922(17) 0.2088(13) 0.62(3) Uiso 1 1 d G . . . .
H2C H -0.8212 1.0195 0.2023 0.747 Uiso 1 1 calc R . . . .
C100 C -0.808(3) 0.958(2) 0.1968(9) 0.61(3) Uiso 1 1 d G . . . .
H100 H -0.8310 0.9625 0.1824 0.737 Uiso 1 1 calc R . . . .
C2B C -0.781(3) 0.917(2) 0.2064(9) 0.62(3) Uiso 1 1 d DG . . . .
H2B H -0.7845 0.8945 0.1984 0.741 Uiso 1 1 calc R . . . .
C79 C -0.747(2) 0.9107(14) 0.2280(8) 0.64(3) Uiso 1 1 d DG . . . .
C28 C -0.741(3) 0.945(2) 0.2399(8) 0.62(3) Uiso 1 1 d DG . . . .
H28 H -0.7184 0.9404 0.2543 0.748 Uiso 1 1 calc R . . . .
C2E C -0.498(8) 1.629(2) 0.287(3) 1.22(7) Uiso 1 1 d D . . . .
H2EA H -0.5012 1.6182 0.3036 1.826 Uiso 1 1 calc R . . . .
H2EB H -0.4539 1.6164 0.2792 1.826 Uiso 1 1 calc R . . . .
H2EC H -0.5434 1.6209 0.2803 1.826 Uiso 1 1 calc R . . . .
C42 C -0.483(7) 1.699(4) 0.2578(12) 1.26(6) Uiso 1 1 d D . . . .
H42 H -0.4839 1.6839 0.2452 1.509 Uiso 1 1 calc R . . . .
C3E C -0.489(4) 1.676(2) 0.2814(16) 1.25(6) Uiso 1 1 d DG . . . .
C178 C -0.488(7) 1.698(4) 0.3001(11) 1.25(6) Uiso 1 1 d DG . . . .
H178 H -0.4918 1.6826 0.3160 1.503 Uiso 1 1 calc R . . . .
C3C C -0.480(8) 1.743(4) 0.295(2) 1.26(6) Uiso 1 1 d G . . . .
H3C H -0.4785 1.7578 0.3077 1.510 Uiso 1 1 calc R . . . .
C2G C -0.473(6) 1.766(2) 0.272(3) 1.26(6) Uiso 1 1 d G . . . .
H2G H -0.4679 1.7960 0.2683 1.514 Uiso 1 1 calc R . . . .
C3B C -0.475(8) 1.744(4) 0.2528(16) 1.26(6) Uiso 1 1 d G . . . .
H3B H -0.4706 1.7591 0.2370 1.510 Uiso 1 1 calc R . . . .
C3J_b C -0.789(5) 1.260(2) 0.2224(13) 0.22(3) Uiso 0.279(13) 1 d . . . C 2
H3J_b H -0.8146 1.2444 0.2131 0.267 Uiso 0.279(13) 1 calc R . . C 2
C128_b C -0.828(4) 1.290(3) 0.2335(13) 0.22(3) Uiso 0.279(13) 1 d DG . . C 2
H128_b H -0.8795 1.2953 0.2315 0.259 Uiso 0.279(13) 1 calc R . . C 2
C3O_b C -0.789(4) 1.313(2) 0.2474(10) 0.22(3) Uiso 0.279(13) 1 d DG . . C 2
C80_b C -0.712(4) 1.305(3) 0.2503(12) 0.22(3) Uiso 0.279(13) 1 d DG . . C 2
H80_b H -0.6863 1.3207 0.2596 0.266 Uiso 0.279(13) 1 calc R . . C 2
C3P_b C -0.673(4) 1.275(3) 0.2392(15) 0.24(3) Uiso 0.279(13) 1 d G . . C 2
H3P_b H -0.6214 1.2699 0.2412 0.284 Uiso 0.279(13) 1 calc R . . C 2
C3Q_b C -0.712(5) 1.252(2) 0.2253(13) 0.23(3) Uiso 0.279(13) 1 d G . . C 2
H3Q_b H -0.6856 1.2317 0.2179 0.279 Uiso 0.279(13) 1 calc R . . C 2
C3G_a C 0.258(4) 1.193(3) 0.2389(10) 0.55(4) Uiso 0.721(13) 1 d . . . C 1
H3G_a H 0.2651 1.2127 0.2244 0.655 Uiso 0.721(13) 1 calc R . . C 1
C3H_a C 0.293(4) 1.152(3) 0.2414(13) 0.55(4) Uiso 0.721(13) 1 d G . . C 1
H3H_a H 0.3231 1.1453 0.2286 0.660 Uiso 0.721(13) 1 calc R . . C 1
C3I_a C 0.282(4) 1.123(2) 0.2631(16) 0.53(4) Uiso 0.721(13) 1 d G . . C 1
H3I_a H 0.3048 1.0957 0.2648 0.637 Uiso 0.721(13) 1 calc R . . C 1
C3K_a C 0.236(4) 1.1334(15) 0.2823(12) 0.51(3) Uiso 0.721(13) 1 d DG . . C 1
H3K_a H 0.2286 1.1135 0.2968 0.617 Uiso 0.721(13) 1 calc R . . C 1
C3L_a C 0.201(3) 1.1738(15) 0.2798(9) 0.51(3) Uiso 0.721(13) 1 d DG . . C 1
C3M_a C 0.212(4) 1.2035(16) 0.2581(11) 0.54(4) Uiso 0.721(13) 1 d DG . . C 1
H3M_a H 0.1888 1.2306 0.2563 0.643 Uiso 0.721(13) 1 calc R . . C 1
C3N_a C 0.151(4) 1.184(3) 0.2994(12) 0.42(4) Uiso 0.721(13) 1 d D . . C 1
H3NA_a H 0.1324 1.2132 0.2948 0.629 Uiso 0.721(13) 1 calc R . . C 1
H3NB_a H 0.1797 1.1825 0.3132 0.629 Uiso 0.721(13) 1 calc R . . C 1
H3NC_a H 0.1090 1.1640 0.3032 0.629 Uiso 0.721(13) 1 calc R . . C 1
C1Y C -0.199(5) 1.6080(17) 0.0387(9) 0.80(4) Uiso 1 1 d D . . . .
H1Y H -0.2157 1.5846 0.0508 0.963 Uiso 1 1 calc R . . . .
C141 C -0.249(3) 1.6269(17) 0.0221(10) 0.80(4) Uiso 1 1 d DG . . . .
C38 C -0.225(5) 1.6620(19) 0.0040(9) 0.80(4) Uiso 1 1 d DG . . . .
H38 H -0.2586 1.6746 -0.0071 0.959 Uiso 1 1 calc R . . . .
C3F C -0.151(5) 1.6782(18) 0.0024(13) 0.80(4) Uiso 1 1 d G . . . .
H3F H -0.1343 1.7017 -0.0098 0.965 Uiso 1 1 calc R . . . .
C102 C -0.100(4) 1.659(3) 0.0189(17) 0.80(4) Uiso 1 1 d G . . . .
H102 H -0.0506 1.6702 0.0179 0.965 Uiso 1 1 calc R . . . .
C2D C -0.125(4) 1.624(3) 0.0371(14) 0.80(4) Uiso 1 1 d G . . . .
H2D H -0.0914 1.6116 0.0482 0.961 Uiso 1 1 calc R . . . .
C62 C -0.327(4) 1.610(3) 0.024(2) 0.80(5) Uiso 1 1 d D . . . .
H62J H -0.3345 1.5862 0.0373 1.199 Uiso 1 1 calc R . . . .
H62K H -0.3356 1.6008 0.0094 1.199 Uiso 1 1 calc R . . . .
H62L H -0.3626 1.6328 0.0262 1.199 Uiso 1 1 calc R . . . .
C3A_a C 0.186(4) 1.1806(15) 0.0065(9) 0.46(3) Uiso 0.645(6) 1 d D . . A 1
H3A_a H 0.1617 1.2030 -0.0031 0.558 Uiso 0.645(6) 1 calc R . . A 1
C30_a C 0.265(4) 1.176(2) 0.0033(11) 0.47(3) Uiso 0.645(6) 1 d G . . A 1
H30_a H 0.2939 1.1961 -0.0086 0.568 Uiso 0.645(6) 1 calc R . . A 1
C32_a C 0.301(3) 1.143(3) 0.0178(15) 0.48(3) Uiso 0.645(6) 1 d G . . A 1
H32_a H 0.3544 1.1400 0.0156 0.576 Uiso 0.645(6) 1 calc R . . A 1
C31_a C 0.258(5) 1.113(2) 0.0355(13) 0.49(3) Uiso 0.645(6) 1 d G . . A 1
H31_a H 0.2827 1.0909 0.0452 0.582 Uiso 0.645(6) 1 calc R . . A 1
C119_a C 0.179(4) 1.1176(16) 0.0388(9) 0.48(3) Uiso 0.645(6) 1 d DG . . A 1
H119_a H 0.1505 1.0979 0.0506 0.570 Uiso 0.645(6) 1 calc R . . A 1
C22_a C 0.143(3) 1.1512(16) 0.0243(9) 0.46(3) Uiso 0.645(6) 1 d DG . . A 1
C71_a C 0.061(3) 1.156(3) 0.0279(15) 0.44(4) Uiso 0.645(6) 1 d D . . A 1
H71U_a H 0.0453 1.1805 0.0165 0.654 Uiso 0.645(6) 1 calc R . . A 1
H71V_a H 0.0472 1.1603 0.0439 0.654 Uiso 0.645(6) 1 calc R . . A 1
H71W_a H 0.0358 1.1301 0.0257 0.654 Uiso 0.645(6) 1 calc R . . A 1
C1_b C -0.828(6) 1.347(3) 0.2574(16) 0.24(4) Uiso 0.279(13) 1 d D . . C 2
H1A_b H -0.7941 1.3593 0.2665 0.354 Uiso 0.279(13) 1 calc R . . C 2
H1C_b H -0.8725 1.3346 0.2678 0.354 Uiso 0.279(13) 1 calc R . . C 2
H1F_b H -0.8443 1.3690 0.2447 0.354 Uiso 0.279(13) 1 calc R . . C 2
C1X C -0.115(5) 0.931(2) 0.5178(12) 0.50(4) Uiso 0.5 1 d D . . D -1
C3R C -0.154(5) 0.965(3) 0.5042(15) 0.49(4) Uiso 0.5 1 d DG . . D -1
H3R H -0.2048 0.9614 0.5017 0.594 Uiso 0.5 1 calc R . . D -1
C3S C -0.116(8) 1.004(3) 0.4943(16) 0.48(4) Uiso 0.5 1 d G . . D -1
H3S H -0.1415 1.0268 0.4852 0.579 Uiso 0.5 1 calc R . . D -1
C3T C -0.039(8) 1.010(3) 0.498(2) 0.48(4) Uiso 0.5 1 d G . . D -1
H3T H -0.0138 1.0358 0.4913 0.576 Uiso 0.5 1 calc R . . D -1
C3U C -0.001(5) 0.976(4) 0.512(2) 0.48(4) Uiso 0.5 1 d G . . D -1
H3U H 0.0506 0.9795 0.5140 0.573 Uiso 0.5 1 calc R . . D -1
C3V C -0.039(5) 0.937(3) 0.5214(15) 0.49(4) Uiso 0.5 1 d DG . . D -1
H3V H -0.0127 0.9142 0.5305 0.588 Uiso 0.5 1 calc R . . D -1
C3W C -0.154(8) 0.890(3) 0.528(2) 0.51(5) Uiso 0.5 1 d D . . D -1
H3WA H -0.1198 0.8708 0.5369 0.772 Uiso 0.5 1 calc R . . D -1
H3WB H -0.1718 0.8779 0.5155 0.772 Uiso 0.5 1 calc R . . D -1
H3WC H -0.1977 0.8954 0.5387 0.772 Uiso 0.5 1 calc R . . D -1
C3Y C -0.414(5) 1.540(3) 0.5052(14) 0.56(5) Uiso 0.5 1 d D . . E -1
H3Y H -0.4036 1.5170 0.5173 0.669 Uiso 0.5 1 calc R . . E -1
C3Z C -0.449(4) 1.533(3) 0.4855(14) 0.56(5) Uiso 0.5 1 d DG . . E -1
C40 C -0.465(5) 1.568(4) 0.4674(13) 0.57(5) Uiso 0.5 1 d DG . . E -1
H40 H -0.4888 1.5628 0.4542 0.682 Uiso 0.5 1 calc R . . E -1
C41 C -0.446(6) 1.610(3) 0.469(2) 0.58(5) Uiso 0.5 1 d G . . E -1
H41 H -0.4569 1.6332 0.4569 0.693 Uiso 0.5 1 calc R . . E -1
C48 C -0.411(6) 1.617(3) 0.489(2) 0.58(5) Uiso 0.5 1 d G . . E -1
H48 H -0.3983 1.6454 0.4898 0.690 Uiso 0.5 1 calc R . . E -1
C60 C -0.395(6) 1.582(4) 0.5068(18) 0.57(5) Uiso 0.5 1 d G . . E -1
H60 H -0.3717 1.5873 0.5200 0.679 Uiso 0.5 1 calc R . . E -1
C49 C -0.469(7) 1.489(3) 0.484(2) 0.56(6) Uiso 0.5 1 d D . . E -1
H49J H -0.4544 1.4693 0.4977 0.846 Uiso 0.5 1 calc R . . E -1
H49K H -0.4432 1.4824 0.4696 0.846 Uiso 0.5 1 calc R . . E -1
H49L H -0.5238 1.4871 0.4832 0.846 Uiso 0.5 1 calc R . . E -1
O63N_a O -0.224(4) 1.438(2) 0.0163(16) 0.37(4) Uani 0.326(11) 1 d . . . B 1
O64N_a O -0.337(4) 1.488(2) 0.0053(15) 0.38(4) Uani 0.326(11) 1 d . . . B 1
O61N_a O -0.202(3) 1.520(2) 0.0016(12) 0.32(3) Uani 0.326(11) 1 d . . . B 1
N62N_a N -0.254(3) 1.4819(16) 0.0078(7) 0.35(3) Uani 0.326(11) 1 d . . . B 1

loop_
_atom_site_aniso_label
_atom_site_aniso_U_11
_atom_site_aniso_U_22
_atom_site_aniso_U_33
_atom_site_aniso_U_23
_atom_site_aniso_U_13
_atom_site_aniso_U_12
Cr19 0.155(3) 0.067(2) 0.151(3) -0.034(2) -0.028(3) -0.021(2)
Cr21 0.138(3) 0.082(3) 0.177(4) -0.055(2) -0.004(3) -0.016(2)
Cr23 0.135(3) 0.060(2) 0.164(3) -0.037(2) -0.030(3) -0.004(2)
Cr25 0.147(3) 0.100(3) 0.156(4) -0.049(2) -0.004(3) -0.015(2)
Cr26 0.178(4) 0.072(3) 0.178(4) -0.057(2) 0.026(3) -0.020(2)
Cr30 0.216(5) 0.079(3) 0.176(4) -0.052(3) -0.021(3) -0.002(3)
Cr31 0.167(4) 0.078(3) 0.190(4) -0.062(3) 0.005(3) -0.022(2)
Cr32 0.212(4) 0.074(3) 0.159(4) -0.044(3) -0.001(3) -0.013(3)
Ni19 0.155(3) 0.067(2) 0.151(3) -0.034(2) -0.028(3) -0.021(2)
Ni21 0.138(3) 0.082(3) 0.177(4) -0.055(2) -0.004(3) -0.016(2)
Ni23 0.135(3) 0.060(2) 0.164(3) -0.037(2) -0.030(3) -0.004(2)
Ni25 0.147(3) 0.100(3) 0.156(4) -0.049(2) -0.004(3) -0.015(2)
Ni26 0.178(4) 0.072(3) 0.178(4) -0.057(2) 0.026(3) -0.020(2)
Ni30 0.216(5) 0.079(3) 0.176(4) -0.052(3) -0.021(3) -0.002(3)
Ni31 0.167(4) 0.078(3) 0.190(4) -0.062(3) 0.005(3) -0.022(2)
Ni32 0.212(4) 0.074(3) 0.159(4) -0.044(3) -0.001(3) -0.013(3)
F1C 0.169(11) 0.076(8) 0.151(10) -0.062(7) 0.022(8) -0.012(7)
F1I 0.143(10) 0.066(8) 0.184(12) -0.033(7) -0.010(9) -0.020(7)
F6 0.141(10) 0.071(8) 0.162(11) -0.036(7) 0.007(8) -0.010(7)
F9 0.121(9) 0.096(9) 0.150(10) -0.060(7) -0.010(7) -0.002(7)
F12 0.177(12) 0.072(8) 0.175(12) -0.034(8) 0.025(10) -0.019(8)
F14 0.175(11) 0.082(8) 0.139(10) -0.060(7) 0.019(8) -0.015(8)
F17 0.169(11) 0.066(8) 0.160(11) -0.052(7) 0.003(9) -0.014(7)
F18 0.135(9) 0.090(8) 0.131(9) -0.046(7) 0.002(7) -0.026(7)
O652 0.27(3) 0.124(16) 0.158(19) 0.020(14) -0.041(17) -0.043(16)
O1N 0.46(3) 0.39(3) 0.253(19) 0.085(18) 0.05(2) 0.10(2)
O651 0.37(3) 0.039(10) 0.21(2) -0.008(12) -0.08(2) -0.024(14)
O3N 0.46(3) 0.39(3) 0.253(19) 0.085(18) 0.05(2) 0.10(2)
O4N 0.46(3) 0.39(3) 0.253(19) 0.085(18) 0.05(2) 0.10(2)
O161 0.166(15) 0.117(14) 0.184(15) -0.109(12) -0.020(12) 0.015(11)
O162 0.194(17) 0.102(13) 0.170(15) -0.083(11) -0.019(13) 0.038(11)
O171 0.165(15) 0.141(17) 0.175(19) -0.034(13) 0.008(13) -0.068(13)
O172 0.26(2) 0.086(13) 0.25(2) 0.014(14) -0.08(2) -0.067(15)
O181 0.148(13) 0.105(11) 0.242(17) -0.080(10) -0.027(12) -0.016(9)
O182 0.160(14) 0.125(11) 0.237(16) -0.080(11) -0.049(12) -0.023(10)
O191 0.132(13) 0.146(17) 0.181(18) -0.038(14) 0.027(13) -0.017(12)
O192 0.137(14) 0.114(14) 0.181(16) -0.062(12) 0.052(12) -0.009(11)
O201 0.24(3) 0.16(2) 0.28(3) -0.08(2) -0.11(2) 0.031(19)
O202 0.152(16) 0.161(19) 0.25(2) 0.004(17) -0.100(16) -0.019(14)
O211 0.31(3) 0.085(13) 0.153(16) -0.039(11) -0.026(16) -0.041(15)
O212 0.22(2) 0.095(13) 0.146(16) -0.059(11) -0.003(14) -0.029(13)
O221 0.23(2) 0.115(15) 0.149(15) -0.074(12) -0.013(16) 0.028(15)
O222 0.158(16) 0.146(17) 0.24(2) -0.121(16) -0.010(14) 0.027(12)
O231 0.29(3) 0.101(14) 0.162(16) -0.041(12) 0.035(17) -0.082(17)
O232 0.185(17) 0.092(13) 0.214(19) -0.061(13) 0.100(15) -0.023(12)
O241 0.192(18) 0.078(12) 0.202(18) -0.058(12) 0.024(14) -0.056(12)
O242 0.20(2) 0.115(16) 0.23(2) -0.062(14) -0.072(19) -0.004(15)
O251 0.168(15) 0.094(12) 0.165(16) -0.085(11) 0.049(13) -0.050(11)
O252 0.188(16) 0.085(12) 0.153(14) -0.060(11) 0.015(11) -0.009(12)
O261 0.159(15) 0.095(13) 0.24(2) -0.058(13) -0.009(14) -0.032(11)
O262 0.17(2) 0.122(18) 0.36(4) -0.095(19) 0.10(2) -0.080(17)
O271 0.152(15) 0.051(10) 0.26(2) -0.061(11) 0.013(14) -0.022(10)
O272 0.142(14) 0.106(14) 0.214(18) -0.053(13) 0.003(12) 0.009(11)
O281 0.189(18) 0.095(14) 0.25(2) -0.028(15) -0.061(16) -0.004(13)
O282 0.178(17) 0.141(17) 0.23(2) -0.098(16) -0.056(15) -0.052(14)
O291 0.23(2) 0.097(15) 0.29(3) -0.014(15) -0.15(2) -0.007(14)
O292 0.28(3) 0.062(12) 0.26(2) -0.011(13) -0.08(2) 0.016(15)
O301 0.200(19) 0.22(2) 0.111(14) -0.015(14) -0.007(12) -0.083(17)
O302 0.23(2) 0.103(14) 0.19(2) -0.039(12) -0.077(18) -0.043(14)
N2N 0.52(4) 0.17(3) 0.18(2) -0.057(17) 0.00(3) 0.08(3)
C163 0.24(3) 0.107(18) 0.23(3) -0.113(18) -0.05(2) 0.035(18)
C164 0.28(2) 0.163(18) 0.30(2) -0.178(17) -0.07(2) 0.057(16)
C165 0.31(3) 0.22(2) 0.30(2) -0.170(18) -0.07(2) 0.06(2)
C166 0.29(2) 0.18(2) 0.33(3) -0.19(2) -0.07(2) 0.063(17)
C167 0.30(2) 0.165(19) 0.33(3) -0.173(18) -0.07(2) 0.043(17)
C173 0.58(6) 0.17(3) 0.11(2) -0.024(17) 0.03(3) -0.21(3)
C174 0.61(5) 0.20(3) 0.18(2) 0.009(17) 0.03(2) -0.24(3)
C175 0.63(6) 0.21(3) 0.21(3) -0.009(19) 0.02(3) -0.24(3)
C176 0.61(6) 0.23(3) 0.18(2) 0.001(19) 0.03(3) -0.23(3)
C177 0.62(5) 0.23(3) 0.21(3) 0.04(2) 0.03(3) -0.22(3)
C183 0.166(18) 0.120(12) 0.248(19) -0.086(12) -0.036(14) -0.013(11)
C184 0.200(16) 0.160(14) 0.31(2) -0.120(14) -0.062(16) -0.028(13)
C185 0.206(17) 0.20(2) 0.36(3) -0.147(19) -0.069(17) -0.017(14)
C186 0.26(2) 0.19(2) 0.32(2) -0.133(16) -0.048(17) -0.030(18)
C187 0.22(2) 0.166(15) 0.35(3) -0.109(15) -0.06(2) -0.034(14)
C193 0.17(3) 0.13(2) 0.16(2) -0.08(2) 0.07(2) -0.03(2)
C194 0.19(2) 0.18(2) 0.190(19) -0.079(19) 0.058(19) 0.019(17)
C195 0.26(3) 0.18(3) 0.27(3) -0.09(2) 0.11(2) 0.07(2)
C196 0.19(3) 0.29(3) 0.15(2) -0.10(2) 0.03(2) 0.01(2)
C197 0.14(2) 0.16(2) 0.21(2) -0.06(2) 0.003(19) -0.027(17)
C203 0.20(4) 0.17(4) 0.18(3) -0.07(3) -0.11(3) 0.05(3)
C204 0.27(4) 0.39(6) 0.61(7) -0.14(5) -0.12(5) 0.14(4)
C205 0.27(4) 0.39(6) 0.63(7) -0.15(6) -0.11(5) 0.20(4)
C206 0.27(4) 0.41(6) 0.60(8) -0.16(6) -0.18(5) 0.10(4)
C207 0.25(5) 0.40(6) 0.61(7) -0.09(6) -0.13(5) 0.14(4)
C213 0.22(3) 0.12(3) 0.13(3) -0.06(2) 0.02(2) -0.04(2)
C214 0.52(5) 0.23(3) 0.21(3) -0.11(3) 0.07(3) -0.12(3)
C215 0.49(6) 0.23(4) 0.21(3) -0.06(3) 0.11(4) -0.08(4)
C216 0.55(6) 0.29(4) 0.22(4) -0.12(3) 0.03(4) -0.12(4)
C217 0.54(6) 0.20(3) 0.20(3) -0.12(3) 0.13(3) -0.12(4)
C223 0.20(4) 0.14(3) 0.14(3) -0.04(2) 0.04(3) -0.05(3)
C224 0.36(3) 0.21(3) 0.30(3) -0.16(2) 0.19(3) 0.03(2)
C225 0.37(4) 0.24(3) 0.31(3) -0.15(2) 0.19(3) 0.01(2)
C226 0.37(4) 0.22(3) 0.33(3) -0.14(2) 0.18(3) 0.04(2)
C227 0.37(3) 0.23(3) 0.32(3) -0.16(2) 0.18(3) 0.03(2)
C233 0.45(5) 0.23(3) 0.22(3) -0.08(3) 0.05(3) 0.04(3)
C234 0.47(5) 0.25(3) 0.22(3) -0.07(3) 0.06(3) 0.04(3)
C235 0.47(5) 0.30(3) 0.22(3) -0.08(3) 0.06(3) 0.04(3)
C236 0.47(5) 0.25(3) 0.26(3) -0.06(3) 0.05(3) 0.04(3)
C237 0.47(5) 0.24(3) 0.22(3) -0.06(3) 0.07(3) 0.04(3)
C243 0.26(5) 0.08(2) 0.14(2) -0.038(17) -0.01(3) 0.05(3)
C244 0.31(3) 0.10(2) 0.42(4) -0.09(2) -0.11(3) 0.04(2)
C245 0.30(4) 0.09(2) 0.43(4) -0.09(2) -0.05(4) 0.07(3)
C246 0.31(4) 0.10(2) 0.41(5) -0.14(3) -0.12(4) 0.02(2)
C247 0.35(4) 0.08(2) 0.45(5) -0.07(3) -0.11(4) 0.03(3)
C253 0.116(19) 0.14(3) 0.12(2) -0.06(2) 0.028(17) -0.04(2)
C254 0.23(3) 0.16(2) 0.19(2) -0.12(2) 0.07(2) -0.076(19)
C255 0.28(3) 0.19(3) 0.21(3) -0.12(2) 0.07(3) -0.03(3)
C256 0.31(3) 0.23(3) 0.23(3) -0.13(2) 0.08(3) -0.11(3)
C257 0.31(4) 0.21(3) 0.23(3) -0.11(2) 0.08(3) 0.03(3)
C263 0.14(3) 0.17(3) 0.44(4) -0.17(3) 0.09(3) -0.05(2)
C264 0.16(2) 0.18(3) 0.44(4) -0.18(2) 0.09(2) -0.057(18)
C265 0.18(3) 0.21(3) 0.48(4) -0.16(3) 0.10(3) -0.09(2)
C266 0.17(2) 0.23(3) 0.41(5) -0.10(3) 0.12(3) -0.11(2)
C267 0.21(3) 0.21(3) 0.47(4) -0.21(3) 0.06(3) -0.09(2)
C273 0.13(2) 0.09(2) 0.19(3) -0.08(2) -0.015(19) 0.031(18)
C274 0.18(2) 0.24(3) 0.26(3) -0.15(2) -0.01(2) 0.00(2)
C275 0.14(2) 0.30(4) 0.28(3) -0.15(3) 0.02(2) 0.01(3)
C276 0.22(3) 0.24(3) 0.28(3) -0.19(3) 0.01(2) 0.02(3)
C277 0.24(3) 0.29(4) 0.23(3) -0.11(3) 0.02(3) -0.05(3)
C283 0.27(4) 0.07(2) 0.35(6) -0.06(3) 0.03(4) -0.06(3)
C284 0.38(4) 0.36(5) 0.30(4) -0.08(3) -0.25(4) -0.02(4)
C285 0.40(5) 0.34(5) 0.33(5) -0.04(4) -0.22(4) -0.07(5)
C286 0.41(5) 0.41(5) 0.31(5) -0.12(4) -0.19(4) -0.01(5)
C287 0.43(5) 0.38(5) 0.34(5) -0.07(4) -0.21(5) 0.00(5)
C293 0.14(3) 0.15(3) 0.19(3) -0.04(2) -0.06(2) 0.02(2)
C294 0.38(4) 0.07(2) 0.53(5) -0.07(3) -0.23(4) 0.09(3)
C295 0.41(4) 0.13(3) 0.54(6) -0.04(4) -0.15(5) 0.11(3)
C296 0.38(5) 0.13(3) 0.59(6) -0.05(3) -0.21(5) 0.05(4)
C297 0.44(4) 0.07(2) 0.50(5) -0.10(3) -0.24(4) 0.08(3)
C303 0.17(3) 0.14(3) 0.16(3) -0.11(2) -0.06(2) 0.05(2)
C304 0.36(4) 0.21(3) 0.12(2) -0.039(18) 0.01(3) -0.02(3)
C305 0.39(5) 0.24(3) 0.17(2) -0.05(2) 0.06(3) 0.01(4)
C306 0.38(4) 0.23(3) 0.11(2) 0.04(2) -0.05(2) -0.03(3)
C307 0.37(4) 0.24(3) 0.16(2) -0.12(2) 0.03(3) -0.04(3)
C653 0.25(4) 0.11(3) 0.13(3) -0.02(2) -0.04(2) 0.05(3)
C654 0.44(5) 0.13(2) 0.42(4) 0.00(3) -0.20(4) -0.04(3)
C655 0.48(5) 0.10(2) 0.40(5) 0.02(3) -0.19(4) -0.02(3)
C656 0.45(5) 0.15(3) 0.41(6) -0.03(3) -0.19(5) -0.01(3)
C657 0.43(5) 0.18(3) 0.44(5) 0.03(3) -0.25(5) -0.03(4)
Cu83_a 0.188(7) 0.106(5) 0.092(4) -0.036(3) -0.004(4) 0.082(5)
S800_a 0.23(2) 0.167(19) 0.211(13) -0.082(16) -0.084(16) -0.031(14)
N808_a 0.103(11) 0.058(11) 0.138(12) -0.030(10) -0.027(11) 0.007(11)
N821_a 0.169(10) 0.066(8) 0.126(7) -0.047(6) 0.006(8) 0.015(8)
C29_a 0.39(4) 0.30(3) 0.14(3) -0.13(2) -0.09(3) 0.22(3)
C801_a 0.147(13) 0.104(11) 0.155(12) -0.044(9) -0.055(10) -0.003(9)
C802_a 0.149(13) 0.094(11) 0.157(13) -0.048(10) -0.053(11) -0.004(9)
C803_a 0.139(12) 0.088(10) 0.158(12) -0.048(9) -0.052(10) 0.003(9)
C804_a 0.131(11) 0.086(10) 0.147(11) -0.044(9) -0.047(10) 0.004(8)
C805_a 0.140(11) 0.100(11) 0.151(12) -0.039(9) -0.053(10) 0.006(9)
C806_a 0.146(12) 0.106(11) 0.155(13) -0.043(10) -0.052(10) -0.002(9)
C807_a 0.12(3) 0.09(2) 0.07(2) 0.006(18) -0.006(18) 0.015(19)
C809_a 0.109(11) 0.066(13) 0.145(12) -0.042(10) -0.023(11) -0.002(11)
C810_a 0.128(14) 0.081(13) 0.153(12) -0.058(10) -0.014(11) 0.001(11)
C811_a 0.126(13) 0.084(13) 0.149(11) -0.059(10) -0.010(10) -0.003(11)
C812_a 0.140(14) 0.101(13) 0.145(11) -0.062(10) -0.009(10) 0.017(11)
C813_a 0.149(17) 0.118(14) 0.145(11) -0.071(10) -0.003(11) 0.003(12)
C814_a 0.160(16) 0.125(16) 0.148(11) -0.070(10) -0.005(11) 0.015(13)
C815_a 0.151(14) 0.095(14) 0.132(10) -0.056(10) -0.003(10) 0.000(12)
C816_a 0.157(14) 0.078(14) 0.130(10) -0.056(10) -0.005(10) 0.005(11)
C817_a 0.158(13) 0.071(14) 0.127(10) -0.041(9) 0.007(10) 0.003(11)
C818_a 0.157(13) 0.053(13) 0.126(10) -0.045(9) 0.003(10) 0.012(11)
C819_a 0.159(14) 0.053(13) 0.132(10) -0.040(9) 0.006(9) 0.012(11)
C820_a 0.181(14) 0.057(13) 0.132(10) -0.045(9) 0.014(10) 0.016(11)
C822_a 0.180(12) 0.074(10) 0.128(8) -0.045(7) 0.010(8) 0.019(9)
C823_a 0.183(11) 0.087(9) 0.129(9) -0.050(7) 0.008(8) 0.029(9)
C828_a 0.186(11) 0.105(11) 0.132(10) -0.050(8) 0.008(9) 0.032(9)
C827_a 0.189(12) 0.109(11) 0.130(10) -0.049(8) 0.009(9) 0.035(9)
C826_a 0.185(11) 0.096(10) 0.126(9) -0.048(7) 0.008(8) 0.041(9)
C825_a 0.189(12) 0.104(11) 0.138(11) -0.058(9) 0.005(9) 0.041(9)
C824_a 0.187(12) 0.103(11) 0.138(10) -0.059(9) 0.004(9) 0.036(10)
C833_a 0.206(14) 0.102(11) 0.117(10) -0.039(8) 0.004(9) 0.073(10)
N832_a 0.197(13) 0.102(10) 0.113(9) -0.042(8) 0.004(9) 0.071(10)
C831_a 0.195(14) 0.104(11) 0.114(10) -0.039(8) 0.005(9) 0.058(10)
C830_a 0.190(14) 0.100(11) 0.111(10) -0.038(9) 0.006(10) 0.056(10)
C829_a 0.188(14) 0.096(12) 0.113(10) -0.038(8) 0.002(9) 0.055(11)
C834_a 0.198(15) 0.100(12) 0.114(10) -0.040(8) 0.003(9) 0.072(11)
Cu1X_b 0.34(3) 0.25(3) 0.113(14) -0.114(17) -0.065(17) 0.18(3)
S36Z_b 0.19(3) 0.17(3) 0.23(2) -0.09(3) -0.09(2) 0.02(2)
N2X_b 0.205(17) 0.107(15) 0.117(14) -0.044(14) 0.007(14) 0.066(14)
C7X_b 0.204(16) 0.103(14) 0.115(14) -0.041(13) 0.008(13) 0.069(14)
C6X_b 0.200(15) 0.101(13) 0.116(12) -0.041(12) 0.006(12) 0.066(12)
C5X_b 0.195(14) 0.101(12) 0.120(12) -0.045(11) 0.009(12) 0.060(12)
C4X_b 0.197(18) 0.104(16) 0.120(16) -0.047(16) 0.011(16) 0.064(16)
C3X_b 0.21(2) 0.11(2) 0.123(19) -0.042(19) 0.006(19) 0.061(19)
N15{_b 0.169(10) 0.066(8) 0.126(7) -0.047(6) 0.006(8) 0.015(8)
N28Z_b 0.110(11) 0.064(12) 0.143(10) -0.038(9) -0.026(10) 0.005(10)
C2A_b 0.39(4) 0.30(3) 0.14(3) -0.13(2) -0.09(3) 0.22(3)
C5Y_b 0.195(14) 0.102(12) 0.117(12) -0.044(11) 0.007(11) 0.058(11)
C4Y_b 0.193(14) 0.103(12) 0.123(12) -0.047(11) 0.010(12) 0.050(12)
C6Y_b 0.20(2) 0.11(2) 0.13(2) -0.049(19) 0.00(2) 0.05(2)
C7Y_b 0.20(2) 0.11(2) 0.13(2) -0.047(19) 0.00(2) 0.05(2)
N3Y_b 0.199(17) 0.109(15) 0.123(15) -0.044(14) 0.004(14) 0.060(14)
C2Y_b 0.197(16) 0.105(14) 0.117(14) -0.041(13) 0.004(14) 0.059(14)
C9Z_b 0.187(13) 0.102(11) 0.130(11) -0.047(9) 0.008(10) 0.036(11)
C8Z_b 0.188(12) 0.100(10) 0.127(10) -0.048(9) 0.007(10) 0.043(10)
C13Z_b 0.187(13) 0.099(11) 0.130(11) -0.049(9) 0.005(11) 0.038(11)
C12Z_b 0.185(13) 0.097(10) 0.131(11) -0.049(9) 0.007(11) 0.033(10)
C11Z_b 0.184(12) 0.096(9) 0.130(10) -0.048(8) 0.007(9) 0.031(9)
C10Z_b 0.185(12) 0.098(10) 0.131(10) -0.046(9) 0.008(10) 0.032(10)
C12{_b 0.184(13) 0.095(12) 0.130(12) -0.048(11) 0.006(12) 0.032(12)
C11{_b 0.183(14) 0.096(13) 0.130(13) -0.048(12) 0.007(13) 0.031(13)
C10{_b 0.186(14) 0.098(13) 0.130(13) -0.044(12) 0.007(13) 0.033(13)
C9{_b 0.187(13) 0.102(11) 0.128(11) -0.047(10) 0.007(11) 0.037(11)
C8{_b 0.188(13) 0.099(11) 0.127(11) -0.051(10) 0.009(11) 0.040(11)
C13{_b 0.188(13) 0.099(11) 0.129(11) -0.048(10) 0.007(11) 0.036(11)
C14X_b 0.179(12) 0.079(11) 0.128(11) -0.047(10) 0.005(11) 0.020(11)
C14Y_b 0.179(12) 0.078(11) 0.128(11) -0.047(10) 0.006(11) 0.019(11)
C16Z_b 0.166(12) 0.046(13) 0.130(9) -0.039(9) 0.002(9) 0.020(11)
C17Z_b 0.161(12) 0.044(14) 0.132(10) -0.036(10) 0.002(9) 0.012(11)
C18Z_b 0.158(12) 0.052(14) 0.129(9) -0.038(10) -0.001(9) 0.010(11)
C19Z_b 0.159(12) 0.060(14) 0.134(10) -0.041(10) -0.003(10) 0.008(11)
C20Z_b 0.160(13) 0.078(14) 0.136(10) -0.045(10) -0.004(10) 0.006(12)
C21Z_b 0.160(14) 0.088(14) 0.144(10) -0.053(10) -0.006(10) 0.007(12)
C22Z_b 0.157(14) 0.103(14) 0.146(10) -0.053(10) -0.008(10) 0.010(12)
C23Z_b 0.152(15) 0.104(15) 0.151(11) -0.055(10) -0.009(10) 0.012(13)
C24Z_b 0.138(13) 0.097(13) 0.149(10) -0.057(9) -0.012(10) 0.001(11)
C25Z_b 0.127(12) 0.090(14) 0.149(10) -0.054(10) -0.018(9) 0.004(11)
C26Z_b 0.123(12) 0.075(13) 0.147(10) -0.045(9) -0.020(9) 0.004(11)
C27Z_b 0.111(11) 0.067(12) 0.146(10) -0.043(9) -0.022(9) 0.003(10)
C29Z_b 0.124(12) 0.077(11) 0.144(11) -0.038(9) -0.034(10) 0.003(10)
C30Z_b 0.136(11) 0.086(10) 0.152(11) -0.043(9) -0.045(9) 0.004(9)
C35Z_b 0.138(12) 0.088(12) 0.157(13) -0.046(10) -0.046(11) 0.004(10)
C31Z_b 0.140(14) 0.090(12) 0.156(13) -0.045(10) -0.047(12) 0.003(11)
C32Z_b 0.143(14) 0.100(12) 0.153(13) -0.045(12) -0.056(12) -0.004(12)
C33Z_b 0.143(13) 0.098(13) 0.153(13) -0.040(11) -0.052(11) 0.002(11)
C34Z_b 0.138(11) 0.095(12) 0.153(13) -0.039(10) -0.046(10) 0.002(9)
Cr1 0.091(2) 0.059(2) 0.146(3) -0.0330(19) -0.0141(19) 0.0006(16)
Cr7 0.097(2) 0.058(2) 0.166(3) -0.015(2) -0.040(2) -0.0034(17)
Cr8 0.089(2) 0.076(2) 0.173(3) -0.054(2) -0.021(2) -0.0063(17)
Cr10 0.100(2) 0.077(2) 0.144(3) -0.032(2) -0.030(2) 0.0027(18)
Cr11 0.107(2) 0.054(2) 0.149(3) -0.0193(19) -0.030(2) -0.0098(17)
Cr13 0.135(3) 0.060(2) 0.152(3) -0.024(2) -0.050(3) -0.0058(19)
Cr14 0.100(2) 0.091(3) 0.153(3) -0.054(2) -0.026(2) -0.0079(19)
Cr15 0.109(3) 0.063(2) 0.169(3) -0.032(2) -0.043(2) -0.0058(18)
Ni1 0.091(2) 0.059(2) 0.146(3) -0.0330(19) -0.0141(19) 0.0006(16)
Ni7 0.097(2) 0.058(2) 0.166(3) -0.015(2) -0.040(2) -0.0034(17)
Ni8 0.089(2) 0.076(2) 0.173(3) -0.054(2) -0.021(2) -0.0063(17)
Ni10 0.100(2) 0.077(2) 0.144(3) -0.032(2) -0.030(2) 0.0027(18)
Ni11 0.107(2) 0.054(2) 0.149(3) -0.0193(19) -0.030(2) -0.0098(17)
Ni13 0.135(3) 0.060(2) 0.152(3) -0.024(2) -0.050(3) -0.0058(19)
Ni14 0.100(2) 0.091(3) 0.153(3) -0.054(2) -0.026(2) -0.0079(19)
Ni15 0.109(3) 0.063(2) 0.169(3) -0.032(2) -0.043(2) -0.0058(18)
F1E 0.088(7) 0.059(6) 0.115(7) -0.033(5) -0.019(5) 0.000(5)
F1G 0.098(7) 0.072(7) 0.130(8) -0.039(6) -0.009(6) -0.016(6)
F2 0.091(7) 0.066(7) 0.119(8) -0.028(6) -0.028(6) -0.008(5)
F3 0.085(6) 0.062(6) 0.115(8) -0.025(5) -0.012(5) -0.011(5)
F5 0.088(7) 0.075(7) 0.152(9) -0.046(6) -0.022(6) -0.003(5)
F11 0.073(6) 0.056(6) 0.147(9) -0.035(6) -0.029(6) 0.012(5)
F19 0.114(8) 0.051(6) 0.153(9) -0.026(6) -0.009(7) 0.010(6)
F20 0.085(7) 0.070(7) 0.159(10) -0.025(6) -0.026(6) -0.005(5)
O491 0.163(15) 0.125(16) 0.25(2) -0.062(15) -0.107(15) -0.021(12)
O492 0.177(16) 0.079(12) 0.27(2) -0.013(13) -0.133(16) 0.012(11)
O501 0.113(12) 0.070(11) 0.238(19) -0.042(12) -0.024(11) -0.001(9)
O502 0.095(12) 0.097(13) 0.232(19) -0.044(12) 0.006(12) 0.015(9)
O511 0.159(14) 0.069(11) 0.214(17) 0.016(11) -0.054(13) 0.028(10)
O512 0.156(15) 0.071(10) 0.194(16) -0.043(10) -0.036(13) 0.015(10)
O521 0.20(2) 0.152(18) 0.143(15) -0.050(12) -0.020(15) -0.054(15)
O522 0.112(14) 0.169(19) 0.19(2) -0.007(15) 0.000(13) -0.040(12)
O531 0.164(12) 0.071(10) 0.260(19) 0.022(11) -0.037(12) -0.054(9)
O532 0.141(11) 0.108(12) 0.215(17) -0.018(11) -0.018(10) -0.061(9)
O541 0.145(15) 0.108(13) 0.22(2) -0.085(13) -0.034(14) 0.030(11)
O542 0.159(15) 0.095(12) 0.159(14) -0.062(10) -0.028(12) -0.007(11)
O551 0.117(12) 0.093(13) 0.147(15) -0.037(11) -0.008(12) 0.015(9)
O552 0.113(12) 0.132(14) 0.137(13) -0.052(11) 0.012(10) -0.013(11)
O561 0.113(11) 0.066(10) 0.216(18) -0.048(10) 0.008(11) -0.033(9)
O562 0.103(10) 0.149(15) 0.143(14) -0.065(12) -0.042(9) 0.018(11)
O571 0.124(12) 0.123(13) 0.099(11) -0.040(10) 0.005(8) -0.034(10)
O572 0.173(15) 0.093(12) 0.120(13) -0.054(10) 0.010(11) -0.015(11)
O581 0.111(12) 0.080(11) 0.226(19) 0.007(11) -0.060(12) -0.016(9)
O582 0.107(11) 0.115(13) 0.168(15) -0.043(12) -0.022(10) -0.010(10)
O591 0.183(16) 0.066(10) 0.212(18) 0.009(10) -0.101(15) -0.023(10)
O592 0.131(13) 0.109(13) 0.174(15) 0.016(11) -0.067(11) -0.033(11)
O601 0.132(14) 0.148(15) 0.179(15) -0.128(12) -0.058(12) 0.071(12)
O602 0.144(14) 0.089(12) 0.192(16) -0.074(11) 0.001(11) -0.026(10)
O611 0.21(2) 0.122(16) 0.101(12) -0.007(11) -0.020(14) -0.076(15)
O612 0.173(16) 0.113(14) 0.105(13) -0.028(12) 0.021(12) 0.024(11)
O621 0.121(12) 0.081(12) 0.169(15) -0.029(10) -0.023(10) -0.019(9)
O622 0.24(2) 0.046(9) 0.28(2) -0.041(11) -0.186(19) 0.003(10)
O631 0.198(17) 0.086(12) 0.123(12) -0.042(10) 0.000(11) -0.008(12)
O632 0.136(12) 0.111(13) 0.123(13) -0.070(10) -0.037(11) 0.017(10)
O641 0.116(13) 0.089(12) 0.26(2) -0.054(13) -0.073(13) -0.017(11)
O642 0.084(11) 0.071(10) 0.218(17) -0.026(10) -0.022(11) -0.024(8)
C493 0.24(4) 0.055(18) 0.20(3) 0.003(19) -0.04(3) -0.03(2)
C494 0.42(4) 0.51(6) 0.38(5) 0.07(4) -0.36(4) -0.08(5)
C495 0.40(5) 0.54(6) 0.41(5) 0.05(4) -0.35(5) -0.09(5)
C496 0.45(5) 0.51(7) 0.37(5) 0.08(4) -0.34(4) -0.05(5)
C497 0.47(5) 0.53(7) 0.38(5) 0.08(5) -0.33(5) -0.06(5)
C503 0.13(3) 0.15(3) 0.19(3) -0.05(2) -0.02(2) -0.01(2)
C504 0.143(19) 0.156(19) 0.33(3) -0.084(17) 0.060(17) 0.040(17)
C505 0.19(2) 0.19(2) 0.36(3) -0.087(19) 0.015(19) 0.03(2)
C506 0.151(19) 0.155(19) 0.32(3) -0.077(18) 0.058(18) 0.032(17)
C507 0.17(2) 0.17(2) 0.34(3) -0.079(18) 0.053(19) 0.016(17)
C513 0.133(19) 0.047(12) 0.36(3) 0.027(15) -0.02(2) 0.015(13)
C514 0.191(18) 0.057(13) 0.41(3) 0.035(14) -0.03(2) 0.043(14)
C515 0.23(2) 0.11(2) 0.43(3) 0.051(17) -0.02(2) 0.041(17)
C516 0.25(3) 0.098(18) 0.46(3) -0.004(18) -0.04(2) 0.043(18)
C517 0.197(17) 0.094(18) 0.42(4) 0.017(19) -0.03(2) 0.052(14)
C523 0.16(3) 0.08(2) 0.19(3) 0.00(2) 0.02(3) 0.05(2)
C524 0.27(3) 0.22(3) 0.18(2) -0.08(2) 0.06(3) -0.01(3)
C525 0.28(4) 0.31(4) 0.22(3) -0.03(3) 0.03(3) 0.01(4)
C526 0.31(3) 0.25(3) 0.21(3) -0.14(2) 0.06(3) -0.08(3)
C527 0.33(4) 0.19(3) 0.20(3) 0.00(3) 0.05(3) 0.00(3)
C533 0.167(14) 0.150(17) 0.35(3) 0.070(18) -0.049(13) -0.078(11)
C534 0.230(18) 0.195(18) 0.38(3) 0.073(18) -0.026(16) -0.122(13)
C535 0.224(19) 0.22(2) 0.37(3) 0.06(2) -0.011(18) -0.135(17)
C536 0.26(2) 0.22(2) 0.38(3) 0.06(2) -0.011(18) -0.135(18)
C537 0.28(2) 0.208(19) 0.42(3) 0.08(2) -0.03(2) -0.098(16)
C543 0.15(3) 0.16(3) 0.20(3) -0.06(2) -0.06(2) 0.02(2)
C544 0.21(3) 0.16(2) 0.27(3) -0.17(2) 0.01(2) -0.01(2)
C545 0.23(3) 0.21(3) 0.25(3) -0.11(3) 0.01(3) -0.01(3)
C546 0.29(3) 0.15(3) 0.38(4) -0.14(3) 0.06(3) -0.06(2)
C547 0.25(3) 0.23(3) 0.28(3) -0.16(3) -0.04(3) 0.02(3)
C553 0.070(18) 0.10(2) 0.23(4) -0.11(2) -0.02(2) 0.000(16)
C554 0.12(2) 0.24(3) 0.20(2) -0.14(2) 0.04(2) 0.012(18)
C555 0.25(3) 0.25(4) 0.27(3) -0.05(3) 0.07(3) 0.14(3)
C556 0.20(3) 0.31(3) 0.23(3) -0.15(3) 0.07(3) -0.04(3)
C557 0.14(2) 0.35(4) 0.27(3) -0.14(3) 0.04(2) -0.08(2)
C563 0.37(6) 0.25(5) 0.13(3) 0.02(3) 0.03(3) 0.27(5)
C564 0.305(18) 0.35(2) 0.43(2) -0.147(17) -0.173(16) -0.135(15)
C565 0.305(18) 0.35(2) 0.43(2) -0.147(17) -0.173(16) -0.135(15)
C566 0.305(18) 0.35(2) 0.43(2) -0.147(17) -0.173(16) -0.135(15)
C567 0.305(18) 0.35(2) 0.43(2) -0.147(17) -0.173(16) -0.135(15)
C573 0.11(2) 0.17(3) 0.084(19) -0.07(2) -0.024(15) 0.02(2)
C574 0.22(3) 0.31(4) 0.16(2) -0.14(2) -0.01(2) 0.00(3)
C575 0.30(4) 0.35(4) 0.21(3) -0.12(3) 0.09(3) -0.05(3)
C576 0.30(4) 0.36(4) 0.14(2) -0.11(3) -0.06(2) 0.06(3)
C577 0.18(2) 0.35(5) 0.19(3) -0.13(3) 0.03(2) 0.00(3)
C583 0.12(2) 0.12(3) 0.15(2) -0.04(2) -0.020(17) 0.04(2)
C584 0.076(17) 0.25(3) 0.35(3) 0.10(3) -0.08(2) 0.005(18)
C585 0.16(2) 0.36(4) 0.36(4) 0.10(4) -0.13(3) -0.01(3)
C586 0.087(19) 0.25(4) 0.41(4) 0.05(4) -0.08(2) 0.01(2)
C587 0.096(19) 0.25(3) 0.38(4) 0.12(3) -0.07(2) -0.03(2)
C593 0.14(2) 0.068(16) 0.17(2) -0.017(15) -0.074(18) -0.012(16)
C594 0.23(2) 0.127(18) 0.23(2) 0.019(19) -0.11(2) -0.059(18)
C595 0.34(3) 0.14(2) 0.24(3) 0.02(2) -0.12(3) -0.01(3)
C596 0.25(3) 0.21(3) 0.34(3) 0.11(3) -0.16(3) -0.02(3)
C597 0.35(4) 0.22(3) 0.21(3) 0.01(3) -0.06(3) -0.02(3)
C603 0.10(2) 0.067(17) 0.19(3) -0.013(17) -0.020(19) 0.033(15)
C604 0.33(4) 0.35(4) 0.24(3) -0.15(3) 0.00(2) 0.25(3)
C605 0.34(4) 0.35(4) 0.27(3) -0.14(3) -0.02(2) 0.24(3)
C606 0.36(4) 0.37(4) 0.25(3) -0.15(3) -0.02(2) 0.23(3)
C607 0.35(4) 0.36(4) 0.26(3) -0.16(3) 0.01(2) 0.23(3)
C613 0.23(4) 0.07(2) 0.12(3) -0.05(2) 0.02(3) -0.03(2)
C614 0.72(7) 0.25(3) 0.28(3) -0.16(3) 0.34(4) -0.29(4)
C615 0.74(8) 0.31(4) 0.29(4) -0.22(3) 0.29(5) -0.26(4)
C616 0.76(7) 0.24(4) 0.28(4) -0.10(3) 0.38(4) -0.22(4)
C617 0.74(8) 0.24(3) 0.27(3) -0.17(3) 0.29(5) -0.29(4)
C623 0.23(3) 0.045(15) 0.091(16) -0.028(12) -0.009(19) -0.024(19)
C624 0.360(18) 0.107(12) 0.42(2) -0.080(13) -0.064(18) -0.120(13)
C625 0.360(18) 0.107(12) 0.42(2) -0.080(13) -0.064(18) -0.120(13)
C626 0.360(18) 0.107(12) 0.42(2) -0.080(13) -0.064(18) -0.120(13)
C627 0.360(18) 0.107(12) 0.42(2) -0.080(13) -0.064(18) -0.120(13)
C633 0.101(17) 0.12(3) 0.12(2) -0.06(2) -0.018(16) -0.008(17)
C634 0.20(3) 0.22(3) 0.18(2) -0.15(2) 0.05(2) -0.03(2)
C635 0.28(3) 0.25(3) 0.22(3) -0.16(2) 0.00(3) -0.12(3)
C636 0.24(3) 0.19(3) 0.18(3) -0.12(2) 0.06(2) -0.05(2)
C637 0.26(3) 0.28(4) 0.22(3) -0.11(3) 0.07(3) 0.04(3)
C643 0.047(16) 0.09(2) 0.28(4) -0.10(2) -0.041(19) 0.004(15)
C644 0.15(2) 0.14(2) 0.40(4) -0.11(2) -0.06(3) 0.008(19)
C645 0.114(19) 0.13(2) 0.36(4) -0.09(2) -0.06(2) 0.019(16)
C646 0.13(2) 0.18(3) 0.41(5) -0.08(3) -0.03(3) 0.01(2)
C647 0.16(2) 0.20(3) 0.44(4) -0.14(3) -0.12(3) -0.03(2)
Cr16 0.131(3) 0.058(2) 0.168(3) -0.008(2) -0.024(3) -0.001(2)
Cr17 0.145(3) 0.063(2) 0.129(3) -0.0228(19) -0.001(2) 0.009(2)
Cr18 0.148(3) 0.079(2) 0.140(3) -0.043(2) -0.023(2) 0.011(2)
Cr20 0.151(3) 0.071(2) 0.154(3) -0.037(2) -0.036(3) 0.003(2)
Cr24 0.211(5) 0.075(3) 0.157(4) -0.044(2) -0.002(3) -0.009(3)
Cr27 0.172(4) 0.065(2) 0.196(4) -0.024(2) -0.056(3) -0.004(2)
Cr28 0.173(4) 0.079(3) 0.163(4) -0.037(2) -0.001(3) 0.000(2)
Cr29 0.228(5) 0.065(3) 0.158(4) -0.029(2) 0.018(4) 0.015(3)
Ni16 0.131(3) 0.058(2) 0.168(3) -0.008(2) -0.024(3) -0.001(2)
Ni17 0.145(3) 0.063(2) 0.129(3) -0.0228(19) -0.001(2) 0.009(2)
Ni18 0.148(3) 0.079(2) 0.140(3) -0.043(2) -0.023(2) 0.011(2)
Ni20 0.151(3) 0.071(2) 0.154(3) -0.037(2) -0.036(3) 0.003(2)
Ni24 0.211(5) 0.075(3) 0.157(4) -0.044(2) -0.002(3) -0.009(3)
Ni27 0.172(4) 0.065(2) 0.196(4) -0.024(2) -0.056(3) -0.004(2)
Ni28 0.173(4) 0.079(3) 0.163(4) -0.037(2) -0.001(3) 0.000(2)
Ni29 0.228(5) 0.065(3) 0.158(4) -0.029(2) 0.018(4) 0.015(3)
F1A 0.139(9) 0.058(7) 0.136(9) -0.018(6) -0.025(7) -0.008(6)
F1B 0.163(11) 0.081(8) 0.144(10) -0.056(7) -0.012(8) -0.009(7)
F1H 0.161(10) 0.082(8) 0.120(9) -0.044(7) -0.025(7) -0.002(7)
F7 0.194(13) 0.062(7) 0.131(9) -0.040(7) 0.001(8) 0.005(7)
F13 0.158(10) 0.077(8) 0.162(11) -0.038(7) -0.051(9) -0.012(7)
F23 0.157(10) 0.067(7) 0.134(9) -0.027(6) -0.037(8) -0.004(7)
F42 0.136(9) 0.064(7) 0.147(10) -0.010(6) -0.027(8) 0.009(6)
F45 0.159(10) 0.064(7) 0.132(9) -0.033(6) -0.009(8) 0.001(7)
O1 0.190(18) 0.150(17) 0.125(14) -0.047(12) -0.024(12) 0.045(13)
O2 0.205(19) 0.123(16) 0.161(16) -0.046(12) -0.037(13) 0.069(13)
O11 0.153(16) 0.056(12) 0.30(2) 0.003(14) -0.044(15) -0.004(11)
O12 0.194(19) 0.074(12) 0.212(19) -0.027(11) -0.004(16) -0.003(13)
O21 0.174(17) 0.110(14) 0.202(19) -0.068(13) -0.030(15) -0.018(12)
O22 0.131(14) 0.107(13) 0.183(17) -0.063(12) 0.013(12) -0.013(11)
O31 0.28(3) 0.085(13) 0.171(17) 0.008(12) 0.012(18) 0.042(15)
O32 0.172(17) 0.147(18) 0.19(2) 0.013(15) -0.008(14) 0.049(14)
O41 0.143(13) 0.182(15) 0.178(13) -0.088(11) -0.059(10) 0.003(10)
O42 0.144(13) 0.173(15) 0.218(14) -0.100(12) -0.056(11) -0.006(11)
O51 0.195(18) 0.093(13) 0.21(2) -0.056(13) 0.029(14) 0.027(13)
O52 0.186(19) 0.096(13) 0.159(17) -0.024(12) -0.006(13) 0.004(12)
O61 0.171(17) 0.119(16) 0.23(2) 0.007(15) 0.033(15) 0.003(14)
O62 0.157(19) 0.102(16) 0.25(2) -0.019(15) 0.027(16) -0.012(12)
O71 0.26(2) 0.115(15) 0.148(15) -0.059(13) -0.032(13) 0.065(15)
O72 0.242(19) 0.099(13) 0.110(12) -0.067(10) -0.018(12) 0.013(12)
O81 0.22(2) 0.139(16) 0.205(19) -0.136(15) 0.009(16) -0.029(15)
O82 0.35(3) 0.098(15) 0.21(2) -0.075(14) -0.09(2) -0.035(17)
O91 0.26(2) 0.114(16) 0.165(17) -0.016(13) 0.046(15) -0.014(16)
O92 0.36(4) 0.091(15) 0.20(2) 0.008(14) 0.11(2) 0.020(19)
O101 0.32(3) 0.039(10) 0.23(2) -0.025(11) 0.05(2) 0.018(14)
O102 0.23(2) 0.049(11) 0.27(2) -0.038(13) -0.082(18) 0.024(12)
O111 0.33(3) 0.101(15) 0.19(2) 0.015(15) -0.17(2) -0.058(17)
O112 0.26(3) 0.115(16) 0.142(16) -0.034(12) -0.022(17) 0.016(16)
O121 0.25(2) 0.065(11) 0.157(14) -0.046(11) -0.054(13) -0.038(12)
O122 0.147(14) 0.090(14) 0.23(2) -0.085(13) -0.024(15) 0.007(11)
O131 0.180(16) 0.097(14) 0.203(18) -0.029(12) -0.018(13) 0.039(12)
O132 0.22(2) 0.080(13) 0.35(3) -0.062(16) -0.17(2) 0.046(14)
O141 0.26(2) 0.155(18) 0.130(16) -0.037(13) -0.006(16) 0.039(17)
O142 0.20(2) 0.148(19) 0.23(2) -0.013(16) 0.041(17) -0.016(16)
O151 0.203(18) 0.054(11) 0.23(2) -0.051(12) -0.042(15) -0.013(11)
O152 0.149(13) 0.076(11) 0.179(15) -0.047(10) -0.053(11) 0.007(9)
C3 0.30(5) 0.11(2) 0.12(3) -0.042(19) -0.05(3) 0.07(3)
C4 0.41(4) 0.29(4) 0.15(2) -0.01(2) -0.01(3) 0.16(3)
C5 0.45(5) 0.31(4) 0.14(3) 0.04(3) 0.00(3) 0.06(4)
C6 0.39(5) 0.30(4) 0.18(3) -0.05(3) -0.06(3) 0.16(4)
C7 0.42(5) 0.28(4) 0.18(3) -0.05(3) 0.01(3) 0.18(4)
C13 0.13(3) 0.07(2) 0.29(4) -0.05(2) -0.03(3) -0.03(2)
C14 0.27(3) 0.11(2) 0.42(5) 0.10(3) -0.06(3) -0.11(2)
C15 0.27(4) 0.14(2) 0.44(5) 0.08(3) -0.02(4) -0.09(3)
C16 0.33(4) 0.13(3) 0.43(5) 0.11(3) -0.05(4) -0.12(3)
C17 0.31(4) 0.17(3) 0.43(5) 0.07(3) -0.11(4) -0.15(3)
C23 0.17(3) 0.10(2) 0.17(3) -0.06(2) 0.03(3) 0.02(2)
C24 0.24(3) 0.20(2) 0.26(3) -0.17(2) -0.11(3) 0.06(2)
C25 0.33(4) 0.15(3) 0.34(4) -0.15(3) -0.11(3) 0.09(3)
C26 0.29(3) 0.21(3) 0.28(3) -0.16(3) -0.11(3) 0.00(3)
C27 0.24(3) 0.20(3) 0.27(3) -0.15(2) -0.07(3) 0.00(3)
C33 0.41(4) 0.15(2) 0.21(3) -0.09(2) -0.13(3) 0.21(3)
C34 0.44(4) 0.18(2) 0.26(2) -0.05(2) -0.11(3) 0.19(3)
C35 0.53(5) 0.16(3) 0.37(4) 0.02(3) -0.09(4) 0.10(4)
C36 0.44(4) 0.24(3) 0.21(3) -0.07(3) -0.12(3) 0.21(3)
C37 0.46(5) 0.22(3) 0.32(4) 0.01(3) -0.11(4) 0.23(3)
C43 0.181(17) 0.221(19) 0.216(15) -0.098(13) -0.059(12) -0.032(13)
C44 0.190(17) 0.261(19) 0.234(16) -0.111(14) -0.078(13) -0.026(13)
C45 0.22(2) 0.29(3) 0.237(17) -0.103(16) -0.077(14) -0.013(18)
C46 0.198(18) 0.28(2) 0.28(2) -0.122(19) -0.084(16) -0.021(16)
C47 0.24(2) 0.28(2) 0.28(2) -0.116(16) -0.087(19) -0.043(15)
C53 0.16(3) 0.12(3) 0.20(4) -0.10(3) -0.03(3) 0.05(3)
C54 0.20(2) 0.14(2) 0.39(3) -0.16(2) 0.04(3) 0.04(2)
C55 0.23(3) 0.16(3) 0.45(4) -0.13(3) 0.03(4) 0.04(3)
C56 0.24(3) 0.22(3) 0.36(4) -0.19(3) 0.05(3) 0.06(3)
C57 0.23(3) 0.11(2) 0.43(4) -0.07(3) 0.08(3) 0.06(2)
C63 0.20(4) 0.11(3) 0.13(2) -0.03(2) -0.01(2) -0.05(2)
C64 0.17(3) 0.32(4) 0.77(8) 0.21(5) 0.03(4) -0.09(3)
C65 0.19(3) 0.28(5) 0.77(8) 0.22(5) 0.03(4) -0.10(3)
C66 0.15(3) 0.34(5) 0.78(9) 0.23(5) 0.00(4) -0.04(3)
C67 0.19(3) 0.37(5) 0.79(9) 0.18(6) 0.05(5) -0.08(3)
C73 0.19(3) 0.10(2) 0.10(2) -0.020(18) -0.025(17) 0.01(2)
C74 0.51(5) 0.26(3) 0.15(3) -0.09(3) -0.07(3) -0.01(4)
C75 0.52(6) 0.29(4) 0.15(3) -0.10(3) -0.06(3) -0.03(4)
C76 0.54(5) 0.21(3) 0.16(3) -0.10(3) -0.11(3) -0.03(4)
C77 0.53(6) 0.32(4) 0.18(3) -0.09(3) -0.02(4) 0.00(4)
C83 0.39(4) 0.17(3) 0.15(2) -0.044(19) -0.01(2) -0.17(3)
C84 0.42(4) 0.23(3) 0.21(2) -0.091(18) -0.03(2) -0.16(2)
C85 0.44(4) 0.25(3) 0.25(3) -0.10(2) -0.06(2) -0.14(3)
C86 0.42(4) 0.26(3) 0.21(2) -0.10(2) -0.03(2) -0.16(3)
C87 0.41(4) 0.22(3) 0.23(3) -0.089(19) -0.03(2) -0.17(2)
C93 0.27(4) 0.07(2) 0.17(3) 0.03(2) 0.04(3) 0.02(3)
C94 0.38(4) 0.087(19) 0.31(3) -0.04(2) 0.06(3) 0.03(3)
C95 0.38(5) 0.11(2) 0.36(4) 0.01(3) 0.09(4) 0.01(3)
C96 0.44(5) 0.13(3) 0.28(4) -0.05(3) 0.01(4) -0.01(3)
C97 0.38(4) 0.10(2) 0.26(3) -0.06(2) 0.02(3) 0.02(3)
C103 0.32(3) 0.057(16) 0.20(2) -0.033(17) -0.07(2) 0.03(2)
C104 0.33(3) 0.073(14) 0.23(2) -0.048(15) -0.05(2) 0.030(19)
C105 0.40(4) 0.14(2) 0.22(3) -0.10(2) -0.08(3) 0.03(3)
C106 0.33(4) 0.09(2) 0.35(3) -0.06(2) -0.03(3) 0.02(3)
C107 0.39(4) 0.10(2) 0.32(4) -0.02(2) 0.05(3) 0.05(3)
C113 0.37(7) 0.07(2) 0.15(3) -0.01(2) -0.12(4) -0.04(3)
C114 0.45(5) 0.23(3) 0.19(3) -0.02(3) -0.16(3) 0.01(3)
C115 0.47(5) 0.22(4) 0.22(3) 0.03(3) -0.17(3) 0.03(4)
C116 0.41(5) 0.25(4) 0.20(3) -0.04(3) -0.20(3) -0.02(3)
C117 0.48(6) 0.25(4) 0.21(3) -0.08(3) -0.12(4) -0.01(4)
C123 0.18(3) 0.12(3) 0.27(5) -0.14(3) -0.10(3) 0.06(3)
C124 0.28(3) 0.23(3) 0.26(3) -0.17(3) -0.13(3) 0.06(2)
C125 0.34(4) 0.32(4) 0.24(3) -0.15(3) -0.09(3) -0.04(3)
C126 0.29(4) 0.28(4) 0.33(3) -0.18(3) -0.14(3) 0.10(3)
C127 0.30(3) 0.20(3) 0.28(3) -0.15(3) -0.15(3) 0.11(3)
C133 0.19(2) 0.10(2) 0.46(4) -0.10(2) -0.13(3) 0.039(16)
C134 0.20(2) 0.13(2) 0.51(4) -0.09(2) -0.13(3) 0.066(14)
C135 0.19(2) 0.15(2) 0.52(4) -0.09(2) -0.13(3) 0.059(15)
C136 0.21(2) 0.19(3) 0.51(4) -0.07(2) -0.14(3) 0.065(19)
C137 0.25(3) 0.17(2) 0.54(4) -0.12(2) -0.13(3) 0.068(18)
C143 0.14(2) 0.38(4) 0.10(2) -0.10(2) -0.005(16) -0.04(3)
C144 0.166(19) 0.39(4) 0.13(2) -0.08(2) -0.002(15) -0.04(3)
C145 0.13(2) 0.46(4) 0.19(3) -0.08(3) -0.02(2) -0.01(3)
C146 0.25(3) 0.47(5) 0.22(3) -0.10(3) 0.04(3) -0.06(4)
C147 0.23(3) 0.40(5) 0.16(3) 0.00(3) 0.01(2) -0.01(3)
C153 0.27(4) 0.10(3) 0.19(3) -0.09(2) -0.06(3) -0.04(3)
C154 0.23(3) 0.20(3) 0.26(3) -0.08(2) -0.09(3) -0.02(3)
C155 0.20(3) 0.29(4) 0.32(4) -0.06(3) -0.09(3) -0.03(3)
C156 0.31(3) 0.19(3) 0.27(3) -0.09(3) -0.15(3) -0.04(3)
C157 0.30(3) 0.20(3) 0.19(3) -0.06(2) -0.13(3) 0.01(3)
Cr2 0.0745(19) 0.0611(19) 0.123(2) -0.0344(17) -0.0183(17) 0.0129(15)
Cr3 0.096(2) 0.057(2) 0.142(3) -0.0236(18) -0.017(2) -0.0039(16)
Cr4 0.118(3) 0.069(2) 0.132(3) -0.0310(19) 0.000(2) 0.0073(18)
Cr5 0.092(2) 0.0576(19) 0.119(2) -0.0175(17) -0.0084(18) 0.0122(16)
Cr6 0.084(2) 0.067(2) 0.161(3) -0.005(2) -0.017(2) 0.0028(17)
Cr9 0.100(2) 0.057(2) 0.138(3) -0.0361(18) -0.012(2) 0.0010(17)
Cr12 0.109(2) 0.070(2) 0.134(3) -0.0374(19) -0.011(2) 0.0134(18)
Cr22 0.170(4) 0.056(2) 0.193(4) -0.016(2) 0.069(3) 0.016(2)
Ni2 0.0745(19) 0.0611(19) 0.123(2) -0.0344(17) -0.0183(17) 0.0129(15)
Ni3 0.096(2) 0.057(2) 0.142(3) -0.0236(18) -0.017(2) -0.0039(16)
Ni4 0.118(3) 0.069(2) 0.132(3) -0.0310(19) 0.000(2) 0.0073(18)
Ni5 0.092(2) 0.0576(19) 0.119(2) -0.0175(17) -0.0084(18) 0.0122(16)
Ni6 0.084(2) 0.067(2) 0.161(3) -0.005(2) -0.017(2) 0.0028(17)
Ni9 0.100(2) 0.057(2) 0.138(3) -0.0361(18) -0.012(2) 0.0010(17)
Ni12 0.109(2) 0.070(2) 0.134(3) -0.0374(19) -0.011(2) 0.0134(18)
Ni22 0.170(4) 0.056(2) 0.193(4) -0.016(2) 0.069(3) 0.016(2)
F1 0.102(7) 0.055(6) 0.121(8) -0.025(5) -0.010(6) 0.000(5)
F1D 0.120(8) 0.061(7) 0.128(8) -0.018(6) 0.001(7) 0.007(6)
F1F 0.072(6) 0.061(6) 0.147(9) -0.021(6) -0.009(6) -0.005(5)
F4 0.096(7) 0.058(6) 0.134(8) -0.029(6) -0.015(6) -0.007(5)
F8 0.101(7) 0.062(7) 0.122(8) -0.027(6) -0.015(6) 0.013(5)
F10 0.098(7) 0.057(6) 0.120(8) -0.037(6) -0.011(6) 0.018(5)
F15 0.088(7) 0.069(7) 0.121(8) -0.025(6) -0.008(6) -0.011(5)
F16 0.086(7) 0.064(7) 0.136(9) -0.020(6) -0.010(6) -0.004(5)
O311 0.103(11) 0.104(11) 0.116(11) -0.023(9) -0.013(9) 0.003(9)
O312 0.125(12) 0.094(11) 0.115(12) -0.028(10) -0.033(11) -0.004(8)
O321 0.092(10) 0.074(10) 0.163(14) -0.040(10) -0.018(9) 0.026(8)
O322 0.148(13) 0.070(10) 0.135(13) -0.022(9) 0.004(10) 0.019(10)
O331 0.171(16) 0.139(17) 0.175(18) -0.058(13) -0.070(13) 0.062(13)
O332 0.130(12) 0.098(12) 0.169(14) 0.010(10) -0.002(11) 0.058(10)
O341 0.126(14) 0.087(12) 0.186(17) -0.056(11) -0.016(11) -0.009(10)
O342 0.164(15) 0.079(11) 0.149(13) -0.078(10) -0.036(11) 0.019(10)
O351 0.131(14) 0.162(17) 0.160(15) -0.045(12) -0.038(12) 0.073(13)
O352 0.109(11) 0.097(11) 0.144(13) -0.022(10) -0.031(10) 0.039(9)
O361 0.084(10) 0.095(13) 0.26(2) 0.022(13) 0.011(11) -0.007(9)
O362 0.109(11) 0.051(9) 0.211(17) 0.000(9) 0.017(12) 0.014(9)
O371 0.114(11) 0.081(11) 0.189(16) -0.024(11) 0.038(11) -0.001(9)
O372 0.132(14) 0.102(14) 0.199(18) 0.036(12) 0.028(12) 0.034(11)
O381 0.111(11) 0.066(10) 0.187(15) -0.041(10) -0.041(11) -0.009(8)
O382 0.100(10) 0.046(9) 0.169(13) -0.028(8) -0.049(8) -0.020(7)
O391 0.140(15) 0.042(10) 0.26(2) -0.027(11) -0.065(14) 0.016(9)
O392 0.090(10) 0.107(13) 0.165(14) -0.015(11) -0.016(9) 0.031(9)
O401 0.121(12) 0.093(12) 0.127(13) -0.059(10) 0.011(10) -0.039(9)
O402 0.186(15) 0.069(10) 0.150(13) -0.057(9) -0.020(11) -0.013(10)
O411 0.22(2) 0.151(17) 0.114(15) -0.030(13) -0.035(14) -0.071(15)
O412 0.20(2) 0.27(3) 0.096(12) -0.049(14) -0.066(14) 0.12(2)
O421 0.181(18) 0.039(10) 0.41(3) -0.026(13) 0.12(2) 0.008(11)
O422 0.108(11) 0.068(10) 0.189(16) -0.042(10) -0.007(11) 0.020(9)
O431 0.138(12) 0.084(11) 0.140(12) -0.029(9) 0.010(9) -0.023(9)
O432 0.24(2) 0.098(14) 0.30(2) 0.060(14) 0.19(2) 0.089(14)
O441 0.133(13) 0.074(11) 0.204(17) -0.070(11) -0.020(11) 0.017(9)
O442 0.166(18) 0.158(18) 0.28(2) -0.169(18) 0.082(19) -0.090(16)
O451 0.157(14) 0.096(12) 0.126(13) -0.049(10) -0.019(10) 0.041(10)
O452 0.138(12) 0.089(11) 0.107(10) -0.030(9) -0.001(8) 0.016(9)
O461 0.099(11) 0.092(12) 0.171(15) -0.024(11) 0.024(10) 0.006(10)
O462 0.086(11) 0.095(12) 0.174(15) -0.022(10) 0.008(10) -0.006(9)
C313 0.093(19) 0.11(2) 0.17(3) -0.09(2) -0.02(2) 0.024(17)
C314 0.24(3) 0.43(4) 0.30(3) -0.22(4) -0.09(3) -0.09(3)
C315 0.21(3) 0.49(5) 0.31(3) -0.22(4) -0.14(3) -0.02(4)
C316 0.26(3) 0.42(5) 0.31(4) -0.19(4) -0.11(3) -0.10(3)
C317 0.30(3) 0.42(5) 0.35(4) -0.23(4) -0.06(3) -0.11(4)
C323 0.14(2) 0.10(2) 0.11(2) -0.043(18) -0.011(18) -0.05(2)
C324 0.30(3) 0.107(19) 0.34(3) -0.08(2) 0.16(3) 0.09(2)
C325 0.34(4) 0.12(2) 0.41(4) -0.06(2) 0.15(3) 0.13(2)
C326 0.30(3) 0.19(3) 0.46(4) -0.08(3) 0.15(3) 0.07(2)
C327 0.38(4) 0.19(3) 0.34(3) -0.12(2) 0.17(3) 0.06(3)
C333 0.36(4) 0.20(3) 0.20(3) -0.05(2) -0.14(3) 0.21(3)
C334 0.38(4) 0.22(3) 0.22(3) -0.05(2) -0.13(2) 0.21(3)
C335 0.43(5) 0.27(4) 0.29(4) 0.03(3) -0.05(4) 0.17(4)
C336 0.40(4) 0.23(3) 0.18(2) -0.11(2) -0.09(2) 0.26(3)
C337 0.45(5) 0.25(4) 0.28(3) -0.09(3) -0.15(3) 0.21(4)
C343 0.15(3) 0.033(14) 0.20(3) -0.040(16) -0.10(2) 0.007(15)
C344 0.17(2) 0.088(16) 0.24(2) -0.103(17) -0.069(18) 0.030(16)
C345 0.20(2) 0.102(18) 0.23(3) -0.069(17) -0.09(2) -0.033(18)
C346 0.23(3) 0.10(2) 0.33(3) -0.13(2) -0.08(2) 0.029(19)
C347 0.21(3) 0.16(2) 0.28(3) -0.14(2) -0.05(2) 0.04(2)
C353 0.13(2) 0.062(16) 0.16(3) -0.033(15) -0.01(2) 0.000(15)
C354 0.26(3) 0.25(3) 0.14(2) -0.08(2) -0.07(2) 0.05(3)
C355 0.31(4) 0.29(4) 0.21(3) 0.01(3) -0.06(3) -0.01(3)
C356 0.30(4) 0.27(3) 0.17(2) -0.09(2) -0.11(3) 0.11(3)
C357 0.27(3) 0.28(4) 0.17(2) -0.13(2) -0.02(2) 0.01(3)
C363 0.14(2) 0.076(19) 0.122(18) -0.001(14) -0.011(18) 0.01(2)
C364 0.20(3) 0.095(17) 0.29(3) -0.02(2) -0.03(2) -0.044(19)
C365 0.19(3) 0.089(19) 0.31(3) 0.01(2) 0.02(2) 0.025(18)
C366 0.31(4) 0.13(2) 0.31(4) 0.03(3) -0.06(3) -0.10(2)
C367 0.25(3) 0.13(2) 0.34(4) 0.00(3) 0.01(3) -0.09(2)
C373 0.13(2) 0.079(19) 0.13(2) -0.020(17) -0.027(17) -0.016(17)
C374 0.17(2) 0.46(5) 0.17(3) 0.09(3) 0.10(2) 0.06(3)
C375 0.13(2) 0.47(5) 0.18(3) 0.11(3) 0.02(2) 0.05(3)
C376 0.22(3) 0.47(5) 0.24(3) 0.12(3) 0.12(3) 0.10(4)
C377 0.23(3) 0.49(6) 0.23(4) 0.04(4) 0.11(3) 0.03(4)
C383 0.078(16) 0.08(2) 0.14(2) -0.045(16) -0.012(13) -0.020(14)
C384 0.117(16) 0.110(18) 0.21(2) -0.074(16) -0.054(17) 0.001(15)
C385 0.15(2) 0.24(3) 0.25(3) -0.11(2) -0.05(2) -0.05(2)
C386 0.18(2) 0.20(3) 0.21(3) -0.09(2) -0.07(2) 0.02(2)
C387 0.21(2) 0.12(2) 0.26(3) -0.12(2) -0.05(2) -0.014(19)
C393 0.15(3) 0.035(16) 0.23(3) -0.028(18) -0.08(2) 0.005(18)
C394 0.103(17) 0.083(19) 0.41(4) -0.03(2) -0.08(2) 0.029(16)
C395 0.115(19) 0.18(3) 0.39(4) 0.06(3) -0.05(3) 0.038(19)
C396 0.13(2) 0.16(3) 0.50(5) -0.09(3) -0.10(3) 0.07(2)
C397 0.104(19) 0.13(2) 0.44(4) -0.02(3) -0.08(2) 0.004(17)
C403 0.107(19) 0.10(2) 0.15(3) -0.056(19) -0.003(17) 0.009(16)
C404 0.158(19) 0.138(19) 0.142(17) -0.107(15) -0.061(15) 0.023(15)
C405 0.19(2) 0.19(3) 0.21(2) -0.14(2) -0.01(2) 0.04(2)
C406 0.21(3) 0.22(3) 0.18(2) -0.11(2) -0.05(2) -0.04(2)
C407 0.22(2) 0.17(2) 0.14(2) -0.049(18) -0.085(19) 0.04(2)
C413 0.24(4) 0.11(2) 0.16(3) -0.10(2) -0.12(4) 0.10(3)
C414 0.29(3) 0.22(3) 0.20(3) -0.09(2) -0.13(3) 0.12(3)
C415 0.38(4) 0.25(4) 0.24(3) -0.03(3) -0.16(3) 0.15(3)
C416 0.26(3) 0.22(3) 0.20(3) -0.09(2) -0.12(3) 0.07(3)
C417 0.27(4) 0.31(4) 0.24(3) -0.11(3) -0.10(3) 0.06(3)
C423 0.10(2) 0.10(2) 0.13(2) -0.013(16) -0.023(16) -0.010(18)
C424 0.23(2) 0.051(15) 0.31(3) -0.076(17) 0.04(2) 0.042(16)
C425 0.26(3) 0.044(15) 0.30(3) 0.000(18) 0.05(3) -0.001(18)
C426 0.32(3) 0.10(2) 0.33(4) -0.11(2) -0.01(3) 0.04(2)
C427 0.23(3) 0.09(2) 0.41(4) -0.04(2) -0.02(3) 0.08(2)
C433 0.31(3) 0.091(18) 0.38(4) 0.050(19) 0.22(3) 0.09(2)
C434 0.37(3) 0.133(17) 0.42(4) 0.088(19) 0.22(3) 0.08(2)
C435 0.37(3) 0.141(18) 0.45(4) 0.07(2) 0.21(3) 0.09(2)
C436 0.41(3) 0.16(2) 0.42(4) 0.09(2) 0.21(3) 0.07(2)
C437 0.36(3) 0.16(2) 0.43(4) 0.11(2) 0.23(3) 0.08(2)
C443 0.12(3) 0.12(3) 0.18(3) -0.04(2) 0.04(2) -0.02(2)
C444 0.33(4) 0.24(3) 0.29(3) -0.19(3) -0.03(3) -0.13(3)
C445 0.36(4) 0.19(3) 0.33(4) -0.11(3) -0.03(3) -0.16(3)
C446 0.37(5) 0.29(4) 0.35(4) -0.17(3) -0.11(4) -0.08(4)
C447 0.33(4) 0.31(4) 0.28(4) -0.20(3) 0.03(3) -0.13(3)
C453 0.125(19) 0.11(2) 0.13(2) -0.055(18) -0.015(16) 0.001(17)
C454 0.18(2) 0.17(2) 0.158(19) -0.110(18) -0.026(17) 0.073(18)
C455 0.25(3) 0.24(3) 0.20(2) -0.11(2) -0.08(2) 0.09(3)
C456 0.21(3) 0.22(3) 0.18(2) -0.09(2) -0.04(2) 0.01(2)
C457 0.26(3) 0.22(3) 0.15(2) -0.06(2) 0.00(2) 0.01(3)
C463 0.068(19) 0.16(3) 0.114(18) -0.025(19) 0.000(14) 0.018(19)
C464 0.115(19) 0.14(2) 0.28(3) -0.03(2) 0.06(2) 0.023(16)
C465 0.16(2) 0.27(3) 0.27(3) -0.03(3) 0.09(3) 0.02(2)
C466 0.13(2) 0.16(2) 0.29(3) -0.01(2) 0.05(2) 0.028(19)
C467 0.13(2) 0.13(2) 0.41(4) -0.04(3) 0.06(2) -0.038(19)
Cu_a 0.51(7) 0.16(3) 0.12(2) -0.060(19) -0.03(3) -0.13(4)
S19_a 0.41(5) 0.25(6) 0.25(4) -0.03(4) 0.23(4) 0.09(4)
N708_a 0.111(12) 0.081(13) 0.141(13) -0.061(12) -0.008(12) 0.007(11)
N721_a 0.16(2) 0.067(17) 0.119(19) -0.042(16) -0.064(18) 0.001(17)
C2F_a 0.18(2) 0.076(17) 0.124(18) -0.035(16) -0.054(17) -0.007(16)
C2L_a 0.21(2) 0.10(2) 0.13(2) -0.02(2) -0.06(2) -0.04(2)
C2K_a 0.22(2) 0.110(17) 0.130(18) -0.024(17) -0.057(18) -0.051(18)
C2J_a 0.21(2) 0.11(2) 0.13(2) -0.02(2) -0.06(2) -0.04(2)
C2I_a 0.19(2) 0.093(19) 0.12(2) -0.025(18) -0.065(19) -0.015(19)
C2H_a 0.187(18) 0.081(15) 0.121(17) -0.034(15) -0.061(16) -0.012(16)
C2M_a 0.20(2) 0.088(18) 0.13(2) -0.028(18) -0.056(19) -0.014(19)
C2N_a 0.24(3) 0.14(3) 0.13(3) -0.04(3) -0.05(3) -0.07(3)
C2R_a 0.26(4) 0.17(4) 0.15(4) -0.03(4) -0.04(4) -0.08(4)
N7_a 0.27(3) 0.16(3) 0.16(3) -0.04(3) -0.04(3) -0.09(3)
C2P_a 0.26(3) 0.15(2) 0.15(2) -0.05(2) -0.04(2) -0.10(2)
C2Q_a 0.25(2) 0.137(19) 0.139(19) -0.046(18) -0.04(2) -0.09(2)
C2O_a 0.24(2) 0.128(18) 0.131(18) -0.034(17) -0.053(19) -0.070(18)
C701_a 0.150(14) 0.088(14) 0.168(16) -0.066(14) 0.013(14) 0.006(13)
C706_a 0.148(14) 0.091(14) 0.165(16) -0.059(14) 0.010(14) 0.004(13)
C705_a 0.141(12) 0.087(12) 0.157(14) -0.064(12) 0.005(12) 0.004(11)
C704_a 0.127(13) 0.082(13) 0.151(14) -0.067(13) -0.001(13) -0.001(12)
C703_a 0.18(7) 0.04(4) 0.12(5) -0.06(4) 0.07(5) -0.05(4)
C702_a 0.148(15) 0.088(17) 0.178(17) -0.061(16) 0.015(15) 0.008(15)
C707_a 0.120(12) 0.085(13) 0.149(13) -0.060(12) -0.005(11) 0.001(11)
C709_a 0.105(14) 0.081(14) 0.140(15) -0.059(14) -0.010(15) 0.008(13)
C710_a 0.105(16) 0.091(18) 0.135(17) -0.051(16) -0.015(16) 0.007(17)
C711_a 0.122(15) 0.107(15) 0.139(14) -0.069(14) -0.019(14) 0.014(14)
C712_a 0.138(16) 0.124(17) 0.146(15) -0.072(15) -0.013(14) 0.013(14)
C713_a 0.15(2) 0.14(3) 0.15(2) -0.08(2) 0.00(2) 0.01(2)
C714_a 0.171(17) 0.15(2) 0.154(15) -0.082(16) 0.000(15) 0.016(17)
C715_a 0.18(2) 0.17(3) 0.16(2) -0.09(2) 0.00(2) 0.02(3)
C716_a 0.198(17) 0.163(19) 0.151(16) -0.086(16) -0.017(15) 0.000(17)
C717_a 0.19(3) 0.17(2) 0.15(2) -0.08(2) -0.01(2) -0.01(2)
C718_a 0.19(2) 0.15(2) 0.143(19) -0.079(18) -0.017(19) -0.005(18)
C719_a 0.173(19) 0.115(16) 0.141(18) -0.081(16) -0.009(17) 0.013(16)
C720_a 0.15(2) 0.087(19) 0.13(2) -0.08(2) -0.02(2) 0.033(19)
C722_a 0.180(19) 0.075(17) 0.124(18) -0.032(16) -0.055(17) -0.006(16)
C723_a 0.187(19) 0.083(16) 0.121(18) -0.035(16) -0.063(17) -0.013(16)
C728_a 0.20(2) 0.09(2) 0.13(2) -0.03(2) -0.06(2) -0.03(2)
C727_a 0.22(2) 0.11(2) 0.13(2) -0.02(2) -0.06(2) -0.04(2)
C726_a 0.23(2) 0.112(17) 0.128(18) -0.026(17) -0.058(18) -0.051(18)
C725_a 0.22(2) 0.11(2) 0.13(2) -0.03(2) -0.06(2) -0.04(2)
C724_a 0.19(2) 0.09(2) 0.12(2) -0.033(19) -0.06(2) -0.02(2)
C730_a 0.25(2) 0.14(2) 0.14(2) -0.048(19) -0.05(2) -0.09(2)
C729_a 0.24(2) 0.127(17) 0.124(18) -0.042(17) -0.052(19) -0.077(19)
C734_a 0.24(3) 0.13(2) 0.12(2) -0.04(2) -0.05(2) -0.08(2)
C733_a 0.25(3) 0.14(3) 0.13(3) -0.05(3) -0.04(3) -0.09(3)
N732_a 0.25(3) 0.15(2) 0.13(2) -0.07(2) -0.04(3) -0.10(3)
C731_a 0.26(3) 0.14(2) 0.13(2) -0.06(2) -0.04(2) -0.10(2)
Cu73_b 0.60(3) 0.202(10) 0.090(6) -0.059(6) 0.015(10) -0.269(14)
S1W_b 0.215(12) 0.116(11) 0.188(14) -0.064(10) 0.049(11) 0.034(9)
O21N_b 0.56(5) 0.115(19) 0.106(18) -0.038(14) -0.01(2) -0.15(3)
O23N_b 0.58(5) 0.30(4) 0.21(3) 0.03(3) -0.01(2) -0.16(3)
O24N_b 0.59(5) 0.27(4) 0.18(2) 0.06(2) -0.04(3) -0.13(4)
N7X_b 0.138(19) 0.071(17) 0.117(17) -0.031(14) -0.088(14) 0.008(14)
N22N_b 0.56(5) 0.18(3) 0.16(2) -0.003(19) -0.03(2) -0.15(3)
N926_b 0.111(11) 0.084(12) 0.143(10) -0.060(9) -0.007(9) 0.008(9)
C1A_b 0.24(2) 0.132(15) 0.129(15) -0.033(14) -0.051(16) -0.066(16)
C1B_b 0.24(3) 0.14(2) 0.111(18) -0.038(16) -0.044(19) -0.08(2)
C1D_b 0.25(3) 0.15(2) 0.134(19) -0.033(18) -0.03(2) -0.09(2)
N1E_b 0.25(2) 0.159(18) 0.146(17) -0.051(16) -0.04(2) -0.125(18)
C1E_b 0.27(2) 0.143(18) 0.155(18) -0.051(16) -0.04(2) -0.101(19)
C1Z_b 0.25(2) 0.137(18) 0.126(18) -0.054(15) -0.05(2) -0.091(18)
C1F_b 0.162(16) 0.097(14) 0.137(16) -0.087(14) -0.010(15) 0.025(13)
C1G_b 0.172(17) 0.115(15) 0.140(15) -0.083(13) -0.011(14) 0.014(13)
C1H_b 0.185(16) 0.136(15) 0.140(14) -0.083(12) -0.012(13) -0.002(13)
C1I_b 0.200(16) 0.159(16) 0.145(13) -0.085(12) -0.014(12) -0.006(14)
C1J_b 0.205(18) 0.163(17) 0.153(13) -0.089(13) -0.013(12) -0.008(15)
C1K_b 0.186(15) 0.163(18) 0.155(12) -0.087(12) -0.005(11) 0.013(15)
C1L_b 0.180(15) 0.157(18) 0.153(11) -0.080(12) -0.004(11) 0.007(14)
C1M_b 0.155(13) 0.138(16) 0.150(11) -0.079(11) -0.008(10) 0.014(12)
C1N_b 0.136(13) 0.123(15) 0.142(10) -0.072(11) -0.015(10) 0.009(11)
C1O_b 0.121(13) 0.110(13) 0.142(10) -0.069(10) -0.018(10) 0.017(10)
C1P_b 0.103(10) 0.085(11) 0.138(10) -0.060(9) -0.014(9) 0.008(9)
C1Q_b 0.117(10) 0.080(11) 0.143(10) -0.062(9) -0.005(9) 0.004(8)
C1R_b 0.134(12) 0.10(2) 0.23(4) -0.10(3) 0.028(16) -0.006(12)
C930_b 0.124(10) 0.082(10) 0.150(11) -0.064(9) 0.000(9) 0.005(8)
C1S_b 0.139(11) 0.085(10) 0.158(14) -0.065(10) 0.001(10) 0.002(8)
C1V_b 0.151(11) 0.090(11) 0.164(14) -0.063(10) 0.010(10) 0.005(9)
C1U_b 0.150(11) 0.089(11) 0.171(13) -0.064(11) 0.014(10) 0.007(9)
C1T_b 0.143(12) 0.089(13) 0.184(16) -0.065(13) 0.015(11) 0.012(10)
C8_b 0.179(19) 0.071(15) 0.120(17) -0.039(13) -0.053(15) -0.007(14)
C9_b 0.19(2) 0.098(17) 0.135(18) -0.024(16) -0.080(16) -0.001(17)
C10_b 0.180(17) 0.080(13) 0.122(16) -0.040(13) -0.061(14) -0.008(13)
C11_b 0.20(2) 0.068(15) 0.132(18) -0.018(14) -0.062(16) -0.018(15)
C12_b 0.23(2) 0.106(15) 0.132(17) -0.019(15) -0.066(16) -0.025(17)
C18_b 0.217(18) 0.103(14) 0.125(16) -0.022(13) -0.056(15) -0.051(15)
C19_b 0.20(2) 0.114(19) 0.13(2) -0.015(17) -0.059(18) -0.026(19)
C924_b 0.111(11) 0.093(13) 0.136(10) -0.062(9) -0.017(9) 0.007(11)
O63N_a 0.51(7) 0.32(5) 0.26(7) 0.00(4) -0.01(5) -0.33(5)
O64N_a 0.54(7) 0.35(6) 0.24(6) -0.02(5) 0.01(5) -0.31(5)
O61N_a 0.53(6) 0.31(5) 0.10(4) -0.02(4) 0.03(5) -0.31(5)
N62N_a 0.53(7) 0.32(5) 0.18(4) -0.01(4) 0.02(5) -0.31(5)

loop_
_atom_type_symbol
_atom_type_description
_atom_type_scat_dispersion_real
_atom_type_scat_dispersion_imag
_atom_type_scat_source
C C 0.0033 0.0016 'International Tables Vol C Tables 4.2.6.8 and 6.1.1.4'
H H 0.0000 0.0000 'International Tables Vol C Tables 4.2.6.8 and 6.1.1.4'
Cr Cr 0.3209 0.6236 'International Tables Vol C Tables 4.2.6.8 and 6.1.1.4'
Cu Cu 0.3201 1.2651 'International Tables Vol C Tables 4.2.6.8 and 6.1.1.4'
F F 0.0171 0.0103 'International Tables Vol C Tables 4.2.6.8 and 6.1.1.4'
N N 0.0061 0.0033 'International Tables Vol C Tables 4.2.6.8 and 6.1.1.4'
Ni Ni 0.3393 1.1124 'International Tables Vol C Tables 4.2.6.8 and 6.1.1.4'
O O 0.0106 0.0060 'International Tables Vol C Tables 4.2.6.8 and 6.1.1.4'
S S 0.1246 0.1234 'International Tables Vol C Tables 4.2.6.8 and 6.1.1.4'

loop_
_geom_angle_atom_site_label_1
_geom_angle_atom_site_label_2
_geom_angle_atom_site_label_3
_geom_angle
_geom_angle_site_symmetry_1
_geom_angle_site_symmetry_3
F6 Cr19 F18 86.5(5) . .
F6 Cr19 O162 91.6(7) . .
F6 Cr19 O292 93.1(8) . .
F6 Cr19 O301 93.2(7) . .
F18 Cr19 O162 89.1(6) . .
F18 Cr19 O292 179.5(8) . .
F18 Cr19 O301 88.9(7) . .
O172 Cr19 F6 175.4(9) . .
O172 Cr19 F18 90.6(8) . .
O172 Cr19 O162 84.7(10) . .
O172 Cr19 O292 89.8(10) . .
O172 Cr19 O301 90.4(10) . .
O292 Cr19 O162 91.2(9) . .
O301 Cr19 O162 174.7(8) . .
O301 Cr19 O292 90.8(10) . .
F9 Cr21 O171 176.9(7) . .
F18 Cr21 F9 88.4(5) . .
F18 Cr21 O161 92.1(6) . .
F18 Cr21 O171 90.6(7) . .
F18 Cr21 O181 178.5(7) . .
F18 Cr21 O192 89.5(7) . .
O161 Cr21 F9 92.5(7) . .
O161 Cr21 O171 90.5(9) . .
O181 Cr21 F9 92.3(7) . .
O181 Cr21 O161 86.6(8) . .
O181 Cr21 O171 88.8(8) . .
O181 Cr21 O192 91.8(8) . .
O192 Cr21 F9 89.5(6) . .
O192 Cr21 O161 177.5(8) . .
O192 Cr21 O171 87.5(8) . .
F6 Cr23 F1I 83.0(5) . .
F6 Cr23 O281 174.7(7) . .
F6 Cr23 O302 92.6(7) . .
O271 Cr23 F1I 90.2(6) . .
O271 Cr23 F6 89.3(7) . .
O271 Cr23 O281 88.8(9) . .
O271 Cr23 O291 89.9(10) . .
O271 Cr23 O302 176.3(7) . .
O281 Cr23 F1I 92.1(7) . .
O281 Cr23 O302 89.1(9) . .
O291 Cr23 F1I 175.8(7) . .
O291 Cr23 F6 92.8(7) . .
O291 Cr23 O281 92.1(8) . .
O291 Cr23 O302 93.2(10) . .
O302 Cr23 F1I 86.9(7) . .
F9 Cr25 F14 88.3(5) . .
F9 Cr25 O182 92.0(7) . .
F9 Cr25 O191 91.9(7) . .
F9 Cr25 O202 179.2(9) . .
F9 Cr25 O212 88.8(7) . .
O182 Cr25 F14 179.2(8) . .
O182 Cr25 O191 90.9(8) . .
O182 Cr25 O202 88.3(9) . .
O182 Cr25 O212 89.5(8) . .
O191 Cr25 F14 89.7(7) . .
O202 Cr25 F14 91.4(8) . .
O202 Cr25 O191 87.3(10) . .
O202 Cr25 O212 92.0(10) . .
O212 Cr25 F14 89.8(6) . .
O212 Cr25 O191 179.2(9) . .
F12 Cr26 O232 89.8(7) . .
F12 Cr26 O241 178.4(8) . .
F12 Cr26 O251 91.8(7) . .
F12 Cr26 O262 90.1(8) . .
F17 Cr26 F12 90.3(6) . .
F17 Cr26 O232 87.9(7) . .
F17 Cr26 O241 91.3(7) . .
F17 Cr26 O251 89.7(7) . .
F17 Cr26 O262 179.6(9) . .
O241 Cr26 O232 90.2(8) . .
O251 Cr26 O232 177.1(9) . .
O251 Cr26 O241 88.2(8) . .
O262 Cr26 O232 92.2(11) . .
O262 Cr26 O241 88.3(9) . .
O262 Cr26 O251 90.1(11) . .
F1C Cr30 F14 90.0(6) . .
F1C Cr30 O201 175.7(11) . .
F1C Cr30 O211 87.5(8) . .
F14 Cr30 O201 94.0(10) . .
F14 Cr30 O211 91.1(6) . .
O651 Cr30 F1C 88.8(9) . .
O651 Cr30 F14 178.8(10) . .
O651 Cr30 O201 87.2(12) . .
O651 Cr30 O211 88.4(9) . .
O651 Cr30 O222 89.2(10) . .
O201 Cr30 O211 90.6(12) . .
O222 Cr30 F1C 92.2(7) . .
O222 Cr30 F14 91.2(8) . .
O222 Cr30 O201 89.6(11) . .
O222 Cr30 O211 177.6(9) . .
F1I Cr31 F12 86.7(6) . .
F1I Cr31 O252 88.6(7) . .
F1I Cr31 O261 178.1(7) . .
F1I Cr31 O272 92.1(7) . .
F1I Cr31 O282 92.4(7) . .
F12 Cr31 O252 89.6(7) . .
F12 Cr31 O272 90.7(7) . .
F12 Cr31 O282 176.6(8) . .
O252 Cr31 O272 179.2(8) . .
O252 Cr31 O282 87.1(9) . .
O261 Cr31 F12 92.3(7) . .
O261 Cr31 O252 89.7(8) . .
O261 Cr31 O272 89.6(8) . .
O261 Cr31 O282 88.4(8) . .
O272 Cr31 O282 92.6(9) . .
F1C Cr32 O652 90.6(8) . .
F1C Cr32 O221 91.0(7) . .
F1C Cr32 O231 90.0(6) . .
F17 Cr32 F1C 89.2(6) . .
F17 Cr32 O652 178.5(9) . .
F17 Cr32 O221 90.3(7) . .
F17 Cr32 O231 89.5(8) . .
F17 Cr32 O242 91.7(8) . .
O652 Cr32 O221 88.2(10) . .
O652 Cr32 O231 92.0(10) . .
O221 Cr32 O231 179.0(9) . .
O242 Cr32 F1C 178.0(9) . .
O242 Cr32 O652 88.5(10) . .
O242 Cr32 O221 87.1(10) . .
O242 Cr32 O231 91.9(10) . .
Cr30 F1C Cr32 124.5(7) . .
Cr31 F1I Cr23 120.1(7) . .
Cr19 F6 Cr23 119.3(6) . .
Cr25 F9 Cr21 122.6(6) . .
Cr31 F12 Cr26 123.1(7) . .
Cr30 F14 Cr25 122.2(7) . .
Cr32 F17 Cr26 124.3(7) . .
Cr21 F18 Cr19 123.0(6) . .
C653 O652 Cr32 137.9(19) . .
N2N O1N Cu83_a 121.1(13) . .
C653 O651 Cr30 140(2) . .
N2N O4N Cu1X_b 97.8(11) . .
C163 O161 Cr21 138.3(16) . .
C163 O162 Cr19 134.0(18) . .
C173 O171 Cr21 133.8(19) . .
C173 O172 Cr19 144(3) . .
C183 O181 Cr21 138(2) . .
C183 O182 Cr25 132.9(17) . .
C193 O191 Cr25 136.2(17) . .
C193 O192 Cr21 134.2(18) . .
C203 O201 Cr30 137(3) . .
C203 O202 Cr25 135(2) . .
C213 O211 Cr30 127.0(18) . .
C213 O212 Cr25 135.0(16) . .
C223 O221 Cr32 129.7(16) . .
C223 O222 Cr30 137.4(17) . .
C233 O231 Cr32 144(3) . .
C233 O232 Cr26 130(2) . .
C243 O241 Cr26 133.6(16) . .
C243 O242 Cr32 131(2) . .
C253 O251 Cr26 134.3(13) . .
C253 O252 Cr31 131.2(15) . .
C263 O261 Cr31 132(2) . .
C263 O262 Cr26 132(3) . .
C273 O271 Cr23 131.6(15) . .
C273 O272 Cr31 136.2(15) . .
C283 O281 Cr23 137(2) . .
C283 O282 Cr31 135.6(16) . .
C293 O291 Cr23 138.3(18) . .
C293 O292 Cr19 136.6(16) . .
C303 O301 Cr19 133.8(16) . .
C303 O302 Cr23 130.9(17) . .
O1N N2N O3N 119.7(11) . .
O1N N2N O4N 119.8(11) . .
O4N N2N O3N 120.5(11) . .
O161 C163 C164 117(2) . .
O162 C163 O161 122(2) . .
O162 C163 C164 118(2) . .
C163 C164 C166 111.8(18) . .
C163 C164 C167 110.0(17) . .
C165 C164 C163 112.9(18) . .
C165 C164 C166 109.7(18) . .
C165 C164 C167 108.8(18) . .
C166 C164 C167 103.1(17) . .
O171 C173 C174 115(3) . .
O172 C173 O171 116(2) . .
O172 C173 C174 129(4) . .
C173 C174 C176 112.1(19) . .
C173 C174 C177 113(2) . .
C175 C174 C173 111.4(18) . .
C175 C174 C176 106.5(19) . .
C175 C174 C177 110.6(19) . .
C177 C174 C176 103.1(17) . .
O181 C183 O182 125(2) . .
O181 C183 C184 122(3) . .
O182 C183 C184 113(2) . .
C183 C184 C186 108.4(17) . .
C183 C184 C187 112.6(18) . .
C185 C184 C183 111.2(17) . .
C185 C184 C186 107.4(18) . .
C185 C184 C187 113.2(18) . .
C187 C184 C186 103.5(16) . .
O191 C193 C194 119(2) . .
O192 C193 O191 121.9(18) . .
O192 C193 C194 119(2) . .
C195 C194 C193 111.6(17) . .
C195 C194 C196 107.4(17) . .
C195 C194 C197 111.6(17) . .
C196 C194 C193 109.1(17) . .
C197 C194 C193 109.3(16) . .
C197 C194 C196 107.7(17) . .
O201 C203 O202 125(3) . .
O201 C203 C204 114(3) . .
O202 C203 C204 120(3) . .
C203 C204 C206 111(2) . .
C203 C204 C207 111(2) . .
C205 C204 C203 110.7(19) . .
C205 C204 C206 106.6(19) . .
C205 C204 C207 111(2) . .
C207 C204 C206 106.1(19) . .
O211 C213 C214 111(2) . .
O212 C213 O211 132(2) . .
O212 C213 C214 117(2) . .
C213 C214 C216 108.4(18) . .
C213 C214 C217 111.0(17) . .
C215 C214 C213 112.8(19) . .
C215 C214 C216 107.4(19) . .
C215 C214 C217 110.0(19) . .
C217 C214 C216 106.9(19) . .
O221 C223 C224 114(2) . .
O222 C223 O221 125(2) . .
O222 C223 C224 119(2) . .
C223 C224 C226 111.5(17) . .
C223 C224 C227 112.2(18) . .
C225 C224 C223 109.8(17) . .
C225 C224 C226 107.4(18) . .
C225 C224 C227 110.0(18) . .
C227 C224 C226 105.9(17) . .
O231 C233 O232 120(3) . .
O231 C233 C234 122(4) . .
O232 C233 C234 118(3) . .
C233 C234 C236 110.5(19) . .
C233 C234 C237 112(2) . .
C235 C234 C233 111(2) . .
C235 C234 C236 106.2(19) . .
C235 C234 C237 109.8(19) . .
C237 C234 C236 106.3(19) . .
O241 C243 C244 114(2) . .
O242 C243 O241 127(2) . .
O242 C243 C244 120(3) . .
C243 C244 C246 109.9(17) . .
C243 C244 C247 109.3(17) . .
C245 C244 C243 112.6(19) . .
C245 C244 C246 108.4(19) . .
C245 C244 C247 110.6(19) . .
C247 C244 C246 105.8(18) . .
O251 C253 O252 124.4(18) . .
O251 C253 C254 113(2) . .
O252 C253 C254 122(2) . .
C253 C254 C256 109.8(16) . .
C253 C254 C257 110.2(17) . .
C255 C254 C253 112.4(17) . .
C255 C254 C256 107.3(17) . .
C255 C254 C257 110.3(17) . .
C256 C254 C257 106.6(17) . .
O261 C263 C264 117(3) . .
O262 C263 O261 126(3) . .
O262 C263 C264 117(3) . .
C263 C264 C266 108.9(19) . .
C263 C264 C267 109.0(18) . .
C265 C264 C263 111.7(19) . .
C265 C264 C266 108.7(18) . .
C265 C264 C267 112.1(19) . .
C266 C264 C267 106.3(18) . .
O271 C273 O272 125.3(19) . .
O271 C273 C274 122(2) . .
O272 C273 C274 112(2) . .
C273 C274 C276 110.8(17) . .
C273 C274 C277 113.1(18) . .
C275 C274 C273 109.0(16) . .
C275 C274 C276 110.3(18) . .
C275 C274 C277 108.5(18) . .
C276 C274 C277 105.1(17) . .
O281 C283 O282 120(2) . .
O281 C283 C284 122(3) . .
O282 C283 C284 117(2) . .
C283 C284 C286 111.0(19) . .
C283 C284 C287 109.0(19) . .
C285 C284 C283 112.5(19) . .
C285 C284 C286 107.0(19) . .
C285 C284 C287 112(2) . .
C286 C284 C287 105.5(19) . .
O291 C293 O292 121(2) . .
O291 C293 C294 125(2) . .
O292 C293 C294 113(2) . .
C293 C294 C296 111.7(19) . .
C293 C294 C297 111.8(18) . .
C295 C294 C293 112.3(19) . .
C295 C294 C296 105.7(18) . .
C295 C294 C297 109.1(19) . .
C297 C294 C296 105.8(18) . .
O301 C303 C304 112(2) . .
O302 C303 O301 127(2) . .
O302 C303 C304 121(2) . .
C303 C304 C306 110.5(17) . .
C303 C304 C307 111.3(17) . .
C305 C304 C303 110.5(18) . .
C305 C304 C306 108.9(19) . .
C305 C304 C307 110.0(18) . .
C307 C304 C306 105.6(17) . .
O652 C653 C654 121(3) . .
O651 C653 O652 119(2) . .
O651 C653 C654 119(3) . .
C653 C654 C656 112.4(19) . .
C653 C654 C657 111.9(19) . .
C655 C654 C653 112.5(18) . .
C655 C654 C656 107.7(19) . .
C655 C654 C657 109.5(19) . .
C656 C654 C657 102.2(18) . .
O1N Cu83_a O1N 180.0 2_575 .
N832_a Cu83_a O1N 91(2) 2_575 2_575
N832_a Cu83_a O1N 89.3(12) . 2_575
N832_a Cu83_a O1N 89(2) 2_575 .
N832_a Cu83_a O1N 90.7(12) . .
N832_a Cu83_a N832_a 180.0(17) . 2_575
C801_a S800_a C29_a 103(2) . .
C807_a N808_a C809_a 117.5(19) . .
C822_a N821_a C820_a 101.6(16) . .
C802_a C801_a S800_a 121.9(17) . .
C802_a C801_a C806_a 120.0 . .
C806_a C801_a S800_a 118.0(17) . .
C801_a C802_a C803_a 120.0 . .
C804_a C803_a C802_a 120.0 . .
C803_a C804_a C805_a 120.0 . .
C803_a C804_a C807_a 123(2) . .
C805_a C804_a C807_a 117(2) . .
C806_a C805_a C804_a 120.0 . .
C805_a C806_a C801_a 120.0 . .
C804_a C807_a N808_a 119(2) . .
N808_a C809_a C810_a 106.0(18) . .
C809_a C810_a C811_a 85.0(11) . .
C812_a C811_a C810_a 84.8(11) . .
C813_a C812_a C811_a 87.0(11) . .
C812_a C813_a C814_a 84.7(10) . .
C813_a C814_a C815_a 87.7(16) . .
C814_a C815_a C816_a 94.8(17) . .
C817_a C816_a C815_a 87.5(11) . .
C816_a C817_a C818_a 85.8(11) . .
C819_a C818_a C817_a 88.4(11) . .
C818_a C819_a C820_a 83.6(9) . .
N821_a C820_a C819_a 89.4(9) . .
N821_a C822_a C823_a 118(2) . .
C828_a C823_a C822_a 117.9(15) . .
C828_a C823_a C824_a 120.0 . .
C824_a C823_a C822_a 122.0(15) . .
C823_a C828_a C827_a 120.0 . .
C826_a C827_a C828_a 120.0 . .
C827_a C826_a C825_a 120.0 . .
C827_a C826_a C829_a 120.4(11) . .
C825_a C826_a C829_a 119.5(10) . .
C824_a C825_a C826_a 120.0 . .
C825_a C824_a C823_a 120.0 . .
N832_a C833_a C834_a 120.0 . .
C833_a N832_a Cu83_a 118.8(11) . .
C833_a N832_a C831_a 120.0 . .
C831_a N832_a Cu83_a 120.8(11) . .
C830_a C831_a N832_a 120.0 . .
C831_a C830_a C829_a 120.0 . .
C830_a C829_a C826_a 120.8(16) . .
C830_a C829_a C834_a 120.0 . .
C834_a C829_a C826_a 119.2(16) . .
C829_a C834_a C833_a 120.0 . .
N2X_b Cu1X_b O4N 90.3(14) 2_575 .
N2X_b Cu1X_b N3Y_b 152.4(18) 2_575 .
N3Y_b Cu1X_b O4N 107.1(16) . .
C32Z_b S36Z_b C2A_b 109(4) . .
C7X_b N2X_b Cu1X_b 119.7(10) . 2_575
C7X_b N2X_b C3X_b 120.0 . .
C3X_b N2X_b Cu1X_b 119.9(10) . 2_575
C6X_b C7X_b N2X_b 120.0 . .
C5X_b C6X_b C7X_b 120.0 . .
C6X_b C5X_b C4X_b 120.0 . .
C8Z_b C5X_b C6X_b 130.7(14) . .
C8Z_b C5X_b C4X_b 109.3(14) . .
C5X_b C4X_b C3X_b 120.0 . .
C4X_b C3X_b N2X_b 120.0 . .
C14X_b N15{_b C14Y_b 14(4) . .
C14X_b N15{_b C16Z_b 113(2) . .
C16Z_b N15{_b C14Y_b 107.9(15) . .
C29Z_b N28Z_b C27Z_b 108.3(18) . .
C4Y_b C5Y_b C2Y_b 120.00(5) . .
C5Y_b C4Y_b C6Y_b 120.0 . .
C5Y_b C4Y_b C8{_b 117.7(8) . .
C6Y_b C4Y_b C8{_b 122.2(8) . .
C4Y_b C6Y_b C7Y_b 120.0 . .
N3Y_b C7Y_b C6Y_b 120.0 . .
C7Y_b N3Y_b Cu1X_b 120.4(10) . .
C7Y_b N3Y_b C2Y_b 120.0 . .
C2Y_b N3Y_b Cu1X_b 119.5(10) . .
N3Y_b C2Y_b C5Y_b 120.0 . .
C8Z_b C9Z_b C10Z_b 120.0 . .
C5X_b C8Z_b C9Z_b 123.0(12) . .
C5X_b C8Z_b C13Z_b 115.2(13) . .
C9Z_b C8Z_b C13Z_b 120.0 . .
C12Z_b C13Z_b C8Z_b 120.0 . .
C13Z_b C12Z_b C11Z_b 120.0 . .
C12Z_b C11Z_b C10Z_b 120.0 . .
C12Z_b C11Z_b C14X_b 119.8(12) . .
C10Z_b C11Z_b C14X_b 120.2(12) . .
C11Z_b C10Z_b C9Z_b 120.0 . .
C11{_b C12{_b C13{_b 120.0 . .
C12{_b C11{_b C10{_b 120.0 . .
C12{_b C11{_b C14Y_b 120.7(12) . .
C10{_b C11{_b C14Y_b 119.2(12) . .
C11{_b C10{_b C9{_b 120.0 . .
C8{_b C9{_b C10{_b 120.0 . .
C9{_b C8{_b C4Y_b 114.4(11) . .
C9{_b C8{_b C13{_b 120.0 . .
C13{_b C8{_b C4Y_b 125.5(11) . .
C8{_b C13{_b C12{_b 120.0 . .
C11Z_b C14X_b N15{_b 140(3) . .
C11{_b C14Y_b N15{_b 112.2(15) . .
C17Z_b C16Z_b N15{_b 115.6(17) . .
C16Z_b C17Z_b C18Z_b 127(3) . .
C17Z_b C18Z_b C19Z_b 125(3) . .
C20Z_b C19Z_b C18Z_b 126(3) . .
C21Z_b C20Z_b C19Z_b 125(3) . .
C20Z_b C21Z_b C22Z_b 127(3) . .
C21Z_b C22Z_b C23Z_b 118(2) . .
C24Z_b C23Z_b C22Z_b 117(2) . .
C25Z_b C24Z_b C23Z_b 125(3) . .
C24Z_b C25Z_b C26Z_b 129(3) . .
C25Z_b C26Z_b C27Z_b 125(3) . .
C26Z_b C27Z_b N28Z_b 114.1(19) . .
C30Z_b C29Z_b N28Z_b 112.1(19) . .
C35Z_b C30Z_b C29Z_b 119.3(13) . .
C35Z_b C30Z_b C34Z_b 120.0 . .
C34Z_b C30Z_b C29Z_b 119.7(12) . .
C30Z_b C35Z_b C31Z_b 120.00(5) . .
C35Z_b C31Z_b C32Z_b 120.0 . .
C31Z_b C32Z_b S36Z_b 124(3) . .
C31Z_b C32Z_b C33Z_b 120.0 . .
C33Z_b C32Z_b S36Z_b 115(3) . .
C34Z_b C33Z_b C32Z_b 120.00(7) . .
C33Z_b C34Z_b C30Z_b 120.0 . .
F2 Cr1 F11 89.7(4) . .
F2 Cr1 O612 90.5(7) . .
F2 Cr1 O621 92.5(5) . .
F2 Cr1 O632 89.8(6) . .
F2 Cr1 O642 178.3(7) . .
F11 Cr1 O612 90.2(6) . .
F11 Cr1 O632 91.1(6) . .
F11 Cr1 O642 91.0(5) . .
O612 Cr1 O632 178.6(8) . .
O612 Cr1 O642 87.9(8) . .
O621 Cr1 F11 177.9(6) . .
O621 Cr1 O612 90.1(8) . .
O621 Cr1 O632 88.5(7) . .
O621 Cr1 O642 86.9(6) . .
O632 Cr1 O642 91.8(7) . .
F19 Cr7 F20 86.2(4) . .
F19 Cr7 O502 90.9(6) . .
F19 Cr7 O511 91.0(6) . .
F20 Cr7 O502 89.8(6) . .
F20 Cr7 O511 177.1(6) . .
O492 Cr7 F19 178.7(8) . .
O492 Cr7 F20 93.6(6) . .
O492 Cr7 O502 87.8(9) . .
O492 Cr7 O511 89.3(7) . .
O502 Cr7 O511 89.9(7) . .
O521 Cr7 F19 93.2(7) . .
O521 Cr7 F20 89.8(7) . .
O521 Cr7 O492 88.0(9) . .
O521 Cr7 O502 175.8(8) . .
O521 Cr7 O511 90.7(8) . .
F1G Cr8 F5 86.5(4) . .
F1G Cr8 O532 92.6(6) . .
F1G Cr8 O542 91.4(6) . .
F1G Cr8 O552 89.9(6) . .
F1G Cr8 O561 176.0(6) . .
F5 Cr8 O532 177.1(7) . .
F5 Cr8 O542 92.6(6) . .
F5 Cr8 O552 87.5(6) . .
F5 Cr8 O561 89.8(6) . .
O532 Cr8 O542 90.2(8) . .
O532 Cr8 O552 89.6(8) . .
O532 Cr8 O561 91.2(7) . .
O542 Cr8 O561 87.2(7) . .
O552 Cr8 O542 178.8(7) . .
O552 Cr8 O561 91.6(7) . .
F1E Cr10 O571 89.5(5) . .
F1E Cr10 O581 176.1(6) . .
F1E Cr10 O592 92.5(6) . .
F1E Cr10 O602 92.0(6) . .
F3 Cr10 F1E 90.2(4) . .
F3 Cr10 O571 90.1(6) . .
F3 Cr10 O581 93.5(5) . .
F3 Cr10 O592 177.3(6) . .
F3 Cr10 O602 90.8(6) . .
O571 Cr10 O581 91.8(8) . .
O571 Cr10 O602 178.3(8) . .
O581 Cr10 O602 86.7(8) . .
O592 Cr10 O571 89.3(8) . .
O592 Cr10 O581 83.9(7) . .
O592 Cr10 O602 89.8(8) . .
F1G Cr11 O541 88.9(6) . .
F19 Cr11 F1G 85.3(4) . .
F19 Cr11 O512 91.9(6) . .
F19 Cr11 O531 179.6(7) . .
F19 Cr11 O541 92.6(7) . .
O512 Cr11 F1G 177.2(6) . .
O512 Cr11 O531 88.5(7) . .
O512 Cr11 O541 91.1(7) . .
O522 Cr11 F1G 88.9(7) . .
O522 Cr11 F19 92.9(7) . .
O522 Cr11 O512 91.4(8) . .
O522 Cr11 O531 87.0(9) . .
O522 Cr11 O541 173.9(8) . .
O531 Cr11 F1G 94.3(6) . .
O531 Cr11 O541 87.5(9) . .
F1E Cr13 F2 89.8(4) . .
F1E Cr13 O591 90.6(6) . .
F1E Cr13 O601 90.9(6) . .
F1E Cr13 O611 90.6(6) . .
F1E Cr13 O622 177.9(8) . .
F2 Cr13 O591 179.5(7) . .
F2 Cr13 O601 90.8(6) . .
F2 Cr13 O611 88.8(7) . .
O591 Cr13 O601 89.5(8) . .
O591 Cr13 O611 90.9(9) . .
O601 Cr13 O611 178.4(7) . .
O622 Cr13 F2 90.4(5) . .
O622 Cr13 O591 89.2(7) . .
O622 Cr13 O601 87.0(9) . .
O622 Cr13 O611 91.5(9) . .
F3 Cr14 O562 178.1(6) . .
F3 Cr14 O582 91.3(6) . .
F5 Cr14 F3 88.9(4) . .
F5 Cr14 O562 92.6(6) . .
F5 Cr14 O572 88.7(6) . .
F5 Cr14 O582 179.0(6) . .
O551 Cr14 F3 90.1(6) . .
O551 Cr14 F5 93.8(6) . .
O551 Cr14 O562 90.8(8) . .
O551 Cr14 O572 177.2(7) . .
O551 Cr14 O582 87.2(7) . .
O572 Cr14 F3 88.6(5) . .
O572 Cr14 O562 90.4(7) . .
O572 Cr14 O582 90.3(7) . .
O582 Cr14 O562 87.2(7) . .
F11 Cr15 O491 175.9(7) . .
F11 Cr15 O501 92.3(6) . .
F11 Cr15 O631 88.4(6) . .
F20 Cr15 F11 87.1(4) . .
F20 Cr15 O491 92.6(6) . .
F20 Cr15 O501 91.7(6) . .
F20 Cr15 O631 90.2(6) . .
F20 Cr15 O641 179.4(7) . .
O491 Cr15 O501 91.8(8) . .
O491 Cr15 O631 87.5(8) . .
O501 Cr15 O631 178.0(7) . .
O641 Cr15 F11 93.5(6) . .
O641 Cr15 O491 86.8(8) . .
O641 Cr15 O501 88.0(8) . .
O641 Cr15 O631 90.0(8) . .
Cr13 F1E Cr10 124.0(5) . .
Cr8 F1G Cr11 121.8(5) . .
Cr1 F2 Cr13 124.3(5) . .
Cr10 F3 Cr14 124.7(5) . .
Cr14 F5 Cr8 122.5(5) . .
Cr1 F11 Cr15 123.4(5) . .
Cr11 F19 Cr7 120.7(6) . .
Cr15 F20 Cr7 122.6(5) . .
C493 O491 Cr15 132.8(15) . .
C493 O492 Cr7 134.8(16) . .
C503 O501 Cr15 135.8(15) . .
C503 O502 Cr7 132.8(17) . .
C513 O511 Cr7 134.2(15) . .
C513 O512 Cr11 138.2(15) . .
C523 O521 Cr7 137.2(17) . .
C523 O522 Cr11 136.7(17) . .
C533 O531 Cr11 135.5(17) . .
C533 O532 Cr8 135.2(16) . .
C543 O541 Cr11 135.1(18) . .
C543 O542 Cr8 137.1(15) . .
C553 O551 Cr14 137.2(16) . .
C553 O552 Cr8 127.5(14) . .
C563 O561 Cr8 139.3(15) . .
C563 O562 Cr14 133.6(16) . .
C573 O571 Cr10 136.6(14) . .
C573 O572 Cr14 134.1(15) . .
C583 O581 Cr10 130.3(14) . .
C583 O582 Cr14 137.3(14) . .
C593 O591 Cr13 136.4(14) . .
C593 O592 Cr10 136.0(14) . .
C603 O601 Cr13 133.0(14) . .
C603 O602 Cr10 131.0(15) . .
C613 O611 Cr13 135.2(16) . .
C613 O612 Cr1 139(2) . .
C623 O621 Cr1 136.6(14) . .
C623 O622 Cr13 135.2(15) . .
C633 O631 Cr15 132.2(14) . .
C633 O632 Cr1 137.8(14) . .
C643 O641 Cr15 136.5(16) . .
C643 O642 Cr1 134.2(15) . .
O491 C493 C494 112(2) . .
O492 C493 O491 125(2) . .
O492 C493 C494 122(2) . .
C493 C494 C496 111.3(18) . .
C493 C494 C497 109.0(19) . .
C495 C494 C493 112.4(18) . .
C495 C494 C496 108.9(19) . .
C495 C494 C497 110(2) . .
C496 C494 C497 105.4(19) . .
O501 C503 C504 114(2) . .
O502 C503 O501 122.7(19) . .
O502 C503 C504 123(2) . .
C503 C504 C506 111.4(17) . .
C503 C504 C507 113.4(17) . .
C505 C504 C503 110.5(17) . .
C505 C504 C506 108.9(17) . .
C505 C504 C507 107.0(17) . .
C506 C504 C507 105.4(17) . .
O511 C513 C514 116(2) . .
O512 C513 O511 125.6(18) . .
O512 C513 C514 119(2) . .
C513 C514 C516 110.2(18) . .
C513 C514 C517 111.9(17) . .
C515 C514 C513 112.4(17) . .
C515 C514 C516 106.4(17) . .
C515 C514 C517 109.9(18) . .
C517 C514 C516 105.8(17) . .
O521 C523 O522 120(2) . .
O521 C523 C524 118(3) . .
O522 C523 C524 120(3) . .
C523 C524 C525 110.8(18) . .
C523 C524 C526 113.0(18) . .
C523 C524 C527 111.3(17) . .
C525 C524 C526 105.4(17) . .
C525 C524 C527 110.0(19) . .
C527 C524 C526 106.1(18) . .
O531 C533 O532 124(2) . .
O531 C533 C534 121(2) . .
O532 C533 C534 115(2) . .
C533 C534 C536 109.1(18) . .
C533 C534 C537 111.8(18) . .
C535 C534 C533 113.0(18) . .
C535 C534 C536 108.0(19) . .
C535 C534 C537 109.1(18) . .
C537 C534 C536 105.6(18) . .
O541 C543 O542 122(2) . .
O541 C543 C544 125(2) . .
O542 C543 C544 112(2) . .
C543 C544 C546 110.4(17) . .
C543 C544 C547 109.6(17) . .
C545 C544 C543 111.6(18) . .
C545 C544 C546 107.7(17) . .
C545 C544 C547 109.9(18) . .
C547 C544 C546 107.6(18) . .
O551 C553 O552 124.5(18) . .
O551 C553 C554 123(2) . .
O552 C553 C554 113(2) . .
C553 C554 C556 111.9(17) . .
C553 C554 C557 111.2(16) . .
C555 C554 C553 112.0(17) . .
C555 C554 C556 107.4(17) . .
C555 C554 C557 107.5(17) . .
C556 C554 C557 106.5(17) . .
O561 C563 O562 121(2) . .
O561 C563 C564 118(2) . .
O562 C563 C564 121(2) . .
C563 C564 C566 110.5(18) . .
C563 C564 C567 111.6(18) . .
C565 C564 C563 111.4(18) . .
C565 C564 C566 107.6(19) . .
C565 C564 C567 108.7(19) . .
C567 C564 C566 106.8(18) . .
O571 C573 C574 113(2) . .
O572 C573 O571 123.9(17) . .
O572 C573 C574 123(2) . .
C573 C574 C576 109.3(16) . .
C573 C574 C577 111.2(17) . .
C575 C574 C573 111.2(17) . .
C575 C574 C576 109.7(19) . .
C575 C574 C577 109.4(18) . .
C576 C574 C577 106.0(17) . .
O581 C583 C584 115(2) . .
O582 C583 O581 125.1(17) . .
O582 C583 C584 119(2) . .
C583 C584 C586 109.9(17) . .
C583 C584 C587 113.7(17) . .
C585 C584 C583 109.1(16) . .
C585 C584 C586 107.9(17) . .
C585 C584 C587 109.1(18) . .
C587 C584 C586 107.0(17) . .
O591 C593 O592 124.9(18) . .
O591 C593 C594 116(2) . .
O592 C593 C594 119(2) . .
C593 C594 C596 111.8(17) . .
C593 C594 C597 110.1(18) . .
C595 C594 C593 111.7(16) . .
C595 C594 C596 108.1(18) . .
C595 C594 C597 111.1(18) . .
C596 C594 C597 103.8(17) . .
O601 C603 C604 114(2) . .
O602 C603 O601 130.3(19) . .
O602 C603 C604 116(2) . .
C603 C604 C606 112.2(18) . .
C603 C604 C607 109.6(18) . .
C605 C604 C603 110.2(17) . .
C605 C604 C606 109.4(18) . .
C605 C604 C607 110.4(19) . .
C606 C604 C607 104.9(18) . .
O611 C613 C614 111(2) . .
O612 C613 O611 122(2) . .
O612 C613 C614 126(3) . .
C613 C614 C616 109.9(17) . .
C613 C614 C617 110.8(19) . .
C615 C614 C613 112.8(18) . .
C615 C614 C616 108.4(19) . .
C615 C614 C617 106.7(19) . .
C616 C614 C617 108.1(19) . .
O621 C623 C624 116(2) . .
O622 C623 O621 123.2(16) . .
O622 C623 C624 120(2) . .
C623 C624 C626 112.1(17) . .
C623 C624 C627 111.9(17) . .
C625 C624 C623 111.6(17) . .
C625 C624 C626 104.7(17) . .
C625 C624 C627 111.1(18) . .
C627 C624 C626 105.2(18) . .
O631 C633 O632 123.4(17) . .
O631 C633 C634 121(2) . .
O632 C633 C634 116(2) . .
C633 C634 C636 109.3(16) . .
C633 C634 C637 112.2(17) . .
C635 C634 C633 109.8(16) . .
C635 C634 C636 108.2(17) . .
C635 C634 C637 107.6(17) . .
C636 C634 C637 109.5(17) . .
O641 C643 C644 121(2) . .
O642 C643 O641 122.7(17) . .
O642 C643 C644 117(2) . .
C643 C644 C646 110.5(18) . .
C643 C644 C647 107.7(16) . .
C645 C644 C643 111.7(16) . .
C645 C644 C646 110.5(18) . .
C645 C644 C647 110.5(18) . .
C646 C644 C647 105.7(17) . .
F42 Cr16 F1A 85.2(5) . .
F42 Cr16 O2 90.8(7) . .
F42 Cr16 O11 92.4(7) . .
F42 Cr16 O142 176.5(7) . .
F42 Cr16 O151 92.1(7) . .
O2 Cr16 F1A 90.3(7) . .
O11 Cr16 F1A 176.8(9) . .
O11 Cr16 O2 91.9(9) . .
O11 Cr16 O142 90.7(9) . .
O11 Cr16 O151 88.9(8) . .
O142 Cr16 F1A 91.6(7) . .
O142 Cr16 O2 90.6(10) . .
O142 Cr16 O151 86.4(10) . .
O151 Cr16 F1A 88.9(6) . .
O151 Cr16 O2 176.9(8) . .
F42 Cr17 F45 84.9(5) . .
F42 Cr17 O1 90.1(6) . .
F42 Cr17 O12 89.5(7) . .
F42 Cr17 O21 92.4(7) . .
F45 Cr17 O1 90.8(7) . .
F45 Cr17 O12 173.9(7) . .
F45 Cr17 O21 87.7(6) . .
O1 Cr17 O21 177.0(8) . .
O12 Cr17 O1 91.5(8) . .
O12 Cr17 O21 90.2(8) . .
O31 Cr17 F42 176.5(8) . .
O31 Cr17 F45 92.2(7) . .
O31 Cr17 O1 88.1(9) . .
O31 Cr17 O12 93.5(9) . .
O31 Cr17 O21 89.4(9) . .
F1H Cr18 O41 87.4(7) . .
F45 Cr18 F1H 87.1(5) . .
F45 Cr18 O22 92.2(6) . .
F45 Cr18 O41 90.2(6) . .
F45 Cr18 O52 178.3(7) . .
O22 Cr18 F1H 89.4(7) . .
O22 Cr18 O41 175.9(8) . .
O22 Cr18 O52 88.0(8) . .
O32 Cr18 F1H 176.4(9) . .
O32 Cr18 F45 93.9(7) . .
O32 Cr18 O22 94.0(10) . .
O32 Cr18 O41 89.2(10) . .
O32 Cr18 O52 87.8(8) . .
O52 Cr18 F1H 91.3(7) . .
O52 Cr18 O41 89.5(8) . .
F1A Cr20 F13 88.8(5) . .
F1A Cr20 O121 87.6(7) . .
F1A Cr20 O131 178.6(7) . .
F1A Cr20 O152 91.9(6) . .
F13 Cr20 O121 87.8(7) . .
F13 Cr20 O131 90.6(7) . .
F13 Cr20 O152 89.6(6) . .
O131 Cr20 O121 91.0(8) . .
O141 Cr20 F1A 93.5(7) . .
O141 Cr20 F13 177.1(7) . .
O141 Cr20 O121 90.4(9) . .
O141 Cr20 O131 87.0(9) . .
O141 Cr20 O152 92.1(9) . .
O152 Cr20 O121 177.4(8) . .
O152 Cr20 O131 89.4(8) . .
F1B Cr24 O71 89.8(7) . .
F1B Cr24 O82 90.2(8) . .
F7 Cr24 F1B 91.8(5) . .
F7 Cr24 O62 175.4(8) . .
F7 Cr24 O71 88.5(7) . .
F7 Cr24 O82 92.9(10) . .
O62 Cr24 F1B 92.6(8) . .
O62 Cr24 O71 89.9(10) . .
O62 Cr24 O82 88.7(12) . .
O82 Cr24 O71 178.6(11) . .
O91 Cr24 F1B 178.3(9) . .
O91 Cr24 F7 89.8(8) . .
O91 Cr24 O62 85.8(10) . .
O91 Cr24 O71 90.9(9) . .
O91 Cr24 O82 89.1(9) . .
F13 Cr27 O111 90.3(7) . .
F13 Cr27 O122 90.7(7) . .
F13 Cr27 O132 89.0(7) . .
F23 Cr27 F13 89.6(5) . .
F23 Cr27 O111 89.9(10) . .
F23 Cr27 O122 89.9(7) . .
F23 Cr27 O132 178.4(7) . .
O102 Cr27 F13 178.8(8) . .
O102 Cr27 F23 91.6(8) . .
O102 Cr27 O111 89.5(9) . .
O102 Cr27 O122 89.5(9) . .
O102 Cr27 O132 89.9(9) . .
O111 Cr27 O122 179.0(8) . .
O111 Cr27 O132 89.5(12) . .
O122 Cr27 O132 90.6(10) . .
F1B Cr28 O42 88.7(7) . .
F1B Cr28 O51 177.1(8) . .
F1B Cr28 O61 90.7(7) . .
F1B Cr28 O72 89.3(6) . .
F1H Cr28 F1B 90.2(5) . .
F1H Cr28 O42 91.5(7) . .
F1H Cr28 O51 92.4(7) . .
F1H Cr28 O61 179.0(8) . .
F1H Cr28 O72 89.8(7) . .
O42 Cr28 O61 88.1(9) . .
O51 Cr28 O42 92.3(9) . .
O51 Cr28 O61 86.7(9) . .
O51 Cr28 O72 89.7(8) . .
O72 Cr28 O42 177.6(8) . .
O72 Cr28 O61 90.7(9) . .
F7 Cr29 F23 89.5(5) . .
F7 Cr29 O81 92.4(7) . .
F7 Cr29 O92 92.7(8) . .
F7 Cr29 O101 178.9(10) . .
F7 Cr29 O112 88.7(7) . .
F23 Cr29 O101 89.9(7) . .
O81 Cr29 F23 90.5(7) . .
O81 Cr29 O101 88.6(10) . .
O81 Cr29 O112 176.7(10) . .
O92 Cr29 F23 177.6(9) . .
O92 Cr29 O81 90.5(12) . .
O92 Cr29 O101 87.9(9) . .
O92 Cr29 O112 86.3(12) . .
O112 Cr29 F23 92.7(8) . .
O112 Cr29 O101 90.4(11) . .
Cr20 F1A Cr16 121.7(6) . .
Cr28 F1B Cr24 125.0(7) . .
Cr28 F1H Cr18 122.1(6) . .
Cr29 F7 Cr24 123.3(7) . .
Cr27 F13 Cr20 124.1(7) . .
Cr27 F23 Cr29 124.7(6) . .
Cr16 F42 Cr17 122.7(6) . .
Cr18 F45 Cr17 121.4(5) . .
C3 O1 Cr17 132.8(17) . .
C3 O2 Cr16 135.6(16) . .
C13 O11 Cr16 139.1(19) . .
C13 O12 Cr17 136.0(14) . .
C23 O21 Cr17 134.7(16) . .
C23 O22 Cr18 137.5(17) . .
C33 O31 Cr17 134.8(18) . .
C33 O32 Cr18 138(2) . .
C43 O41 Cr18 137(2) . .
C43 O42 Cr28 135.0(17) . .
C53 O51 Cr28 134.9(17) . .
C53 O52 Cr18 140(2) . .
C63 O61 Cr28 135.5(18) . .
C63 O62 Cr24 136.6(19) . .
C73 O71 Cr24 139.5(17) . .
C73 O72 Cr28 137.5(14) . .
C83 O81 Cr29 131.0(18) . .
C83 O82 Cr24 137(3) . .
C93 O91 Cr24 137.9(18) . .
C93 O92 Cr29 139(2) . .
C103 O101 Cr29 129.9(17) . .
C103 O102 Cr27 143(2) . .
C113 O111 Cr27 133(2) . .
C113 O112 Cr29 133.1(18) . .
C123 O121 Cr20 137(2) . .
C123 O122 Cr27 133.8(15) . .
C133 O131 Cr20 138(2) . .
C133 O132 Cr27 139(2) . .
C143 O141 Cr20 139(2) . .
C143 O142 Cr16 139(3) . .
C153 O151 Cr16 132.8(15) . .
C153 O152 Cr20 134.8(16) . .
O1 C3 O2 125(2) . .
O1 C3 C4 116.9(17) . .
O2 C3 C4 117.6(18) . .
C3 C4 C6 110.3(12) . .
C3 C4 C7 110.6(12) . .
C5 C4 C3 110.0(12) . .
C5 C4 C6 108.9(12) . .
C5 C4 C7 109.9(13) . .
C7 C4 C6 107.1(12) . .
O11 C13 O12 123(2) . .
O11 C13 C14 123(3) . .
O12 C13 C14 114(2) . .
C13 C14 C16 111.8(18) . .
C13 C14 C17 108.1(17) . .
C15 C14 C13 112.5(18) . .
C15 C14 C16 106.5(17) . .
C15 C14 C17 110.5(19) . .
C17 C14 C16 107.3(18) . .
O21 C23 C24 114(2) . .
O22 C23 O21 123(2) . .
O22 C23 C24 122(2) . .
C23 C24 C26 108.4(17) . .
C23 C24 C27 114.8(18) . .
C25 C24 C23 109.6(16) . .
C25 C24 C26 108.6(18) . .
C25 C24 C27 106.6(17) . .
C27 C24 C26 108.7(17) . .
O31 C33 C34 107(3) . .
O32 C33 O31 123(2) . .
O32 C33 C34 128(3) . .
C33 C34 C37 110.6(18) . .
C35 C34 C33 109.5(19) . .
C35 C34 C36 107.8(19) . .
C35 C34 C37 109.5(19) . .
C36 C34 C33 111.9(18) . .
C36 C34 C37 107.5(18) . .
O41 C43 O42 124(2) . .
O41 C43 C44 118(3) . .
O42 C43 C44 118(2) . .
C43 C44 C46 110.4(17) . .
C43 C44 C47 110.4(18) . .
C45 C44 C43 112.9(18) . .
C45 C44 C46 105.0(17) . .
C45 C44 C47 110.2(18) . .
C47 C44 C46 107.7(18) . .
O51 C53 C54 116(2) . .
O52 C53 O51 120(2) . .
O52 C53 C54 124(3) . .
C53 C54 C56 110.0(17) . .
C53 C54 C57 110.9(18) . .
C55 C54 C53 110.8(17) . .
C55 C54 C56 106.8(18) . .
C55 C54 C57 113.1(19) . .
C57 C54 C56 104.9(17) . .
O61 C63 C64 113(2) . .
O62 C63 O61 123(2) . .
O62 C63 C64 122(2) . .
C63 C64 C66 109.7(19) . .
C63 C64 C67 112(2) . .
C65 C64 C63 110.7(18) . .
C65 C64 C66 110(2) . .
C65 C64 C67 109.4(19) . .
C66 C64 C67 105.1(19) . .
O71 C73 O72 120(2) . .
O71 C73 C74 123(2) . .
O72 C73 C74 116(2) . .
C73 C74 C76 111.3(17) . .
C73 C74 C77 109.9(18) . .
C75 C74 C73 110.7(18) . .
C75 C74 C76 109.1(19) . .
C75 C74 C77 109.3(19) . .
C76 C74 C77 106.4(19) . .
O81 C83 C84 117(3) . .
O82 C83 O81 124(2) . .
O82 C83 C84 119(3) . .
C83 C84 C86 109.5(18) . .
C83 C84 C87 109.4(17) . .
C85 C84 C83 113(2) . .
C85 C84 C86 108.1(18) . .
C85 C84 C87 108.7(19) . .
C87 C84 C86 108.0(18) . .
O91 C93 C94 117(2) . .
O92 C93 O91 118(2) . .
O92 C93 C94 125(3) . .
C93 C94 C96 110.5(19) . .
C93 C94 C97 113.2(18) . .
C95 C94 C93 113.0(18) . .
C95 C94 C96 104.8(18) . .
C95 C94 C97 110.5(19) . .
C97 C94 C96 104.2(17) . .
O101 C103 C104 112(3) . .
O102 C103 O101 121(2) . .
O102 C103 C104 127(3) . .
C103 C104 C106 110.4(18) . .
C103 C104 C107 112.0(18) . .
C105 C104 C103 112.7(17) . .
C105 C104 C106 107.5(18) . .
C105 C104 C107 109.7(18) . .
C107 C104 C106 104.1(17) . .
O111 C113 O112 125(2) . .
O111 C113 C114 123(3) . .
O112 C113 C114 111(3) . .
C113 C114 C116 109.4(18) . .
C113 C114 C117 110.7(19) . .
C115 C114 C113 110.1(17) . .
C115 C114 C116 109.9(19) . .
C115 C114 C117 111.3(19) . .
C117 C114 C116 105.3(18) . .
O121 C123 O122 123(2) . .
O121 C123 C124 123(3) . .
O122 C123 C124 114(2) . .
C123 C124 C126 110.0(17) . .
C123 C124 C127 111.2(18) . .
C125 C124 C123 113.2(19) . .
C125 C124 C126 105.3(18) . .
C125 C124 C127 109.8(18) . .
C127 C124 C126 107.0(18) . .
O131 C133 C134 118(3) . .
O132 C133 O131 118(3) . .
O132 C133 C134 120(3) . .
C133 C134 C136 109.2(19) . .
C133 C134 C137 109.2(18) . .
C135 C134 C133 112.2(18) . .
C135 C134 C136 109.1(18) . .
C135 C134 C137 111.2(19) . .
C137 C134 C136 105.6(17) . .
O141 C143 C144 113(3) . .
O142 C143 O141 118(2) . .
O142 C143 C144 129(4) . .
C143 C144 C146 110.2(19) . .
C143 C144 C147 110.9(19) . .
C145 C144 C143 112.6(17) . .
C145 C144 C146 104.8(18) . .
C145 C144 C147 115.0(19) . .
C147 C144 C146 102.7(17) . .
O151 C153 C154 119(2) . .
O152 C153 O151 128(2) . .
O152 C153 C154 113(2) . .
C153 C154 C156 110.7(17) . .
C153 C154 C157 112.1(18) . .
C155 C154 C153 109.9(18) . .
C155 C154 C156 110.9(18) . .
C155 C154 C157 107.5(18) . .
C157 C154 C156 105.7(17) . .
F4 Cr2 O311 86.3(5) . .
F4 Cr2 O321 90.9(5) . .
F4 Cr2 O342 92.0(5) . .
F8 Cr2 F4 85.0(4) . .
F8 Cr2 O311 88.0(5) . .
F8 Cr2 O321 175.8(6) . .
F8 Cr2 O342 90.8(6) . .
O321 Cr2 O311 92.3(6) . .
O331 Cr2 F4 175.8(7) . .
O331 Cr2 F8 91.7(7) . .
O331 Cr2 O311 91.0(7) . .
O331 Cr2 O321 92.4(7) . .
O331 Cr2 O342 90.8(8) . .
O342 Cr2 O311 177.9(6) . .
O342 Cr2 O321 88.8(6) . .
F1 Cr3 F15 89.4(4) . .
F1 Cr3 O391 177.9(6) . .
F1 Cr3 O401 90.2(6) . .
F1 Cr3 O422 89.8(5) . .
F15 Cr3 O391 92.7(6) . .
F15 Cr3 O422 178.6(6) . .
O401 Cr3 F15 91.1(6) . .
O401 Cr3 O391 89.8(7) . .
O401 Cr3 O422 87.8(7) . .
O411 Cr3 F1 92.8(8) . .
O411 Cr3 F15 91.2(7) . .
O411 Cr3 O391 87.1(9) . .
O411 Cr3 O401 176.3(9) . .
O411 Cr3 O422 90.0(8) . .
O422 Cr3 O391 88.1(6) . .
F1D Cr4 O431 89.4(5) . .
F1D Cr4 O441 92.0(6) . .
F1D Cr4 O462 178.3(6) . .
F10 Cr4 F1D 89.8(4) . .
F10 Cr4 O431 179.0(6) . .
F10 Cr4 O441 91.4(6) . .
F10 Cr4 O452 91.1(5) . .
F10 Cr4 O462 91.3(5) . .
O441 Cr4 O431 88.1(7) . .
O441 Cr4 O462 89.2(7) . .
O452 Cr4 F1D 88.1(5) . .
O452 Cr4 O431 89.5(6) . .
O452 Cr4 O441 177.5(7) . .
O452 Cr4 O462 90.6(7) . .
O462 Cr4 O431 89.5(6) . .
F8 Cr5 F16 86.2(4) . .
F8 Cr5 O352 90.5(6) . .
O332 Cr5 F8 92.9(6) . .
O332 Cr5 F16 178.1(7) . .
O332 Cr5 O352 89.1(7) . .
O332 Cr5 O362 89.8(7) . .
O341 Cr5 F8 92.1(6) . .
O341 Cr5 F16 90.8(6) . .
O341 Cr5 O332 91.0(8) . .
O341 Cr5 O352 177.4(7) . .
O341 Cr5 O362 88.0(7) . .
O352 Cr5 F16 89.2(5) . .
O362 Cr5 F8 177.2(6) . .
O362 Cr5 F16 91.0(5) . .
O362 Cr5 O352 89.4(7) . .
F1F Cr6 O351 90.5(7) . .
F1F Cr6 O361 178.6(7) . .
F1F Cr6 O372 91.2(6) . .
F1F Cr6 O381 89.4(5) . .
F16 Cr6 F1F 88.0(4) . .
F16 Cr6 O351 94.3(6) . .
F16 Cr6 O361 91.7(6) . .
F16 Cr6 O372 178.5(7) . .
F16 Cr6 O381 91.9(6) . .
O351 Cr6 O361 90.9(8) . .
O351 Cr6 O372 84.5(8) . .
O351 Cr6 O381 173.8(7) . .
O361 Cr6 O372 89.1(8) . .
O361 Cr6 O381 89.2(7) . .
O372 Cr6 O381 89.3(8) . .
F1F Cr9 F15 90.1(4) . .
F1F Cr9 O382 91.4(5) . .
F1F Cr9 O392 178.9(6) . .
F1F Cr9 O402 92.5(6) . .
F15 Cr9 O382 91.6(5) . .
F15 Cr9 O392 89.9(5) . .
F15 Cr9 O402 92.0(6) . .
O371 Cr9 F1F 91.8(6) . .
O371 Cr9 F15 176.6(6) . .
O371 Cr9 O382 91.2(7) . .
O371 Cr9 O392 88.3(7) . .
O371 Cr9 O402 85.0(7) . .
O382 Cr9 O392 87.4(7) . .
O402 Cr9 O382 174.7(7) . .
O402 Cr9 O392 88.7(7) . .
F4 Cr12 F10 89.4(4) . .
F4 Cr12 O312 93.8(6) . .
F4 Cr12 O322 92.6(6) . .
F4 Cr12 O451 89.0(6) . .
F4 Cr12 O461 179.2(7) . .
F10 Cr12 O451 89.8(5) . .
O312 Cr12 F10 90.5(6) . .
O312 Cr12 O451 177.2(8) . .
O322 Cr12 F10 177.0(6) . .
O322 Cr12 O312 91.7(7) . .
O322 Cr12 O451 88.0(7) . .
O322 Cr12 O461 87.1(7) . .
O461 Cr12 F10 91.0(6) . .
O461 Cr12 O312 87.0(7) . .
O461 Cr12 O451 90.2(7) . .
F1 Cr22 O412 88.6(8) . .
F1 Cr22 O421 91.4(7) . .
F1 Cr22 O432 177.1(9) . .
F1 Cr22 O442 90.5(7) . .
F1D Cr22 F1 90.2(4) . .
F1D Cr22 O412 89.5(7) . .
F1D Cr22 O421 178.1(9) . .
F1D Cr22 O432 91.7(6) . .
F1D Cr22 O442 90.2(8) . .
O421 Cr22 O412 89.4(11) . .
O421 Cr22 O432 86.8(7) . .
O421 Cr22 O442 90.9(11) . .
O432 Cr22 O412 93.6(12) . .
O432 Cr22 O442 87.3(11) . .
O442 Cr22 O412 179.0(11) . .
Cr3 F1 Cr22 123.0(5) . .
Cr22 F1D Cr4 123.8(6) . .
Cr9 F1F Cr6 124.5(5) . .
Cr12 F4 Cr2 121.6(5) . .
Cr2 F8 Cr5 120.3(5) . .
Cr4 F10 Cr12 124.0(5) . .
Cr9 F15 Cr3 123.2(5) . .
Cr6 F16 Cr5 122.1(5) . .
C313 O311 Cr2 125.8(13) . .
C313 O312 Cr12 135.2(16) . .
C323 O321 Cr2 134.8(12) . .
C323 O322 Cr12 132.6(14) . .
C333 O331 Cr2 140(2) . .
C333 O332 Cr5 137.6(18) . .
C343 O341 Cr5 133.6(14) . .
C343 O342 Cr2 137.8(16) . .
C353 O351 Cr6 136.6(16) . .
C353 O352 Cr5 133.8(13) . .
C363 O361 Cr6 135.7(13) . .
C363 O362 Cr5 136.6(13) . .
C373 O371 Cr9 138.9(14) . .
C373 O372 Cr6 137.1(14) . .
C383 O381 Cr6 135.5(13) . .
C383 O382 Cr9 134.2(13) . .
C393 O391 Cr3 133.8(13) . .
C393 O392 Cr9 136.5(14) . .
C403 O401 Cr3 137.3(13) . .
C403 O402 Cr9 134.4(13) . .
C413 O411 Cr3 140(2) . .
C413 O412 Cr22 135.9(18) . .
C423 O421 Cr22 141.4(15) . .
C423 O422 Cr3 138.7(13) . .
C433 O431 Cr4 135.5(16) . .
C433 O432 Cr22 134.6(17) . .
C443 O441 Cr4 136.3(17) . .
C443 O442 Cr22 135.2(16) . .
C453 O451 Cr12 130.4(15) . .
C453 O452 Cr4 136.1(13) . .
C463 O461 Cr12 140.8(15) . .
C463 O462 Cr4 132.0(14) . .
O311 C313 C314 117(2) . .
O312 C313 O311 128(2) . .
O312 C313 C314 115(2) . .
C313 C314 C316 113.0(18) . .
C313 C314 C317 110.8(18) . .
C315 C314 C313 111.7(17) . .
C315 C314 C316 107.9(19) . .
C315 C314 C317 108.3(19) . .
C316 C314 C317 104.8(18) . .
O321 C323 C324 114.2(19) . .
O322 C323 O321 123.1(18) . .
O322 C323 C324 123(2) . .
C323 C324 C326 112.9(17) . .
C323 C324 C327 108.7(16) . .
C325 C324 C323 115.2(17) . .
C325 C324 C326 108.4(18) . .
C325 C324 C327 107.0(17) . .
C326 C324 C327 103.9(17) . .
O331 C333 O332 119.8(18) . .
O331 C333 C334 122(3) . .
O332 C333 C334 118(3) . .
C333 C334 C336 111.9(18) . .
C333 C334 C337 111.1(18) . .
C335 C334 C333 113.0(19) . .
C335 C334 C336 107.5(18) . .
C335 C334 C337 108.2(18) . .
C336 C334 C337 104.8(17) . .
O341 C343 C344 117(2) . .
O342 C343 O341 123.2(17) . .
O342 C343 C344 119(2) . .
C343 C344 C346 109.0(15) . .
C343 C344 C347 112.7(17) . .
C345 C344 C343 111.5(15) . .
C345 C344 C346 107.6(16) . .
C345 C344 C347 109.6(16) . .
C347 C344 C346 106.1(16) . .
O351 C353 O352 121.8(19) . .
O351 C353 C354 117(2) . .
O352 C353 C354 121(2) . .
C353 C354 C356 109.9(17) . .
C353 C354 C357 110.0(16) . .
C355 C354 C353 111.1(18) . .
C355 C354 C356 107.4(18) . .
C355 C354 C357 111.4(19) . .
C357 C354 C356 106.8(17) . .
O361 C363 C364 112.0(19) . .
O362 C363 O361 124.6(18) . .
O362 C363 C364 123(2) . .
C363 C364 C366 109.7(17) . .
C363 C364 C367 111.4(17) . .
C365 C364 C363 111.4(17) . .
C365 C364 C366 110.5(17) . .
C365 C364 C367 109.3(17) . .
C366 C364 C367 104.3(17) . .
O371 C373 C374 115.0(19) . .
O372 C373 O371 120.5(18) . .
O372 C373 C374 124(2) . .
C373 C374 C376 107.8(17) . .
C373 C374 C377 114.2(19) . .
C375 C374 C373 110.7(17) . .
C375 C374 C376 110.2(18) . .
C375 C374 C377 109.3(19) . .
C376 C374 C377 104.4(17) . .
O381 C383 C384 114.5(18) . .
O382 C383 O381 125.8(17) . .
O382 C383 C384 118.8(19) . .
C383 C384 C386 110.1(16) . .
C383 C384 C387 115.2(15) . .
C385 C384 C383 107.8(15) . .
C385 C384 C386 106.4(16) . .
C385 C384 C387 110.6(16) . .
C387 C384 C386 106.4(16) . .
O391 C393 C394 115.1(19) . .
O392 C393 O391 126.3(19) . .
O392 C393 C394 118(2) . .
C393 C394 C396 108.9(16) . .
C393 C394 C397 111.6(16) . .
C395 C394 C393 112.8(17) . .
C395 C394 C396 108.6(17) . .
C395 C394 C397 110.4(17) . .
C396 C394 C397 104.0(17) . .
O401 C403 O402 122.9(17) . .
O401 C403 C404 123(2) . .
O402 C403 C404 112.1(18) . .
C403 C404 C406 107.3(15) . .
C403 C404 C407 113.6(15) . .
C405 C404 C403 108.0(14) . .
C405 C404 C406 110.3(16) . .
C405 C404 C407 108.8(16) . .
C407 C404 C406 108.8(15) . .
O411 C413 O412 122(2) . .
O411 C413 C414 119(3) . .
O412 C413 C414 119(3) . .
C413 C414 C416 111.8(17) . .
C413 C414 C417 112.4(19) . .
C415 C414 C413 110.0(17) . .
C415 C414 C416 111.5(18) . .
C415 C414 C417 106.0(17) . .
C416 C414 C417 104.9(18) . .
O421 C423 O422 118.3(18) . .
O421 C423 C424 121(2) . .
O422 C423 C424 120(2) . .
C423 C424 C426 110.0(16) . .
C423 C424 C427 109.3(16) . .
C425 C424 C423 113.5(16) . .
C425 C424 C426 104.8(17) . .
C425 C424 C427 112.6(18) . .
C427 C424 C426 106.2(17) . .
O431 C433 O432 124(3) . .
O431 C433 C434 117(2) . .
O432 C433 C434 112(2) . .
C433 C434 C436 108.9(19) . .
C433 C434 C437 110.5(18) . .
C435 C434 C433 112.4(18) . .
C435 C434 C436 108.1(19) . .
C435 C434 C437 113.3(19) . .
C437 C434 C436 103.1(18) . .
O441 C443 O442 125(2) . .
O441 C443 C444 122(2) . .
O442 C443 C444 112(2) . .
C443 C444 C446 109.2(18) . .
C445 C444 C443 110.4(17) . .
C445 C444 C446 107.2(18) . .
C445 C444 C447 110.3(18) . .
C447 C444 C443 114.8(18) . .
C447 C444 C446 104.5(18) . .
O451 C453 O452 125.3(18) . .
O451 C453 C454 120(2) . .
O452 C453 C454 115.0(19) . .
C453 C454 C455 110.7(15) . .
C453 C454 C456 111.4(16) . .
C453 C454 C457 110.6(16) . .
C455 C454 C456 105.1(16) . .
C455 C454 C457 111.5(17) . .
C457 C454 C456 107.3(15) . .
O461 C463 C464 121(2) . .
O462 C463 O461 121.7(17) . .
O462 C463 C464 117(2) . .
C463 C464 C465 110.4(16) . .
C463 C464 C466 111.9(16) . .
C463 C464 C467 112.1(17) . .
C465 C464 C466 108.6(17) . .
C465 C464 C467 108.1(17) . .
C466 C464 C467 105.5(17) . .
N7_a Cu_a N732_a 149(8) 2_585 .
N7_a Cu_a O61N_a 86(5) 2_585 .
N732_a Cu_a O61N_a 110(4) . .
C709_a N708_a C707_a 113(10) . .
C2F_a N721_a C722_a 35(8) . .
C720_a N721_a C2F_a 113(6) . .
C720_a N721_a C722_a 106.8(18) . .
C2H_a C2F_a N721_a 109(6) . .
C2K_a C2L_a C2M_a 120.0 . .
C2L_a C2K_a C2O_a 118.3(12) . .
C2J_a C2K_a C2L_a 120.0 . .
C2J_a C2K_a C2O_a 118.6(12) . .
C2I_a C2J_a C2K_a 120.0 . .
C2J_a C2I_a C2H_a 120.0 . .
C2I_a C2H_a C2F_a 137(8) . .
C2I_a C2H_a C2M_a 120.0 . .
C2M_a C2H_a C2F_a 101(7) . .
C2H_a C2M_a C2L_a 120.0 . .
C2R_a C2N_a C2O_a 120.00(6) . .
C2N_a C2R_a N7_a 120.0 . .
C2R_a N7_a Cu_a 119.3(11) . 2_585
C2P_a N7_a Cu_a 119.9(11) . 2_585
C2P_a N7_a C2R_a 120.0 . .
C2Q_a C2P_a N7_a 120.00(6) . .
C2P_a C2Q_a C2O_a 120.00(7) . .
C2N_a C2O_a C2K_a 119.5(13) . .
C2Q_a C2O_a C2K_a 119.8(13) . .
C2Q_a C2O_a C2N_a 120.0 . .
C706_a C701_a S19_a 118.6(10) . .
C706_a C701_a C702_a 120.0 . .
C702_a C701_a S19_a 119.1(10) . .
C701_a C706_a C705_a 120.0 . .
C706_a C705_a C704_a 120.00(10) . .
C705_a C704_a C707_a 114(5) . .
C703_a C704_a C705_a 120.0 . .
C703_a C704_a C707_a 126(5) . .
C702_a C703_a C704_a 120.00(7) . .
C703_a C702_a C701_a 120.00(7) . .
C704_a C707_a N708_a 129(10) . .
N708_a C709_a C710_a 99(8) . .
C709_a C710_a C711_a 98(6) . .
C712_a C711_a C710_a 113(8) . .
C711_a C712_a C713_a 99(6) . .
C712_a C713_a C714_a 95(4) . .
C715_a C714_a C713_a 92(5) . .
C714_a C715_a C716_a 87(3) . .
C717_a C716_a C715_a 87(3) . .
C716_a C717_a C718_a 88(3) . .
C717_a C718_a C719_a 103(6) . .
C720_a C719_a C718_a 128(6) . .
N721_a C720_a C719_a 126(6) . .
C723_a C722_a N721_a 120(7) . .
C728_a C723_a C722_a 117(8) . .
C728_a C723_a C724_a 120.00(6) . .
C724_a C723_a C722_a 123(8) . .
C727_a C728_a C723_a 120.00(9) . .
C726_a C727_a C728_a 120.0 . .
C727_a C726_a C729_a 111(9) . .
C725_a C726_a C727_a 120.00(8) . .
C725_a C726_a C729_a 129(9) . .
C726_a C725_a C724_a 120.00(11) . .
C725_a C724_a C723_a 120.0 . .
C729_a C730_a C731_a 120.0 . .
C730_a C729_a C726_a 121(9) . .
C730_a C729_a C734_a 120.0 . .
C734_a C729_a C726_a 119(9) . .
C733_a C734_a C729_a 120.0 . .
N732_a C733_a C734_a 120.00(6) . .
C733_a N732_a Cu_a 103(6) . .
C731_a N732_a Cu_a 137(5) . .
C731_a N732_a C733_a 120.0 . .
N732_a C731_a C730_a 120.0 . .
O21N_b Cu73_b O21N_b 179.996(13) 2_585 .
N1E_b Cu73_b O21N_b 92(2) 2_585 2_585
N1E_b Cu73_b O21N_b 91.5(10) . .
N1E_b Cu73_b O21N_b 88(2) 2_585 .
N1E_b Cu73_b O21N_b 88.5(10) . 2_585
N1E_b Cu73_b N1E_b 180(2) 2_585 .
N22N_b O21N_b Cu73_b 126.7(16) . .
C1F_b N7X_b C8_b 115(3) . .
O21N_b N22N_b O23N_b 119.2(11) . .
O21N_b N22N_b O24N_b 121.0(11) . .
O24N_b N22N_b O23N_b 119.7(11) . .
C1Q_b N926_b C1P_b 113(4) . .
C1B_b C1A_b C1Z_b 120.0 . .
C1B_b C1A_b C18_b 115(2) . .
C1Z_b C1A_b C18_b 125(2) . .
C1A_b C1B_b C1D_b 120.0 . .
N1E_b C1D_b C1B_b 120.0 . .
C1D_b N1E_b Cu73_b 118.0(11) . .
C1D_b N1E_b C1E_b 120.0 . .
C1E_b N1E_b Cu73_b 122.0(11) . .
N1E_b C1E_b C1Z_b 120.0 . .
C1E_b C1Z_b C1A_b 120.0 . .
C1G_b C1F_b N7X_b 120(4) . .
C1F_b C1G_b C1H_b 104(4) . .
C1I_b C1H_b C1G_b 117(4) . .
C1J_b C1I_b C1H_b 120(4) . .
C1I_b C1J_b C1K_b 103(4) . .
C1L_b C1K_b C1J_b 107(3) . .
C1M_b C1L_b C1K_b 112(4) . .
C1N_b C1M_b C1L_b 120(4) . .
C1M_b C1N_b C1O_b 122(5) . .
C1N_b C1O_b C924_b 118(6) . .
C924_b C1P_b N926_b 123(4) . .
C930_b C1Q_b N926_b 105(4) . .
C930_b C1R_b C1T_b 120.0 . .
C1R_b C930_b C1Q_b 119.7(12) . .
C1S_b C930_b C1Q_b 119.7(12) . .
C1S_b C930_b C1R_b 120.0 . .
C930_b C1S_b C1V_b 120.0 . .
C1S_b C1V_b C1U_b 120.0 . .
C1V_b C1U_b S1W_b 123.1(15) . .
C1T_b C1U_b S1W_b 116.9(15) . .
C1T_b C1U_b C1V_b 120.0 . .
C1U_b C1T_b C1R_b 120.0 . .
N7X_b C8_b C10_b 109(2) . .
C10_b C9_b C19_b 120.0 . .
C9_b C10_b C8_b 125(2) . .
C11_b C10_b C8_b 113(2) . .
C11_b C10_b C9_b 120.0 . .
C10_b C11_b C12_b 120.0 . .
C18_b C12_b C11_b 120.0 . .
C12_b C18_b C1A_b 117.1(19) . .
C19_b C18_b C1A_b 122.0(17) . .
C19_b C18_b C12_b 120.0 . .
C18_b C19_b C9_b 120.0 . .
C1P_b C924_b C1O_b 117(4) . .
C2W C2U C2T 120.0 . .
C2W C2U C51 120.2(12) . .
C2T C2U C51 119.8(12) . .
C2U C2W C2Z 120.0 . .
C2V C2Z C2W 120.0 . .
C2Z C2V C2X 120.0 . .
C2T C2X C2V 120.0 . .
C2X C2T C2U 120.0 . .
C2C C21 C28 120.0 . .
C21 C2C C100 120.0 . .
C2B C100 C2C 120.0 . .
C100 C2B C79 120.0 . .
C2B C79 C1W 120.1(12) . .
C28 C79 C1W 119.9(12) . .
C28 C79 C2B 120.0 . .
C79 C28 C21 120.0 . .
C3E C42 C3B 120.0 . .
C42 C3E C2E 120.0(12) . .
C42 C3E C178 120.0 . .
C178 C3E C2E 120.0(12) . .
C3C C178 C3E 120.0 . .
C2G C3C C178 120.0 . .
C3B C2G C3C 120.00(6) . .
C2G C3B C42 120.0 . .
C128_b C3J_b C3Q_b 120.00(7) . .
C3O_b C128_b C3J_b 120.00(7) . .
C128_b C3O_b C80_b 120.0 . .
C128_b C3O_b C1_b 119.9(12) . .
C80_b C3O_b C1_b 120.0(12) . .
C3O_b C80_b C3P_b 120.0 . .
C3Q_b C3P_b C80_b 120.00(9) . .
C3P_b C3Q_b C3J_b 120.0 . .
C3H_a C3G_a C3M_a 120.0 . .
C3G_a C3H_a C3I_a 120.0 . .
C3K_a C3I_a C3H_a 120.00(5) . .
C3I_a C3K_a C3L_a 120.0 . .
C3K_a C3L_a C3N_a 119.9(12) . .
C3M_a C3L_a C3K_a 120.0 . .
C3M_a C3L_a C3N_a 120.1(12) . .
C3L_a C3M_a C3G_a 120.0 . .
C141 C1Y C2D 120.0 . .
C1Y C141 C38 120.00(7) . .
C1Y C141 C62 120.0(12) . .
C38 C141 C62 120.0(12) . .
C3F C38 C141 120.0 . .
C38 C3F C102 120.0 . .
C2D C102 C3F 120.00(8) . .
C102 C2D C1Y 120.00(8) . .
C30_a C3A_a C22_a 120.0 . .
C32_a C30_a C3A_a 120.0 . .
C31_a C32_a C30_a 120.00(6) . .
C32_a C31_a C119_a 120.0 . .
C31_a C119_a C22_a 120.0 . .
C3A_a C22_a C71_a 120.0(12) . .
C119_a C22_a C3A_a 120.0 . .
C119_a C22_a C71_a 120.0(12) . .
C3R C1X C3V 120.0 . .
C3R C1X C3W 120.1(12) . .
C3V C1X C3W 119.9(12) . .
C3S C3R C1X 120.00(8) . .
C3R C3S C3T 120.00(7) . .
C3U C3T C3S 120.00(10) . .
C3T C3U C3V 120.00(13) . .
C3U C3V C1X 120.00(5) . .
C3Z C3Y C60 120.0 . .
C3Y C3Z C49 119.9(12) . .
C40 C3Z C3Y 120.00(6) . .
C40 C3Z C49 120.1(12) . .
C3Z C40 C41 120.00(6) . .
C48 C41 C40 120.0 . .
C41 C48 C60 120.00(10) . .
C48 C60 C3Y 120.00(9) . .
N62N_a O61N_a Cu_a 103(3) . .
O63N_a N62N_a O64N_a 120.1(13) . .
O63N_a N62N_a O61N_a 120.3(13) . .
O61N_a N62N_a O64N_a 119.6(13) . .

loop_
_geom_bond_atom_site_label_1
_geom_bond_atom_site_label_2
_geom_bond_distance
_geom_bond_site_symmetry_2
Cr19 F6 1.961(12) .
Cr19 F18 1.977(13) .
Cr19 O162 2.023(17) .
Cr19 O172 1.902(19) .
Cr19 O292 2.00(2) .
Cr19 O301 1.98(2) .
Cr21 F9 1.948(12) .
Cr21 F18 1.917(12) .
Cr21 O161 1.939(16) .
Cr21 O171 1.950(19) .
Cr21 O181 1.932(19) .
Cr21 O192 1.938(17) .
Cr23 F1I 2.061(12) .
Cr23 F6 2.002(13) .
Cr23 O271 1.95(2) .
Cr23 O281 2.03(2) .
Cr23 O291 1.98(2) .
Cr23 O302 2.03(3) .
Cr25 F9 1.914(12) .
Cr25 F14 1.935(12) .
Cr25 O182 1.920(17) .
Cr25 O191 1.93(2) .
Cr25 O202 1.93(2) .
Cr25 O212 1.93(2) .
Cr26 F12 1.938(12) .
Cr26 F17 1.932(14) .
Cr26 O232 2.04(2) .
Cr26 O241 1.99(2) .
Cr26 O251 1.983(18) .
Cr26 O262 1.95(3) .
Cr30 F1C 1.916(14) .
Cr30 F14 1.930(13) .
Cr30 O651 1.879(18) .
Cr30 O201 1.93(3) .
Cr30 O211 1.99(2) .
Cr30 O222 1.912(19) .
Cr31 F1I 1.896(11) .
Cr31 F12 1.919(15) .
Cr31 O252 1.925(17) .
Cr31 O261 1.918(17) .
Cr31 O272 1.939(18) .
Cr31 O282 2.00(2) .
Cr32 F1C 1.929(11) .
Cr32 F17 1.896(14) .
Cr32 O652 1.95(2) .
Cr32 O221 1.97(2) .
Cr32 O231 1.98(2) .
Cr32 O242 1.91(2) .
O652 C653 1.26(3) .
O1N N2N 1.67(2) .
O1N Cu83_a 2.27(3) .
O651 C653 1.20(3) .
O3N N2N 1.70(2) .
O4N N2N 1.68(2) .
O4N Cu1X_b 2.28(3) .
O161 C163 1.26(3) .
O162 C163 1.25(3) .
O171 C173 1.36(5) .
O172 C173 1.10(5) .
O181 C183 1.16(3) .
O182 C183 1.28(3) .
O191 C193 1.31(3) .
O192 C193 1.23(3) .
O201 C203 1.15(4) .
O202 C203 1.27(4) .
O211 C213 1.22(3) .
O212 C213 1.19(3) .
O221 C223 1.30(3) .
O222 C223 1.25(3) .
O231 C233 1.13(5) .
O232 C233 1.28(5) .
O241 C243 1.28(3) .
O242 C243 1.20(3) .
O251 C253 1.26(3) .
O252 C253 1.26(3) .
O261 C263 1.35(4) .
O262 C263 1.13(5) .
O271 C273 1.24(3) .
O272 C273 1.32(3) .
O281 C283 1.16(3) .
O282 C283 1.26(3) .
O291 C293 1.23(3) .
O292 C293 1.28(3) .
O301 C303 1.26(3) .
O302 C303 1.22(3) .
C163 C164 1.487(14) .
C164 C165 1.463(15) .
C164 C166 1.501(15) .
C164 C167 1.502(15) .
C173 C174 1.475(15) .
C174 C175 1.460(15) .
C174 C176 1.504(15) .
C174 C177 1.500(15) .
C183 C184 1.484(14) .
C184 C185 1.463(15) .
C184 C186 1.509(15) .
C184 C187 1.484(15) .
C193 C194 1.503(14) .
C194 C195 1.457(14) .
C194 C196 1.499(15) .
C194 C197 1.495(15) .
C203 C204 1.477(15) .
C204 C205 1.473(15) .
C204 C206 1.500(16) .
C204 C207 1.488(15) .
C213 C214 1.478(15) .
C214 C215 1.471(15) .
C214 C216 1.500(15) .
C214 C217 1.495(15) .
C223 C224 1.483(14) .
C224 C225 1.481(15) .
C224 C226 1.496(15) .
C224 C227 1.492(15) .
C233 C234 1.476(15) .
C234 C235 1.469(15) .
C234 C236 1.496(15) .
C234 C237 1.486(15) .
C243 C244 1.479(15) .
C244 C245 1.465(15) .
C244 C246 1.500(15) .
C244 C247 1.494(15) .
C253 C254 1.483(14) .
C254 C255 1.472(14) .
C254 C256 1.491(15) .
C254 C257 1.492(15) .
C263 C264 1.486(15) .
C264 C265 1.458(15) .
C264 C266 1.490(15) .
C264 C267 1.503(15) .
C273 C274 1.488(15) .
C274 C275 1.472(15) .
C274 C276 1.494(15) .
C274 C277 1.496(15) .
C283 C284 1.483(15) .
C284 C285 1.465(15) .
C284 C286 1.496(15) .
C284 C287 1.497(15) .
C293 C294 1.480(15) .
C294 C295 1.472(15) .
C294 C296 1.495(15) .
C294 C297 1.490(15) .
C303 C304 1.483(15) .
C304 C305 1.475(15) .
C304 C306 1.497(15) .
C304 C307 1.495(15) .
C653 C654 1.484(15) .
C654 C655 1.477(15) .
C654 C656 1.498(15) .
C654 C657 1.498(15) .
Cu83_a O1N 2.27(3) 2_575
Cu83_a N832_a 2.065(9) 2_575
Cu83_a N832_a 2.065(9) .
S800_a C29_a 2.08(4) .
S800_a C801_a 1.76(3) .
N808_a C807_a 1.495(15) .
N808_a C809_a 1.517(15) .
N821_a C820_a 1.702(11) .
N821_a C822_a 1.44(3) .
C801_a C802_a 1.3900 .
C801_a C806_a 1.3900 .
C802_a C803_a 1.3900 .
C803_a C804_a 1.3900 .
C804_a C805_a 1.3900 .
C804_a C807_a 1.441(16) .
C805_a C806_a 1.3900 .
C809_a C810_a 1.793(18) .
C810_a C811_a 1.809(17) .
C811_a C812_a 1.794(18) .
C812_a C813_a 1.792(17) .
C813_a C814_a 1.795(17) .
C814_a C815_a 1.80(4) .
C815_a C816_a 1.807(17) .
C816_a C817_a 1.793(17) .
C817_a C818_a 1.794(17) .
C818_a C819_a 1.787(17) .
C819_a C820_a 1.872(12) .
C822_a C823_a 1.448(14) .
C823_a C828_a 1.3900 .
C823_a C824_a 1.3900 .
C828_a C827_a 1.3900 .
C827_a C826_a 1.3900 .
C826_a C825_a 1.3900 .
C826_a C829_a 1.436(10) .
C825_a C824_a 1.3900 .
C833_a N832_a 1.3900 .
C833_a C834_a 1.3900 .
N832_a C831_a 1.3900 .
C831_a C830_a 1.3900 .
C830_a C829_a 1.3900 .
C829_a C834_a 1.3900 .
Cu1X_b N2X_b 2.054(10) 2_575
Cu1X_b N3Y_b 2.055(10) .
S36Z_b C2A_b 2.07(5) .
S36Z_b C32Z_b 2.01(5) .
N2X_b Cu1X_b 2.055(10) 2_575
N2X_b C7X_b 1.3900 .
N2X_b C3X_b 1.3900 .
C7X_b C6X_b 1.3900 .
C6X_b C5X_b 1.3900 .
C5X_b C4X_b 1.3900 .
C5X_b C8Z_b 1.380(14) .
C4X_b C3X_b 1.3900 .
N15{_b C14X_b 1.44(2) .
N15{_b C14Y_b 1.504(17) .
N15{_b C16Z_b 1.483(13) .
N28Z_b C27Z_b 1.507(17) .
N28Z_b C29Z_b 1.500(17) .
C5Y_b C4Y_b 1.3900 .
C5Y_b C2Y_b 1.3900 .
C4Y_b C6Y_b 1.3900 .
C4Y_b C8{_b 1.608(19) .
C6Y_b C7Y_b 1.3900 .
C7Y_b N3Y_b 1.3900 .
N3Y_b C2Y_b 1.3900 .
C9Z_b C8Z_b 1.3900 .
C9Z_b C10Z_b 1.3900 .
C8Z_b C13Z_b 1.3900 .
C13Z_b C12Z_b 1.3900 .
C12Z_b C11Z_b 1.3900 .
C11Z_b C10Z_b 1.3900 .
C11Z_b C14X_b 1.419(13) .
C12{_b C11{_b 1.3900 .
C12{_b C13{_b 1.3900 .
C11{_b C10{_b 1.3900 .
C11{_b C14Y_b 1.416(13) .
C10{_b C9{_b 1.3900 .
C9{_b C8{_b 1.3900 .
C8{_b C13{_b 1.3900 .
C16Z_b C17Z_b 1.365(19) .
C17Z_b C18Z_b 1.368(19) .
C18Z_b C19Z_b 1.37(2) .
C19Z_b C20Z_b 1.366(19) .
C20Z_b C21Z_b 1.360(19) .
C21Z_b C22Z_b 1.368(19) .
C22Z_b C23Z_b 1.435(15) .
C23Z_b C24Z_b 1.418(15) .
C24Z_b C25Z_b 1.353(19) .
C25Z_b C26Z_b 1.371(19) .
C26Z_b C27Z_b 1.37(2) .
C29Z_b C30Z_b 1.422(13) .
C30Z_b C35Z_b 1.3900 .
C30Z_b C34Z_b 1.3900 .
C35Z_b C31Z_b 1.3900 .
C31Z_b C32Z_b 1.3900 .
C32Z_b C33Z_b 1.3900 .
C33Z_b C34Z_b 1.3900 .
Cr1 F2 1.893(10) .
Cr1 F11 1.910(9) .
Cr1 O612 1.916(18) .
Cr1 O621 1.899(17) .
Cr1 O632 1.941(17) .
Cr1 O642 1.948(17) .
Cr7 F19 1.966(12) .
Cr7 F20 1.977(10) .
Cr7 O492 1.954(17) .
Cr7 O502 1.993(18) .
Cr7 O511 2.004(16) .
Cr7 O521 1.93(2) .
Cr8 F1G 1.896(10) .
Cr8 F5 1.942(11) .
Cr8 O532 1.961(17) .
Cr8 O542 2.017(18) .
Cr8 O552 2.000(17) .
Cr8 O561 2.069(17) .
Cr10 F1E 1.919(10) .
Cr10 F3 1.890(9) .
Cr10 O571 1.940(17) .
Cr10 O581 1.951(16) .
Cr10 O592 1.931(16) .
Cr10 O602 1.985(17) .
Cr11 F1G 2.003(11) .
Cr11 F19 1.945(11) .
Cr11 O512 1.949(17) .
Cr11 O522 1.90(2) .
Cr11 O531 1.980(15) .
Cr11 O541 2.03(2) .
Cr13 F1E 1.917(9) .
Cr13 F2 1.932(10) .
Cr13 O591 1.983(16) .
Cr13 O601 1.990(19) .
Cr13 O611 2.00(2) .
Cr13 O622 1.925(16) .
Cr14 F3 1.943(9) .
Cr14 F5 1.917(10) .
Cr14 O551 1.895(19) .
Cr14 O562 1.952(16) .
Cr14 O572 1.936(18) .
Cr14 O582 1.950(18) .
Cr15 F11 1.940(10) .
Cr15 F20 1.916(10) .
Cr15 O491 1.98(2) .
Cr15 O501 1.996(18) .
Cr15 O631 2.004(18) .
Cr15 O641 1.930(17) .
O491 C493 1.25(3) .
O492 C493 1.24(3) .
O501 C503 1.26(3) .
O502 C503 1.26(3) .
O511 C513 1.20(3) .
O512 C513 1.17(3) .
O521 C523 1.29(3) .
O522 C523 1.33(3) .
O531 C533 1.21(3) .
O532 C533 1.24(3) .
O541 C543 1.20(3) .
O542 C543 1.27(3) .
O551 C553 1.20(3) .
O552 C553 1.32(3) .
O561 C563 1.21(3) .
O562 C563 1.21(3) .
O571 C573 1.25(3) .
O572 C573 1.24(3) .
O581 C583 1.27(3) .
O582 C583 1.23(3) .
O591 C593 1.19(2) .
O592 C593 1.21(2) .
O601 C603 1.22(3) .
O602 C603 1.21(3) .
O611 C613 1.32(3) .
O612 C613 1.12(3) .
O621 C623 1.29(3) .
O622 C623 1.20(3) .
O631 C633 1.24(2) .
O632 C633 1.25(2) .
O641 C643 1.25(3) .
O642 C643 1.25(3) .
C493 C494 1.477(15) .
C494 C495 1.473(15) .
C494 C496 1.497(15) .
C494 C497 1.498(16) .
C503 C504 1.479(14) .
C504 C505 1.475(15) .
C504 C506 1.496(15) .
C504 C507 1.498(15) .
C513 C514 1.482(14) .
C514 C515 1.469(15) .
C514 C516 1.504(15) .
C514 C517 1.492(15) .
C523 C524 1.475(14) .
C524 C525 1.480(15) .
C524 C526 1.502(15) .
C524 C527 1.497(15) .
C533 C534 1.482(15) .
C534 C535 1.466(15) .
C534 C536 1.493(15) .
C534 C537 1.492(15) .
C543 C544 1.487(14) .
C544 C545 1.469(15) .
C544 C546 1.499(15) .
C544 C547 1.498(15) .
C553 C554 1.481(14) .
C554 C555 1.471(15) .
C554 C556 1.491(15) .
C554 C557 1.494(15) .
C563 C564 1.481(15) .
C564 C565 1.476(15) .
C564 C566 1.504(15) .
C564 C567 1.494(15) .
C573 C574 1.489(14) .
C574 C575 1.475(15) .
C574 C576 1.492(15) .
C574 C577 1.496(15) .
C583 C584 1.479(14) .
C584 C585 1.478(15) .
C584 C586 1.499(15) .
C584 C587 1.487(15) .
C593 C594 1.480(14) .
C594 C595 1.467(15) .
C594 C596 1.493(15) .
C594 C597 1.497(15) .
C603 C604 1.485(14) .
C604 C605 1.463(15) .
C604 C606 1.494(15) .
C604 C607 1.494(15) .
C613 C614 1.490(15) .
C614 C615 1.475(15) .
C614 C616 1.495(15) .
C614 C617 1.495(15) .
C623 C624 1.481(14) .
C624 C625 1.469(15) .
C624 C626 1.498(15) .
C624 C627 1.491(15) .
C633 C634 1.486(14) .
C634 C635 1.473(15) .
C634 C636 1.490(15) .
C634 C637 1.491(15) .
C643 C644 1.479(15) .
C644 C645 1.470(14) .
C644 C646 1.505(15) .
C644 C647 1.509(15) .
Cr16 F1A 2.013(10) .
Cr16 F42 1.927(13) .
Cr16 O2 2.003(19) .
Cr16 O11 1.931(17) .
Cr16 O142 1.97(2) .
Cr16 O151 1.98(2) .
Cr17 F42 1.994(11) .
Cr17 F45 2.000(12) .
Cr17 O1 2.009(18) .
Cr17 O12 2.01(2) .
Cr17 O21 2.06(2) .
Cr17 O31 1.98(2) .
Cr18 F1H 1.983(12) .
Cr18 F45 1.929(12) .
Cr18 O22 1.931(19) .
Cr18 O32 1.870(19) .
Cr18 O41 1.997(17) .
Cr18 O52 1.96(2) .
Cr20 F1A 1.906(11) .
Cr20 F13 1.931(14) .
Cr20 O121 1.960(17) .
Cr20 O131 1.956(18) .
Cr20 O141 1.86(2) .
Cr20 O152 1.948(17) .
Cr24 F1B 1.919(12) .
Cr24 F7 1.900(15) .
Cr24 O62 1.90(2) .
Cr24 O71 1.94(2) .
Cr24 O82 1.934(19) .
Cr24 O91 1.89(2) .
Cr27 F13 1.918(11) .
Cr27 F23 1.917(13) .
Cr27 O102 1.904(18) .
Cr27 O111 1.96(3) .
Cr27 O122 1.96(2) .
Cr27 O132 1.97(2) .
Cr28 F1B 1.897(12) .
Cr28 F1H 1.894(13) .
Cr28 O42 1.97(2) .
Cr28 O51 1.932(19) .
Cr28 O61 1.98(2) .
Cr28 O72 1.951(18) .
Cr29 F7 1.898(11) .
Cr29 F23 1.934(13) .
Cr29 O81 1.90(2) .
Cr29 O92 1.90(2) .
Cr29 O101 1.953(19) .
Cr29 O112 1.93(3) .
O1 C3 1.214(17) .
O2 C3 1.231(17) .
O11 C13 1.12(3) .
O12 C13 1.32(3) .
O21 C23 1.26(3) .
O22 C23 1.20(3) .
O31 C33 1.28(4) .
O32 C33 1.23(4) .
O41 C43 1.10(3) .
O42 C43 1.29(3) .
O51 C53 1.26(3) .
O52 C53 1.22(3) .
O61 C63 1.24(3) .
O62 C63 1.21(3) .
O71 C73 1.20(2) .
O72 C73 1.29(3) .
O81 C83 1.32(5) .
O82 C83 1.21(4) .
O91 C93 1.30(3) .
O92 C93 1.22(3) .
O101 C103 1.39(4) .
O102 C103 1.12(4) .
O111 C113 1.24(4) .
O112 C113 1.35(4) .
O121 C123 1.10(3) .
O122 C123 1.34(3) .
O131 C133 1.23(4) .
O132 C133 1.18(4) .
O141 C143 1.31(4) .
O142 C143 1.20(4) .
O151 C153 1.28(3) .
O152 C153 1.19(3) .
C3 C4 1.482(12) .
C4 C5 1.480(12) .
C4 C6 1.493(12) .
C4 C7 1.490(12) .
C13 C14 1.489(14) .
C14 C15 1.468(15) .
C14 C16 1.497(15) .
C14 C17 1.489(15) .
C23 C24 1.481(14) .
C24 C25 1.480(15) .
C24 C26 1.498(15) .
C24 C27 1.485(15) .
C33 C34 1.485(15) .
C34 C35 1.478(15) .
C34 C36 1.479(15) .
C34 C37 1.492(15) .
C43 C44 1.484(15) .
C44 C45 1.478(15) .
C44 C46 1.498(15) .
C44 C47 1.487(15) .
C53 C54 1.480(15) .
C54 C55 1.468(15) .
C54 C56 1.498(15) .
C54 C57 1.496(15) .
C63 C64 1.481(15) .
C64 C65 1.468(15) .
C64 C66 1.492(15) .
C64 C67 1.494(15) .
C73 C74 1.481(15) .
C74 C75 1.473(15) .
C74 C76 1.492(15) .
C74 C77 1.496(15) .
C83 C84 1.475(15) .
C84 C85 1.470(15) .
C84 C86 1.495(15) .
C84 C87 1.493(15) .
C93 C94 1.480(15) .
C94 C95 1.478(15) .
C94 C96 1.511(15) .
C94 C97 1.498(15) .
C103 C104 1.478(14) .
C104 C105 1.461(15) .
C104 C106 1.499(15) .
C104 C107 1.495(15) .
C113 C114 1.485(15) .
C114 C115 1.474(15) .
C114 C116 1.491(15) .
C114 C117 1.488(15) .
C123 C124 1.482(14) .
C124 C125 1.466(15) .
C124 C126 1.501(15) .
C124 C127 1.495(15) .
C133 C134 1.478(15) .
C134 C135 1.471(15) .
C134 C136 1.499(15) .
C134 C137 1.492(15) .
C143 C144 1.473(15) .
C144 C145 1.459(15) .
C144 C146 1.512(15) .
C144 C147 1.489(15) .
C153 C154 1.487(15) .
C154 C155 1.468(15) .
C154 C156 1.498(15) .
C154 C157 1.487(15) .
Cr2 F4 2.019(10) .
Cr2 F8 1.983(10) .
Cr2 O311 2.038(16) .
Cr2 O321 2.034(15) .
Cr2 O331 1.93(2) .
Cr2 O342 2.022(17) .
Cr3 F1 1.909(10) .
Cr3 F15 1.928(10) .
Cr3 O391 1.993(19) .
Cr3 O401 1.928(17) .
Cr3 O411 1.884(19) .
Cr3 O422 1.973(16) .
Cr4 F1D 1.938(11) .
Cr4 F10 1.897(10) .
Cr4 O431 1.993(15) .
Cr4 O441 1.943(17) .
Cr4 O452 1.935(16) .
Cr4 O462 1.976(17) .
Cr5 F8 2.004(10) .
Cr5 F16 2.022(10) .
Cr5 O332 1.949(15) .
Cr5 O341 1.947(18) .
Cr5 O352 2.005(17) .
Cr5 O362 1.962(16) .
Cr6 F1F 1.925(9) .
Cr6 F16 1.876(9) .
Cr6 O351 1.941(18) .
Cr6 O361 1.945(17) .
Cr6 O372 1.951(18) .
Cr6 O381 1.990(17) .
Cr9 F1F 1.916(10) .
Cr9 F15 1.926(10) .
Cr9 O371 1.906(17) .
Cr9 O382 1.961(14) .
Cr9 O392 1.995(15) .
Cr9 O402 1.947(15) .
Cr12 F4 1.898(10) .
Cr12 F10 1.949(9) .
Cr12 O312 1.937(16) .
Cr12 O322 1.908(15) .
Cr12 O451 1.966(17) .
Cr12 O461 1.929(17) .
Cr22 F1 1.919(10) .
Cr22 F1D 1.909(10) .
Cr22 O412 2.03(2) .
Cr22 O421 1.923(18) .
Cr22 O432 1.950(17) .
Cr22 O442 2.02(3) .
O311 C313 1.31(3) .
O312 C313 1.17(3) .
O321 C323 1.30(2) .
O322 C323 1.23(2) .
O331 C333 1.25(4) .
O332 C333 1.30(4) .
O341 C343 1.30(3) .
O342 C343 1.21(3) .
O351 C353 1.21(2) .
O352 C353 1.29(2) .
O361 C363 1.24(2) .
O362 C363 1.20(2) .
O371 C373 1.25(2) .
O372 C373 1.25(2) .
O381 C383 1.26(2) .
O382 C383 1.19(2) .
O391 C393 1.19(2) .
O392 C393 1.17(2) .
O401 C403 1.19(2) .
O402 C403 1.31(2) .
O411 C413 1.16(3) .
O412 C413 1.25(4) .
O421 C423 1.17(2) .
O422 C423 1.23(2) .
O431 C433 1.15(3) .
O432 C433 1.20(3) .
O441 C443 1.19(3) .
O442 C443 1.20(3) .
O451 C453 1.23(2) .
O452 C453 1.31(2) .
O461 C463 1.23(3) .
O462 C463 1.22(3) .
C313 C314 1.477(15) .
C314 C315 1.471(15) .
C314 C316 1.490(15) .
C314 C317 1.501(15) .
C323 C324 1.473(14) .
C324 C325 1.468(15) .
C324 C326 1.488(15) .
C324 C327 1.507(15) .
C333 C334 1.475(14) .
C334 C335 1.475(15) .
C334 C336 1.490(15) .
C334 C337 1.502(15) .
C343 C344 1.491(14) .
C344 C345 1.471(14) .
C344 C346 1.499(14) .
C344 C347 1.496(14) .
C353 C354 1.484(14) .
C354 C355 1.470(15) .
C354 C356 1.498(15) .
C354 C357 1.496(15) .
C363 C364 1.479(14) .
C364 C365 1.472(14) .
C364 C366 1.496(15) .
C364 C367 1.500(15) .
C373 C374 1.479(14) .
C374 C375 1.461(15) .
C374 C376 1.502(15) .
C374 C377 1.504(15) .
C383 C384 1.477(14) .
C384 C385 1.477(14) .
C384 C386 1.502(14) .
C384 C387 1.501(14) .
C393 C394 1.480(14) .
C394 C395 1.464(15) .
C394 C396 1.496(15) .
C394 C397 1.496(15) .
C403 C404 1.488(14) .
C404 C405 1.485(14) .
C404 C406 1.496(14) .
C404 C407 1.493(14) .
C413 C414 1.484(15) .
C414 C415 1.473(15) .
C414 C416 1.489(15) .
C414 C417 1.507(15) .
C423 C424 1.480(14) .
C424 C425 1.466(14) .
C424 C426 1.504(15) .
C424 C427 1.495(15) .
C433 C434 1.479(15) .
C434 C435 1.468(15) .
C434 C436 1.504(16) .
C434 C437 1.492(15) .
C443 C444 1.480(14) .
C444 C445 1.470(15) .
C444 C446 1.496(15) .
C444 C447 1.480(15) .
C453 C454 1.482(14) .
C454 C455 1.483(14) .
C454 C456 1.504(14) .
C454 C457 1.494(14) .
C463 C464 1.471(14) .
C464 C465 1.482(15) .
C464 C466 1.498(15) .
C464 C467 1.497(15) .
Cu_a N7_a 2.04(15) 2_585
Cu_a N732_a 2.044(13) .
Cu_a O61N_a 2.06(4) .
S19_a C701_a 1.80(6) .
N708_a C707_a 1.56(18) .
N708_a C709_a 1.34(17) .
N721_a C2F_a 1.495(14) .
N721_a C720_a 1.493(14) .
N721_a C722_a 1.514(17) .
C2F_a C2H_a 1.432(18) .
C2L_a C2K_a 1.3900 .
C2L_a C2M_a 1.3900 .
C2K_a C2J_a 1.3900 .
C2K_a C2O_a 1.414(14) .
C2J_a C2I_a 1.3900 .
C2I_a C2H_a 1.3900(11) .
C2H_a C2M_a 1.3900 .
C2N_a C2R_a 1.3900 .
C2N_a C2O_a 1.3900 .
C2R_a N7_a 1.3900 .
N7_a Cu_a 2.038(11) 2_585
N7_a C2P_a 1.3900 .
C2P_a C2Q_a 1.3900 .
C2Q_a C2O_a 1.3900 .
C701_a C706_a 1.3900 .
C701_a C702_a 1.3900 .
C706_a C705_a 1.3900 .
C705_a C704_a 1.3900 .
C704_a C703_a 1.3900 .
C704_a C707_a 1.440(18) .
C703_a C702_a 1.3900 .
C709_a C710_a 1.74(4) .
C710_a C711_a 1.74(4) .
C711_a C712_a 1.74(4) .
C712_a C713_a 1.74(4) .
C713_a C714_a 1.74(4) .
C714_a C715_a 1.74(4) .
C715_a C716_a 1.74(4) .
C716_a C717_a 1.74(4) .
C717_a C718_a 1.74(4) .
C718_a C719_a 1.74(4) .
C719_a C720_a 1.74(4) .
C722_a C723_a 1.437(18) .
C723_a C728_a 1.3900 .
C723_a C724_a 1.3900(11) .
C728_a C727_a 1.3900 .
C727_a C726_a 1.3900(13) .
C726_a C725_a 1.3900 .
C726_a C729_a 1.44(2) .
C725_a C724_a 1.3900 .
C730_a C729_a 1.3900 .
C730_a C731_a 1.3900 .
C729_a C734_a 1.3900 .
C734_a C733_a 1.3900 .
C733_a N732_a 1.3900 .
N732_a C731_a 1.3900 .
Cu73_b O21N_b 2.09(3) .
Cu73_b O21N_b 2.09(3) 2_585
Cu73_b N1E_b 2.030(12) .
Cu73_b N1E_b 2.030(12) 2_585
S1W_b C1U_b 1.89(3) .
O21N_b N22N_b 1.65(3) .
O23N_b N22N_b 1.66(3) .
O24N_b N22N_b 1.66(3) .
N7X_b C1F_b 1.494(13) .
N7X_b C8_b 1.505(16) .
N926_b C1P_b 1.65(8) .
N926_b C1Q_b 1.46(9) .
C1A_b C1B_b 1.3900 .
C1A_b C1Z_b 1.3900 .
C1A_b C18_b 1.45(2) .
C1B_b C1D_b 1.3900 .
C1D_b N1E_b 1.3900 .
N1E_b C1E_b 1.3900 .
C1E_b C1Z_b 1.3900 .
C1F_b C1G_b 1.39(5) .
C1G_b C1H_b 1.47(5) .
C1H_b C1I_b 1.43(4) .
C1I_b C1J_b 1.34(5) .
C1J_b C1K_b 1.74(5) .
C1K_b C1L_b 1.69(5) .
C1L_b C1M_b 1.43(4) .
C1M_b C1N_b 1.35(4) .
C1N_b C1O_b 1.38(5) .
C1O_b C924_b 1.42(4) .
C1P_b C924_b 1.39(4) .
C1Q_b C930_b 1.416(16) .
C1R_b C930_b 1.3900 .
C1R_b C1T_b 1.3900 .
C930_b C1S_b 1.3900 .
C1S_b C1V_b 1.3900 .
C1V_b C1U_b 1.3900 .
C1U_b C1T_b 1.3900 .
C8_b C10_b 1.53(3) .
C9_b C10_b 1.3900 .
C9_b C19_b 1.3900 .
C10_b C11_b 1.3900 .
C11_b C12_b 1.3900 .
C12_b C18_b 1.3900 .
C18_b C19_b 1.3900 .
C2U C2W 1.3900 .
C2U C2T 1.3900 .
C2U C51 1.444(13) .
C2W C2Z 1.3900 .
C2Z C2V 1.3900 .
C2V C2X 1.3900 .
C2X C2T 1.3900 .
C1W C79 1.455(13) .
C21 C2C 1.3900 .
C21 C28 1.3900 .
C2C C100 1.3900 .
C100 C2B 1.3900 .
C2B C79 1.3900 .
C79 C28 1.3900 .
C2E C3E 1.448(13) .
C42 C3E 1.3900 .
C42 C3B 1.3900 .
C3E C178 1.3900 .
C178 C3C 1.3900 .
C3C C2G 1.3900 .
C2G C3B 1.3900 .
C3J_b C128_b 1.3900 .
C3J_b C3Q_b 1.3900(12) .
C128_b C3O_b 1.3900 .
C3O_b C80_b 1.3900 .
C3O_b C1_b 1.442(13) .
C80_b C3P_b 1.3900 .
C3P_b C3Q_b 1.3900 .
C3G_a C3H_a 1.3900 .
C3G_a C3M_a 1.3900 .
C3H_a C3I_a 1.3900 .
C3I_a C3K_a 1.3900 .
C3K_a C3L_a 1.3900 .
C3L_a C3M_a 1.3900 .
C3L_a C3N_a 1.443(13) .
C1Y C141 1.3900 .
C1Y C2D 1.3900 .
C141 C38 1.3900 .
C141 C62 1.444(14) .
C38 C3F 1.3900(11) .
C3F C102 1.3900 .
C102 C2D 1.3900 .
C3A_a C30_a 1.3900 .
C3A_a C22_a 1.3900 .
C30_a C32_a 1.3900 .
C32_a C31_a 1.3900 .
C31_a C119_a 1.3900 .
C119_a C22_a 1.3900 .
C22_a C71_a 1.441(13) .
C1X C3R 1.3900 .
C1X C3V 1.3900(13) .
C1X C3W 1.449(14) .
C3R C3S 1.3900(13) .
C3S C3T 1.3900(17) .
C3T C3U 1.3900 .
C3U C3V 1.3900 .
C3Y C3Z 1.3900 .
C3Y C60 1.3900 .
C3Z C40 1.3900 .
C3Z C49 1.439(14) .
C40 C41 1.3900(13) .
C41 C48 1.3900 .
C48 C60 1.3900 .
O63N_a N62N_a 1.48(5) .
O64N_a N62N_a 1.48(5) .
O61N_a N62N_a 1.48(5) .

loop_
_geom_torsion_atom_site_label_1
_geom_torsion_atom_site_label_2
_geom_torsion_atom_site_label_3
_geom_torsion_atom_site_label_4
_geom_torsion
_geom_torsion_site_symmetry_1
_geom_torsion_site_symmetry_2
_geom_torsion_site_symmetry_3
_geom_torsion_site_symmetry_4
Cr19 O162 C163 O161 15(5) . . . .
Cr19 O162 C163 C164 -146.7(18) . . . .
Cr19 O172 C173 O171 38(8) . . . .
Cr19 O172 C173 C174 -147(3) . . . .
Cr19 O292 C293 O291 12(6) . . . .
Cr19 O292 C293 C294 -180(2) . . . .
Cr19 O301 C303 O302 22(5) . . . .
Cr19 O301 C303 C304 -163.0(18) . . . .
Cr21 O161 C163 O162 -1(5) . . . .
Cr21 O161 C163 C164 160.3(18) . . . .
Cr21 O171 C173 O172 -5(6) . . . .
Cr21 O171 C173 C174 179.8(17) . . . .
Cr21 O181 C183 O182 -12(6) . . . .
Cr21 O181 C183 C184 165.8(17) . . . .
Cr21 O192 C193 O191 -23(4) . . . .
Cr21 O192 C193 C194 152.5(16) . . . .
Cr23 O271 C273 O272 -16(4) . . . .
Cr23 O271 C273 C274 157.8(17) . . . .
Cr23 O281 C283 O282 -36(6) . . . .
Cr23 O281 C283 C284 154(2) . . . .
Cr23 O291 C293 O292 -12(6) . . . .
Cr23 O291 C293 C294 -178(2) . . . .
Cr23 O302 C303 O301 -25(5) . . . .
Cr23 O302 C303 C304 160.0(16) . . . .
Cr25 O182 C183 O181 -5(5) . . . .
Cr25 O182 C183 C184 177.6(16) . . . .
Cr25 O191 C193 O192 5(5) . . . .
Cr25 O191 C193 C194 -170.6(16) . . . .
Cr25 O202 C203 O201 -13(7) . . . .
Cr25 O202 C203 C204 171(2) . . . .
Cr25 O212 C213 O211 12(6) . . . .
Cr25 O212 C213 C214 -170.0(19) . . . .
Cr26 O232 C233 O231 -17(7) . . . .
Cr26 O232 C233 C234 157.6(18) . . . .
Cr26 O241 C243 O242 -10(5) . . . .
Cr26 O241 C243 C244 163.4(17) . . . .
Cr26 O251 C253 O252 14(4) . . . .
Cr26 O251 C253 C254 -168.9(16) . . . .
Cr26 O262 C263 O261 8(8) . . . .
Cr26 O262 C263 C264 -161.5(18) . . . .
Cr30 O651 C653 O652 15(6) . . . .
Cr30 O651 C653 C654 -161(3) . . . .
Cr30 O201 C203 O202 1(8) . . . .
Cr30 O201 C203 C204 177(3) . . . .
Cr30 O211 C213 O212 -17(6) . . . .
Cr30 O211 C213 C214 165.3(18) . . . .
Cr30 O222 C223 O221 12(5) . . . .
Cr30 O222 C223 C224 -179.1(19) . . . .
Cr31 O252 C253 O251 18(4) . . . .
Cr31 O252 C253 C254 -158.2(16) . . . .
Cr31 O261 C263 O262 25(7) . . . .
Cr31 O261 C263 C264 -164.9(17) . . . .
Cr31 O272 C273 O271 -1(4) . . . .
Cr31 O272 C273 C274 -174.9(17) . . . .
Cr31 O282 C283 O281 5(6) . . . .
Cr31 O282 C283 C284 176.2(19) . . . .
Cr32 O652 C653 O651 11(6) . . . .
Cr32 O652 C653 C654 -173(2) . . . .
Cr32 O221 C223 O222 8(5) . . . .
Cr32 O221 C223 C224 -161.5(16) . . . .
Cr32 O231 C233 O232 -12(9) . . . .
Cr32 O231 C233 C234 173(2) . . . .
Cr32 O242 C243 O241 -18(6) . . . .
Cr32 O242 C243 C244 168.6(19) . . . .
F1C Cr30 O651 C653 -40(4) . . . .
F1C Cr32 F17 Cr26 131.1(7) . . . .
F12 Cr31 F1I Cr23 136.7(8) . . . .
O652 C653 C654 C655 -26(4) . . . .
O652 C653 C654 C656 95(3) . . . .
O652 C653 C654 C657 -150(3) . . . .
O651 C653 C654 C655 150(3) . . . .
O651 C653 C654 C656 -89(3) . . . .
O651 C653 C654 C657 26(4) . . . .
O161 C163 C164 C165 56(3) . . . .
O161 C163 C164 C166 -180(3) . . . .
O161 C163 C164 C167 -66(3) . . . .
O162 C163 C164 C165 -142(3) . . . .
O162 C163 C164 C166 -17(4) . . . .
O162 C163 C164 C167 97(3) . . . .
O171 C173 C174 C175 53(4) . . . .
O171 C173 C174 C176 -66(4) . . . .
O171 C173 C174 C177 178(3) . . . .
O172 C173 C174 C175 -121(5) . . . .
O172 C173 C174 C176 119(5) . . . .
O172 C173 C174 C177 4(5) . . . .
O181 C183 C184 C185 128(3) . . . .
O181 C183 C184 C186 -114(3) . . . .
O181 C183 C184 C187 -1(4) . . . .
O182 C183 C184 C185 -54(3) . . . .
O182 C183 C184 C186 63(3) . . . .
O182 C183 C184 C187 177(3) . . . .
O191 C193 C194 C195 -34(3) . . . .
O191 C193 C194 C196 -153(2) . . . .
O191 C193 C194 C197 89(3) . . . .
O192 C193 C194 C195 150(3) . . . .
O192 C193 C194 C196 31(3) . . . .
O192 C193 C194 C197 -86(3) . . . .
O201 Cr30 O651 C653 142(4) . . . .
O201 C203 C204 C205 -52(5) . . . .
O201 C203 C204 C206 66(4) . . . .
O201 C203 C204 C207 -176(4) . . . .
O202 C203 C204 C205 124(4) . . . .
O202 C203 C204 C206 -118(4) . . . .
O202 C203 C204 C207 0(4) . . . .
O211 Cr30 O651 C653 -128(4) . . . .
O211 C213 C214 C215 29(3) . . . .
O211 C213 C214 C216 -89(3) . . . .
O211 C213 C214 C217 153(3) . . . .
O212 C213 C214 C215 -149(3) . . . .
O212 C213 C214 C216 92(3) . . . .
O212 C213 C214 C217 -25(4) . . . .
O221 Cr32 F17 Cr26 -137.9(9) . . . .
O221 C223 C224 C225 -155(3) . . . .
O221 C223 C224 C226 86(3) . . . .
O221 C223 C224 C227 -33(3) . . . .
O222 Cr30 O651 C653 52(4) . . . .
O222 C223 C224 C225 34(3) . . . .
O222 C223 C224 C226 -85(3) . . . .
O222 C223 C224 C227 157(3) . . . .
O231 Cr32 F17 Cr26 41.1(8) . . . .
O231 C233 C234 C235 -35(5) . . . .
O231 C233 C234 C236 83(5) . . . .
O231 C233 C234 C237 -159(5) . . . .
O232 C233 C234 C235 150(4) . . . .
O232 C233 C234 C236 -92(4) . . . .
O232 C233 C234 C237 27(5) . . . .
O241 C243 C244 C245 15(3) . . . .
O241 C243 C244 C246 -106(3) . . . .
O241 C243 C244 C247 139(3) . . . .
O242 Cr32 F17 Cr26 -50.8(11) . . . .
O242 C243 C244 C245 -171(3) . . . .
O242 C243 C244 C246 68(4) . . . .
O242 C243 C244 C247 -47(4) . . . .
O251 C253 C254 C255 172(2) . . . .
O251 C253 C254 C256 -68(3) . . . .
O251 C253 C254 C257 49(3) . . . .
O252 Cr31 F1I Cr23 -133.7(9) . . . .
O252 C253 C254 C255 -11(3) . . . .
O252 C253 C254 C256 109(3) . . . .
O252 C253 C254 C257 -134(3) . . . .
O261 C263 C264 C265 38(4) . . . .
O261 C263 C264 C266 158(3) . . . .
O261 C263 C264 C267 -86(3) . . . .
O262 C263 C264 C265 -151(4) . . . .
O262 C263 C264 C266 -31(5) . . . .
O262 C263 C264 C267 85(5) . . . .
O271 C273 C274 C275 -108(3) . . . .
O271 C273 C274 C276 14(3) . . . .
O271 C273 C274 C277 132(3) . . . .
O272 Cr31 F1I Cr23 46.0(9) . . . .
O272 C273 C274 C275 66(3) . . . .
O272 C273 C274 C276 -172(2) . . . .
O272 C273 C274 C277 -54(3) . . . .
O281 C283 C284 C285 -19(4) . . . .
O281 C283 C284 C286 -139(4) . . . .
O281 C283 C284 C287 105(4) . . . .
O282 Cr31 F1I Cr23 -46.6(9) . . . .
O282 C283 C284 C285 170(3) . . . .
O282 C283 C284 C286 50(4) . . . .
O282 C283 C284 C287 -66(4) . . . .
O291 C293 C294 C295 91(4) . . . .
O291 C293 C294 C296 -28(4) . . . .
O291 C293 C294 C297 -146(4) . . . .
O292 C293 C294 C295 -77(3) . . . .
O292 C293 C294 C296 165(3) . . . .
O292 C293 C294 C297 46(3) . . . .
O301 C303 C304 C305 -39(3) . . . .
O301 C303 C304 C306 81(3) . . . .
O301 C303 C304 C307 -162(2) . . . .
O302 C303 C304 C305 136(3) . . . .
O302 C303 C304 C306 -103(3) . . . .
O302 C303 C304 C307 14(3) . . . .
Cu83_a O1N N2N O3N 167(2) . . . .
Cu83_a O1N N2N O4N -13(3) . . . .
Cu83_a N832_a C831_a C830_a -173.0(18) . . . .
S800_a C801_a C802_a C803_a -178(3) . . . .
S800_a C801_a C806_a C805_a 178(3) . . . .
N808_a C809_a C810_a C811_a -180(3) . . . .
N821_a C822_a C823_a C828_a -75(3) . . . .
N821_a C822_a C823_a C824_a 109(3) . . . .
C29_a S800_a C801_a C802_a 23(3) . . . .
C29_a S800_a C801_a C806_a -155(2) . . . .
C801_a C802_a C803_a C804_a 0.0 . . . .
C802_a C801_a C806_a C805_a 0.0 . . . .
C802_a C803_a C804_a C805_a 0.0 . . . .
C802_a C803_a C804_a C807_a 179(3) . . . .
C803_a C804_a C805_a C806_a 0.0 . . . .
C803_a C804_a C807_a N808_a 62(4) . . . .
C804_a C805_a C806_a C801_a 0.0 . . . .
C805_a C804_a C807_a N808_a -119(3) . . . .
C806_a C801_a C802_a C803_a 0.0 . . . .
C807_a N808_a C809_a C810_a 167(4) . . . .
C807_a C804_a C805_a C806_a -179(3) . . . .
C809_a N808_a C807_a C804_a 172(4) . . . .
C809_a C810_a C811_a C812_a -170(3) . . . .
C810_a C811_a C812_a C813_a -178(2) . . . .
C811_a C812_a C813_a C814_a 179(2) . . . .
C812_a C813_a C814_a C815_a 119(2) . . . .
C813_a C814_a C815_a C816_a -175(2) . . . .
C814_a C815_a C816_a C817_a -175(2) . . . .
C815_a C816_a C817_a C818_a 180(2) . . . .
C816_a C817_a C818_a C819_a -176(2) . . . .
C817_a C818_a C819_a C820_a 180(2) . . . .
C818_a C819_a C820_a N821_a 177(2) . . . .
C820_a N821_a C822_a C823_a -169(3) . . . .
C822_a N821_a C820_a C819_a -175(3) . . . .
C822_a C823_a C828_a C827_a -176(2) . . . .
C822_a C823_a C824_a C825_a 176(2) . . . .
C823_a C828_a C827_a C826_a 0.0 . . . .
C828_a C823_a C824_a C825_a 0.0 . . . .
C828_a C827_a C826_a C825_a 0.0 . . . .
C828_a C827_a C826_a C829_a 179(2) . . . .
C827_a C826_a C825_a C824_a 0.0 . . . .
C827_a C826_a C829_a C830_a 49(2) . . . .
C827_a C826_a C829_a C834_a -133.5(16) . . . .
C826_a C825_a C824_a C823_a 0.0 . . . .
C826_a C829_a C834_a C833_a -178(2) . . . .
C825_a C826_a C829_a C830_a -132.1(16) . . . .
C825_a C826_a C829_a C834_a 45(2) . . . .
C824_a C823_a C828_a C827_a 0.0 . . . .
C833_a N832_a C831_a C830_a 0.0 . . . .
N832_a C833_a C834_a C829_a 0.0 . . . .
N832_a C831_a C830_a C829_a 0.0 . . . .
C831_a C830_a C829_a C826_a 178(2) . . . .
C831_a C830_a C829_a C834_a 0.0 . . . .
C830_a C829_a C834_a C833_a 0.0 . . . .
C829_a C826_a C825_a C824_a -179(2) . . . .
C834_a C833_a N832_a Cu83_a 173.1(17) . . . .
C834_a C833_a N832_a C831_a 0.0 . . . .
Cu1X_b O4N N2N O1N 4(2) . . . .
Cu1X_b O4N N2N O3N -175.2(18) . . . .
Cu1X_b N2X_b C7X_b C6X_b -173(3) 2_575 . . .
Cu1X_b N2X_b C3X_b C4X_b 173(3) 2_575 . . .
Cu1X_b N3Y_b C2Y_b C5Y_b -179(3) . . . .
S36Z_b C32Z_b C33Z_b C34Z_b -167(4) . . . .
N2X_b C7X_b C6X_b C5X_b 0.0 . . . .
C7X_b N2X_b C3X_b C4X_b 0.0 . . . .
C7X_b C6X_b C5X_b C4X_b 0.0 . . . .
C7X_b C6X_b C5X_b C8Z_b 179.8(11) . . . .
C6X_b C5X_b C4X_b C3X_b 0.0 . . . .
C6X_b C5X_b C8Z_b C9Z_b 33(4) . . . .
C6X_b C5X_b C8Z_b C13Z_b -162(4) . . . .
C5X_b C4X_b C3X_b N2X_b 0.0 . . . .
C5X_b C8Z_b C13Z_b C12Z_b -165(3) . . . .
C4X_b C5X_b C8Z_b C9Z_b -147(4) . . . .
C4X_b C5X_b C8Z_b C13Z_b 18(4) . . . .
C3X_b N2X_b C7X_b C6X_b 0.0 . . . .
N15{_b C16Z_b C17Z_b C18Z_b -166(6) . . . .
N28Z_b C29Z_b C30Z_b C35Z_b 75(7) . . . .
N28Z_b C29Z_b C30Z_b C34Z_b -116(6) . . . .
C5Y_b C4Y_b C6Y_b C7Y_b 0.0 . . . .
C5Y_b C4Y_b C8{_b C9{_b -127(3) . . . .
C5Y_b C4Y_b C8{_b C13{_b 49(4) . . . .
C4Y_b C5Y_b C2Y_b N3Y_b 0.0 . . . .
C4Y_b C6Y_b C7Y_b N3Y_b 0.0 . . . .
C4Y_b C8{_b C13{_b C12{_b -176(2) . . . .
C6Y_b C4Y_b C8{_b C9{_b 56(3) . . . .
C6Y_b C4Y_b C8{_b C13{_b -128(3) . . . .
C6Y_b C7Y_b N3Y_b Cu1X_b 179(3) . . . .
C6Y_b C7Y_b N3Y_b C2Y_b 0.0 . . . .
C7Y_b N3Y_b C2Y_b C5Y_b 0.0 . . . .
C2Y_b C5Y_b C4Y_b C6Y_b 0.0 . . . .
C2Y_b C5Y_b C4Y_b C8{_b -177(2) . . . .
C9Z_b C8Z_b C13Z_b C12Z_b 0.0 . . . .
C8Z_b C5X_b C4X_b C3X_b -179.8(9) . . . .
C8Z_b C9Z_b C10Z_b C11Z_b 0.0 . . . .
C8Z_b C13Z_b C12Z_b C11Z_b 0.0 . . . .
C13Z_b C12Z_b C11Z_b C10Z_b 0.0 . . . .
C13Z_b C12Z_b C11Z_b C14X_b 179(3) . . . .
C12Z_b C11Z_b C10Z_b C9Z_b 0.0 . . . .
C12Z_b C11Z_b C14X_b N15{_b 74(8) . . . .
C10Z_b C9Z_b C8Z_b C5X_b 164(3) . . . .
C10Z_b C9Z_b C8Z_b C13Z_b 0.0 . . . .
C10Z_b C11Z_b C14X_b N15{_b -108(7) . . . .
C12{_b C11{_b C10{_b C9{_b 0.0 . . . .
C12{_b C11{_b C14Y_b N15{_b 47(6) . . . .
C11{_b C12{_b C13{_b C8{_b 0.0 . . . .
C11{_b C10{_b C9{_b C8{_b 0.0 . . . .
C10{_b C11{_b C14Y_b N15{_b -137(5) . . . .
C10{_b C9{_b C8{_b C4Y_b 176(2) . . . .
C10{_b C9{_b C8{_b C13{_b 0.0 . . . .
C9{_b C8{_b C13{_b C12{_b 0.0 . . . .
C8{_b C4Y_b C6Y_b C7Y_b 177(2) . . . .
C13{_b C12{_b C11{_b C10{_b 0.0 . . . .
C13{_b C12{_b C11{_b C14Y_b 176(3) . . . .
C14X_b N15{_b C14Y_b C11{_b -48(12) . . . .
C14X_b N15{_b C16Z_b C17Z_b 179(6) . . . .
C14X_b C11Z_b C10Z_b C9Z_b -179(3) . . . .
C14Y_b N15{_b C14X_b C11Z_b 130(18) . . . .
C14Y_b N15{_b C16Z_b C17Z_b -168(6) . . . .
C14Y_b C11{_b C10{_b C9{_b -176(3) . . . .
C16Z_b N15{_b C14X_b C11Z_b -161(6) . . . .
C16Z_b N15{_b C14Y_b C11{_b -164(4) . . . .
C16Z_b C17Z_b C18Z_b C19Z_b -158(6) . . . .
C17Z_b C18Z_b C19Z_b C20Z_b -166(6) . . . .
C18Z_b C19Z_b C20Z_b C21Z_b -154(6) . . . .
C19Z_b C20Z_b C21Z_b C22Z_b -148(7) . . . .
C20Z_b C21Z_b C22Z_b C23Z_b 156(7) . . . .
C21Z_b C22Z_b C23Z_b C24Z_b -172(6) . . . .
C22Z_b C23Z_b C24Z_b C25Z_b -159(5) . . . .
C23Z_b C24Z_b C25Z_b C26Z_b -91(7) . . . .
C24Z_b C25Z_b C26Z_b C27Z_b -128(6) . . . .
C25Z_b C26Z_b C27Z_b N28Z_b -145(5) . . . .
C27Z_b N28Z_b C29Z_b C30Z_b -171(5) . . . .
C29Z_b N28Z_b C27Z_b C26Z_b -150(8) . . . .
C29Z_b C30Z_b C35Z_b C31Z_b 169(3) . . . .
C29Z_b C30Z_b C34Z_b C33Z_b -169(4) . . . .
C30Z_b C35Z_b C31Z_b C32Z_b 0.0 . . . .
C35Z_b C30Z_b C34Z_b C33Z_b 0.0 . . . .
C35Z_b C31Z_b C32Z_b S36Z_b 166(5) . . . .
C35Z_b C31Z_b C32Z_b C33Z_b 0.0 . . . .
C31Z_b C32Z_b C33Z_b C34Z_b 0.0 . . . .
C32Z_b C33Z_b C34Z_b C30Z_b 0.0 . . . .
C34Z_b C30Z_b C35Z_b C31Z_b 0.0 . . . .
Cr1 O612 C613 O611 7(5) . . . .
Cr1 O612 C613 C614 -166.3(19) . . . .
Cr1 O621 C623 O622 5(4) . . . .
Cr1 O621 C623 C624 -169.1(17) . . . .
Cr1 O632 C633 O631 -4(4) . . . .
Cr1 O632 C633 C634 178.9(15) . . . .
Cr1 O642 C643 O641 -11(4) . . . .
Cr1 O642 C643 C644 166.2(15) . . . .
Cr7 O492 C493 O491 24(6) . . . .
Cr7 O492 C493 C494 -164(2) . . . .
Cr7 O502 C503 O501 28(4) . . . .
Cr7 O502 C503 C504 -152.2(17) . . . .
Cr7 O511 C513 O512 -3(6) . . . .
Cr7 O511 C513 C514 176.1(17) . . . .
Cr7 O521 C523 O522 2(4) . . . .
Cr7 O521 C523 C524 -162.6(19) . . . .
Cr8 O532 C533 O531 -13(7) . . . .
Cr8 O532 C533 C534 176.0(17) . . . .
Cr8 O542 C543 O541 8(5) . . . .
Cr8 O542 C543 C544 -161.1(16) . . . .
Cr8 O552 C553 O551 26(4) . . . .
Cr8 O552 C553 C554 -155.8(14) . . . .
Cr8 O561 C563 O562 15(5) . . . .
Cr8 O561 C563 C564 -166.8(18) . . . .
Cr10 O571 C573 O572 -13(4) . . . .
Cr10 O571 C573 C574 172.2(15) . . . .
Cr10 O581 C583 O582 2(4) . . . .
Cr10 O581 C583 C584 170.9(16) . . . .
Cr10 O592 C593 O591 7(5) . . . .
Cr10 O592 C593 C594 -171.1(18) . . . .
Cr10 O602 C603 O601 8(4) . . . .
Cr10 O602 C603 C604 -168.7(15) . . . .
Cr11 O512 C513 O511 -4(7) . . . .
Cr11 O512 C513 C514 177.4(17) . . . .
Cr11 O522 C523 O521 -9(4) . . . .
Cr11 O522 C523 C524 154.8(19) . . . .
Cr11 O531 C533 O532 -8(7) . . . .
Cr11 O531 C533 C534 162(2) . . . .
Cr11 O541 C543 O542 -22(5) . . . .
Cr11 O541 C543 C544 145.7(19) . . . .
Cr13 O591 C593 O592 -3(5) . . . .
Cr13 O591 C593 C594 174.4(19) . . . .
Cr13 O601 C603 O602 -7(4) . . . .
Cr13 O601 C603 C604 170.0(15) . . . .
Cr13 O611 C613 O612 6(5) . . . .
Cr13 O611 C613 C614 -179.6(15) . . . .
Cr13 O622 C623 O621 12(4) . . . .
Cr13 O622 C623 C624 -173.4(19) . . . .
Cr14 O551 C553 O552 5(4) . . . .
Cr14 O551 C553 C554 -172.8(15) . . . .
Cr14 O562 C563 O561 14(5) . . . .
Cr14 O562 C563 C564 -164.9(16) . . . .
Cr14 O572 C573 O571 -5(4) . . . .
Cr14 O572 C573 C574 169.4(16) . . . .
Cr14 O582 C583 O581 -22(4) . . . .
Cr14 O582 C583 C584 169.8(16) . . . .
Cr15 O491 C493 O492 -2(6) . . . .
Cr15 O491 C493 C494 -175.3(19) . . . .
Cr15 O501 C503 O502 -16(5) . . . .
Cr15 O501 C503 C504 164.4(16) . . . .
Cr15 O631 C633 O632 -17(4) . . . .
Cr15 O631 C633 C634 160.3(15) . . . .
Cr15 O641 C643 O642 -14(4) . . . .
Cr15 O641 C643 C644 168.4(17) . . . .
F1E Cr10 F3 Cr14 134.4(6) . . . .
F1G Cr11 O522 C523 116(3) . . . .
F2 Cr1 O621 C623 8(2) . . . .
F3 Cr14 O551 C553 91(3) . . . .
F5 Cr8 F1G Cr11 139.2(6) . . . .
F5 Cr14 O551 C553 2(3) . . . .
F11 Cr1 F2 Cr13 140.9(7) . . . .
F19 Cr11 O522 C523 31(3) . . . .
O491 C493 C494 C495 66(4) . . . .
O491 C493 C494 C496 -171(3) . . . .
O491 C493 C494 C497 -55(4) . . . .
O492 C493 C494 C495 -107(4) . . . .
O492 C493 C494 C496 16(4) . . . .
O492 C493 C494 C497 132(4) . . . .
O501 C503 C504 C505 -82(3) . . . .
O501 C503 C504 C506 157(2) . . . .
O501 C503 C504 C507 39(3) . . . .
O502 C503 C504 C505 99(3) . . . .
O502 C503 C504 C506 -22(3) . . . .
O502 C503 C504 C507 -141(3) . . . .
O511 C513 C514 C515 -110(3) . . . .
O511 C513 C514 C516 131(3) . . . .
O511 C513 C514 C517 14(4) . . . .
O512 Cr11 O522 C523 -61(3) . . . .
O512 C513 C514 C515 69(4) . . . .
O512 C513 C514 C516 -50(4) . . . .
O512 C513 C514 C517 -167(3) . . . .
O521 C523 C524 C525 -148(2) . . . .
O521 C523 C524 C526 -30(3) . . . .
O521 C523 C524 C527 89(3) . . . .
O522 C523 C524 C525 47(3) . . . .
O522 C523 C524 C526 165(2) . . . .
O522 C523 C524 C527 -76(3) . . . .
O531 Cr11 O522 C523 -150(3) . . . .
O531 C533 C534 C535 153(4) . . . .
O531 C533 C534 C536 -87(4) . . . .
O531 C533 C534 C537 29(4) . . . .
O532 Cr8 F1G Cr11 -43.6(8) . . . .
O532 C533 C534 C535 -36(4) . . . .
O532 C533 C534 C536 84(4) . . . .
O532 C533 C534 C537 -160(3) . . . .
O541 C543 C544 C545 21(4) . . . .
O541 C543 C544 C546 -99(3) . . . .
O541 C543 C544 C547 143(3) . . . .
O542 Cr8 F1G Cr11 46.7(7) . . . .
O542 C543 C544 C545 -171(2) . . . .
O542 C543 C544 C546 69(3) . . . .
O542 C543 C544 C547 -49(3) . . . .
O551 C553 C554 C555 26(3) . . . .
O551 C553 C554 C556 146(3) . . . .
O551 C553 C554 C557 -95(3) . . . .
O552 Cr8 F1G Cr11 -133.3(7) . . . .
O552 C553 C554 C555 -153(2) . . . .
O552 C553 C554 C556 -32(3) . . . .
O552 C553 C554 C557 87(2) . . . .
O561 C563 C564 C565 -151(3) . . . .
O561 C563 C564 C566 89(3) . . . .
O561 C563 C564 C567 -29(3) . . . .
O562 Cr14 O551 C553 -91(3) . . . .
O562 C563 C564 C565 28(4) . . . .
O562 C563 C564 C566 -92(3) . . . .
O562 C563 C564 C567 149(3) . . . .
O571 Cr10 F3 Cr14 44.9(7) . . . .
O571 C573 C574 C575 -47(3) . . . .
O571 C573 C574 C576 74(3) . . . .
O571 C573 C574 C577 -169(2) . . . .
O572 C573 C574 C575 138(3) . . . .
O572 C573 C574 C576 -101(3) . . . .
O572 C573 C574 C577 16(3) . . . .
O581 Cr10 F3 Cr14 -46.8(8) . . . .
O581 C583 C584 C585 -82(3) . . . .
O581 C583 C584 C586 36(3) . . . .
O581 C583 C584 C587 156(3) . . . .
O582 Cr14 O551 C553 -178(3) . . . .
O582 C583 C584 C585 87(3) . . . .
O582 C583 C584 C586 -155(2) . . . .
O582 C583 C584 C587 -35(3) . . . .
O591 C593 C594 C595 38(3) . . . .
O591 C593 C594 C596 160(3) . . . .
O591 C593 C594 C597 -86(3) . . . .
O592 C593 C594 C595 -144(3) . . . .
O592 C593 C594 C596 -23(3) . . . .
O592 C593 C594 C597 92(3) . . . .
O601 C603 C604 C605 -87(3) . . . .
O601 C603 C604 C606 36(3) . . . .
O601 C603 C604 C607 152(2) . . . .
O602 Cr10 F3 Cr14 -133.5(8) . . . .
O602 C603 C604 C605 91(3) . . . .
O602 C603 C604 C606 -147(2) . . . .
O602 C603 C604 C607 -31(3) . . . .
O611 C613 C614 C615 63(3) . . . .
O611 C613 C614 C616 -58(3) . . . .
O611 C613 C614 C617 -177(3) . . . .
O612 Cr1 F2 Cr13 50.7(8) . . . .
O612 Cr1 O621 C623 -82(2) . . . .
O612 C613 C614 C615 -122(3) . . . .
O612 C613 C614 C616 117(3) . . . .
O612 C613 C614 C617 -3(4) . . . .
O621 Cr1 F2 Cr13 -39.5(8) . . . .
O621 C623 C624 C625 -37(3) . . . .
O621 C623 C624 C626 80(3) . . . .
O621 C623 C624 C627 -162(2) . . . .
O622 C623 C624 C625 149(3) . . . .
O622 C623 C624 C626 -94(3) . . . .
O622 C623 C624 C627 24(3) . . . .
O631 C633 C634 C635 -99(3) . . . .
O631 C633 C634 C636 20(3) . . . .
O631 C633 C634 C637 142(2) . . . .
O632 Cr1 F2 Cr13 -128.0(7) . . . .
O632 Cr1 O621 C623 98(2) . . . .
O632 C633 C634 C635 79(2) . . . .
O632 C633 C634 C636 -163(2) . . . .
O632 C633 C634 C637 -41(3) . . . .
O641 C643 C644 C645 -32(3) . . . .
O641 C643 C644 C646 -156(3) . . . .
O641 C643 C644 C647 89(3) . . . .
O642 Cr1 O621 C623 -170(2) . . . .
O642 C643 C644 C645 150(2) . . . .
O642 C643 C644 C646 27(3) . . . .
O642 C643 C644 C647 -88(3) . . . .
Cr16 O2 C3 O1 18(5) . . . .
Cr16 O2 C3 C4 -159.9(18) . . . .
Cr16 O11 C13 O12 -11(6) . . . .
Cr16 O11 C13 C14 178(2) . . . .
Cr16 O142 C143 O141 27(6) . . . .
Cr16 O142 C143 C144 -163(2) . . . .
Cr16 O151 C153 O152 11(6) . . . .
Cr16 O151 C153 C154 -164.8(17) . . . .
Cr17 O1 C3 O2 -25(5) . . . .
Cr17 O1 C3 C4 153.3(16) . . . .
Cr17 O12 C13 O11 4(5) . . . .
Cr17 O12 C13 C14 175.2(18) . . . .
Cr17 O21 C23 O22 -16(5) . . . .
Cr17 O21 C23 C24 154.5(17) . . . .
Cr17 O31 C33 O32 -13(6) . . . .
Cr17 O31 C33 C34 179(2) . . . .
Cr18 O22 C23 O21 13(5) . . . .
Cr18 O22 C23 C24 -156.4(18) . . . .
Cr18 O32 C33 O31 4(7) . . . .
Cr18 O32 C33 C34 169(2) . . . .
Cr18 O41 C43 O42 17(6) . . . .
Cr18 O41 C43 C44 -152(2) . . . .
Cr18 O52 C53 O51 18(5) . . . .
Cr18 O52 C53 C54 -164.0(19) . . . .
Cr20 O121 C123 O122 -20(6) . . . .
Cr20 O121 C123 C124 157(2) . . . .
Cr20 O131 C133 O132 -31(6) . . . .
Cr20 O131 C133 C134 170.6(19) . . . .
Cr20 O141 C143 O142 -10(6) . . . .
Cr20 O141 C143 C144 178(2) . . . .
Cr20 O152 C153 O151 -6(5) . . . .
Cr20 O152 C153 C154 169.3(16) . . . .
Cr24 O62 C63 O61 16(6) . . . .
Cr24 O62 C63 C64 -179(2) . . . .
Cr24 O71 C73 O72 -3(5) . . . .
Cr24 O71 C73 C74 -171(2) . . . .
Cr24 O82 C83 O81 -4(6) . . . .
Cr24 O82 C83 C84 -177.9(18) . . . .
Cr24 O91 C93 O92 -9(6) . . . .
Cr24 O91 C93 C94 166(2) . . . .
Cr27 O102 C103 O101 11(7) . . . .
Cr27 O102 C103 C104 -162(2) . . . .
Cr27 O111 C113 O112 7(6) . . . .
Cr27 O111 C113 C114 -161.1(18) . . . .
Cr27 O122 C123 O121 -3(5) . . . .
Cr27 O122 C123 C124 -179.9(16) . . . .
Cr27 O132 C133 O131 9(7) . . . .
Cr27 O132 C133 C134 167(2) . . . .
Cr28 O42 C43 O41 4(6) . . . .
Cr28 O42 C43 C44 173.0(16) . . . .
Cr28 O51 C53 O52 7(5) . . . .
Cr28 O51 C53 C54 -171.0(18) . . . .
Cr28 O61 C63 O62 -14(5) . . . .
Cr28 O61 C63 C64 180(2) . . . .
Cr28 O72 C73 O71 1(5) . . . .
Cr28 O72 C73 C74 168.9(19) . . . .
Cr29 O81 C83 O82 -13(6) . . . .
Cr29 O81 C83 C84 160.4(16) . . . .
Cr29 O92 C93 O91 -10(7) . . . .
Cr29 O92 C93 C94 176(3) . . . .
Cr29 O101 C103 O102 15(5) . . . .
Cr29 O101 C103 C104 -170.8(16) . . . .
Cr29 O112 C113 O111 15(6) . . . .
Cr29 O112 C113 C114 -175.2(17) . . . .
F1A Cr20 O141 C143 -22(3) . . . .
F1B Cr28 F1H Cr18 -133.0(7) . . . .
F1H Cr28 F1B Cr24 -138.0(8) . . . .
F7 Cr24 O91 C93 34(3) . . . .
F7 Cr29 O92 C93 -6(5) . . . .
F23 Cr29 F7 Cr24 -140.2(8) . . . .
F45 Cr18 O32 C33 23(4) . . . .
O1 C3 C4 C5 -97(3) . . . .
O1 C3 C4 C6 23(3) . . . .
O1 C3 C4 C7 141(3) . . . .
O2 C3 C4 C5 81(3) . . . .
O2 C3 C4 C6 -159(3) . . . .
O2 C3 C4 C7 -40(3) . . . .
O11 C13 C14 C15 -55(4) . . . .
O11 C13 C14 C16 -175(3) . . . .
O11 C13 C14 C17 67(4) . . . .
O12 C13 C14 C15 133(3) . . . .
O12 C13 C14 C16 14(3) . . . .
O12 C13 C14 C17 -104(3) . . . .
O21 C23 C24 C25 -99(3) . . . .
O21 C23 C24 C26 143(3) . . . .
O21 C23 C24 C27 21(3) . . . .
O22 Cr18 O32 C33 -69(4) . . . .
O22 C23 C24 C25 71(3) . . . .
O22 C23 C24 C26 -47(3) . . . .
O22 C23 C24 C27 -169(3) . . . .
O31 C33 C34 C35 40(3) . . . .
O31 C33 C34 C36 -79(3) . . . .
O31 C33 C34 C37 161(3) . . . .
O32 C33 C34 C35 -127(4) . . . .
O32 C33 C34 C36 114(4) . . . .
O32 C33 C34 C37 -6(5) . . . .
O41 Cr18 O32 C33 114(4) . . . .
O41 C43 C44 C45 -30(4) . . . .
O41 C43 C44 C46 87(4) . . . .
O41 C43 C44 C47 -154(3) . . . .
O42 Cr28 F1B Cr24 130.5(9) . . . .
O42 Cr28 F1H Cr18 -44.2(8) . . . .
O42 C43 C44 C45 160(3) . . . .
O42 C43 C44 C46 -82(3) . . . .
O42 C43 C44 C47 37(4) . . . .
O51 Cr28 F1H Cr18 48.1(9) . . . .
O51 C53 C54 C55 66(3) . . . .
O51 C53 C54 C56 -52(3) . . . .
O51 C53 C54 C57 -168(3) . . . .
O52 Cr18 O32 C33 -157(4) . . . .
O52 C53 C54 C55 -112(3) . . . .
O52 C53 C54 C56 130(3) . . . .
O52 C53 C54 C57 15(4) . . . .
O61 Cr28 F1B Cr24 42.4(10) . . . .
O61 C63 C64 C65 -155(3) . . . .
O61 C63 C64 C66 -34(3) . . . .
O61 C63 C64 C67 83(3) . . . .
O62 Cr24 O91 C93 -147(4) . . . .
O62 C63 C64 C65 38(4) . . . .
O62 C63 C64 C66 160(3) . . . .
O62 C63 C64 C67 -84(4) . . . .
O71 Cr24 O91 C93 123(3) . . . .
O71 C73 C74 C75 -39(4) . . . .
O71 C73 C74 C76 -160(3) . . . .
O71 C73 C74 C77 82(3) . . . .
O72 Cr28 F1B Cr24 -48.3(9) . . . .
O72 Cr28 F1H Cr18 137.8(8) . . . .
O72 C73 C74 C75 154(3) . . . .
O72 C73 C74 C76 32(3) . . . .
O72 C73 C74 C77 -86(3) . . . .
O81 Cr29 F7 Cr24 -49.7(10) . . . .
O81 Cr29 O92 C93 86(5) . . . .
O81 C83 C84 C85 152(3) . . . .
O81 C83 C84 C86 32(4) . . . .
O81 C83 C84 C87 -87(3) . . . .
O82 Cr24 O91 C93 -59(4) . . . .
O82 C83 C84 C85 -34(4) . . . .
O82 C83 C84 C86 -154(3) . . . .
O82 C83 C84 C87 87(4) . . . .
O91 C93 C94 C95 -14(4) . . . .
O91 C93 C94 C96 103(3) . . . .
O91 C93 C94 C97 -140(3) . . . .
O92 Cr29 F7 Cr24 40.9(13) . . . .
O92 C93 C94 C95 161(4) . . . .
O92 C93 C94 C96 -82(4) . . . .
O92 C93 C94 C97 34(4) . . . .
O101 Cr29 O92 C93 175(5) . . . .
O101 C103 C104 C105 -77(3) . . . .
O101 C103 C104 C106 162(3) . . . .
O101 C103 C104 C107 47(3) . . . .
O102 C103 C104 C105 96(4) . . . .
O102 C103 C104 C106 -24(4) . . . .
O102 C103 C104 C107 -140(4) . . . .
O111 C113 C114 C115 94(4) . . . .
O111 C113 C114 C116 -27(4) . . . .
O111 C113 C114 C117 -143(4) . . . .
O112 Cr29 F7 Cr24 127.1(10) . . . .
O112 Cr29 O92 C93 -95(5) . . . .
O112 C113 C114 C115 -76(3) . . . .
O112 C113 C114 C116 163(3) . . . .
O112 C113 C114 C117 48(3) . . . .
O121 Cr20 O141 C143 -110(3) . . . .
O121 C123 C124 C125 150(3) . . . .
O121 C123 C124 C126 -92(3) . . . .
O121 C123 C124 C127 26(4) . . . .
O122 C123 C124 C125 -33(3) . . . .
O122 C123 C124 C126 85(3) . . . .
O122 C123 C124 C127 -157(3) . . . .
O131 Cr20 O141 C143 159(3) . . . .
O131 C133 C134 C135 -39(4) . . . .
O131 C133 C134 C136 -160(3) . . . .
O131 C133 C134 C137 85(3) . . . .
O132 C133 C134 C135 163(4) . . . .
O132 C133 C134 C136 42(4) . . . .
O132 C133 C134 C137 -73(5) . . . .
O141 C143 C144 C145 68(3) . . . .
O141 C143 C144 C146 -49(3) . . . .
O141 C143 C144 C147 -162(3) . . . .
O142 C143 C144 C145 -103(4) . . . .
O142 C143 C144 C146 141(4) . . . .
O142 C143 C144 C147 28(4) . . . .
O151 C153 C154 C155 105(3) . . . .
O151 C153 C154 C156 -18(3) . . . .
O151 C153 C154 C157 -136(3) . . . .
O152 Cr20 O141 C143 70(3) . . . .
O152 C153 C154 C155 -71(3) . . . .
O152 C153 C154 C156 166(3) . . . .
O152 C153 C154 C157 48(3) . . . .
Cr2 O311 C313 O312 -21(3) . . . .
Cr2 O311 C313 C314 160.6(14) . . . .
Cr2 O321 C323 O322 -14(3) . . . .
Cr2 O321 C323 C324 162.5(15) . . . .
Cr2 O331 C333 O332 2(6) . . . .
Cr2 O331 C333 C334 177.6(17) . . . .
Cr2 O342 C343 O341 -14(4) . . . .
Cr2 O342 C343 C344 153.1(15) . . . .
Cr3 O391 C393 O392 -14(5) . . . .
Cr3 O391 C393 C394 171.4(17) . . . .
Cr3 O401 C403 O402 3(4) . . . .
Cr3 O401 C403 C404 167.6(14) . . . .
Cr3 O411 C413 O412 4(6) . . . .
Cr3 O411 C413 C414 177(2) . . . .
Cr3 O422 C423 O421 12(4) . . . .
Cr3 O422 C423 C424 180.0(16) . . . .
Cr4 O431 C433 O432 29(7) . . . .
Cr4 O431 C433 C434 178.7(17) . . . .
Cr4 O441 C443 O442 -8(5) . . . .
Cr4 O441 C443 C444 166.9(16) . . . .
Cr4 O452 C453 O451 7(4) . . . .
Cr4 O452 C453 C454 -174.0(13) . . . .
Cr4 O462 C463 O461 18(4) . . . .
Cr4 O462 C463 C464 -165.1(15) . . . .
Cr5 O332 C333 O331 9(6) . . . .
Cr5 O332 C333 C334 -166.8(17) . . . .
Cr5 O341 C343 O342 21(4) . . . .
Cr5 O341 C343 C344 -145.9(16) . . . .
Cr5 O352 C353 O351 29(3) . . . .
Cr5 O352 C353 C354 -153.4(16) . . . .
Cr5 O362 C363 O361 10(4) . . . .
Cr5 O362 C363 C364 -171.6(17) . . . .
Cr6 O351 C353 O352 -21(4) . . . .
Cr6 O351 C353 C354 160.7(18) . . . .
Cr6 O361 C363 O362 0(4) . . . .
Cr6 O361 C363 C364 -178.5(18) . . . .
Cr6 O372 C373 O371 -7(4) . . . .
Cr6 O372 C373 C374 170.0(19) . . . .
Cr6 O381 C383 O382 -6(4) . . . .
Cr6 O381 C383 C384 162.1(14) . . . .
Cr9 O371 C373 O372 10(4) . . . .
Cr9 O371 C373 C374 -167.5(18) . . . .
Cr9 O382 C383 O381 11(3) . . . .
Cr9 O382 C383 C384 -157.1(14) . . . .
Cr9 O392 C393 O391 3(5) . . . .
Cr9 O392 C393 C394 177.5(16) . . . .
Cr9 O402 C403 O401 -15(4) . . . .
Cr9 O402 C403 C404 179.4(14) . . . .
Cr12 O312 C313 O311 -17(4) . . . .
Cr12 O312 C313 C314 162.0(17) . . . .
Cr12 O322 C323 O321 -19(3) . . . .
Cr12 O322 C323 C324 164.6(16) . . . .
Cr12 O451 C453 O452 16(4) . . . .
Cr12 O451 C453 C454 -163.0(13) . . . .
Cr12 O461 C463 O462 9(4) . . . .
Cr12 O461 C463 C464 -168.7(18) . . . .
Cr22 O412 C413 O411 1(5) . . . .
Cr22 O412 C413 C414 -171.3(18) . . . .
Cr22 O421 C423 O422 -7(5) . . . .
Cr22 O421 C423 C424 -175(3) . . . .
Cr22 O432 C433 O431 -25(7) . . . .
Cr22 O432 C433 C434 -176(2) . . . .
Cr22 O442 C443 O441 10(5) . . . .
Cr22 O442 C443 C444 -165.7(19) . . . .
F1 Cr3 O411 C413 16(4) . . . .
F1D Cr4 F10 Cr12 -131.0(6) . . . .
F1F Cr6 F16 Cr5 -134.5(6) . . . .
F10 Cr12 F4 Cr2 129.7(6) . . . .
F15 Cr3 O411 C413 106(3) . . . .
O311 C313 C314 C315 -117(3) . . . .
O311 C313 C314 C316 5(3) . . . .
O311 C313 C314 C317 122(2) . . . .
O312 Cr12 F4 Cr2 39.3(7) . . . .
O312 C313 C314 C315 64(3) . . . .
O312 C313 C314 C316 -174(2) . . . .
O312 C313 C314 C317 -57(3) . . . .
O321 C323 C324 C325 -2(3) . . . .
O321 C323 C324 C326 123(2) . . . .
O321 C323 C324 C327 -122(2) . . . .
O322 Cr12 F4 Cr2 -52.5(7) . . . .
O322 C323 C324 C325 175(2) . . . .
O322 C323 C324 C326 -60(3) . . . .
O322 C323 C324 C327 55(3) . . . .
O331 C333 C334 C335 178(3) . . . .
O331 C333 C334 C336 56(4) . . . .
O331 C333 C334 C337 -60(4) . . . .
O332 C333 C334 C335 -6(4) . . . .
O332 C333 C334 C336 -127(3) . . . .
O332 C333 C334 C337 116(3) . . . .
O341 C343 C344 C345 -40(3) . . . .
O341 C343 C344 C346 79(2) . . . .
O341 C343 C344 C347 -164(2) . . . .
O342 C343 C344 C345 152(2) . . . .
O342 C343 C344 C346 -89(3) . . . .
O342 C343 C344 C347 29(3) . . . .
O351 Cr6 F16 Cr5 -44.2(8) . . . .
O351 C353 C354 C355 -81(3) . . . .
O351 C353 C354 C356 160(2) . . . .
O351 C353 C354 C357 42(3) . . . .
O352 C353 C354 C355 101(3) . . . .
O352 C353 C354 C356 -18(3) . . . .
O352 C353 C354 C357 -136(2) . . . .
O361 Cr6 F16 Cr5 46.9(8) . . . .
O361 C363 C364 C365 175(2) . . . .
O361 C363 C364 C366 -62(3) . . . .
O361 C363 C364 C367 53(3) . . . .
O362 C363 C364 C365 -4(3) . . . .
O362 C363 C364 C366 119(3) . . . .
O362 C363 C364 C367 -126(3) . . . .
O371 C373 C374 C375 -55(3) . . . .
O371 C373 C374 C376 -176(2) . . . .
O371 C373 C374 C377 69(3) . . . .
O372 C373 C374 C375 127(3) . . . .
O372 C373 C374 C376 6(3) . . . .
O372 C373 C374 C377 -109(3) . . . .
O381 Cr6 F16 Cr5 136.1(7) . . . .
O381 C383 C384 C385 -85(2) . . . .
O381 C383 C384 C386 160(2) . . . .
O381 C383 C384 C387 39(3) . . . .
O382 C383 C384 C385 85(2) . . . .
O382 C383 C384 C386 -31(2) . . . .
O382 C383 C384 C387 -151(2) . . . .
O391 Cr3 O411 C413 -162(4) . . . .
O391 C393 C394 C395 -49(3) . . . .
O391 C393 C394 C396 71(3) . . . .
O391 C393 C394 C397 -175(3) . . . .
O392 C393 C394 C395 135(3) . . . .
O392 C393 C394 C396 -104(3) . . . .
O392 C393 C394 C397 10(3) . . . .
O401 C403 C404 C405 -90(3) . . . .
O401 C403 C404 C406 29(3) . . . .
O401 C403 C404 C407 149(2) . . . .
O402 C403 C404 C405 76(2) . . . .
O402 C403 C404 C406 -165.4(19) . . . .
O402 C403 C404 C407 -45(2) . . . .
O411 C413 C414 C415 -101(3) . . . .
O411 C413 C414 C416 135(3) . . . .
O411 C413 C414 C417 17(3) . . . .
O412 C413 C414 C415 72(3) . . . .
O412 C413 C414 C416 -53(3) . . . .
O412 C413 C414 C417 -171(3) . . . .
O421 C423 C424 C425 -22(3) . . . .
O421 C423 C424 C426 95(3) . . . .
O421 C423 C424 C427 -148(3) . . . .
O422 Cr3 O411 C413 -74(4) . . . .
O422 C423 C424 C425 170(2) . . . .
O422 C423 C424 C426 -72(3) . . . .
O422 C423 C424 C427 44(3) . . . .
O431 C433 C434 C435 164(4) . . . .
O431 C433 C434 C436 -76(4) . . . .
O431 C433 C434 C437 37(4) . . . .
O432 C433 C434 C435 -43(4) . . . .
O432 C433 C434 C436 77(4) . . . .
O432 C433 C434 C437 -170(4) . . . .
O441 Cr4 F10 Cr12 137.0(8) . . . .
O441 C443 C444 C445 -96(3) . . . .
O441 C443 C444 C446 21(3) . . . .
O441 C443 C444 C447 138(3) . . . .
O442 C443 C444 C445 79(3) . . . .
O442 C443 C444 C446 -163(3) . . . .
O442 C443 C444 C447 -46(3) . . . .
O451 Cr12 F4 Cr2 -140.4(7) . . . .
O451 C453 C454 C455 -123(2) . . . .
O451 C453 C454 C456 -7(3) . . . .
O451 C453 C454 C457 113(2) . . . .
O452 Cr4 F10 Cr12 -42.9(7) . . . .
O452 C453 C454 C455 58(2) . . . .
O452 C453 C454 C456 175(2) . . . .
O452 C453 C454 C457 -66(2) . . . .
O461 C463 C464 C465 -75(3) . . . .
O461 C463 C464 C466 46(3) . . . .
O461 C463 C464 C467 164(2) . . . .
O462 Cr4 F10 Cr12 47.8(7) . . . .
O462 C463 C464 C465 108(2) . . . .
O462 C463 C464 C466 -131(2) . . . .
O462 C463 C464 C467 -13(3) . . . .
Cu_a N7_a C2P_a C2Q_a 170(6) 2_585 . . .
Cu_a N732_a C731_a C730_a -180(11) . . . .
Cu_a O61N_a N62N_a O63N_a -8(5) . . . .
Cu_a O61N_a N62N_a O64N_a 173(4) . . . .
S19_a C701_a C706_a C705_a -163(5) . . . .
S19_a C701_a C702_a C703_a 162(5) . . . .
N708_a C709_a C710_a C711_a -167(12) . . . .
N721_a C2F_a C2H_a C2I_a 27(22) . . . .
N721_a C2F_a C2H_a C2M_a -170(11) . . . .
N721_a C722_a C723_a C728_a -158(9) . . . .
N721_a C722_a C723_a C724_a 16(17) . . . .
C2F_a N721_a C720_a C719_a 177(9) . . . .
C2F_a N721_a C722_a C723_a -70(12) . . . .
C2F_a C2H_a C2M_a C2L_a -167(12) . . . .
C2L_a C2K_a C2J_a C2I_a 0.0 . . . .
C2L_a C2K_a C2O_a C2N_a 93(7) . . . .
C2L_a C2K_a C2O_a C2Q_a -78(7) . . . .
C2K_a C2L_a C2M_a C2H_a 0.00(5) . . . .
C2K_a C2J_a C2I_a C2H_a 0.0 . . . .
C2J_a C2K_a C2O_a C2N_a -67(7) . . . .
C2J_a C2K_a C2O_a C2Q_a 122(6) . . . .
C2J_a C2I_a C2H_a C2F_a 161(16) . . . .
C2J_a C2I_a C2H_a C2M_a 0.00(7) . . . .
C2I_a C2H_a C2M_a C2L_a 0.0 . . . .
C2M_a C2L_a C2K_a C2J_a 0.0 . . . .
C2M_a C2L_a C2K_a C2O_a -160(5) . . . .
C2N_a C2R_a N7_a Cu_a -170(6) . . . 2_585
C2N_a C2R_a N7_a C2P_a 0.0 . . . .
C2R_a C2N_a C2O_a C2K_a -170(5) . . . .
C2R_a C2N_a C2O_a C2Q_a 0.0 . . . .
C2R_a N7_a C2P_a C2Q_a 0.0 . . . .
N7_a C2P_a C2Q_a C2O_a 0.0 . . . .
C2P_a C2Q_a C2O_a C2K_a 170(5) . . . .
C2P_a C2Q_a C2O_a C2N_a 0.0 . . . .
C2O_a C2K_a C2J_a C2I_a 160(5) . . . .
C2O_a C2N_a C2R_a N7_a 0.0 . . . .
C701_a C706_a C705_a C704_a 0.0 . . . .
C706_a C701_a C702_a C703_a 0.0 . . . .
C706_a C705_a C704_a C703_a 0.0 . . . .
C706_a C705_a C704_a C707_a -179(7) . . . .
C705_a C704_a C703_a C702_a 0.0 . . . .
C705_a C704_a C707_a N708_a -112(11) . . . .
C704_a C703_a C702_a C701_a 0.0 . . . .
C703_a C704_a C707_a N708_a 69(13) . . . .
C702_a C701_a C706_a C705_a 0.0 . . . .
C707_a N708_a C709_a C710_a -164(10) . . . .
C707_a C704_a C703_a C702_a 179(8) . . . .
C709_a N708_a C707_a C704_a 173(10) . . . .
C709_a C710_a C711_a C712_a 163(14) . . . .
C710_a C711_a C712_a C713_a 169(12) . . . .
C711_a C712_a C713_a C714_a -171(12) . . . .
C712_a C713_a C714_a C715_a -163(7) . . . .
C713_a C714_a C715_a C716_a -167(6) . . . .
C714_a C715_a C716_a C717_a -85(5) . . . .
C715_a C716_a C717_a C718_a 174(5) . . . .
C716_a C717_a C718_a C719_a 134(7) . . . .
C717_a C718_a C719_a C720_a 160(8) . . . .
C718_a C719_a C720_a N721_a -138(10) . . . .
C720_a N721_a C2F_a C2H_a 142(11) . . . .
C720_a N721_a C722_a C723_a -177(11) . . . .
C722_a N721_a C2F_a C2H_a 56(8) . . . .
C722_a N721_a C720_a C719_a -146(9) . . . .
C722_a C723_a C728_a C727_a 173(10) . . . .
C722_a C723_a C724_a C725_a -173(11) . . . .
C723_a C728_a C727_a C726_a 0.00(6) . . . .
C728_a C723_a C724_a C725_a 0.0 . . . .
C728_a C727_a C726_a C725_a 0.0 . . . .
C728_a C727_a C726_a C729_a -179(10) . . . .
C727_a C726_a C725_a C724_a 0.00(5) . . . .
C727_a C726_a C729_a C730_a -83(10) . . . .
C727_a C726_a C729_a C734_a 104(8) . . . .
C726_a C725_a C724_a C723_a 0.00(6) . . . .
C726_a C729_a C734_a C733_a 174(12) . . . .
C725_a C726_a C729_a C730_a 98(11) . . . .
C725_a C726_a C729_a C734_a -75(12) . . . .
C724_a C723_a C728_a C727_a 0.00(5) . . . .
C730_a C729_a C734_a C733_a 0.00(7) . . . .
C729_a C726_a C725_a C724_a 179(11) . . . .
C729_a C730_a C731_a N732_a 0.0 . . . .
C729_a C734_a C733_a N732_a 0.0 . . . .
C734_a C733_a N732_a Cu_a 180(7) . . . .
C734_a C733_a N732_a C731_a 0.0 . . . .
C733_a N732_a C731_a C730_a 0.0 . . . .
C731_a C730_a C729_a C726_a -174(12) . . . .
C731_a C730_a C729_a C734_a 0.00(7) . . . .
Cu73_b O21N_b N22N_b O23N_b 28(3) . . . .
Cu73_b O21N_b N22N_b O24N_b -151(2) . . . .
Cu73_b N1E_b C1E_b C1Z_b -179.0(17) . . . .
S1W_b C1U_b C1T_b C1R_b -178(2) . . . .
N7X_b C1F_b C1G_b C1H_b 160(4) . . . .
N7X_b C8_b C10_b C9_b -40(4) . . . .
N7X_b C8_b C10_b C11_b 156(2) . . . .
N926_b C1P_b C924_b C1O_b 174(7) . . . .
N926_b C1Q_b C930_b C1R_b 112(4) . . . .
N926_b C1Q_b C930_b C1S_b -77(5) . . . .
C1A_b C1B_b C1D_b N1E_b 0.0 . . . .
C1A_b C18_b C19_b C9_b 169(2) . . . .
C1B_b C1A_b C1Z_b C1E_b 0.0 . . . .
C1B_b C1A_b C18_b C12_b -142.1(18) . . . .
C1B_b C1A_b C18_b C19_b 48(2) . . . .
C1B_b C1D_b N1E_b Cu73_b 179.1(16) . . . .
C1B_b C1D_b N1E_b C1E_b 0.0 . . . .
C1D_b N1E_b C1E_b C1Z_b 0.0 . . . .
N1E_b C1E_b C1Z_b C1A_b 0.0 . . . .
C1Z_b C1A_b C1B_b C1D_b 0.0 . . . .
C1Z_b C1A_b C18_b C12_b 37.1(19) . . . .
C1Z_b C1A_b C18_b C19_b -132(2) . . . .
C1F_b N7X_b C8_b C10_b -170(3) . . . .
C1F_b C1G_b C1H_b C1I_b 173(4) . . . .
C1G_b C1H_b C1I_b C1J_b -155(5) . . . .
C1H_b C1I_b C1J_b C1K_b 177(4) . . . .
C1I_b C1J_b C1K_b C1L_b -113(4) . . . .
C1J_b C1K_b C1L_b C1M_b 179(4) . . . .
C1K_b C1L_b C1M_b C1N_b 177(5) . . . .
C1L_b C1M_b C1N_b C1O_b 175(8) . . . .
C1M_b C1N_b C1O_b C924_b 178(6) . . . .
C1N_b C1O_b C924_b C1P_b -178(8) . . . .
C1P_b N926_b C1Q_b C930_b -173(4) . . . .
C1Q_b N926_b C1P_b C924_b -180(5) . . . .
C1Q_b C930_b C1S_b C1V_b -171(4) . . . .
C1R_b C930_b C1S_b C1V_b 0.0 . . . .
C930_b C1R_b C1T_b C1U_b 0.0 . . . .
C930_b C1S_b C1V_b C1U_b 0.0 . . . .
C1S_b C1V_b C1U_b S1W_b 178(2) . . . .
C1S_b C1V_b C1U_b C1T_b 0.0 . . . .
C1V_b C1U_b C1T_b C1R_b 0.0 . . . .
C1T_b C1R_b C930_b C1Q_b 171(4) . . . .
C1T_b C1R_b C930_b C1S_b 0.0 . . . .
C8_b N7X_b C1F_b C1G_b 172(4) . . . .
C8_b C10_b C11_b C12_b 165(3) . . . .
C9_b C10_b C11_b C12_b 0.0 . . . .
C10_b C9_b C19_b C18_b 0.0 . . . .
C10_b C11_b C12_b C18_b 0.0 . . . .
C11_b C12_b C18_b C1A_b -170(2) . . . .
C11_b C12_b C18_b C19_b 0.0 . . . .
C12_b C18_b C19_b C9_b 0.0 . . . .
C18_b C1A_b C1B_b C1D_b 179.3(8) . . . .
C18_b C1A_b C1Z_b C1E_b -179.2(10) . . . .
C19_b C9_b C10_b C8_b -163(3) . . . .
C19_b C9_b C10_b C11_b 0.0 . . . .
C2U C2W C2Z C2V 0.0 . . . .
C2W C2U C2T C2X 0.0 . . . .
C2W C2Z C2V C2X 0.0 . . . .
C2Z C2V C2X C2T 0.0 . . . .
C2V C2X C2T C2U 0.0 . . . .
C2T C2U C2W C2Z 0.0 . . . .
C51 C2U C2W C2Z 179.9(9) . . . .
C51 C2U C2T C2X -179.9(9) . . . .
C1W C79 C28 C21 -179.8(9) . . . .
C21 C2C C100 C2B 0.0 . . . .
C2C C21 C28 C79 0.0 . . . .
C2C C100 C2B C79 0.0 . . . .
C100 C2B C79 C1W 179.8(9) . . . .
C100 C2B C79 C28 0.0 . . . .
C2B C79 C28 C21 0.0 . . . .
C28 C21 C2C C100 0.0 . . . .
C2E C3E C178 C3C -179.9(9) . . . .
C42 C3E C178 C3C 0.0 . . . .
C3E C42 C3B C2G 0.0 . . . .
C3E C178 C3C C2G 0.0 . . . .
C178 C3C C2G C3B 0.0 . . . .
C3C C2G C3B C42 0.0 . . . .
C3B C42 C3E C2E 179.9(9) . . . .
C3B C42 C3E C178 0.0 . . . .
C3J_b C128_b C3O_b C80_b 0.0 . . . .
C3J_b C128_b C3O_b C1_b 176(3) . . . .
C128_b C3J_b C3Q_b C3P_b 0.0 . . . .
C128_b C3O_b C80_b C3P_b 0.0 . . . .
C3O_b C80_b C3P_b C3Q_b 0.0 . . . .
C80_b C3P_b C3Q_b C3J_b 0.0 . . . .
C3Q_b C3J_b C128_b C3O_b 0.00(6) . . . .
C3G_a C3H_a C3I_a C3K_a 0.0 . . . .
C3H_a C3G_a C3M_a C3L_a 0.0 . . . .
C3H_a C3I_a C3K_a C3L_a 0.0 . . . .
C3I_a C3K_a C3L_a C3M_a 0.0 . . . .
C3I_a C3K_a C3L_a C3N_a 178(3) . . . .
C3K_a C3L_a C3M_a C3G_a 0.0 . . . .
C3M_a C3G_a C3H_a C3I_a 0.0 . . . .
C3N_a C3L_a C3M_a C3G_a -178(3) . . . .
C1Y C141 C38 C3F 0.0 . . . .
C141 C1Y C2D C102 0.0 . . . .
C141 C38 C3F C102 0.0 . . . .
C38 C3F C102 C2D 0.0 . . . .
C3F C102 C2D C1Y 0.00(7) . . . .
C2D C1Y C141 C38 0.0 . . . .
C2D C1Y C141 C62 -180(3) . . . .
C62 C141 C38 C3F 180(3) . . . .
C3A_a C30_a C32_a C31_a 0.0 . . . .
C30_a C3A_a C22_a C119_a 0.0 . . . .
C30_a C3A_a C22_a C71_a 179(3) . . . .
C30_a C32_a C31_a C119_a 0.0 . . . .
C32_a C31_a C119_a C22_a 0.0 . . . .
C31_a C119_a C22_a C3A_a 0.0 . . . .
C31_a C119_a C22_a C71_a -179(3) . . . .
C22_a C3A_a C30_a C32_a 0.0 . . . .
C1_b C3O_b C80_b C3P_b -176(3) . . . .
C1X C3R C3S C3T 0.0 . . . .
C3R C1X C3V C3U 0.0 . . . .
C3R C3S C3T C3U 0.0 . . . .
C3S C3T C3U C3V 0.0 . . . .
C3T C3U C3V C1X 0.0 . . . .
C3V C1X C3R C3S 0.0 . . . .
C3W C1X C3R C3S -179.9(9) . . . .
C3W C1X C3V C3U 179.9(9) . . . .
C3Y C3Z C40 C41 0.0 . . . .
C3Z C3Y C60 C48 0.00(8) . . . .
C3Z C40 C41 C48 0.0 . . . .
C40 C41 C48 C60 0.00(6) . . . .
C41 C48 C60 C3Y 0.00(9) . . . .
C60 C3Y C3Z C40 0.00(5) . . . .
C60 C3Y C3Z C49 -179.8(9) . . . .
C49 C3Z C40 C41 179.8(9) . . . .
